data_7052497
loop_
_publ_author_name
'George, Sumod'
'Nangia, Ashwini'
'Bagieu-Beucher, Muriel'
'Masse, Ren\'e'
'Nicoud, Jean-Fran\,cois'

_publ_section_title
;
 Crystal engineering of two-dimensional polar layer structures:
 hydrogen bond networks in some N-meta-phenylpyrimidinones
;
_journal_issue 3
_journal_name_full 'New Journal of Chemistry'
_journal_page_first 568
_journal_paper_doi 10.1039/b207090a
_journal_volume 27
_journal_year 2003
_chemical_formula_moiety 'C13 H14 N2 O '
_chemical_formula_sum 'C13 H14 N2 O'
_chemical_formula_weight 214.27
_space_group_IT_number 14
_symmetry_cell_setting monoclinic
_symmetry_Int_Tables_number 14
_symmetry_space_group_name_Hall '-P 2yn'
_symmetry_space_group_name_H-M 'P 1 21/n 1'
_cell_angle_alpha 90
_cell_angle_beta 106.972(6)
_cell_angle_gamma 90
_cell_formula_units_Z 4
_cell_length_a 7.1729(5)
_cell_length_b 14.506(2)
_cell_length_c 11.384(1)
_cell_measurement_reflns_used 2693
_cell_measurement_temperature 296.2
_cell_measurement_theta_max 21.4
_cell_measurement_theta_min 1.1
_cell_volume 1132.9(2)
_computing_cell_refinement 'MSC/AFC Diffractometer Control'
_computing_data_collection 'MSC/AFC Diffractometer Control'
_computing_data_reduction 'teXsan for Windows (MSC, 1997)'
_computing_publication_material 'teXsan for Windows (MSC, 1997)'
_computing_structure_refinement 'teXsan for Windows (MSC, 1997)'
_computing_structure_solution
;
SIR92 (Altomare, et. al. 1993)
;
_diffrn_ambient_temperature 296.2
_diffrn_measurement_device KappaCCD
_diffrn_measurement_method 'Data from \f = 1\%, \f scans'
_diffrn_orient_matrix_UB_11 0.00000
_diffrn_orient_matrix_UB_12 0.00000
_diffrn_orient_matrix_UB_13 0.00000
_diffrn_orient_matrix_UB_21 0.00000
_diffrn_orient_matrix_UB_22 0.00000
_diffrn_orient_matrix_UB_23 0.00000
_diffrn_orient_matrix_UB_31 0.00000
_diffrn_orient_matrix_UB_32 0.00000
_diffrn_orient_matrix_UB_33 0.00000
_diffrn_radiation_detector CCD
_diffrn_radiation_monochromator graphite
_diffrn_radiation_source 'fine-focus sealed tube'
_diffrn_radiation_type 'Ag K\a'
_diffrn_radiation_wavelength 0.5608
_diffrn_reflns_av_R_equivalents 0.00000
_diffrn_reflns_av_sigmaI/netI 0.132
_diffrn_reflns_limit_h_max 9
_diffrn_reflns_limit_h_min 0
_diffrn_reflns_limit_k_max 18
_diffrn_reflns_limit_k_min 0
_diffrn_reflns_limit_l_max 14
_diffrn_reflns_limit_l_min -14
_diffrn_reflns_number 2693
_diffrn_reflns_reduction_process 'Lp corrections applied'
_diffrn_reflns_theta_max 21.4
_diffrn_reflns_theta_min 1.1
_diffrn_standards_decay_% 0.00
_diffrn_standards_interval_count 0
_diffrn_standards_number 0
_exptl_absorpt_coefficient_mu 0.052mm-1
_exptl_absorpt_correction_type none
_exptl_crystal_colour colourless
_exptl_crystal_density_diffrn 1.256
_exptl_crystal_density_meas ?
_exptl_crystal_description rectangle
_exptl_crystal_F_000 456.00
_exptl_crystal_size_max 0.40
_exptl_crystal_size_mid 0.24
_exptl_crystal_size_min 0.21
_refine_diff_density_max 0.27
_refine_diff_density_min -0.28
_refine_ls_extinction_method none
_refine_ls_goodness_of_fit_all 2.008
_refine_ls_goodness_of_fit_ref 2.000
_refine_ls_hydrogen_treatment noref
_refine_ls_matrix_type full
_refine_ls_number_constraints 0
_refine_ls_number_parameters 145
_refine_ls_number_reflns 1355
_refine_ls_number_restraints 0
_refine_ls_R_factor_all 0.0698
_refine_ls_R_factor_gt 0.0700
_refine_ls_shift/su_max 0.0000
_refine_ls_shift/su_mean 0.0000
_refine_ls_structure_factor_coef F
_refine_ls_weighting_details 'w = 1/[\s^2^(Fo) + 0.00016|Fo|^2^]'
_refine_ls_weighting_scheme sigma
_refine_ls_wR_factor_all 0.0660
_refine_ls_wR_factor_ref 0.0660
_reflns_number_gt 1355
_reflns_number_total 2693
_reflns_threshold_expression I>2.50\s(I)
_cod_data_source_file b207090a.txt
_cod_data_source_block 6
_cod_original_sg_symbol_H-M 'P 21/n     '
_cod_original_formula_sum 'C13 H14 N2 O '
_cod_database_code 7052497

loop_
_symmetry_equiv_pos_as_xyz
'   +x,   +y,   +z'
1/2-x,1/2+y,1/2-z
'   -x,   -y,   -z'
1/2+x,1/2-y,1/2+z

loop_
_atom_site_label
_atom_site_fract_x
_atom_site_fract_y
_atom_site_fract_z
_atom_site_U_iso_or_equiv
_atom_site_occupancy
_atom_site_refinement_flags
_atom_site_adp_type
_atom_site_calc_flag
_atom_site_calc_attached_atom
O(1) 0.4753(2) 0.14928(12) 0.46210(13) 0.0774(5) 1.000 . Uani d ?
N(1) 0.1547(2) 0.11322(10) 0.38379(13) 0.0436(5) 1.000 . Uani d ?
N(2) 0.2836(2) 0.17269(11) 0.5868(2) 0.0528(6) 1.000 . Uani d ?
C(1) 0.3151(2) 0.14604(13) 0.4793(2) 0.0485(7) 1.000 . Uani d ?
C(2) -0.0287(2) 0.10971(12) 0.3968(2) 0.0452(6) 1.000 . Uani d ?
C(3) -0.0544(2) 0.1387(1) 0.5025(2) 0.0514(7) 1.000 . Uani d ?
C(4) 0.1067(3) 0.16978(13) 0.5982(2) 0.0498(7) 1.000 . Uani d ?
C(5) -0.1903(3) 0.0728(2) 0.2934(2) 0.0658(7) 1.000 . Uani d ?
C(6) 0.0826(3) 0.1993(2) 0.7181(2) 0.0728(8) 1.000 . Uani d ?
C(7) 0.1892(2) 0.0890(2) 0.2674(2) 0.0476(7) 1.000 . Uani d ?
C(8) 0.2648(2) 0.0028(2) 0.2549(2) 0.0539(7) 1.000 . Uani d ?
C(9) 0.2935(2) -0.0214(2) 0.1408(2) 0.0529(7) 1.000 . Uani d ?
C(10) 0.2464(3) 0.0425(2) 0.0484(2) 0.0654(8) 1.000 . Uani d ?
C(11) 0.1727(3) 0.1276(2) 0.0611(2) 0.0703(9) 1.000 . Uani d ?
C(12) 0.1425(3) 0.1507(2) 0.1723(2) 0.0583(7) 1.000 . Uani d ?
C(13) 0.3665(3) -0.1153(2) 0.1229(2) 0.0819(9) 1.000 . Uani d ?
H(1) -0.1756 0.1378 0.5161 0.082 1.000 . Uiso c ?
H(2) -0.3109 0.0689 0.3172 0.082 1.000 . Uiso c ?
H(3) -0.2149 0.1046 0.2185 0.082 1.000 . Uiso c ?
H(4) -0.1671 0.0175 0.2691 0.082 1.000 . Uiso c ?
H(5) -0.0049 0.1636 0.7458 0.082 1.000 . Uiso c ?
H(6) 0.2112 0.2199 0.7798 0.082 1.000 . Uiso c ?
H(7) 0.0008 0.2551 0.7057 0.082 1.000 . Uiso c ?
H(8) 0.3114 -0.0335 0.3245 0.082 1.000 . Uiso c ?
H(9) 0.2670 0.0298 -0.0347 0.082 1.000 . Uiso c ?
H(10) 0.1415 0.1671 -0.0185 0.082 1.000 . Uiso c ?
H(11) 0.0850 0.2141 0.1886 0.082 1.000 . Uiso c ?
H(12) 0.4578 -0.1404 0.2059 0.082 1.000 . Uiso c ?
H(13) 0.2647 -0.1612 0.1070 0.082 1.000 . Uiso c ?
H(14) 0.4336 -0.1183 0.0509 0.082 1.000 . Uiso c ?

loop_
_atom_site_aniso_label
_atom_site_aniso_U_11
_atom_site_aniso_U_22
_atom_site_aniso_U_33
_atom_site_aniso_U_12
_atom_site_aniso_U_13
_atom_site_aniso_U_23
O(1) 0.0361(8) 0.1178(13) 0.0815(11) -0.0152(7) 0.0222(7) -0.0252(9)
N(1) 0.0292(9) 0.0543(11) 0.0483(10) -0.0048(6) 0.0131(7) -0.0048(8)
N(2) 0.0407(9) 0.0664(12) 0.0512(11) -0.0046(7) 0.0133(8) -0.0088(9)
C(1) 0.0336(12) 0.057(1) 0.056(1) -0.0040(9) 0.0154(10) 0.0001(11)
C(2) 0.0357(11) 0.0471(13) 0.054(1) -0.0031(8) 0.0142(9) -0.0007(10)
C(3) 0.0325(10) 0.063(2) 0.061(1) -0.0026(9) 0.0173(10) -0.0050(12)
C(4) 0.0479(12) 0.050(1) 0.055(1) 0.0006(9) 0.0200(10) -0.0008(10)
C(5) 0.0415(11) 0.087(2) 0.067(1) -0.0105(10) 0.0132(10) -0.0167(13)
C(6) 0.0616(13) 0.095(2) 0.069(2) -0.0065(11) 0.0311(11) -0.022(1)
C(7) 0.0351(10) 0.055(2) 0.055(2) -0.0072(9) 0.0167(9) -0.0099(13)
C(8) 0.0417(11) 0.062(2) 0.059(1) -0.0094(10) 0.0169(10) -0.0017(12)
C(9) 0.0413(10) 0.052(2) 0.064(2) -0.0059(9) 0.0126(10) -0.0151(13)
C(10) 0.0632(13) 0.079(2) 0.057(2) -0.0080(12) 0.0211(11) 0.004(1)
C(11) 0.072(2) 0.076(2) 0.061(2) -0.0091(13) 0.0165(12) 0.000(1)
C(12) 0.0539(12) 0.068(2) 0.051(2) -0.0057(10) 0.0126(10) -0.0025(13)
C(13) 0.076(2) 0.085(2) 0.086(2) 0.0075(13) 0.0252(13) -0.011(1)

loop_
_atom_type_symbol
_atom_type_oxidation_number
_atom_type_number_in_cell
_atom_type_scat_dispersion_real
_atom_type_scat_dispersion_imag
_atom_type_scat_source
C 0 52 0.000 0.000
;International Tables for Crystallography
(1992, Vol. C, Table 6.1.1.2)
;
H 0 56 0.000 0.000
;International Tables for Crystallography
(1992, Vol. C, Table 6.1.1.2)
;
N 0 8 0.000 0.000
;International Tables for Crystallography
(1992, Vol. C, Table 6.1.1.2)
;
O 0 4 0.000 0.000
;International Tables for Crystallography
(1992, Vol. C, Table 6.1.1.2)
;

loop_
_geom_angle_atom_site_label_1
_geom_angle_atom_site_label_2
_geom_angle_atom_site_label_3
_geom_angle
_geom_angle_site_symmetry_1
_geom_angle_site_symmetry_2
_geom_angle_site_symmetry_3
_geom_angle_publ_flag
C1 O1 N1 33.1(2) . . . ?
C1 O1 N2 30.3(2) . . . ?
C1 O1 H1 156.2 . . . no
C1 O1 C7 65.9(2) . . . ?
C1 O1 H2 141.0 . . . no
C1 O1 H10 114.1 . . . no
C1 O1 H8 97.5 . . . no
C1 O1 H8 79.3 . . . no
C1 O1 H11 85.2 . . . no
C1 O1 C8 80.2(2) . . . ?
C1 O1 H13 67.1 . . . no
C1 O1 C3 162.8(2) . . . ?
C1 O1 H7 117.2 . . . no
C1 O1 C4 18.2(2) . . . ?
C1 O1 C12 74.5(2) . . . ?
C1 O1 C2 21.7(2) . . . ?
C1 O1 C11 106.8(2) . . . ?
C1 O1 H6 137.6 . . . no
C1 O1 H11 67.9 . . . no
C1 O1 C5 149.8(2) . . . ?
C1 O1 H12 71.4 . . . no
C1 O1 H5 110.8 . . . no
C1 O1 C12 93.9(2) . . . ?
C1 O1 C6 122.7(2) . . . ?
C1 O1 C2 169.1(2) . . . ?
C1 O1 C8 95.2(2) . . . ?
N1 O1 N2 63.35(9) . . . ?
N1 O1 H1 160.8 . . . no
N1 O1 C7 32.88(8) . . . ?
N1 O1 H2 109.7 . . . no
N1 O1 H10 126.0 . . . no
N1 O1 H8 114.2 . . . no
N1 O1 H8 54.5 . . . no
N1 O1 H11 116.5 . . . no
N1 O1 C8 49.70(8) . . . ?
N1 O1 H13 72.1 . . . no
N1 O1 C3 158.17(12) . . . ?
N1 O1 H7 93.5 . . . no
N1 O1 C4 51.29(8) . . . ?
N1 O1 C12 44.77(8) . . . ?
N1 O1 C2 11.36(7) . . . ?
N1 O1 C11 126.41(10) . . . ?
N1 O1 H6 119.3 . . . no
N1 O1 H11 44.6 . . . no
N1 O1 C5 117.92(10) . . . ?
N1 O1 H12 102.1 . . . no
N1 O1 H5 98.0 . . . no
N1 O1 C12 122.02(10) . . . ?
N1 O1 C6 104.15(10) . . . ?
N1 O1 C2 140.34(10) . . . ?
N1 O1 C8 112.27(10) . . . ?
N2 O1 H1 128.8 . . . no
N2 O1 C7 96.20(10) . . . ?
N2 O1 H2 164.1 . . . no
N2 O1 H10 97.2 . . . no
N2 O1 H8 80.5 . . . no
N2 O1 H8 103.4 . . . no
N2 O1 H11 56.6 . . . no
N2 O1 C8 108.52(9) . . . ?
N2 O1 H13 69.3 . . . no
N2 O1 C3 134.94(10) . . . ?
N2 O1 H7 133.9 . . . no
N2 O1 C4 12.08(7) . . . ?
N2 O1 C12 102.70(9) . . . ?
N2 O1 C2 52.00(8) . . . ?
N2 O1 C11 85.64(10) . . . ?
N2 O1 H6 139.2 . . . no
N2 O1 H11 92.4 . . . no
N2 O1 C5 169.54(12) . . . ?
N2 O1 H12 44.2 . . . no
N2 O1 H5 117.0 . . . no
N2 O1 C12 67.84(9) . . . ?
N2 O1 C6 131.32(12) . . . ?
N2 O1 C2 153.78(9) . . . ?
N2 O1 C8 78.41(9) . . . ?
H1 O1 C7 132.5 1_655 1_655 1_655 no
H1 O1 H2 54.2 1_655 1_655 1_655 no
H1 O1 H10 70.7 1_655 1_655 1_655 no
H1 O1 H8 60.3 1_655 1_655 1_655 no
H1 O1 H8 106.3 1_655 1_655 1_655 no
H1 O1 H11 80.9 1_655 1_655 1_655 no
H1 O1 C8 112.0 1_655 1_655 1_655 no
H1 O1 H13 124.4 1_655 1_655 1_655 no
H1 O1 C3 6.6 1_655 1_655 1_655 no
H1 O1 H7 86.1 1_655 1_655 1_655 no
H1 O1 C4 140.3 1_655 1_655 1_655 no
H1 O1 C12 128.4 1_655 1_655 1_655 no
H1 O1 C2 166.4 1_655 1_655 1_655 no
H1 O1 C11 72.3 1_655 1_655 1_655 no
H1 O1 H6 63.4 1_655 1_655 1_655 no
H1 O1 H11 135.9 1_655 1_655 1_655 no
H1 O1 C5 47.1 1_655 1_655 1_655 no
H1 O1 H12 85.5 1_655 1_655 1_655 no
H1 O1 H5 89.0 1_655 1_655 1_655 no
H1 O1 C12 76.9 1_655 1_655 1_655 no
H1 O1 C6 79.0 1_655 1_655 1_655 no
H1 O1 C2 25.1 1_655 1_655 1_655 no
H1 O1 C8 62.5 1_655 1_655 1_655 no
C7 O1 H2 78.3 . . . no
C7 O1 H10 124.0 . . . no
C7 O1 H8 125.1 . . . no
C7 O1 H8 39.4 . . . no
C7 O1 H11 145.4 . . . no
C7 O1 C8 25.33(8) . . . ?
C7 O1 H13 81.4 . . . no
C7 O1 C3 127.44(10) . . . ?
C7 O1 H7 68.4 . . . no
C7 O1 C4 84.13(9) . . . ?
C7 O1 C12 21.34(8) . . . ?
C7 O1 C2 44.21(8) . . . ?
C7 O1 C11 133.60(12) . . . ?
C7 O1 H6 94.0 . . . no
C7 O1 H11 33.9 . . . no
C7 O1 C5 85.88(9) . . . ?
C7 O1 H12 132.5 . . . no
C7 O1 H5 81.8 . . . no
C7 O1 C12 143.79(11) . . . ?
C7 O1 C6 81.59(9) . . . ?
C7 O1 C2 108.39(9) . . . ?
C7 O1 C8 124.25(10) . . . ?
H2 O1 H10 98.2 1_655 1_655 1_655 no
H2 O1 H8 90.4 1_655 1_655 1_655 no
H2 O1 H8 62.9 1_655 1_655 1_655 no
H2 O1 H11 133.6 1_655 1_655 1_655 no
H2 O1 C8 60.9 1_655 1_655 1_655 no
H2 O1 H13 123.7 1_655 1_655 1_655 no
H2 O1 C3 49.2 1_655 1_655 1_655 no
H2 O1 H7 58.2 1_655 1_655 1_655 no
H2 O1 C4 157.1 1_655 1_655 1_655 no
H2 O1 C12 77.6 1_655 1_655 1_655 no
H2 O1 C2 120.7 1_655 1_655 1_655 no
H2 O1 C11 109.0 1_655 1_655 1_655 no
H2 O1 H6 56.6 1_655 1_655 1_655 no
H2 O1 H11 91.2 1_655 1_655 1_655 no
H2 O1 C5 9.0 1_655 1_655 1_655 no
H2 O1 H12 131.3 1_655 1_655 1_655 no
H2 O1 H5 77.3 1_655 1_655 1_655 no
H2 O1 C12 124.8 1_655 1_655 1_655 no
H2 O1 C6 63.2 1_655 1_655 1_655 no
H2 O1 C2 30.6 1_655 1_655 1_655 no
H2 O1 C8 92.2 1_655 1_655 1_655 no
H10 O1 H8 110.7 4 4 4 no
H10 O1 H8 154.5 4 4 4 no
H10 O1 H11 50.5 4 4 4 no
H10 O1 C8 139.4 4 4 4 no
H10 O1 H13 54.0 4 4 4 no
H10 O1 C3 69.4 4 4 4 no
H10 O1 H7 63.4 4 4 4 no
H10 O1 C4 103.8 4 4 4 no
H10 O1 C12 102.7 4 4 4 no
H10 O1 C2 122.7 4 4 4 no
H10 O1 C11 14.0 4 4 4 no
H10 O1 H6 45.9 4 4 4 no
H10 O1 H11 91.4 4 4 4 no
H10 O1 C5 90.0 4 4 4 no
H10 O1 H12 91.5 4 4 4 no
H10 O1 H5 44.0 4 4 4 no
H10 O1 C12 35.8 4 4 4 no
H10 O1 C6 50.0 4 4 4 no
H10 O1 C2 76.8 4 4 4 no
H10 O1 C8 111.7 4 4 4 no
H8 O1 H8 87.6 3_656 3_656 3_656 no
H8 O1 H11 75.1 3_656 3_656 3_656 no
H8 O1 C8 104.2 3_656 3_656 3_656 no
H8 O1 H13 142.3 3_656 3_656 3_656 no
H8 O1 C3 66.2 3_656 3_656 3_656 no
H8 O1 H7 144.4 3_656 3_656 3_656 no
H8 O1 C4 87.7 3_656 3_656 3_656 no
H8 O1 C12 145.8 3_656 3_656 3_656 no
H8 O1 C2 109.3 3_656 3_656 3_656 no
H8 O1 C11 101.0 3_656 3_656 3_656 no
H8 O1 H6 123.6 3_656 3_656 3_656 no
H8 O1 H11 157.4 3_656 3_656 3_656 no
H8 O1 C5 89.9 3_656 3_656 3_656 no
H8 O1 H12 42.2 3_656 3_656 3_656 no
H8 O1 H5 147.8 3_656 3_656 3_656 no
H8 O1 C12 85.6 3_656 3_656 3_656 no
H8 O1 C6 139.2 3_656 3_656 3_656 no
H8 O1 C2 78.0 3_656 3_656 3_656 no
H8 O1 C8 2.3 3_656 3_656 3_656 no
H8 O1 H11 155.0 . . . no
H8 O1 C8 16.8 . . . no
H8 O1 H13 120.4 . . . no
H8 O1 C3 104.6 . . . no
H8 O1 H7 91.3 . . . no
H8 O1 C4 94.2 . . . no
H8 O1 C12 58.3 . . . no
H8 O1 C2 62.8 . . . no
H8 O1 C11 168.5 . . . no
H8 O1 H6 109.3 . . . no
H8 O1 H11 73.1 . . . no
H8 O1 C5 71.8 . . . no
H8 O1 H12 113.7 . . . no
H8 O1 H5 111.8 . . . no
H8 O1 C12 169.7 . . . no
H8 O1 C6 104.5 . . . no
H8 O1 C2 90.6 . . . no
H8 O1 C8 87.3 . . . no
H11 O1 C8 165.1 4 4 4 no
H11 O1 H13 69.6 4 4 4 no
H11 O1 C3 85.1 4 4 4 no
H11 O1 H7 113.2 4 4 4 no
H11 O1 C4 67.7 4 4 4 no
H11 O1 C12 135.3 4 4 4 no
H11 O1 C2 105.7 4 4 4 no
H11 O1 C11 36.5 4 4 4 no
H11 O1 H6 95.3 4 4 4 no
H11 O1 H11 118.7 4 4 4 no
H11 O1 C5 125.0 4 4 4 no
H11 O1 H12 42.0 4 4 4 no
H11 O1 H5 92.0 4 4 4 no
H11 O1 C12 14.7 4 4 4 no
H11 O1 C6 100.3 4 4 4 no
H11 O1 C2 103.0 4 4 4 no
H11 O1 C8 74.7 4 4 4 no
C8 O1 H13 106.4 . . . no
C8 O1 C3 108.49(9) . . . ?
C8 O1 H7 76.3 . . . no
C8 O1 C4 97.45(8) . . . ?
C8 O1 C12 42.04(8) . . . ?
C8 O1 C2 60.15(7) . . . ?
C8 O1 C11 152.72(11) . . . ?
C8 O1 H6 97.2 . . . no
C8 O1 H11 57.6 . . . no
C8 O1 C5 69.67(8) . . . ?
C8 O1 H12 128.8 . . . no
C8 O1 H5 95.6 . . . no
C8 O1 C12 169.08(10) . . . ?
C8 O1 C6 89.88(9) . . . ?
C8 O1 C2 91.28(8) . . . ?
C8 O1 C8 103.98(8) . . . ?
H13 O1 C3 122.0 2 2 2 no
H13 O1 H7 65.6 2 2 2 no
H13 O1 C4 67.1 2 2 2 no
H13 O1 C12 65.9 2 2 2 no
H13 O1 C2 69.2 2 2 2 no
H13 O1 C11 55.8 2 2 2 no
H13 O1 H6 73.4 2 2 2 no
H13 O1 H11 49.4 2 2 2 no
H13 O1 C5 121.1 2 2 2 no
H13 O1 H12 100.5 2 2 2 no
H13 O1 H5 48.0 2 2 2 no
H13 O1 C12 62.7 2 2 2 no
H13 O1 C6 62.2 2 2 2 no
H13 O1 C2 122.3 2 2 2 no
H13 O1 C8 141.1 2 2 2 no
C3 O1 H7 79.8 1_655 1_655 1_655 no
C3 O1 C4 146.68(9) 1_655 1_655 1_655 ?
C3 O1 C12 122.00(9) 1_655 1_655 1_655 ?
C3 O1 C2 167.26(11) 1_655 1_655 1_655 ?
C3 O1 C11 72.64(8) 1_655 1_655 1_655 ?
C3 O1 H6 57.6 1_655 1_655 1_655 no
C3 O1 H11 129.4 1_655 1_655 1_655 no
C3 O1 C5 41.59(7) 1_655 1_655 1_655 ?
C3 O1 H12 92.0 1_655 1_655 1_655 no
C3 O1 H5 83.7 1_655 1_655 1_655 no
C3 O1 C12 79.69(8) 1_655 1_655 1_655 ?
C3 O1 C6 73.08(8) 1_655 1_655 1_655 ?
C3 O1 C2 19.20(6) 1_655 1_655 1_655 ?
C3 O1 C8 68.45(7) 1_655 1_655 1_655 ?
H7 O1 C4 127.8 4_554 4_554 4_554 no
H7 O1 C12 49.6 4_554 4_554 4_554 no
H7 O1 C2 101.6 4_554 4_554 4_554 no
H7 O1 C11 77.2 4_554 4_554 4_554 no
H7 O1 H6 26.2 4_554 4_554 4_554 no
H7 O1 H11 50.3 4_554 4_554 4_554 no
H7 O1 C5 56.3 4_554 4_554 4_554 no
H7 O1 H12 154.9 4_554 4_554 4_554 no
H7 O1 H5 22.3 4_554 4_554 4_554 no
H7 O1 C12 98.7 4_554 4_554 4_554 no
H7 O1 C6 13.8 4_554 4_554 4_554 no
H7 O1 C2 66.5 4_554 4_554 4_554 no
H7 O1 C8 146.7 4_554 4_554 4_554 no
C4 O1 C12 91.26(8) . . . ?
C4 O1 C2 39.93(7) . . . ?
C4 O1 C11 93.73(9) . . . ?
C4 O1 H6 140.3 . . . no
C4 O1 H11 82.1 . . . no
C4 O1 C5 165.89(10) . . . ?
C4 O1 H12 55.0 . . . no
C4 O1 H5 114.8 . . . no
C4 O1 C12 77.85(8) . . . ?
C4 O1 C6 128.74(9) . . . ?
C4 O1 C2 164.77(9) . . . ?
C4 O1 C8 85.52(8) . . . ?
C12 O1 C2 54.53(7) . . . ?
C12 O1 C11 113.18(10) . . . ?
C12 O1 H6 75.8 . . . no
C12 O1 H11 16.6 . . . no
C12 O1 C5 82.91(8) . . . ?
C12 O1 H12 145.9 . . . no
C12 O1 H5 60.7 . . . no
C12 O1 C12 127.58(8) . . . ?
C12 O1 C6 61.92(8) . . . ?
C12 O1 C2 103.52(8) . . . ?
C12 O1 C8 145.18(9) . . . ?
C2 O1 C11 120.08(9) . . . ?
C2 O1 H6 126.5 . . . no
C2 O1 H11 51.5 . . . no
C2 O1 C5 129.10(8) . . . ?
C2 O1 H12 91.7 . . . no
C2 O1 H5 102.5 . . . no
C2 O1 C12 112.37(8) . . . ?
C2 O1 C6 110.82(8) . . . ?
C2 O1 C2 151.35(10) . . . ?
C2 O1 C8 107.22(8) . . . ?
C11 O1 H6 59.5 4 4 4 no
C11 O1 H11 99.8 4 4 4 no
C11 O1 C5 100.38(8) 4 4 4 ?
C11 O1 H12 77.7 4 4 4 no
C11 O1 H5 57.1 4 4 4 no
C11 O1 C12 21.74(6) 4 4 4 ?
C11 O1 C6 63.94(9) 4 4 4 ?
C11 O1 C2 83.91(7) 4 4 4 ?
C11 O1 C8 101.63(8) 4 4 4 ?
H6 O1 H11 75.1 4_554 4_554 4_554 no
H6 O1 C5 50.4 4_554 4_554 4_554 no
H6 O1 H12 132.3 4_554 4_554 4_554 no
H6 O1 H5 26.9 4_554 4_554 4_554 no
H6 O1 C12 80.9 4_554 4_554 4_554 no
H6 O1 C6 15.7 4_554 4_554 4_554 no
H6 O1 C2 49.7 4_554 4_554 4_554 no
H6 O1 C8 125.9 4_554 4_554 4_554 no
H11 O1 C5 95.0 . . . no
H11 O1 H12 136.4 . . . no
H11 O1 H5 54.0 . . . no
H11 O1 C12 111.7 . . . no
H11 O1 C6 59.7 . . . no
H11 O1 C2 113.1 . . . no
H11 O1 C8 155.9 . . . no
C5 O1 H12 128.4 1_655 1_655 1_655 no
C5 O1 H5 73.4 1_655 1_655 1_655 no
C5 O1 C12 115.84(8) 1_655 1_655 1_655 ?
C5 O1 C6 59.10(8) 1_655 1_655 1_655 ?
C5 O1 C2 22.54(6) 1_655 1_655 1_655 ?
C5 O1 C8 91.93(8) 1_655 1_655 1_655 ?
H12 O1 H5 133.9 3_656 3_656 3_656 no
H12 O1 C12 56.3 3_656 3_656 3_656 no
H12 O1 C6 141.4 3_656 3_656 3_656 no
H12 O1 C2 109.9 3_656 3_656 3_656 no
H12 O1 C8 40.7 3_656 3_656 3_656 no
H5 O1 C12 77.8 4_554 4_554 4_554 no
H5 O1 C6 14.3 4_554 4_554 4_554 no
H5 O1 C2 76.4 4_554 4_554 4_554 no
H5 O1 C8 149.7 4_554 4_554 4_554 no
C12 O1 C6 85.60(9) 4 4 4 ?
C12 O1 C2 95.55(7) 4 4 4 ?
C12 O1 C8 85.60(8) 4 4 4 ?
C6 O1 C2 63.41(6) 4_554 4_554 4_554 ?
C6 O1 C8 141.48(8) 4_554 4_554 4_554 ?
C2 O1 C8 80.26(7) 1_655 1_655 1_655 ?
C2 N1 C1 121.4(2) . . . ?
C2 N1 C7 120.9(2) . . . ?
C2 N1 O1 149.5(2) . . . ?
C2 N1 C3 30.41(13) . . . ?
C2 N1 N2 91.2(2) . . . ?
C2 N1 C12 110.9(2) . . . ?
C2 N1 C8 121.9(2) . . . ?
C2 N1 C5 32.2(1) . . . ?
C2 N1 H11 99.4 . . . no
C2 N1 H8 120.2 . . . no
C2 N1 H4 46.8 . . . no
C2 N1 C4 62.0(2) . . . ?
C2 N1 H3 46.5 . . . no
C2 N1 H1 22.8 . . . no
C2 N1 H2 21.0 . . . no
C2 N1 H13 101.4 . . . no
C2 N1 C11 114.9(2) . . . ?
C2 N1 H12 85.8 . . . no
C2 N1 C9 122.1(2) . . . ?
C2 N1 H1 83.5 . . . no
C2 N1 H6 47.9 . . . no
C1 N1 C7 117.6(2) . . . ?
C1 N1 O1 28.12(13) . . . ?
C1 N1 C3 91.0(2) . . . ?
C1 N1 N2 30.21(13) . . . ?
C1 N1 C12 118.0(2) . . . ?
C1 N1 C8 110.4(2) . . . ?
C1 N1 C5 153.6(2) . . . ?
C1 N1 H11 112.3 . . . no
C1 N1 H8 99.2 . . . no
C1 N1 H4 159.9 . . . no
C1 N1 C4 59.4(2) . . . ?
C1 N1 H3 160.0 . . . no
C1 N1 H1 98.6 . . . no
C1 N1 H2 142.3 . . . no
C1 N1 H13 63.2 . . . no
C1 N1 C11 119.0(2) . . . ?
C1 N1 H12 87.2 . . . no
C1 N1 C9 114.3(2) . . . ?
C1 N1 H1 98.0 . . . no
C1 N1 H6 115.6 . . . no
C7 N1 O1 89.49(13) . . . ?
C7 N1 C3 151.1(2) . . . ?
C7 N1 N2 147.7(1) . . . ?
C7 N1 C12 29.1(1) . . . ?
C7 N1 C8 29.7(1) . . . ?
C7 N1 C5 88.82(13) . . . ?
C7 N1 H11 52.9 . . . no
C7 N1 H8 50.5 . . . no
C7 N1 H4 77.5 . . . no
C7 N1 C4 175.6(2) . . . ?
C7 N1 H3 75.8 . . . no
C7 N1 H1 143.6 . . . no
C7 N1 H2 100.1 . . . no
C7 N1 H13 101.0 . . . no
C7 N1 C11 18.7(2) . . . ?
C7 N1 H12 93.6 . . . no
C7 N1 C9 18.8(1) . . . ?
C7 N1 H1 92.3 . . . no
C7 N1 H6 102.3 . . . no
O1 N1 C3 119.12(12) . . . ?
O1 N1 N2 58.33(8) . . . ?
O1 N1 C12 94.38(10) . . . ?
O1 N1 C8 85.38(10) . . . ?
O1 N1 C5 178.31(13) . . . ?
O1 N1 H11 97.3 . . . no
O1 N1 H8 79.9 . . . no
O1 N1 H4 159.8 . . . no
O1 N1 C4 87.52(10) . . . ?
O1 N1 H3 159.3 . . . no
O1 N1 H1 126.7 . . . no
O1 N1 H2 170.4 . . . no
O1 N1 H13 67.3 . . . no
O1 N1 C11 92.97(9) . . . ?
O1 N1 H12 90.0 . . . no
O1 N1 C9 87.32(8) . . . ?
O1 N1 H1 99.0 . . . no
O1 N1 H6 128.3 . . . no
C3 N1 N2 60.81(10) . . . ?
C3 N1 C12 133.95(13) . . . ?
C3 N1 C8 145.78(13) . . . ?
C3 N1 C5 62.57(10) . . . ?
C3 N1 H11 114.5 . . . no
C3 N1 H8 133.3 . . . no
C3 N1 H4 75.8 . . . no
C3 N1 C4 31.62(9) . . . ?
C3 N1 H3 75.5 . . . no
C3 N1 H1 7.6 . . . no
C3 N1 H2 51.4 . . . no
C3 N1 H13 87.8 . . . no
C3 N1 C11 141.28(11) . . . ?
C3 N1 H12 83.2 . . . no
C3 N1 C9 150.16(11) . . . ?
C3 N1 H1 87.3 . . . no
C3 N1 H6 58.0 . . . no
N2 N1 C12 139.97(12) . . . ?
N2 N1 C8 135.57(11) . . . ?
N2 N1 C5 123.36(11) . . . ?
N2 N1 H11 123.4 . . . no
N2 N1 H8 118.4 . . . no
N2 N1 H4 133.9 . . . no
N2 N1 C4 29.19(8) . . . ?
N2 N1 H3 134.2 . . . no
N2 N1 H1 68.4 . . . no
N2 N1 H2 112.1 . . . no
N2 N1 H13 66.3 . . . no
N2 N1 C11 145.21(10) . . . ?
N2 N1 H12 84.9 . . . no
N2 N1 C9 142.34(9) . . . ?
N2 N1 H1 94.9 . . . no
N2 N1 H6 96.9 . . . no
C12 N1 C8 58.78(11) . . . ?
C12 N1 C5 84.18(11) . . . ?
C12 N1 H11 23.8 . . . no
C12 N1 H8 79.6 . . . no
C12 N1 H4 81.8 . . . no
C12 N1 C4 148.02(13) . . . ?
C12 N1 H3 65.7 . . . no
C12 N1 H1 128.7 . . . no
C12 N1 H2 94.3 . . . no
C12 N1 H13 76.6 . . . no
C12 N1 C11 10.40(10) . . . ?
C12 N1 H12 64.9 . . . no
C12 N1 C9 47.96(10) . . . ?
C12 N1 H1 119.7 . . . no
C12 N1 H6 76.8 . . . no
C8 N1 C5 93.11(11) . . . ?
C8 N1 H11 82.6 . . . no
C8 N1 H8 21.0 . . . no
C8 N1 H4 75.7 . . . no
C8 N1 C4 152.91(12) . . . ?
C8 N1 H3 88.6 . . . no
C8 N1 H1 140.5 . . . no
C8 N1 H2 102.6 . . . no
C8 N1 H13 125.4 . . . no
C8 N1 C11 48.38(10) . . . ?
C8 N1 H12 122.8 . . . no
C8 N1 C9 10.83(8) . . . ?
C8 N1 H1 64.1 . . . no
C8 N1 H6 126.9 . . . no
C5 N1 H11 81.8 . . . no
C5 N1 H8 98.9 . . . no
C5 N1 H4 19.1 . . . no
C5 N1 C4 94.17(10) . . . ?
C5 N1 H3 19.6 . . . no
C5 N1 H1 55.0 . . . no
C5 N1 H2 11.3 . . . no
C5 N1 H13 113.2 . . . no
C5 N1 C11 85.45(10) . . . ?
C5 N1 H12 90.2 . . . no
C5 N1 C9 91.06(10) . . . ?
C5 N1 H1 81.0 . . . no
C5 N1 H6 52.3 . . . no
H11 N1 H8 103.4 . . . no
H11 N1 H4 87.2 . . . no
H11 N1 C4 124.3 . . . no
H11 N1 H3 62.3 . . . no
H11 N1 H1 111.1 . . . no
H11 N1 H2 89.1 . . . no
H11 N1 H13 57.1 . . . no
H11 N1 C11 34.2 . . . no
H11 N1 H12 41.6 . . . no
H11 N1 C9 71.7 . . . no
H11 N1 H1 141.3 . . . no
H11 N1 H6 56.7 . . . no
H8 N1 H4 79.9 . . . no
H8 N1 C4 131.9 . . . no
H8 N1 H3 100.9 . . . no
H8 N1 H1 131.1 . . . no
H8 N1 H2 105.7 . . . no
H8 N1 H13 137.3 . . . no
H8 N1 C11 69.2 . . . no
H8 N1 H12 142.2 . . . no
H8 N1 C9 31.8 . . . no
H8 N1 H1 46.3 . . . no
H8 N1 H6 144.1 . . . no
H4 N1 C4 106.2 . . . no
H4 N1 H3 29.5 . . . no
H4 N1 H1 68.5 . . . no
H4 N1 H2 27.0 . . . no
H4 N1 H13 130.0 . . . no
H4 N1 C11 79.7 . . . no
H4 N1 H12 106.0 . . . no
H4 N1 C9 75.4 . . . no
H4 N1 H1 66.6 . . . no
H4 N1 H6 70.4 . . . no
C4 N1 H3 106.2 . . . no
C4 N1 H1 39.2 . . . no
C4 N1 H2 83.0 . . . no
C4 N1 H13 74.8 . . . no
C4 N1 C11 158.36(11) . . . ?
C4 N1 H12 83.2 . . . no
C4 N1 C9 163.68(11) . . . ?
C4 N1 H1 91.4 . . . no
C4 N1 H6 77.1 . . . no
H3 N1 H1 68.2 . . . no
H3 N1 H2 28.6 . . . no
H3 N1 H13 100.9 . . . no
H3 N1 C11 68.5 . . . no
H3 N1 H12 76.7 . . . no
H3 N1 C9 83.3 . . . no
H3 N1 H1 96.1 . . . no
H3 N1 H6 44.5 . . . no
H1 N1 H2 43.8 . . . no
H1 N1 H13 91.2 . . . no
H1 N1 C11 135.1 . . . no
H1 N1 H12 83.7 . . . no
H1 N1 C9 143.5 . . . no
H1 N1 H1 86.3 . . . no
H1 N1 H6 54.5 . . . no
H2 N1 H13 111.0 . . . no
H2 N1 C11 96.3 . . . no
H2 N1 H12 90.0 . . . no
H2 N1 C9 101.5 . . . no
H2 N1 H1 80.2 . . . no
H2 N1 H6 50.4 . . . no
H13 N1 C11 85.4 2 2 2 no
H13 N1 H12 24.3 2 2 2 no
H13 N1 C9 117.1 2 2 2 no
H13 N1 H1 160.5 2 2 2 no
H13 N1 H6 61.1 2 2 2 no
C11 N1 H12 75.2 . . . no
C11 N1 C9 37.56(8) . . . ?
C11 N1 H1 109.9 . . . no
C11 N1 H6 85.7 . . . no
H12 N1 C9 112.3 2 2 2 no
H12 N1 H1 169.3 2 2 2 no
H12 N1 H6 39.8 2 2 2 no
C9 N1 H1 74.2 . . . no
C9 N1 H6 117.9 . . . no
H1 N1 H6 130.0 3_556 3_556 3_556 no
C4 N2 C1 119.9(2) . . . ?
C4 N2 O1 146.7(2) . . . ?
C4 N2 C3 30.1(2) . . . ?
C4 N2 N1 88.4(2) . . . ?
C4 N2 C6 33.6(2) . . . ?
C4 N2 H6 57.7 . . . no
C4 N2 H12 111.1 . . . no
C4 N2 H11 130.9 . . . no
C4 N2 C2 58.9(2) . . . ?
C4 N2 H7 33.6 . . . no
C4 N2 H5 28.2 . . . no
C4 N2 H1 20.8 . . . no
C4 N2 H13 100.3 . . . no
C4 N2 H4 63.3 . . . no
C4 N2 H8 135.2 . . . no
C4 N2 H14 76.1 . . . no
C4 N2 C12 129.7(2) . . . ?
C4 N2 H3 82.6 . . . no
C4 N2 C13 109.6(2) . . . ?
C4 N2 H2 84.8 . . . no
C4 N2 C7 100.5(2) . . . ?
C4 N2 C13 89.1(2) . . . ?
C4 N2 H10 142.3 . . . no
C1 N2 O1 26.85(11) . . . ?
C1 N2 C3 89.7(2) . . . ?
C1 N2 N1 31.46(12) . . . ?
C1 N2 C6 153.5(2) . . . ?
C1 N2 H6 177.6 . . . no
C1 N2 H12 120.4 . . . no
C1 N2 H11 103.7 . . . no
C1 N2 C2 61.0(1) . . . ?
C1 N2 H7 146.1 . . . no
C1 N2 H5 145.0 . . . no
C1 N2 H1 99.1 . . . no
C1 N2 H13 67.0 . . . no
C1 N2 H4 109.1 . . . no
C1 N2 H8 75.5 . . . no
C1 N2 H14 90.7 . . . no
C1 N2 C12 98.8(2) . . . ?
C1 N2 H3 130.9 . . . no
C1 N2 C13 120.2(2) . . . ?
C1 N2 H2 89.3 . . . no
C1 N2 C7 19.37(12) . . . ?
C1 N2 C13 76.1(2) . . . ?
C1 N2 H10 66.2 . . . no
O1 N2 C3 116.59(13) . . . ?
O1 N2 N1 58.32(8) . . . ?
O1 N2 C6 179.3(2) . . . ?
O1 N2 H6 155.5 . . . no
O1 N2 H12 98.0 . . . no
O1 N2 H11 78.7 . . . no
O1 N2 C2 87.83(11) . . . ?
O1 N2 H7 162.7 . . . no
O1 N2 H5 168.4 . . . no
O1 N2 H1 125.9 . . . no
O1 N2 H13 69.3 . . . no
O1 N2 H4 117.0 . . . no
O1 N2 H8 58.8 . . . no
O1 N2 H14 96.8 . . . no
O1 N2 C12 75.93(9) . . . ?
O1 N2 H3 118.1 . . . no
O1 N2 C13 98.70(9) . . . ?
O1 N2 H2 93.1 . . . no
O1 N2 C7 46.21(7) . . . ?
O1 N2 C13 80.94(10) . . . ?
O1 N2 H10 47.5 . . . no
C3 N2 N1 58.30(10) . . . ?
C3 N2 C6 63.71(12) . . . ?
C3 N2 H6 87.9 . . . no
C3 N2 H12 134.8 . . . no
C3 N2 H11 153.4 . . . no
C3 N2 C2 28.78(8) . . . ?
C3 N2 H7 61.4 . . . no
C3 N2 H5 57.1 . . . no
C3 N2 H1 9.3 . . . no
C3 N2 H13 89.2 . . . no
C3 N2 H4 70.5 . . . no
C3 N2 H8 132.0 . . . no
C3 N2 H14 74.7 . . . no
C3 N2 C12 145.92(12) . . . ?
C3 N2 H3 103.6 . . . no
C3 N2 C13 132.32(12) . . . ?
C3 N2 H2 83.2 . . . no
C3 N2 C7 70.38(10) . . . ?
C3 N2 C13 81.27(10) . . . ?
C3 N2 H10 133.0 . . . no
N1 N2 C6 122.00(11) . . . ?
N1 N2 H6 146.1 . . . no
N1 N2 H12 142.3 . . . no
N1 N2 H11 132.3 . . . no
N1 N2 C2 29.52(7) . . . ?
N1 N2 H7 117.4 . . . no
N1 N2 H5 114.3 . . . no
N1 N2 H1 67.6 . . . no
N1 N2 H13 70.9 . . . no
N1 N2 H4 95.3 . . . no
N1 N2 H8 97.3 . . . no
N1 N2 H14 83.4 . . . no
N1 N2 C12 124.73(11) . . . ?
N1 N2 H3 133.5 . . . no
N1 N2 C13 140.48(11) . . . ?
N1 N2 H2 85.1 . . . no
N1 N2 C7 12.15(6) . . . ?
N1 N2 C13 74.27(9) . . . ?
N1 N2 H10 91.2 . . . no
C6 N2 H6 24.1 . . . no
C6 N2 H12 82.0 . . . no
C6 N2 H11 100.8 . . . no
C6 N2 C2 92.48(11) . . . ?
C6 N2 H7 16.7 . . . no
C6 N2 H5 12.2 . . . no
C6 N2 H1 54.4 . . . no
C6 N2 H13 110.1 . . . no
C6 N2 H4 63.6 . . . no
C6 N2 H8 121.5 . . . no
C6 N2 H14 82.6 . . . no
C6 N2 C12 103.48(12) . . . ?
C6 N2 H3 61.2 . . . no
C6 N2 C13 81.38(11) . . . ?
C6 N2 H2 87.5 . . . no
C6 N2 C7 134.09(10) . . . ?
C6 N2 C13 98.54(12) . . . ?
C6 N2 H10 131.8 . . . no
H6 N2 H12 61.6 . . . no
H6 N2 H11 78.5 . . . no
H6 N2 C2 116.6 . . . no
H6 N2 H7 31.9 . . . no
H6 N2 H5 32.7 . . . no
H6 N2 H1 78.5 . . . no
H6 N2 H13 113.0 . . . no
H6 N2 H4 70.0 . . . no
H6 N2 H8 106.1 . . . no
H6 N2 H14 88.7 . . . no
H6 N2 C12 83.2 . . . no
H6 N2 H3 49.9 . . . no
H6 N2 C13 61.7 . . . no
H6 N2 H2 90.4 . . . no
H6 N2 C7 158.2 . . . no
H6 N2 C13 103.6 . . . no
H6 N2 H10 115.6 . . . no
H12 N2 H11 56.3 3_656 3_656 3_656 no
H12 N2 C2 148.6 3_656 3_656 3_656 no
H12 N2 H7 93.5 3_656 3_656 3_656 no
H12 N2 H5 83.3 3_656 3_656 3_656 no
H12 N2 H1 127.9 3_656 3_656 3_656 no
H12 N2 H13 131.8 3_656 3_656 3_656 no
H12 N2 H4 68.2 3_656 3_656 3_656 no
H12 N2 H8 46.0 3_656 3_656 3_656 no
H12 N2 H14 131.5 3_656 3_656 3_656 no
H12 N2 C12 67.1 3_656 3_656 3_656 no
H12 N2 H3 82.3 3_656 3_656 3_656 no
H12 N2 C13 3.1 3_656 3_656 3_656 no
H12 N2 H2 65.9 3_656 3_656 3_656 no
H12 N2 C7 135.6 3_656 3_656 3_656 no
H12 N2 C13 135.1 3_656 3_656 3_656 no
H12 N2 H10 91.6 3_656 3_656 3_656 no
H11 N2 C2 154.2 4 4 4 no
H11 N2 H7 97.3 4 4 4 no
H11 N2 H5 111.2 4 4 4 no
H11 N2 H1 147.6 4 4 4 no
H11 N2 H13 75.5 4 4 4 no
H11 N2 H4 124.1 4 4 4 no
H11 N2 H8 74.2 4 4 4 no
H11 N2 H14 82.1 4 4 4 no
H11 N2 C12 10.8 4 4 4 no
H11 N2 H3 50.4 4 4 4 no
H11 N2 C13 59.4 4 4 4 no
H11 N2 H2 119.3 4 4 4 no
H11 N2 C7 121.1 4 4 4 no
H11 N2 C13 79.8 4 4 4 no
H11 N2 H10 41.5 4 4 4 no
C2 N2 H7 89.1 . . . no
C2 N2 H5 85.2 . . . no
C2 N2 H1 38.1 . . . no
C2 N2 H13 79.1 . . . no
C2 N2 H4 81.6 . . . no
C2 N2 H8 117.1 . . . no
C2 N2 H14 77.7 . . . no
C2 N2 C12 143.59(11) . . . ?
C2 N2 H3 122.0 . . . no
C2 N2 C13 145.45(11) . . . ?
C2 N2 H2 83.0 . . . no
C2 N2 C7 41.62(8) . . . ?
C2 N2 C13 76.33(9) . . . ?
C2 N2 H10 114.2 . . . no
H7 N2 H5 26.5 . . . no
H7 N2 H1 52.6 . . . no
H7 N2 H13 93.4 . . . no
H7 N2 H4 79.3 . . . no
H7 N2 H8 136.6 . . . no
H7 N2 H14 65.9 . . . no
H7 N2 C12 96.9 . . . no
H7 N2 H3 50.7 . . . no
H7 N2 C13 93.4 . . . no
H7 N2 H2 103.4 . . . no
H7 N2 C7 128.3 . . . no
H7 N2 C13 81.8 . . . no
H7 N2 H10 119.6 . . . no
H5 N2 H1 48.0 . . . no
H5 N2 H13 118.2 . . . no
H5 N2 H4 52.8 . . . no
H5 N2 H8 116.8 . . . no
H5 N2 H14 90.7 . . . no
H5 N2 C12 114.9 . . . no
H5 N2 H3 73.5 . . . no
H5 N2 C13 82.0 . . . no
H5 N2 H2 76.9 . . . no
H5 N2 C7 126.4 . . . no
H5 N2 C13 106.3 . . . no
H5 N2 H10 144.0 . . . no
H1 N2 H13 92.8 . . . no
H1 N2 H4 67.4 . . . no
H1 N2 H8 134.5 . . . no
H1 N2 H14 74.8 . . . no
H1 N2 C12 142.5 . . . no
H1 N2 H3 97.2 . . . no
H1 N2 C13 125.7 . . . no
H1 N2 H2 83.4 . . . no
H1 N2 C7 79.7 . . . no
H1 N2 C13 83.6 . . . no
H1 N2 H10 137.7 . . . no
H13 N2 H4 159.5 2 2 2 no
H13 N2 H8 123.6 2 2 2 no
H13 N2 H14 27.6 2 2 2 no
H13 N2 C12 64.7 2 2 2 no
H13 N2 H3 66.1 2 2 2 no
H13 N2 C13 134.9 2 2 2 no
H13 N2 H2 155.2 2 2 2 no
H13 N2 C7 67.7 2 2 2 no
H13 N2 C13 11.9 2 2 2 no
H13 N2 H10 44.9 2 2 2 no
H4 N2 H8 72.0 3_556 3_556 3_556 no
H4 N2 H14 139.4 3_556 3_556 3_556 no
H4 N2 C12 134.8 3_556 3_556 3_556 no
H4 N2 H3 119.9 3_556 3_556 3_556 no
H4 N2 C13 65.1 3_556 3_556 3_556 no
H4 N2 H2 24.1 3_556 3_556 3_556 no
H4 N2 C7 101.9 3_556 3_556 3_556 no
H4 N2 C13 151.0 3_556 3_556 3_556 no
H4 N2 H10 154.0 3_556 3_556 3_556 no
H8 N2 H14 148.6 3_656 3_656 3_656 no
H8 N2 C12 82.0 3_656 3_656 3_656 no
H8 N2 H3 120.7 3_656 3_656 3_656 no
H8 N2 C13 45.2 3_656 3_656 3_656 no
H8 N2 H2 51.9 3_656 3_656 3_656 no
H8 N2 C7 89.6 3_656 3_656 3_656 no
H8 N2 C13 135.3 3_656 3_656 3_656 no
H8 N2 H10 82.2 3_656 3_656 3_656 no
H14 N2 C12 72.3 2 2 2 no
H14 N2 H3 50.2 2 2 2 no
H14 N2 C13 134.2 2 2 2 no
H14 N2 H2 157.9 2 2 2 no
H14 N2 C7 85.2 2 2 2 no
H14 N2 C13 15.9 2 2 2 no
H14 N2 H10 66.4 2 2 2 no
C12 N2 H3 47.1 4 4 4 no
C12 N2 C13 70.24(8) 4 4 4 ?
C12 N2 H2 129.5 4 4 4 no
C12 N2 C7 114.48(10) 4 4 4 ?
C12 N2 C13 69.14(8) 4 4 4 ?
C12 N2 H10 33.6 4 4 4 no
H3 N2 C13 84.7 4 4 4 no
H3 N2 H2 138.6 4 4 4 no
H3 N2 C7 133.5 4 4 4 no
H3 N2 C13 60.2 4 4 4 no
H3 N2 H10 70.6 4 4 4 no
C13 N2 H2 62.9 3_656 3_656 3_656 no
C13 N2 C7 134.52(10) 3_656 3_656 3_656 ?
C13 N2 C13 138.14(9) 3_656 3_656 3_656 ?
C13 N2 H10 94.3 3_656 3_656 3_656 no
H2 N2 C7 87.6 3_556 3_556 3_556 no
H2 N2 C13 158.6 3_556 3_556 3_556 no
H2 N2 H10 132.8 3_556 3_556 3_556 no
C7 N2 C13 73.43(8) . . . ?
C7 N2 H10 80.9 . . . no
C13 N2 H10 54.8 2 2 2 no
O1 C1 N2 122.9(2) . . . ?
O1 C1 N1 118.8(3) . . . ?
O1 C1 C4 152.3(2) . . . ?
O1 C1 C2 147.5(2) . . . ?
O1 C1 C7 87.1(2) . . . ?
O1 C1 C3 176.5(2) . . . ?
O1 C1 H13 90.6 . . . no
O1 C1 H8 78.2 . . . no
O1 C1 C8 78.0(2) . . . ?
O1 C1 H11 73.1 . . . no
O1 C1 C12 84.9(2) . . . ?
O1 C1 H8 61.4 . . . no
O1 C1 H11 92.6 . . . no
O1 C1 H12 89.2 . . . no
O1 C1 H1 15.8 . . . no
O1 C1 H10 47.7 . . . no
O1 C1 C6 139.8(2) . . . ?
O1 C1 H1 177.5 . . . no
O1 C1 C13 99.9(2) . . . ?
O1 C1 C5 135.6(2) . . . ?
O1 C1 H14 112.8 . . . no
O1 C1 H2 27.4 . . . no
O1 C1 H6 124.4 . . . no
O1 C1 H2 107.3 . . . no
N2 C1 N1 118.3(2) . . . ?
N2 C1 C4 29.44(12) . . . ?
N2 C1 C2 89.6(2) . . . ?
N2 C1 C7 150.0(2) . . . ?
N2 C1 C3 60.41(13) . . . ?
N2 C1 H13 87.9 . . . no
N2 C1 H8 139.7 . . . no
N2 C1 C8 151.9(2) . . . ?
N2 C1 H11 52.6 . . . no
N2 C1 C12 145.4(2) . . . ?
N2 C1 H8 81.4 . . . no
N2 C1 H11 129.3 . . . no
N2 C1 H12 39.9 . . . no
N2 C1 H1 109.7 . . . no
N2 C1 H10 93.3 . . . no
N2 C1 C6 16.96(11) . . . ?
N2 C1 H1 59.4 . . . no
N2 C1 C13 83.3(2) . . . ?
N2 C1 C5 101.5(1) . . . ?
N2 C1 H14 68.4 . . . no
N2 C1 H2 146.7 . . . no
N2 C1 H6 1.6 . . . no
N2 C1 H2 70.2 . . . no
N1 C1 C4 88.9(2) . . . ?
N1 C1 C2 28.75(12) . . . ?
N1 C1 C7 31.76(12) . . . ?
N1 C1 C3 57.93(13) . . . ?
N1 C1 H13 91.6 . . . no
N1 C1 H8 54.4 . . . no
N1 C1 C8 45.40(13) . . . ?
N1 C1 H11 159.6 . . . no
N1 C1 C12 40.13(13) . . . ?
N1 C1 H8 131.1 . . . no
N1 C1 H11 44.9 . . . no
N1 C1 H12 144.6 . . . no
N1 C1 H1 131.0 . . . no
N1 C1 H10 130.1 . . . no
N1 C1 C6 101.4(2) . . . ?
N1 C1 H1 59.0 . . . no
N1 C1 C13 86.6(1) . . . ?
N1 C1 C5 16.84(12) . . . ?
N1 C1 H14 88.8 . . . no
N1 C1 H2 93.3 . . . no
N1 C1 H6 116.8 . . . no
N1 C1 H2 92.4 . . . no
C4 C1 C2 60.15(11) . . . ?
C4 C1 C7 120.58(13) . . . ?
C4 C1 C3 30.97(9) . . . ?
C4 C1 H13 87.6 . . . no
C4 C1 H8 123.4 . . . no
C4 C1 C8 128.00(12) . . . ?
C4 C1 H11 80.1 . . . no
C4 C1 C12 120.12(12) . . . ?
C4 C1 H8 102.0 . . . no
C4 C1 H11 108.3 . . . no
C4 C1 H12 65.7 . . . no
C4 C1 H1 138.8 . . . no
C4 C1 H10 114.6 . . . no
C4 C1 C6 12.48(8) . . . ?
C4 C1 H1 29.9 . . . no
C4 C1 C13 79.62(11) . . . ?
C4 C1 C5 72.06(10) . . . ?
C4 C1 H14 63.7 . . . no
C4 C1 H2 169.9 . . . no
C4 C1 H6 27.9 . . . no
C4 C1 H2 69.7 . . . no
C2 C1 C7 60.46(11) . . . ?
C2 C1 C3 29.18(8) . . . ?
C2 C1 H13 90.0 . . . no
C2 C1 H8 76.2 . . . no
C2 C1 C8 71.83(11) . . . ?
C2 C1 H11 136.9 . . . no
C2 C1 C12 64.96(10) . . . ?
C2 C1 H8 132.3 . . . no
C2 C1 H11 62.3 . . . no
C2 C1 H12 120.7 . . . no
C2 C1 H1 158.7 . . . no
C2 C1 H10 139.2 . . . no
C2 C1 C6 72.62(11) . . . ?
C2 C1 H1 30.2 . . . no
C2 C1 C13 81.90(10) . . . ?
C2 C1 C5 11.92(9) . . . ?
C2 C1 H14 76.4 . . . no
C2 C1 H2 121.6 . . . no
C2 C1 H6 88.0 . . . no
C2 C1 H2 82.7 . . . no
C7 C1 C3 89.61(12) . . . ?
C7 C1 H13 90.7 . . . no
C7 C1 H8 39.7 . . . no
C7 C1 C8 23.61(9) . . . ?
C7 C1 H11 152.5 . . . no
C7 C1 C12 20.85(9) . . . ?
C7 C1 H8 118.8 . . . no
C7 C1 H11 37.3 . . . no
C7 C1 H12 158.5 . . . no
C7 C1 H1 100.1 . . . no
C7 C1 H10 108.3 . . . no
C7 C1 C6 133.06(11) . . . ?
C7 C1 H1 90.7 . . . no
C7 C1 C13 90.64(12) . . . ?
C7 C1 C5 48.58(8) . . . ?
C7 C1 H14 100.6 . . . no
C7 C1 H2 62.5 . . . no
C7 C1 H6 148.5 . . . no
C7 C1 H2 104.5 . . . no
C3 C1 H13 88.3 . . . no
C3 C1 H8 99.9 . . . no
C3 C1 C8 99.40(11) . . . ?
C3 C1 H11 109.6 . . . no
C3 C1 C12 91.63(11) . . . ?
C3 C1 H8 121.4 . . . no
C3 C1 H11 84.1 . . . no
C3 C1 H12 94.3 . . . no
C3 C1 H1 167.5 . . . no
C3 C1 H10 132.7 . . . no
C3 C1 C6 43.45(9) . . . ?
C3 C1 H1 1.0 . . . no
C3 C1 C13 78.95(10) . . . ?
C3 C1 C5 41.10(9) . . . ?
C3 C1 H14 66.7 . . . no
C3 C1 H2 150.0 . . . no
C3 C1 H6 58.9 . . . no
C3 C1 H2 74.7 . . . no
H13 C1 H8 128.9 2 2 2 no
H13 C1 C8 112.3 2 2 2 no
H13 C1 H11 71.0 2 2 2 no
H13 C1 C12 70.0 2 2 2 no
H13 C1 H8 135.8 2 2 2 no
H13 C1 H11 53.8 2 2 2 no
H13 C1 H12 110.5 2 2 2 no
H13 C1 H1 99.4 2 2 2 no
H13 C1 H10 49.5 2 2 2 no
H13 C1 C6 87.8 2 2 2 no
H13 C1 H1 88.3 2 2 2 no
H13 C1 C13 9.3 2 2 2 no
H13 C1 C5 91.1 2 2 2 no
H13 C1 H14 24.1 2 2 2 no
H13 C1 H2 102.1 2 2 2 no
H13 C1 H6 87.9 2 2 2 no
H13 C1 H2 156.8 2 2 2 no
H8 C1 C8 16.7 . . . no
H8 C1 H11 145.4 . . . no
H8 C1 C12 59.4 . . . no
H8 C1 H8 81.1 . . . no
H8 C1 H11 76.8 . . . no
H8 C1 H12 118.9 . . . no
H8 C1 H1 83.0 . . . no
H8 C1 H10 122.0 . . . no
H8 C1 C6 131.3 . . . no
H8 C1 H1 100.7 . . . no
H8 C1 C13 130.1 . . . no
H8 C1 C5 66.6 . . . no
H8 C1 H14 139.8 . . . no
H8 C1 H2 51.8 . . . no
H8 C1 H6 139.0 . . . no
H8 C1 H2 70.7 . . . no
C8 C1 H11 151.0 . . . no
C8 C1 C12 42.81(8) . . . ?
C8 C1 H8 95.5 . . . no
C8 C1 H11 60.3 . . . no
C8 C1 H12 135.2 . . . no
C8 C1 H1 86.9 . . . no
C8 C1 H10 114.5 . . . no
C8 C1 C6 138.82(10) . . . ?
C8 C1 H1 100.4 . . . no
C8 C1 C13 113.50(11) . . . ?
C8 C1 C5 60.58(8) . . . ?
C8 C1 H14 124.2 . . . no
C8 C1 H2 50.6 . . . no
C8 C1 H6 150.9 . . . no
C8 C1 H2 86.4 . . . no
H11 C1 C12 134.6 4 4 4 no
H11 C1 H8 68.5 4 4 4 no
H11 C1 H11 122.9 4 4 4 no
H11 C1 H12 43.1 4 4 4 no
H11 C1 H1 64.4 4 4 4 no
H11 C1 H10 44.2 4 4 4 no
H11 C1 C6 68.4 4 4 4 no
H11 C1 H1 108.6 4 4 4 no
H11 C1 C13 74.6 4 4 4 no
H11 C1 C5 147.5 4 4 4 no
H11 C1 H14 71.0 4 4 4 no
H11 C1 H2 100.4 4 4 4 no
H11 C1 H6 54.0 4 4 4 no
H11 C1 H2 99.7 4 4 4 no
C12 C1 H8 133.0 . . . no
C12 C1 H11 17.9 . . . no
C12 C1 H12 174.1 . . . no
C12 C1 H1 100.2 . . . no
C12 C1 H10 91.9 . . . no
C12 C1 C6 131.33(10) . . . ?
C12 C1 H1 92.6 . . . no
C12 C1 C13 70.70(9) . . . ?
C12 C1 C5 54.52(8) . . . ?
C12 C1 H14 82.4 . . . no
C12 C1 H2 66.5 . . . no
C12 C1 H6 144.2 . . . no
C12 C1 H2 125.0 . . . no
H8 C1 H11 148.9 3_656 3_656 3_656 no
H8 C1 H12 42.5 3_656 3_656 3_656 no
H8 C1 H1 46.7 3_656 3_656 3_656 no
H8 C1 H10 88.3 3_656 3_656 3_656 no
H8 C1 C6 93.2 3_656 3_656 3_656 no
H8 C1 H1 120.8 3_656 3_656 3_656 no
H8 C1 C13 142.0 3_656 3_656 3_656 no
H8 C1 C5 133.1 3_656 3_656 3_656 no
H8 C1 H14 138.8 3_656 3_656 3_656 no
H8 C1 H2 69.2 3_656 3_656 3_656 no
H8 C1 H6 82.4 3_656 3_656 3_656 no
H8 C1 H2 50.2 3_656 3_656 3_656 no
H11 C1 H12 164.2 . . . no
H11 C1 H1 108.4 . . . no
H11 C1 H10 85.3 . . . no
H11 C1 C6 117.8 . . . no
H11 C1 H1 84.9 . . . no
H11 C1 C13 53.4 . . . no
H11 C1 C5 54.6 . . . no
H11 C1 H14 64.5 . . . no
H11 C1 H2 79.9 . . . no
H11 C1 H6 128.4 . . . no
H11 C1 H2 136.9 . . . no
H12 C1 H1 73.8 3_656 3_656 3_656 no
H12 C1 H10 84.4 3_656 3_656 3_656 no
H12 C1 C6 54.4 3_656 3_656 3_656 no
H12 C1 H1 93.3 3_656 3_656 3_656 no
H12 C1 C13 110.9 3_656 3_656 3_656 no
H12 C1 C5 130.9 3_656 3_656 3_656 no
H12 C1 H14 100.4 3_656 3_656 3_656 no
H12 C1 H2 107.8 3_656 3_656 3_656 no
H12 C1 H6 41.1 3_656 3_656 3_656 no
H12 C1 H2 56.6 3_656 3_656 3_656 no
H1 C1 H10 51.5 1_655 1_655 1_655 no
H1 C1 C6 126.5 1_655 1_655 1_655 no
H1 C1 H1 166.7 1_655 1_655 1_655 no
H1 C1 C13 108.6 1_655 1_655 1_655 no
H1 C1 C5 147.3 1_655 1_655 1_655 no
H1 C1 H14 118.5 1_655 1_655 1_655 no
H1 C1 H2 37.7 1_655 1_655 1_655 no
H1 C1 H6 111.2 1_655 1_655 1_655 no
H1 C1 H2 95.1 1_655 1_655 1_655 no
H10 C1 C6 105.9 4 4 4 no
H10 C1 H1 132.2 4 4 4 no
H10 C1 C13 58.1 4 4 4 no
H10 C1 C5 137.4 4 4 4 no
H10 C1 H14 67.1 4 4 4 no
H10 C1 H2 71.1 4 4 4 no
H10 C1 H6 94.5 4 4 4 no
H10 C1 H2 136.2 4 4 4 no
C6 C1 H1 42.4 . . . no
C6 C1 C13 81.03(10) . . . ?
C6 C1 C5 84.53(8) . . . ?
C6 C1 H14 65.0 . . . no
C6 C1 H2 162.1 . . . no
C6 C1 H6 15.4 . . . no
C6 C1 H2 69.1 . . . no
H1 C1 C13 78.9 . . . no
H1 C1 C5 42.1 . . . no
H1 C1 H14 66.5 . . . no
H1 C1 H2 151.0 . . . no
H1 C1 H6 57.8 . . . no
H1 C1 H2 74.4 . . . no
C13 C1 C5 84.06(9) 2 2 2 ?
C13 C1 H14 16.1 2 2 2 no
C13 C1 H2 110.3 2 2 2 no
C13 C1 H6 83.1 2 2 2 no
C13 C1 H2 149.3 2 2 2 no
C5 C1 H14 81.7 . . . no
C5 C1 H2 109.9 . . . no
C5 C1 H6 99.9 . . . no
C5 C1 H2 86.3 . . . no
H14 C1 H2 126.2 2 2 2 no
H14 C1 H6 68.0 2 2 2 no
H14 C1 H2 133.3 2 2 2 no
H2 C1 H6 148.2 1_655 1_655 1_655 no
H2 C1 H2 100.4 1_655 1_655 1_655 no
H6 C1 H2 70.0 . . . no
C3 C2 N1 118.4(2) . . . ?
C3 C2 C5 123.0(2) . . . ?
C3 C2 H1 23.3 . . . no
C3 C2 H4 133.7 . . . no
C3 C2 H2 96.4 . . . no
C3 C2 H3 132.2 . . . no
C3 C2 C4 30.95(13) . . . ?
C3 C2 C1 88.6(2) . . . ?
C3 C2 C7 148.9(2) . . . ?
C3 C2 N2 59.1(1) . . . ?
C3 C2 H11 131.9 . . . no
C3 C2 H6 85.0 . . . no
C3 C2 C12 147.8(2) . . . ?
C3 C2 C8 147.4(2) . . . ?
C3 C2 H8 133.7 . . . no
C3 C2 O1 99.3(2) . . . ?
C3 C2 C6 19.49(12) . . . ?
C3 C2 C3 94.5(2) . . . ?
C3 C2 H13 86.3 . . . no
C3 C2 O1 53.61(13) . . . ?
C3 C2 H12 92.4 . . . no
C3 C2 H1 101.6 . . . no
C3 C2 C2 74.5(2) . . . ?
N1 C2 C5 118.6(2) . . . ?
N1 C2 H1 141.7 . . . no
N1 C2 H4 103.5 . . . no
N1 C2 H2 145.1 . . . no
N1 C2 H3 105.0 . . . no
N1 C2 C4 87.5(2) . . . ?
N1 C2 C1 29.83(13) . . . ?
N1 C2 C7 30.63(12) . . . ?
N1 C2 N2 59.27(13) . . . ?
N1 C2 H11 54.9 . . . no
N1 C2 H6 113.2 . . . no
N1 C2 C12 45.58(13) . . . ?
N1 C2 C8 38.02(13) . . . ?
N1 C2 H8 40.0 . . . no
N1 C2 O1 19.11(12) . . . ?
N1 C2 C6 99.0(2) . . . ?
N1 C2 C3 89.8(1) . . . ?
N1 C2 H13 58.1 . . . no
N1 C2 O1 168.4(2) . . . ?
N1 C2 H12 73.6 . . . no
N1 C2 H1 76.1 . . . no
N1 C2 C2 99.2(2) . . . ?
C5 C2 H1 99.7 . . . no
C5 C2 H4 23.6 . . . no
C5 C2 H2 26.7 . . . no
C5 C2 H3 24.0 . . . no
C5 C2 C4 153.9(2) . . . ?
C5 C2 C1 148.4(2) . . . ?
C5 C2 C7 88.1(2) . . . ?
C5 C2 N2 177.4(2) . . . ?
C5 C2 H11 83.6 . . . no
C5 C2 H6 73.7 . . . no
C5 C2 C12 80.0(2) . . . ?
C5 C2 C8 84.7(2) . . . ?
C5 C2 H8 92.1 . . . no
C5 C2 O1 137.7(2) . . . ?
C5 C2 C6 142.4(2) . . . ?
C5 C2 C3 85.1(2) . . . ?
C5 C2 H13 125.2 . . . no
C5 C2 O1 70.1(1) . . . ?
C5 C2 H12 103.7 . . . no
C5 C2 H1 91.0 . . . no
C5 C2 C2 95.9(2) . . . ?
H1 C2 H4 112.4 . . . no
H1 C2 H2 73.1 . . . no
H1 C2 H3 110.9 . . . no
H1 C2 C4 54.2 . . . no
H1 C2 C1 111.9 . . . no
H1 C2 C7 171.9 . . . no
H1 C2 N2 82.4 . . . no
H1 C2 H11 136.8 . . . no
H1 C2 H6 76.2 . . . no
H1 C2 C12 155.7 . . . no
H1 C2 C8 161.4 . . . no
H1 C2 H8 146.2 . . . no
H1 C2 O1 122.6 . . . no
H1 C2 C6 42.8 . . . no
H1 C2 C3 93.2 . . . no
H1 C2 H13 101.1 . . . no
H1 C2 O1 30.9 . . . no
H1 C2 H12 99.0 . . . no
H1 C2 H1 104.5 . . . no
H1 C2 C2 74.9 . . . no
H4 C2 H2 43.3 . . . no
H4 C2 H3 39.7 . . . no
H4 C2 C4 156.4 . . . no
H4 C2 C1 130.9 . . . no
H4 C2 C7 75.6 . . . no
H4 C2 N2 153.9 . . . no
H4 C2 H11 87.5 . . . no
H4 C2 H6 96.3 . . . no
H4 C2 C12 76.7 . . . no
H4 C2 C8 66.1 . . . no
H4 C2 H8 70.4 . . . no
H4 C2 O1 121.4 . . . no
H4 C2 C6 149.0 . . . no
H4 C2 C3 65.5 . . . no
H4 C2 H13 135.2 . . . no
H4 C2 O1 87.1 . . . no
H4 C2 H12 118.9 . . . no
H4 C2 H1 68.9 . . . no
H4 C2 C2 80.5 . . . no
H2 C2 H3 44.6 . . . no
H2 C2 C4 127.2 . . . no
H2 C2 C1 174.3 . . . no
H2 C2 C7 114.7 . . . no
H2 C2 N2 155.3 . . . no
H2 C2 H11 104.4 . . . no
H2 C2 H6 69.7 . . . no
H2 C2 C12 105.1 . . . no
H2 C2 C8 109.2 . . . no
H2 C2 H8 113.1 . . . no
H2 C2 O1 164.1 . . . no
H2 C2 C6 115.7 . . . no
H2 C2 C3 84.6 . . . no
H2 C2 H13 132.3 . . . no
H2 C2 O1 44.4 . . . no
H2 C2 H12 109.6 . . . no
H2 C2 H1 95.5 . . . no
H2 C2 C2 87.0 . . . no
H3 C2 C4 156.8 . . . no
H3 C2 C1 132.5 . . . no
H3 C2 C7 75.5 . . . no
H3 C2 N2 156.1 . . . no
H3 C2 H11 60.7 . . . no
H3 C2 H6 58.9 . . . no
H3 C2 C12 60.9 . . . no
H3 C2 C8 80.2 . . . no
H3 C2 H8 92.4 . . . no
H3 C2 O1 122.6 . . . no
H3 C2 C6 149.3 . . . no
H3 C2 C3 105.2 . . . no
H3 C2 H13 101.5 . . . no
H3 C2 O1 80.2 . . . no
H3 C2 H12 81.0 . . . no
H3 C2 H1 107.6 . . . no
H3 C2 C2 118.9 . . . no
C4 C2 C1 57.63(11) . . . ?
C4 C2 C7 118.02(12) . . . ?
C4 C2 N2 28.20(8) . . . ?
C4 C2 H11 115.6 . . . no
C4 C2 H6 98.3 . . . no
C4 C2 C12 123.91(11) . . . ?
C4 C2 C8 119.50(11) . . . ?
C4 C2 H8 109.2 . . . no
C4 C2 O1 68.37(9) . . . ?
C4 C2 C6 11.50(8) . . . ?
C4 C2 C3 94.20(11) . . . ?
C4 C2 H13 68.2 . . . no
C4 C2 O1 84.30(10) . . . ?
C4 C2 H12 84.0 . . . no
C4 C2 H1 94.3 . . . no
C4 C2 C2 77.13(11) . . . ?
C1 C2 C7 60.41(11) . . . ?
C1 C2 N2 29.44(8) . . . ?
C1 C2 H11 74.1 . . . no
C1 C2 H6 113.7 . . . no
C1 C2 C12 71.62(11) . . . ?
C1 C2 C8 65.18(10) . . . ?
C1 C2 H8 61.2 . . . no
C1 C2 O1 10.74(8) . . . ?
C1 C2 C6 69.13(10) . . . ?
C1 C2 C3 92.13(10) . . . ?
C1 C2 H13 50.7 . . . no
C1 C2 O1 141.10(13) . . . ?
C1 C2 H12 72.9 . . . no
C1 C2 H1 80.6 . . . no
C1 C2 C2 91.57(11) . . . ?
C7 C2 N2 89.85(10) . . . ?
C7 C2 H11 41.4 . . . no
C7 C2 H6 104.1 . . . no
C7 C2 C12 23.71(8) . . . ?
C7 C2 C8 20.71(9) . . . ?
C7 C2 H8 34.3 . . . no
C7 C2 O1 49.68(8) . . . ?
C7 C2 C6 129.52(10) . . . ?
C7 C2 C3 89.64(12) . . . ?
C7 C2 H13 72.3 . . . no
C7 C2 O1 155.59(11) . . . ?
C7 C2 H12 76.8 . . . no
C7 C2 H1 77.4 . . . no
C7 C2 C2 106.68(13) . . . ?
N2 C2 H11 95.8 . . . no
N2 C2 H6 108.4 . . . no
N2 C2 C12 98.66(10) . . . ?
N2 C2 C8 92.85(9) . . . ?
N2 C2 H8 85.3 . . . no
N2 C2 O1 40.17(7) . . . ?
N2 C2 C6 39.69(8) . . . ?
N2 C2 C3 93.31(9) . . . ?
N2 C2 H13 55.5 . . . no
N2 C2 O1 112.24(11) . . . ?
N2 C2 H12 77.3 . . . no
N2 C2 H1 87.0 . . . no
N2 C2 C2 83.12(10) . . . ?
H11 C2 H6 63.3 . . . no
H11 C2 C12 19.0 . . . no
H11 C2 C8 61.4 . . . no
H11 C2 H8 75.7 . . . no
H11 C2 O1 66.4 . . . no
H11 C2 C6 123.1 . . . no
H11 C2 C3 129.9 . . . no
H11 C2 H13 47.9 . . . no
H11 C2 O1 122.1 . . . no
H11 C2 H12 39.8 . . . no
H11 C2 H1 118.6 . . . no
H11 C2 C2 148.1 . . . no
H6 C2 C12 80.4 4_454 4_454 4_454 no
H6 C2 C8 122.2 4_454 4_454 4_454 no
H6 C2 H8 137.6 4_454 4_454 4_454 no
H6 C2 O1 114.0 4_454 4_454 4_454 no
H6 C2 C6 94.1 4_454 4_454 4_454 no
H6 C2 C3 154.1 4_454 4_454 4_454 no
H6 C2 H13 63.1 4_454 4_454 4_454 no
H6 C2 O1 60.2 4_454 4_454 4_454 no
H6 C2 H12 41.8 4_454 4_454 4_454 no
H6 C2 H1 164.5 4_454 4_454 4_454 no
H6 C2 C2 147.1 4_454 4_454 4_454 no
C12 C2 C8 42.74(8) . . . ?
C12 C2 H8 57.5 . . . no
C12 C2 O1 61.82(7) . . . ?
C12 C2 C6 133.98(10) . . . ?
C12 C2 C3 110.89(11) . . . ?
C12 C2 H13 61.5 . . . no
C12 C2 O1 135.43(10) . . . ?
C12 C2 H12 58.1 . . . no
C12 C2 H1 99.8 . . . no
C12 C2 C2 129.39(13) . . . ?
C8 C2 H8 15.5 . . . no
C8 C2 O1 55.33(7) . . . ?
C8 C2 C6 129.89(9) . . . ?
C8 C2 C3 69.02(9) . . . ?
C8 C2 H13 90.8 . . . no
C8 C2 O1 153.14(9) . . . ?
C8 C2 H12 97.4 . . . no
C8 C2 H1 57.2 . . . no
C8 C2 C2 86.70(10) . . . ?
H8 C2 O1 53.1 . . . no
H8 C2 C6 118.3 . . . no
H8 C2 C3 56.1 . . . no
H8 C2 H13 97.6 . . . no
H8 C2 O1 151.4 . . . no
H8 C2 H12 108.8 . . . no
H8 C2 H1 43.3 . . . no
H8 C2 C2 72.4 . . . no
O1 C2 C6 79.86(7) . . . ?
O1 C2 C3 91.72(8) . . . ?
O1 C2 H13 51.7 . . . no
O1 C2 O1 151.35(10) . . . ?
O1 C2 H12 72.2 . . . no
O1 C2 H1 79.0 . . . no
O1 C2 C2 94.84(9) . . . ?
C6 C2 C3 93.73(10) . . . ?
C6 C2 H13 75.2 . . . no
C6 C2 O1 73.00(7) . . . ?
C6 C2 H12 87.8 . . . no
C6 C2 H1 96.6 . . . no
C6 C2 C2 74.94(10) . . . ?
C3 C2 H13 142.8 3_556 3_556 3_556 no
C3 C2 O1 98.94(8) 3_556 3_556 3_556 ?
C3 C2 H12 163.4 3_556 3_556 3_556 no
C3 C2 H1 13.8 3_556 3_556 3_556 no
C3 C2 C2 19.96(5) 3_556 3_556 3_556 ?
H13 C2 O1 110.9 2 2 2 no
H13 C2 H12 23.0 2 2 2 no
H13 C2 H1 130.7 2 2 2 no
H13 C2 C2 138.4 2 2 2 no
O1 C2 H12 97.3 1_455 1_455 1_455 no
O1 C2 H1 112.7 1_455 1_455 1_455 no
O1 C2 C2 86.97(9) 1_455 1_455 1_455 ?
H12 C2 H1 149.7 2 2 2 no
H12 C2 C2 160.2 2 2 2 no
H1 C2 C2 29.5 3_556 3_556 3_556 no
H1 C3 C2 121.9 . . . no
H1 C3 C4 118.2 . . . no
H1 C3 N1 153.1 . . . no
H1 C3 N2 146.0 . . . no
H1 C3 C5 91.7 . . . no
H1 C3 C6 87.7 . . . no
H1 C3 H2 69.5 . . . no
H1 C3 H5 71.4 . . . no
H1 C3 C1 175.8 . . . no
H1 C3 H7 77.5 . . . no
H1 C3 H4 96.5 . . . no
H1 C3 H3 95.2 . . . no
H1 C3 O1 17.3 . . . no
H1 C3 H6 81.1 . . . no
H1 C3 H6 98.6 . . . no
H1 C3 H8 37.7 . . . no
H1 C3 H4 96.4 . . . no
H1 C3 H10 55.3 . . . no
H1 C3 C7 142.1 . . . no
H1 C3 H14 108.4 . . . no
H1 C3 C2 90.5 . . . no
C2 C3 C4 119.9(2) . . . ?
C2 C3 N1 31.18(12) . . . ?
C2 C3 N2 92.1(2) . . . ?
C2 C3 C5 30.19(13) . . . ?
C2 C3 C6 150.3(2) . . . ?
C2 C3 H2 52.5 . . . no
C2 C3 H5 161.7 . . . no
C2 C3 C1 62.2(1) . . . ?
C2 C3 H7 155.6 . . . no
C2 C3 H4 28.1 . . . no
C2 C3 H3 29.4 . . . no
C2 C3 O1 107.2(2) . . . ?
C2 C3 H6 71.2 . . . no
C2 C3 H6 139.5 . . . no
C2 C3 H8 128.0 . . . no
C2 C3 H4 108.4 . . . no
C2 C3 H10 115.8 . . . no
C2 C3 C7 20.27(12) . . . ?
C2 C3 H14 92.9 . . . no
C2 C3 C2 85.5(2) . . . ?
C4 C3 N1 88.7(2) . . . ?
C4 C3 N2 27.8(1) . . . ?
C4 C3 C5 150.0(2) . . . ?
C4 C3 C6 30.5(1) . . . ?
C4 C3 H2 171.6 . . . no
C4 C3 H5 48.3 . . . no
C4 C3 C1 57.7(2) . . . ?
C4 C3 H7 44.1 . . . no
C4 C3 H4 142.7 . . . no
C4 C3 H3 144.8 . . . no
C4 C3 O1 132.2(2) . . . ?
C4 C3 H6 120.7 . . . no
C4 C3 H6 19.6 . . . no
C4 C3 H8 99.0 . . . no
C4 C3 H4 62.4 . . . no
C4 C3 H10 98.5 . . . no
C4 C3 C7 99.7(2) . . . ?
C4 C3 H14 69.3 . . . no
C4 C3 C2 92.8(2) . . . ?
N1 C3 N2 60.89(9) . . . ?
N1 C3 C5 61.37(11) . . . ?
N1 C3 C6 119.17(12) . . . ?
N1 C3 H2 83.6 . . . no
N1 C3 H5 134.5 . . . no
N1 C3 C1 31.06(8) . . . ?
N1 C3 H7 128.1 . . . no
N1 C3 H4 57.4 . . . no
N1 C3 H3 58.7 . . . no
N1 C3 O1 137.72(13) . . . ?
N1 C3 H6 85.6 . . . no
N1 C3 H6 108.3 . . . no
N1 C3 H8 144.2 . . . no
N1 C3 H4 95.7 . . . no
N1 C3 H10 125.4 . . . no
N1 C3 C7 11.08(6) . . . ?
N1 C3 H14 80.5 . . . no
N1 C3 C2 87.32(11) . . . ?
N2 C3 C5 122.2(1) . . . ?
N2 C3 C6 58.28(11) . . . ?
N2 C3 H2 144.4 . . . no
N2 C3 H5 75.3 . . . no
N2 C3 C1 29.84(8) . . . ?
N2 C3 H7 70.1 . . . no
N2 C3 H4 116.3 . . . no
N2 C3 H3 118.1 . . . no
N2 C3 O1 158.8(2) . . . ?
N2 C3 H6 114.1 . . . no
N2 C3 H6 47.4 . . . no
N2 C3 H8 121.1 . . . no
N2 C3 H4 69.1 . . . no
N2 C3 H10 113.4 . . . no
N2 C3 C7 71.90(10) . . . ?
N2 C3 H14 67.2 . . . no
N2 C3 C2 91.34(10) . . . ?
C5 C3 C6 177.7(2) . . . ?
C5 C3 H2 22.3 . . . no
C5 C3 H5 158.0 . . . no
C5 C3 C1 92.43(13) . . . ?
C5 C3 H7 161.0 . . . no
C5 C3 H4 13.2 . . . no
C5 C3 H3 13.9 . . . no
C5 C3 O1 77.49(9) . . . ?
C5 C3 H6 62.3 . . . no
C5 C3 H6 169.5 . . . no
C5 C3 H8 104.7 . . . no
C5 C3 H4 115.7 . . . no
C5 C3 H10 100.4 . . . no
C5 C3 C7 50.43(9) . . . ?
C5 C3 H14 104.6 . . . no
C5 C3 C2 84.65(12) . . . ?
C6 C3 H2 156.9 . . . no
C6 C3 H5 20.2 . . . no
C6 C3 C1 88.12(12) . . . ?
C6 C3 H7 20.5 . . . no
C6 C3 H4 164.9 . . . no
C6 C3 H3 168.4 . . . no
C6 C3 O1 102.33(12) . . . ?
C6 C3 H6 119.7 . . . no
C6 C3 H6 10.8 . . . no
C6 C3 H8 73.6 . . . no
C6 C3 H4 62.2 . . . no
C6 C3 H10 81.1 . . . no
C6 C3 C7 130.18(11) . . . ?
C6 C3 H14 77.6 . . . no
C6 C3 C2 93.16(13) . . . ?
H2 C3 H5 137.8 . . . no
H2 C3 C1 114.6 . . . no
H2 C3 H7 144.3 . . . no
H2 C3 H4 28.9 . . . no
H2 C3 H3 29.8 . . . no
H2 C3 O1 56.0 . . . no
H2 C3 H6 62.2 . . . no
H2 C3 H6 167.4 . . . no
H2 C3 H8 85.4 . . . no
H2 C3 H4 114.8 . . . no
H2 C3 H10 88.8 . . . no
H2 C3 C7 72.7 . . . no
H2 C3 H14 112.6 . . . no
H2 C3 C2 83.4 . . . no
H5 C3 C1 104.6 . . . no
H5 C3 H7 29.6 . . . no
H5 C3 H4 151.3 . . . no
H5 C3 H3 166.5 . . . no
H5 C3 O1 87.7 . . . no
H5 C3 H6 125.8 . . . no
H5 C3 H6 29.7 . . . no
H5 C3 H8 53.4 . . . no
H5 C3 H4 55.0 . . . no
H5 C3 H10 81.8 . . . no
H5 C3 C7 145.4 . . . no
H5 C3 H14 94.2 . . . no
H5 C3 C2 81.7 . . . no
C1 C3 H7 98.6 . . . no
C1 C3 H4 87.5 . . . no
C1 C3 H3 88.9 . . . no
C1 C3 O1 166.06(13) . . . ?
C1 C3 H6 101.0 . . . no
C1 C3 H6 77.3 . . . no
C1 C3 H8 140.4 . . . no
C1 C3 H4 81.6 . . . no
C1 C3 H10 123.9 . . . no
C1 C3 C7 42.06(8) . . . ?
C1 C3 H14 70.7 . . . no
C1 C3 C2 89.71(10) . . . ?
H7 C3 H4 173.1 . . . no
H7 C3 H3 150.2 . . . no
H7 C3 O1 88.8 . . . no
H7 C3 H6 100.2 . . . no
H7 C3 H6 27.6 . . . no
H7 C3 H8 76.3 . . . no
H7 C3 H4 81.5 . . . no
H7 C3 H10 60.6 . . . no
H7 C3 C7 137.6 . . . no
H7 C3 H14 65.1 . . . no
H7 C3 C2 110.7 . . . no
H4 C3 H3 25.8 . . . no
H4 C3 O1 84.6 . . . no
H4 C3 H6 75.4 . . . no
H4 C3 H6 159.1 . . . no
H4 C3 H8 101.0 . . . no
H4 C3 H4 102.7 . . . no
H4 C3 H10 113.2 . . . no
H4 C3 C7 47.3 . . . no
H4 C3 H14 114.4 . . . no
H4 C3 C2 72.3 . . . no
H3 C3 O1 79.0 . . . no
H3 C3 H6 50.0 . . . no
H3 C3 H6 162.2 . . . no
H3 C3 H8 115.2 . . . no
H3 C3 H4 128.3 . . . no
H3 C3 H10 91.3 . . . no
H3 C3 C7 47.7 . . . no
H3 C3 H14 90.8 . . . no
H3 C3 C2 98.1 . . . no
O1 C3 H6 65.9 1_455 1_455 1_455 no
O1 C3 H6 113.0 1_455 1_455 1_455 no
O1 C3 H8 52.8 1_455 1_455 1_455 no
O1 C3 H4 111.4 1_455 1_455 1_455 no
O1 C3 H10 50.3 1_455 1_455 1_455 no
O1 C3 C7 126.69(10) 1_455 1_455 1_455 ?
O1 C3 H14 102.2 1_455 1_455 1_455 no
O1 C3 C2 98.77(9) 1_455 1_455 1_455 ?
H6 C3 H6 121.3 4_454 4_454 4_454 no
H6 C3 H8 118.5 4_454 4_454 4_454 no
H6 C3 H4 176.7 4_454 4_454 4_454 no
H6 C3 H10 44.6 4_454 4_454 4_454 no
H6 C3 C7 78.9 4_454 4_454 4_454 no
H6 C3 H14 51.6 4_454 4_454 4_454 no
H6 C3 C2 145.4 4_454 4_454 4_454 no
H6 C3 H8 82.5 . . . no
H6 C3 H4 61.2 . . . no
H6 C3 H10 87.4 . . . no
H6 C3 C7 119.3 . . . no
H6 C3 H14 74.3 . . . no
H6 C3 C2 93.0 . . . no
H8 C3 H4 58.9 3_556 3_556 3_556 no
H8 C3 H10 88.2 3_556 3_556 3_556 no
H8 C3 C7 141.5 3_556 3_556 3_556 no
H8 C3 H14 134.9 3_556 3_556 3_556 no
H8 C3 C2 57.6 3_556 3_556 3_556 no
H4 C3 H10 135.4 3_556 3_556 3_556 no
H4 C3 C7 102.0 3_556 3_556 3_556 no
H4 C3 H14 131.6 3_556 3_556 3_556 no
H4 C3 C2 31.9 3_556 3_556 3_556 no
H10 C3 C7 121.6 4_455 4_455 4_455 no
H10 C3 H14 53.2 4_455 4_455 4_455 no
H10 C3 C2 145.3 4_455 4_455 4_455 no
C7 C3 H14 83.3 . . . no
C7 C3 C2 88.13(10) . . . ?
H14 C3 C2 158.4 2 2 2 no
N2 C4 C3 122.1(3) . . . ?
N2 C4 C6 117.1(2) . . . ?
N2 C4 H1 145.9 . . . no
N2 C4 H7 125.5 . . . no
N2 C4 H5 134.3 . . . no
N2 C4 H6 90.5 . . . no
N2 C4 C1 30.70(13) . . . ?
N2 C4 C2 92.9(2) . . . ?
N2 C4 N1 62.4(2) . . . ?
N2 C4 H4 94.3 . . . no
N2 C4 H12 47.0 . . . no
N2 C4 O1 21.23(13) . . . ?
N2 C4 H14 82.4 . . . no
N2 C4 H3 76.4 . . . no
N2 C4 H13 59.2 . . . no
N2 C4 H11 33.5 . . . no
N2 C4 C5 89.8(2) . . . ?
N2 C4 H2 75.0 . . . no
N2 C4 C5 102.9(2) . . . ?
N2 C4 H8 150.1 . . . no
C3 C4 C6 120.8(2) . . . ?
C3 C4 H1 23.8 . . . no
C3 C4 H7 107.0 . . . no
C3 C4 H5 100.9 . . . no
C3 C4 H6 147.4 . . . no
C3 C4 C1 91.4(2) . . . ?
C3 C4 C2 29.16(13) . . . ?
C3 C4 N1 59.7(2) . . . ?
C3 C4 H4 93.6 . . . no
C3 C4 H12 152.0 . . . no
C3 C4 O1 100.9(2) . . . ?
C3 C4 H14 88.4 . . . no
C3 C4 H3 134.3 . . . no
C3 C4 H13 91.3 . . . no
C3 C4 H11 147.9 . . . no
C3 C4 C5 88.3(2) . . . ?
C3 C4 H2 94.2 . . . no
C3 C4 C5 19.2(1) . . . ?
C3 C4 H8 60.1 . . . no
C6 C4 H1 97.0 . . . no
C6 C4 H7 27.2 . . . no
C6 C4 H5 24.3 . . . no
C6 C4 H6 26.6 . . . no
C6 C4 C1 147.8(2) . . . ?
C6 C4 C2 149.9(2) . . . ?
C6 C4 N1 178.8(2) . . . ?
C6 C4 H4 80.9 . . . no
C6 C4 H12 76.0 . . . no
C6 C4 O1 138.4(2) . . . ?
C6 C4 H14 100.3 . . . no
C6 C4 H3 61.2 . . . no
C6 C4 H13 120.5 . . . no
C6 C4 H11 87.8 . . . no
C6 C4 C5 91.1(2) . . . ?
C6 C4 H2 99.8 . . . no
C6 C4 C5 139.9(2) . . . ?
C6 C4 H8 68.6 . . . no
H1 C4 H7 85.3 . . . no
H1 C4 H5 78.0 . . . no
H1 C4 H6 123.6 . . . no
H1 C4 C1 115.2 . . . no
H1 C4 C2 53.0 . . . no
H1 C4 N1 83.5 . . . no
H1 C4 H4 90.1 . . . no
H1 C4 H12 155.2 . . . no
H1 C4 O1 124.7 . . . no
H1 C4 H14 92.7 . . . no
H1 C4 H3 125.2 . . . no
H1 C4 H13 105.2 . . . no
H1 C4 H11 163.5 . . . no
H1 C4 C5 88.8 . . . no
H1 C4 H2 99.7 . . . no
H1 C4 C5 43.0 . . . no
H1 C4 H8 41.9 . . . no
H7 C4 H5 40.2 . . . no
H7 C4 H6 44.9 . . . no
H7 C4 C1 149.2 . . . no
H7 C4 C2 133.0 . . . no
H7 C4 N1 154.0 . . . no
H7 C4 H4 105.4 . . . no
H7 C4 H12 96.8 . . . no
H7 C4 O1 142.4 . . . no
H7 C4 H14 76.3 . . . no
H7 C4 H3 51.5 . . . no
H7 C4 H13 100.5 . . . no
H7 C4 H11 92.0 . . . no
H7 C4 C5 115.4 . . . no
H7 C4 H2 126.1 . . . no
H7 C4 C5 124.7 . . . no
H7 C4 H8 74.1 . . . no
H5 C4 H6 47.9 . . . no
H5 C4 C1 159.9 . . . no
H5 C4 C2 128.5 . . . no
H5 C4 N1 155.3 . . . no
H5 C4 H4 66.1 . . . no
H5 C4 H12 87.7 . . . no
H5 C4 O1 153.3 . . . no
H5 C4 H14 116.0 . . . no
H5 C4 H3 84.8 . . . no
H5 C4 H13 140.7 . . . no
H5 C4 H11 110.1 . . . no
H5 C4 C5 75.6 . . . no
H5 C4 H2 88.1 . . . no
H5 C4 C5 118.9 . . . no
H5 C4 H8 44.6 . . . no
H6 C4 C1 121.2 . . . no
H6 C4 C2 176.3 . . . no
H6 C4 N1 152.9 . . . no
H6 C4 H4 82.2 . . . no
H6 C4 H12 52.1 . . . no
H6 C4 O1 111.7 . . . no
H6 C4 H14 97.4 . . . no
H6 C4 H3 48.4 . . . no
H6 C4 H13 108.0 . . . no
H6 C4 H11 62.3 . . . no
H6 C4 C5 91.4 . . . no
H6 C4 H2 93.8 . . . no
H6 C4 C5 166.5 . . . no
H6 C4 H8 91.7 . . . no
C1 C4 C2 62.21(11) . . . ?
C1 C4 N1 31.71(8) . . . ?
C1 C4 H4 97.7 . . . no
C1 C4 H12 74.3 . . . no
C1 C4 O1 9.49(7) . . . ?
C1 C4 H14 79.8 . . . no
C1 C4 H3 97.9 . . . no
C1 C4 H13 53.5 . . . no
C1 C4 H11 61.6 . . . no
C1 C4 C5 89.09(11) . . . ?
C1 C4 H2 75.2 . . . no
C1 C4 C5 72.21(10) . . . ?
C1 C4 H8 136.6 . . . no
C2 C4 N1 30.51(8) . . . ?
C2 C4 H4 96.3 . . . no
C2 C4 H12 130.2 . . . no
C2 C4 O1 71.70(10) . . . ?
C2 C4 H14 84.3 . . . no
C2 C4 H3 133.9 . . . no
C2 C4 H13 74.9 . . . no
C2 C4 H11 121.4 . . . no
C2 C4 C5 87.37(10) . . . ?
C2 C4 H2 85.9 . . . no
C2 C4 C5 10.01(7) . . . ?
C2 C4 H8 84.7 . . . no
N1 C4 H4 98.0 . . . no
N1 C4 H12 103.1 . . . no
N1 C4 O1 41.20(6) . . . ?
N1 C4 H14 80.9 . . . no
N1 C4 H3 119.5 . . . no
N1 C4 H13 60.4 . . . no
N1 C4 H11 92.1 . . . no
N1 C4 C5 87.80(9) . . . ?
N1 C4 H2 79.0 . . . no
N1 C4 C5 40.50(7) . . . ?
N1 C4 H8 111.1 . . . no
H4 C4 H12 65.4 3_556 3_556 3_556 no
H4 C4 O1 97.3 3_556 3_556 3_556 no
H4 C4 H14 176.7 3_556 3_556 3_556 no
H4 C4 H3 128.8 3_556 3_556 3_556 no
H4 C4 H13 150.8 3_556 3_556 3_556 no
H4 C4 H11 106.3 3_556 3_556 3_556 no
H4 C4 C5 10.2 3_556 3_556 3_556 no
H4 C4 H2 22.5 3_556 3_556 3_556 no
H4 C4 C5 94.8 3_556 3_556 3_556 no
H4 C4 H8 56.6 3_556 3_556 3_556 no
H12 C4 O1 66.0 3_656 3_656 3_656 no
H12 C4 H14 111.8 3_656 3_656 3_656 no
H12 C4 H3 72.6 3_656 3_656 3_656 no
H12 C4 H13 98.7 3_656 3_656 3_656 no
H12 C4 H11 41.3 3_656 3_656 3_656 no
H12 C4 C5 67.9 3_656 3_656 3_656 no
H12 C4 H2 59.2 3_656 3_656 3_656 no
H12 C4 C5 138.0 3_656 3_656 3_656 no
H12 C4 H8 114.9 3_656 3_656 3_656 no
O1 C4 H14 79.8 . . . no
O1 C4 H3 90.9 . . . no
O1 C4 H13 53.5 . . . no
O1 C4 H11 52.5 . . . no
O1 C4 C5 89.82(8) . . . ?
O1 C4 H2 75.2 . . . no
O1 C4 C5 81.70(8) . . . ?
O1 C4 H8 143.0 . . . no
H14 C4 H3 50.1 2 2 2 no
H14 C4 H13 26.4 2 2 2 no
H14 C4 H11 70.8 2 2 2 no
H14 C4 C5 168.3 2 2 2 no
H14 C4 H2 154.8 2 2 2 no
H14 C4 C5 86.4 2 2 2 no
H14 C4 H8 126.7 2 2 2 no
H3 C4 H13 60.9 4 4 4 no
H3 C4 H11 44.5 4 4 4 no
H3 C4 C5 136.2 4 4 4 no
H3 C4 H2 131.5 4 4 4 no
H3 C4 C5 136.4 4 4 4 no
H3 C4 H8 125.5 4 4 4 no
H13 C4 H11 59.2 2 2 2 no
H13 C4 C5 142.6 2 2 2 no
H13 C4 H2 128.5 2 2 2 no
H13 C4 C5 81.0 2 2 2 no
H13 C4 H8 146.2 2 2 2 no
H11 C4 C5 107.0 4 4 4 no
H11 C4 H2 95.0 4 4 4 no
H11 C4 C5 131.0 4 4 4 no
H11 C4 H8 151.9 4 4 4 no
C5 C4 H2 15.0 3_556 3_556 3_556 no
C5 C4 C5 86.87(9) 3_556 3_556 3_556 ?
C5 C4 H8 60.4 3_556 3_556 3_556 no
H2 C4 C5 88.0 3_556 3_556 3_556 no
H2 C4 H8 75.2 3_556 3_556 3_556 no
C5 C4 H8 75.7 . . . no
H4 C5 H3 99.5 . . . no
H4 C5 H2 107.3 . . . no
H4 C5 C2 113.6 . . . no
H4 C5 N1 95.1 . . . no
H4 C5 C3 126.4 . . . no
H4 C5 H1 131.2 . . . no
H4 C5 C7 76.5 . . . no
H4 C5 H6 159.3 . . . no
H4 C5 H9 44.4 . . . no
H4 C5 C12 87.4 . . . no
H4 C5 H7 140.2 . . . no
H4 C5 H11 105.3 . . . no
H4 C5 C8 55.8 . . . no
H4 C5 O1 130.9 . . . no
H4 C5 C6 149.2 . . . no
H4 C5 C4 38.2 . . . no
H4 C5 C4 121.4 . . . no
H4 C5 C1 101.2 . . . no
H4 C5 H5 12.9 . . . no
H4 C5 H8 53.4 . . . no
H4 C5 C9 77.3 . . . no
H4 C5 H14 84.7 . . . no
H3 C5 H2 109.4 . . . no
H3 C5 C2 115.9 . . . no
H3 C5 N1 99.3 . . . no
H3 C5 C3 126.7 . . . no
H3 C5 H1 129.2 . . . no
H3 C5 C7 78.2 . . . no
H3 C5 H6 59.7 . . . no
H3 C5 H9 57.1 . . . no
H3 C5 C12 54.4 . . . no
H3 C5 H7 54.7 . . . no
H3 C5 H11 48.8 . . . no
H3 C5 C8 87.9 . . . no
H3 C5 O1 110.5 . . . no
H3 C5 C6 52.7 . . . no
H3 C5 C4 137.3 . . . no
H3 C5 C4 123.9 . . . no
H3 C5 C1 105.4 . . . no
H3 C5 H5 108.4 . . . no
H3 C5 H8 101.7 . . . no
H3 C5 C9 82.2 . . . no
H3 C5 H14 23.6 . . . no
H2 C5 C2 110.3 . . . no
H2 C5 N1 139.4 . . . no
H2 C5 C3 83.6 . . . no
H2 C5 H1 63.4 . . . no
H2 C5 C7 170.3 . . . no
H2 C5 H6 82.1 . . . no
H2 C5 H9 107.4 . . . no
H2 C5 C12 160.6 . . . no
H2 C5 H7 63.8 . . . no
H2 C5 H11 143.6 . . . no
H2 C5 C8 158.5 . . . no
H2 C5 O1 26.5 . . . no
H2 C5 C6 75.5 . . . no
H2 C5 C4 85.6 . . . no
H2 C5 C4 94.2 . . . no
H2 C5 C1 129.8 . . . no
H2 C5 H5 111.5 . . . no
H2 C5 H8 146.1 . . . no
H2 C5 C9 45.2 . . . no
H2 C5 H14 96.8 . . . no
C2 C5 N1 29.24(13) . . . ?
C2 C5 C3 26.82(12) . . . ?
C2 C5 H1 47.0 . . . no
C2 C5 C7 60.2(1) . . . ?
C2 C5 H6 78.6 . . . no
C2 C5 H9 141.2 . . . no
C2 C5 C12 73.4(2) . . . ?
C2 C5 H7 105.5 . . . no
C2 C5 H11 69.7 . . . no
C2 C5 C8 70.8(1) . . . ?
C2 C5 O1 87.4(2) . . . ?
C2 C5 C6 92.9(2) . . . ?
C2 C5 C4 93.7(2) . . . ?
C2 C5 C4 16.10(13) . . . ?
C2 C5 C1 19.65(13) . . . ?
C2 C5 H5 100.9 . . . no
C2 C5 H8 65.1 . . . no
C2 C5 C9 155.2(2) . . . ?
C2 C5 H14 139.4 . . . no
N1 C5 C3 56.06(9) . . . ?
N1 C5 H1 76.3 . . . no
N1 C5 C7 31.01(7) . . . ?
N1 C5 H6 88.6 . . . no
N1 C5 H9 112.2 . . . no
N1 C5 C12 47.74(9) . . . ?
N1 C5 H7 116.9 . . . no
N1 C5 H11 50.8 . . . no
N1 C5 C8 43.39(8) . . . ?
N1 C5 O1 116.26(11) . . . ?
N1 C5 C6 101.92(12) . . . ?
N1 C5 C4 92.39(10) . . . ?
N1 C5 C4 45.32(8) . . . ?
N1 C5 C1 9.60(7) . . . ?
N1 C5 H5 84.5 . . . no
N1 C5 H8 41.8 . . . no
N1 C5 C9 172.42(13) . . . ?
N1 C5 H14 119.1 . . . no
C3 C5 H1 20.2 . . . no
C3 C5 C7 87.01(11) . . . ?
C3 C5 H6 72.1 . . . no
C3 C5 H9 167.0 . . . no
C3 C5 C12 98.03(11) . . . ?
C3 C5 H7 92.3 . . . no
C3 C5 H11 89.9 . . . no
C3 C5 C8 96.31(10) . . . ?
C3 C5 O1 60.92(9) . . . ?
C3 C5 C6 84.30(11) . . . ?
C3 C5 C4 93.78(12) . . . ?
C3 C5 C4 10.76(7) . . . ?
C3 C5 C1 46.47(8) . . . ?
C3 C5 H5 114.0 . . . no
C3 C5 H8 88.3 . . . no
C3 C5 C9 128.69(12) . . . ?
C3 C5 H14 147.5 . . . no
H1 C5 C7 107.2 . . . no
H1 C5 H6 69.5 . . . no
H1 C5 H9 169.6 . . . no
H1 C5 C12 116.3 . . . no
H1 C5 H7 81.8 . . . no
H1 C5 H11 105.1 . . . no
H1 C5 C8 115.6 . . . no
H1 C5 O1 41.1 . . . no
H1 C5 C6 78.3 . . . no
H1 C5 C4 93.5 . . . no
H1 C5 C4 31.0 . . . no
H1 C5 C1 66.7 . . . no
H1 C5 H5 121.2 . . . no
H1 C5 H8 106.1 . . . no
H1 C5 C9 108.6 . . . no
H1 C5 H14 141.6 . . . no
C7 C5 H6 97.3 . . . no
C7 C5 H9 81.7 . . . no
C7 C5 C12 24.44(7) . . . ?
C7 C5 H7 119.2 . . . no
C7 C5 H11 38.4 . . . no
C7 C5 C8 21.36(8) . . . ?
C7 C5 O1 145.85(12) . . . ?
C7 C5 C6 105.95(12) . . . ?
C7 C5 C4 92.67(11) . . . ?
C7 C5 C4 76.30(9) . . . ?
C7 C5 C1 40.60(8) . . . ?
C7 C5 H5 70.3 . . . no
C7 C5 H8 30.5 . . . no
C7 C5 C9 143.99(12) . . . ?
C7 C5 H14 92.5 . . . no
H6 C5 H9 115.6 4_454 4_454 4_454 no
H6 C5 C12 80.0 4_454 4_454 4_454 no
H6 C5 H7 28.5 4_454 4_454 4_454 no
H6 C5 H11 61.9 4_454 4_454 4_454 no
H6 C5 C8 118.4 4_454 4_454 4_454 no
H6 C5 O1 63.5 4_454 4_454 4_454 no
H6 C5 C6 14.3 4_454 4_454 4_454 no
H6 C5 C4 162.2 4_454 4_454 4_454 no
H6 C5 C4 75.1 4_454 4_454 4_454 no
H6 C5 C1 85.5 4_454 4_454 4_454 no
H6 C5 H5 165.1 4_454 4_454 4_454 no
H6 C5 H8 126.3 4_454 4_454 4_454 no
H6 C5 C9 98.5 4_454 4_454 4_454 no
H6 C5 H14 75.7 4_454 4_454 4_454 no
H9 C5 C12 74.0 3 3 3 no
H9 C5 H7 98.8 3 3 3 no
H9 C5 H11 85.2 3 3 3 no
H9 C5 C8 70.9 3 3 3 no
H9 C5 O1 131.4 3 3 3 no
H9 C5 C6 105.0 3 3 3 no
H9 C5 C4 80.4 3 3 3 no
H9 C5 C4 156.7 3 3 3 no
H9 C5 C1 121.7 3 3 3 no
H9 C5 H5 55.9 3 3 3 no
H9 C5 H8 78.6 3 3 3 no
H9 C5 C9 62.3 3 3 3 no
H9 C5 H14 40.4 3 3 3 no
C12 C5 H7 96.8 . . . no
C12 C5 H11 18.3 . . . no
C12 C5 C8 40.82(8) . . . ?
C12 C5 O1 141.67(12) . . . ?
C12 C5 C6 85.38(10) . . . ?
C12 C5 C4 113.46(11) . . . ?
C12 C5 C4 88.46(9) . . . ?
C12 C5 C1 56.11(8) . . . ?
C12 C5 H5 85.6 . . . no
C12 C5 H8 53.1 . . . no
C12 C5 C9 130.78(11) . . . ?
C12 C5 H14 71.5 . . . no
H7 C5 H11 80.8 4_454 4_454 4_454 no
H7 C5 C8 137.5 4_454 4_454 4_454 no
H7 C5 O1 56.1 4_454 4_454 4_454 no
H7 C5 C6 15.0 4_454 4_454 4_454 no
H7 C5 C4 147.9 4_454 4_454 4_454 no
H7 C5 C4 98.4 4_454 4_454 4_454 no
H7 C5 C1 114.0 4_454 4_454 4_454 no
H7 C5 H5 153.1 4_454 4_454 4_454 no
H7 C5 H8 149.6 4_454 4_454 4_454 no
H7 C5 C9 70.1 4_454 4_454 4_454 no
H7 C5 H14 59.8 4_454 4_454 4_454 no
H11 C5 C8 57.8 . . . no
H11 C5 O1 123.7 . . . no
H11 C5 C6 68.2 . . . no
H11 C5 C4 130.7 . . . no
H11 C5 C4 82.2 . . . no
H11 C5 C1 56.7 . . . no
H11 C5 H5 103.8 . . . no
H11 C5 H8 68.8 . . . no
H11 C5 C9 130.9 . . . no
H11 C5 H14 70.6 . . . no
C8 C5 O1 156.29(10) . . . ?
C8 C5 C6 125.94(11) . . . ?
C8 C5 C4 72.93(8) . . . ?
C8 C5 C4 85.85(8) . . . ?
C8 C5 C1 52.09(7) . . . ?
C8 C5 H5 48.9 . . . no
C8 C5 H8 13.8 . . . no
C8 C5 C9 129.61(11) . . . ?
C8 C5 H14 94.8 . . . no
O1 C5 C6 62.32(8) 1_455 1_455 1_455 ?
O1 C5 C4 100.36(9) 1_455 1_455 1_455 ?
O1 C5 C4 71.61(7) 1_455 1_455 1_455 ?
O1 C5 C1 106.85(9) 1_455 1_455 1_455 ?
O1 C5 H5 131.3 1_455 1_455 1_455 no
O1 C5 H8 144.6 1_455 1_455 1_455 no
O1 C5 C9 69.69(7) 1_455 1_455 1_455 ?
O1 C5 H14 108.1 1_455 1_455 1_455 no
C6 C5 C4 161.13(10) 4_454 4_454 4_454 ?
C6 C5 C4 88.39(9) 4_454 4_454 4_454 ?
C6 C5 C1 99.50(10) 4_454 4_454 4_454 ?
C6 C5 H5 160.6 4_454 4_454 4_454 no
C6 C5 H8 136.3 4_454 4_454 4_454 no
C6 C5 C9 84.94(9) 4_454 4_454 4_454 ?
C6 C5 H14 64.6 4_454 4_454 4_454 no
C4 C5 C4 93.13(9) 3_556 3_556 3_556 ?
C4 C5 C1 92.57(8) 3_556 3_556 3_556 ?
C4 C5 H5 31.9 3_556 3_556 3_556 no
C4 C5 H8 62.1 3_556 3_556 3_556 no
C4 C5 C9 81.65(9) 3_556 3_556 3_556 ?
C4 C5 H14 118.7 3_556 3_556 3_556 no
C4 C5 C1 35.73(7) . . . ?
C4 C5 H5 108.5 . . . no
C4 C5 H8 78.6 . . . no
C4 C5 C9 139.22(10) . . . ?
C4 C5 H14 146.9 . . . no
C1 C5 H5 89.6 . . . no
C1 C5 H8 48.7 . . . no
C1 C5 C9 172.43(12) . . . ?
C1 C5 H14 126.7 . . . no
H5 C5 H8 43.6 3_556 3_556 3_556 no
H5 C5 C9 88.0 3_556 3_556 3_556 no
H5 C5 H14 96.2 3_556 3_556 3_556 no
H8 C5 C9 130.7 . . . no
H8 C5 H14 107.3 . . . no
C9 C5 H14 60.8 1_455 1_455 1_455 no
H5 C6 H7 94.2 . . . no
H5 C6 H6 119.1 . . . no
H5 C6 C4 114.8 . . . no
H5 C6 N2 135.0 . . . no
H5 C6 C3 91.5 . . . no
H5 C6 H1 74.9 . . . no
H5 C6 H10 58.6 . . . no
H5 C6 H3 147.2 . . . no
H5 C6 H4 65.1 . . . no
H5 C6 H12 119.3 . . . no
H5 C6 H2 121.2 . . . no
H5 C6 H8 26.8 . . . no
H5 C6 H13 26.2 . . . no
H5 C6 C1 129.0 . . . no
H5 C6 C5 135.5 . . . no
H5 C6 H9 60.0 . . . no
H5 C6 H11 59.7 . . . no
H5 C6 C2 99.5 . . . no
H5 C6 C12 75.3 . . . no
H5 C6 O1 76.9 . . . no
H5 C6 H14 99.2 . . . no
H5 C6 C11 91.2 . . . no
H5 C6 C11 56.5 . . . no
H5 C6 C8 19.2 . . . no
H7 C6 H6 103.7 . . . no
H7 C6 C4 109.2 . . . no
H7 C6 N2 119.0 . . . no
H7 C6 C3 95.8 . . . no
H7 C6 H1 85.2 . . . no
H7 C6 H10 100.3 . . . no
H7 C6 H3 61.3 . . . no
H7 C6 H4 155.7 . . . no
H7 C6 H12 139.9 . . . no
H7 C6 H2 48.1 . . . no
H7 C6 H8 96.8 . . . no
H7 C6 H13 74.4 . . . no
H7 C6 C1 116.6 . . . no
H7 C6 C5 59.9 . . . no
H7 C6 H9 136.4 . . . no
H7 C6 H11 36.0 . . . no
H7 C6 C2 101.4 . . . no
H7 C6 C12 20.0 . . . no
H7 C6 O1 52.4 . . . no
H7 C6 H14 136.4 . . . no
H7 C6 C11 20.6 . . . no
H7 C6 C11 106.2 . . . no
H7 C6 C8 105.1 . . . no
H6 C6 C4 112.9 . . . no
H6 C6 N2 83.7 . . . no
H6 C6 C3 141.7 . . . no
H6 C6 H1 162.1 . . . no
H6 C6 H10 61.0 . . . no
H6 C6 H3 54.7 . . . no
H6 C6 H4 97.7 . . . no
H6 C6 H12 42.3 . . . no
H6 C6 H2 56.0 . . . no
H6 C6 H8 142.4 . . . no
H6 C6 H13 106.8 . . . no
H6 C6 C1 93.2 . . . no
H6 C6 C5 48.0 . . . no
H6 C6 H9 67.7 . . . no
H6 C6 H11 127.7 . . . no
H6 C6 C2 131.5 . . . no
H6 C6 C12 118.6 . . . no
H6 C6 O1 70.4 . . . no
H6 C6 H14 34.6 . . . no
H6 C6 C11 122.3 . . . no
H6 C6 C11 62.6 . . . no
H6 C6 C8 129.0 . . . no
C4 C6 N2 29.25(12) . . . ?
C4 C6 C3 28.76(12) . . . ?
C4 C6 H1 49.2 . . . no
C4 C6 H10 150.4 . . . no
C4 C6 H3 94.8 . . . no
C4 C6 H4 71.8 . . . no
C4 C6 H12 77.8 . . . no
C4 C6 H2 119.4 . . . no
C4 C6 H8 89.0 . . . no
C4 C6 H13 137.4 . . . no
C4 C6 C1 19.67(12) . . . ?
C4 C6 C5 108.1(2) . . . ?
C4 C6 H9 113.4 . . . no
C4 C6 H11 112.4 . . . no
C4 C6 C2 18.59(12) . . . ?
C4 C6 C12 111.0(2) . . . ?
C4 C6 O1 160.3(2) . . . ?
C4 C6 H14 102.4 . . . no
C4 C6 C11 92.2(2) . . . ?
C4 C6 C11 144.1(2) . . . ?
C4 C6 C8 96.0(2) . . . ?
N2 C6 C3 58.01(10) . . . ?
N2 C6 H1 78.4 . . . no
N2 C6 H10 132.7 . . . no
N2 C6 H3 77.7 . . . no
N2 C6 H4 74.3 . . . no
N2 C6 H12 51.5 . . . no
N2 C6 H2 103.8 . . . no
N2 C6 H8 113.4 . . . no
N2 C6 H13 161.2 . . . no
N2 C6 C1 9.58(6) . . . ?
N2 C6 C5 89.07(11) . . . ?
N2 C6 H9 102.9 . . . no
N2 C6 H11 137.6 . . . no
N2 C6 C2 47.83(8) . . . ?
N2 C6 C12 130.1(1) . . . ?
N2 C6 O1 147.07(13) . . . ?
N2 C6 H14 78.0 . . . no
N2 C6 C11 109.28(13) . . . ?
N2 C6 C11 128.88(13) . . . ?
N2 C6 C8 116.23(13) . . . ?
C3 C6 H1 20.4 . . . no
C3 C6 H10 146.8 . . . no
C3 C6 H3 111.1 . . . no
C3 C6 H4 73.5 . . . no
C3 C6 H12 104.1 . . . no
C3 C6 H2 128.7 . . . no
C3 C6 H8 64.7 . . . no
C3 C6 H13 110.1 . . . no
C3 C6 C1 48.43(9) . . . ?
C3 C6 C5 124.1(1) . . . ?
C3 C6 H9 117.6 . . . no
C3 C6 H11 86.5 . . . no
C3 C6 C2 10.19(7) . . . ?
C3 C6 C12 89.64(11) . . . ?
C3 C6 O1 144.13(13) . . . ?
C3 C6 H14 124.9 . . . no
C3 C6 C11 75.51(10) . . . ?
C3 C6 C11 141.6(1) . . . ?
C3 C6 C8 74.89(10) . . . ?
H1 C6 H10 133.4 . . . no
H1 C6 H3 120.2 . . . no
H1 C6 H4 77.5 . . . no
H1 C6 H12 122.5 . . . no
H1 C6 H2 128.6 . . . no
H1 C6 H8 48.9 . . . no
H1 C6 H13 90.4 . . . no
H1 C6 C1 68.9 . . . no
H1 C6 C5 130.9 . . . no
H1 C6 H9 116.3 . . . no
H1 C6 H11 68.0 . . . no
H1 C6 C2 30.6 . . . no
H1 C6 C12 74.2 . . . no
H1 C6 O1 126.2 . . . no
H1 C6 H14 138.4 . . . no
H1 C6 C11 64.9 . . . no
H1 C6 C11 130.3 . . . no
H1 C6 C8 61.1 . . . no
H10 C6 H3 102.1 1_556 1_556 1_556 no
H10 C6 H4 80.1 1_556 1_556 1_556 no
H10 C6 H12 81.7 1_556 1_556 1_556 no
H10 C6 H2 82.7 1_556 1_556 1_556 no
H10 C6 H8 84.6 1_556 1_556 1_556 no
H10 C6 H13 48.6 1_556 1_556 1_556 no
H10 C6 C1 139.7 1_556 1_556 1_556 no
H10 C6 C5 89.0 1_556 1_556 1_556 no
H10 C6 H9 37.0 1_556 1_556 1_556 no
H10 C6 H11 89.7 1_556 1_556 1_556 no
H10 C6 C2 150.2 1_556 1_556 1_556 no
H10 C6 C12 95.7 1_556 1_556 1_556 no
H10 C6 O1 49.0 1_556 1_556 1_556 no
H10 C6 H14 55.0 1_556 1_556 1_556 no
H10 C6 C11 115.8 1_556 1_556 1_556 no
H10 C6 C11 6.5 1_556 1_556 1_556 no
H10 C6 C8 72.9 1_556 1_556 1_556 no
H3 C6 H4 142.7 4 4 4 no
H3 C6 H12 79.0 4 4 4 no
H3 C6 H2 26.1 4 4 4 no
H3 C6 H8 157.7 4 4 4 no
H3 C6 H13 121.0 4 4 4 no
H3 C6 C1 83.3 4 4 4 no
H3 C6 C5 13.5 4 4 4 no
H3 C6 H9 122.2 4 4 4 no
H3 C6 H11 97.1 4 4 4 no
H3 C6 C2 106.1 4 4 4 no
H3 C6 C12 81.2 4 4 4 no
H3 C6 O1 70.9 4 4 4 no
H3 C6 H14 87.3 4 4 4 no
H3 C6 C11 73.0 4 4 4 no
H3 C6 C11 107.0 4 4 4 no
H3 C6 C8 165.0 4 4 4 no
H4 C6 H12 64.4 3_556 3_556 3_556 no
H4 C6 H2 153.5 3_556 3_556 3_556 no
H4 C6 H8 59.0 3_556 3_556 3_556 no
H4 C6 H13 88.7 3_556 3_556 3_556 no
H4 C6 C1 72.9 3_556 3_556 3_556 no
H4 C6 C5 144.0 3_556 3_556 3_556 no
H4 C6 H9 44.5 3_556 3_556 3_556 no
H4 C6 H11 120.2 3_556 3_556 3_556 no
H4 C6 C2 71.7 3_556 3_556 3_556 no
H4 C6 C12 136.0 3_556 3_556 3_556 no
H4 C6 O1 127.8 3_556 3_556 3_556 no
H4 C6 H14 63.3 3_556 3_556 3_556 no
H4 C6 C11 139.9 3_556 3_556 3_556 no
H4 C6 C11 73.7 3_556 3_556 3_556 no
H4 C6 C8 51.5 3_556 3_556 3_556 no
H12 C6 H2 93.2 3_656 3_656 3_656 no
H12 C6 H8 123.2 3_656 3_656 3_656 no
H12 C6 H13 127.7 3_656 3_656 3_656 no
H12 C6 C1 59.9 3_656 3_656 3_656 no
H12 C6 C5 80.2 3_656 3_656 3_656 no
H12 C6 H9 60.9 3_656 3_656 3_656 no
H12 C6 H11 169.4 3_656 3_656 3_656 no
H12 C6 C2 94.5 3_656 3_656 3_656 no
H12 C6 C12 159.0 3_656 3_656 3_656 no
H12 C6 O1 111.2 3_656 3_656 3_656 no
H12 C6 H14 26.7 3_656 3_656 3_656 no
H12 C6 C11 149.4 3_656 3_656 3_656 no
H12 C6 C11 78.8 3_656 3_656 3_656 no
H12 C6 C8 113.5 3_656 3_656 3_656 no
H2 C6 H8 138.9 4 4 4 no
H2 C6 H13 95.0 4 4 4 no
H2 C6 C1 109.4 4 4 4 no
H2 C6 C5 15.5 4 4 4 no
H2 C6 H9 113.1 4 4 4 no
H2 C6 H11 79.6 4 4 4 no
H2 C6 C2 127.1 4 4 4 no
H2 C6 C12 65.7 4 4 4 no
H2 C6 O1 44.8 4 4 4 no
H2 C6 H14 90.3 4 4 4 no
H2 C6 C11 66.3 4 4 4 no
H2 C6 C11 88.7 4 4 4 no
H2 C6 C8 139.9 4 4 4 no
H8 C6 H13 49.1 3_556 3_556 3_556 no
H8 C6 C1 105.5 3_556 3_556 3_556 no
H8 C6 C5 154.3 3_556 3_556 3_556 no
H8 C6 H9 75.6 3_556 3_556 3_556 no
H8 C6 H11 61.4 3_556 3_556 3_556 no
H8 C6 C2 72.8 3_556 3_556 3_556 no
H8 C6 C12 77.0 3_556 3_556 3_556 no
H8 C6 O1 99.5 3_556 3_556 3_556 no
H8 C6 H14 113.4 3_556 3_556 3_556 no
H8 C6 C11 84.9 3_556 3_556 3_556 no
H8 C6 C11 81.5 3_556 3_556 3_556 no
H8 C6 C8 13.5 3_556 3_556 3_556 no
H13 C6 C1 154.5 3_556 3_556 3_556 no
H13 C6 C5 109.6 3_556 3_556 3_556 no
H13 C6 H9 68.4 3_556 3_556 3_556 no
H13 C6 H11 46.3 3_556 3_556 3_556 no
H13 C6 C2 119.7 3_556 3_556 3_556 no
H13 C6 C12 58.9 3_556 3_556 3_556 no
H13 C6 O1 51.1 3_556 3_556 3_556 no
H13 C6 H14 101.7 3_556 3_556 3_556 no
H13 C6 C11 78.7 3_556 3_556 3_556 no
H13 C6 C11 49.9 3_556 3_556 3_556 no
H13 C6 C8 45.1 3_556 3_556 3_556 no
C1 C6 C5 95.51(9) . . . ?
C1 C6 H9 106.7 . . . no
C1 C6 H11 129.7 . . . no
C1 C6 C2 38.25(6) . . . ?
C1 C6 C12 124.56(11) . . . ?
C1 C6 O1 154.09(11) . . . ?
C1 C6 H14 85.9 . . . no
C1 C6 C11 104.03(11) . . . ?
C1 C6 C11 135.01(11) . . . ?
C1 C6 C8 109.79(10) . . . ?
C5 C6 H9 112.8 4 4 4 no
C5 C6 H11 93.7 4 4 4 no
C5 C6 C2 119.61(11) 4 4 4 ?
C5 C6 C12 78.91(9) 4 4 4 ?
C5 C6 O1 58.58(7) 4 4 4 ?
C5 C6 H14 82.3 4 4 4 no
C5 C6 C11 75.51(10) 4 4 4 ?
C5 C6 C11 94.22(10) 4 4 4 ?
C5 C6 C8 154.65(11) 4 4 4 ?
H9 C6 H11 114.7 1_556 1_556 1_556 no
H9 C6 C2 116.2 1_556 1_556 1_556 no
H9 C6 C12 126.5 1_556 1_556 1_556 no
H9 C6 O1 86.1 1_556 1_556 1_556 no
H9 C6 H14 39.4 1_556 1_556 1_556 no
H9 C6 C11 147.0 1_556 1_556 1_556 no
H9 C6 C11 30.7 1_556 1_556 1_556 no
H9 C6 C8 62.3 1_556 1_556 1_556 no
H11 C6 C2 96.0 4_455 4_455 4_455 no
H11 C6 C12 16.1 4_455 4_455 4_455 no
H11 C6 O1 58.3 4_455 4_455 4_455 no
H11 C6 H14 144.3 4_455 4_455 4_455 no
H11 C6 C11 32.8 4_455 4_455 4_455 no
H11 C6 C11 93.1 4_455 4_455 4_455 no
H11 C6 C8 69.1 4_455 4_455 4_455 no
C2 C6 C12 97.76(9) . . . ?
C2 C6 O1 152.39(10) . . . ?
C2 C6 H14 116.8 . . . no
C2 C6 C11 81.83(8) . . . ?
C2 C6 C11 144.12(12) . . . ?
C2 C6 C8 81.82(8) . . . ?
C12 C6 O1 54.70(7) 4_455 4_455 4_455 ?
C12 C6 H14 145.4 4_455 4_455 4_455 no
C12 C6 C11 20.83(6) 4_455 4_455 4_455 ?
C12 C6 C11 100.40(11) 4_455 4_455 4_455 ?
C12 C6 C8 85.18(8) 4_455 4_455 4_455 ?
O1 C6 H14 90.7 4_455 4_455 4_455 no
O1 C6 C11 70.98(8) 4_455 4_455 4_455 ?
O1 C6 C11 55.39(8) 4_455 4_455 4_455 ?
O1 C6 C8 96.10(9) 4_455 4_455 4_455 ?
H14 C6 C11 156.4 3_656 3_656 3_656 no
H14 C6 C11 52.2 3_656 3_656 3_656 no
H14 C6 C8 100.6 3_656 3_656 3_656 no
C11 C6 C11 120.93(12) 4_455 4_455 4_455 ?
C11 C6 C8 96.12(9) 4_455 4_455 4_455 ?
C11 C6 C8 69.26(8) 1_556 1_556 1_556 ?
C12 C7 C8 121.4(3) . . . ?
C12 C7 N1 119.6(3) . . . ?
C12 C7 H8 145.0 . . . no
C12 C7 H11 26.9 . . . no
C12 C7 C11 30.3(2) . . . ?
C12 C7 C9 90.5(2) . . . ?
C12 C7 C1 119.4(2) . . . ?
C12 C7 C2 110.0(2) . . . ?
C12 C7 O1 113.0(2) . . . ?
C12 C7 C10 60.4(2) . . . ?
C12 C7 H4 103.8 . . . no
C12 C7 H3 77.9 . . . no
C12 C7 C5 96.7(2) . . . ?
C12 C7 H10 23.6 . . . no
C12 C7 H7 54.9 . . . no
C12 C7 H2 100.8 . . . no
C12 C7 C3 113.0(2) . . . ?
C12 C7 N2 119.7(2) . . . ?
C12 C7 H9 59.4 . . . no
C12 C7 C13 101.8(2) . . . ?
C12 C7 H2 98.3 . . . no
C12 C7 H13 69.8 . . . no
C12 C7 H5 125.8 . . . no
C8 C7 N1 119.0(3) . . . ?
C8 C7 H8 24.0 . . . no
C8 C7 H11 148.3 . . . no
C8 C7 C11 91.1(2) . . . ?
C8 C7 C9 30.9(2) . . . ?
C8 C7 C1 111.2(2) . . . ?
C8 C7 C2 120.5(2) . . . ?
C8 C7 O1 98.7(2) . . . ?
C8 C7 C10 61.0(2) . . . ?
C8 C7 H4 93.0 . . . no
C8 C7 H3 117.7 . . . no
C8 C7 C5 110.6(2) . . . ?
C8 C7 H10 97.9 . . . no
C8 C7 H7 106.2 . . . no
C8 C7 H2 61.7 . . . no
C8 C7 C3 122.4(2) . . . ?
C8 C7 N2 115.5(2) . . . ?
C8 C7 H9 62.0 . . . no
C8 C7 C13 19.7(2) . . . ?
C8 C7 H2 111.1 . . . no
C8 C7 H13 152.6 . . . no
C8 C7 H5 44.3 . . . no
N1 C7 H8 95.3 . . . no
N1 C7 H11 92.7 . . . no
N1 C7 C11 149.9(2) . . . ?
N1 C7 C9 149.9(2) . . . ?
N1 C7 C1 30.66(10) . . . ?
N1 C7 C2 28.50(10) . . . ?
N1 C7 O1 57.63(11) . . . ?
N1 C7 C10 178.9(2) . . . ?
N1 C7 H4 71.4 . . . no
N1 C7 H3 73.8 . . . no
N1 C7 C5 60.17(12) . . . ?
N1 C7 H10 143.1 . . . no
N1 C7 H7 108.9 . . . no
N1 C7 H2 108.2 . . . no
N1 C7 C3 17.81(9) . . . ?
N1 C7 N2 20.11(9) . . . ?
N1 C7 H9 178.7 . . . no
N1 C7 C13 138.6(2) . . . ?
N1 C7 H2 57.7 . . . no
N1 C7 H13 57.3 . . . no
N1 C7 H5 96.6 . . . no
H8 C7 H11 171.4 . . . no
H8 C7 C11 114.8 . . . no
H8 C7 C9 54.8 . . . no
H8 C7 C1 88.8 . . . no
H8 C7 C2 102.0 . . . no
H8 C7 O1 82.2 . . . no
H8 C7 C10 84.8 . . . no
H8 C7 H4 89.0 . . . no
H8 C7 H3 117.8 . . . no
H8 C7 C5 103.6 . . . no
H8 C7 H10 121.5 . . . no
H8 C7 H7 113.9 . . . no
H8 C7 H2 62.6 . . . no
H8 C7 C3 101.2 . . . no
H8 C7 N2 92.0 . . . no
H8 C7 H9 85.8 . . . no
H8 C7 C13 43.6 . . . no
H8 C7 H2 103.0 . . . no
H8 C7 H13 136.7 . . . no
H8 C7 H5 44.6 . . . no
H11 C7 C11 57.2 . . . no
H11 C7 C9 117.3 . . . no
H11 C7 C1 96.5 . . . no
H11 C7 C2 86.6 . . . no
H11 C7 O1 99.5 . . . no
H11 C7 C10 87.3 . . . no
H11 C7 H4 96.6 . . . no
H11 C7 H3 67.7 . . . no
H11 C7 C5 83.2 . . . no
H11 C7 H10 50.4 . . . no
H11 C7 H7 60.1 . . . no
H11 C7 H2 111.7 . . . no
H11 C7 C3 87.5 . . . no
H11 C7 N2 94.5 . . . no
H11 C7 H9 86.2 . . . no
H11 C7 C13 128.6 . . . no
H11 C7 H2 84.0 . . . no
H11 C7 H13 47.1 . . . no
H11 C7 H5 137.4 . . . no
C11 C7 C9 60.2(1) . . . ?
C11 C7 C1 141.8(2) . . . ?
C11 C7 C2 134.8(2) . . . ?
C11 C7 O1 122.86(13) . . . ?
C11 C7 C10 30.08(11) . . . ?
C11 C7 H4 108.4 . . . no
C11 C7 H3 92.0 . . . no
C11 C7 C5 110.45(13) . . . ?
C11 C7 H10 6.8 . . . no
C11 C7 H7 59.1 . . . no
C11 C7 H2 86.2 . . . no
C11 C7 C3 140.8(2) . . . ?
C11 C7 N2 146.4(2) . . . ?
C11 C7 H9 29.1 . . . no
C11 C7 C13 71.46(13) . . . ?
C11 C7 H2 112.8 . . . no
C11 C7 H13 96.8 . . . no
C11 C7 H5 105.3 . . . no
C9 C7 C1 136.0(2) . . . ?
C9 C7 C2 143.1(2) . . . ?
C9 C7 O1 114.38(12) . . . ?
C9 C7 C10 30.07(10) . . . ?
C9 C7 H4 101.7 . . . no
C9 C7 H3 114.7 . . . no
C9 C7 C5 118.79(12) . . . ?
C9 C7 H10 66.9 . . . no
C9 C7 H7 88.9 . . . no
C9 C7 H2 63.7 . . . no
C9 C7 C3 149.5(1) . . . ?
C9 C7 N2 143.49(13) . . . ?
C9 C7 H9 31.1 . . . no
C9 C7 C13 11.33(10) . . . ?
C9 C7 H2 120.5 . . . no
C9 C7 H13 146.4 . . . no
C9 C7 H5 60.8 . . . no
C1 C7 C2 59.13(11) . . . ?
C1 C7 O1 26.99(7) . . . ?
C1 C7 C10 150.46(13) . . . ?
C1 C7 H4 101.2 . . . no
C1 C7 H3 103.3 . . . no
C1 C7 C5 90.82(12) . . . ?
C1 C7 H10 137.7 . . . no
C1 C7 H7 84.5 . . . no
C1 C7 H2 78.6 . . . no
C1 C7 C3 48.33(9) . . . ?
C1 C7 N2 10.60(7) . . . ?
C1 C7 H9 150.3 . . . no
C1 C7 C13 128.01(13) . . . ?
C1 C7 H2 88.4 . . . no
C1 C7 H13 49.9 . . . no
C1 C7 H5 112.2 . . . no
C2 C7 O1 86.11(11) . . . ?
C2 C7 C10 150.38(13) . . . ?
C2 C7 H4 44.8 . . . no
C2 C7 H3 46.1 . . . no
C2 C7 C5 31.72(9) . . . ?
C2 C7 H10 129.4 . . . no
C2 C7 H7 128.0 . . . no
C2 C7 H2 135.9 . . . no
C2 C7 C3 10.86(7) . . . ?
C2 C7 N2 48.53(8) . . . ?
C2 C7 H9 150.5 . . . no
C2 C7 C13 135.11(13) . . . ?
C2 C7 H2 29.3 . . . no
C2 C7 H13 70.5 . . . no
C2 C7 H5 82.5 . . . no
O1 C7 C10 123.49(11) . . . ?
O1 C7 H4 126.9 . . . no
O1 C7 H3 129.4 . . . no
O1 C7 C5 117.80(13) . . . ?
O1 C7 H10 121.7 . . . no
O1 C7 H7 64.2 . . . no
O1 C7 H2 52.4 . . . no
O1 C7 C3 75.31(9) . . . ?
O1 C7 N2 37.58(6) . . . ?
O1 C7 H9 123.3 . . . no
O1 C7 C13 109.89(10) . . . ?
O1 C7 H2 115.3 . . . no
O1 C7 H13 55.2 . . . no
O1 C7 H5 120.5 . . . no
C10 C7 H4 107.4 . . . no
C10 C7 H3 105.2 . . . no
C10 C7 C5 118.71(12) . . . ?
C10 C7 H10 36.8 . . . no
C10 C7 H7 72.0 . . . no
C10 C7 H2 72.8 . . . no
C10 C7 C3 161.10(11) . . . ?
C10 C7 N2 161.02(10) . . . ?
C10 C7 H9 1.1 . . . no
C10 C7 C13 41.38(11) . . . ?
C10 C7 H2 121.2 . . . no
C10 C7 H13 123.4 . . . no
C10 C7 H5 82.6 . . . no
H4 C7 H3 28.9 . . . no
H4 C7 C5 18.0 . . . no
H4 C7 H10 107.5 . . . no
H4 C7 H7 156.6 . . . no
H4 C7 H2 151.6 . . . no
H4 C7 C3 55.3 . . . no
H4 C7 N2 91.2 . . . no
H4 C7 H9 107.9 . . . no
H4 C7 C13 97.9 . . . no
H4 C7 H2 19.2 . . . no
H4 C7 H13 109.2 . . . no
H4 C7 H5 48.8 . . . no
H3 C7 C5 19.2 . . . no
H3 C7 H10 88.5 . . . no
H3 C7 H7 127.7 . . . no
H3 C7 H2 178.0 . . . no
H3 C7 C3 56.1 . . . no
H3 C7 N2 92.9 . . . no
H3 C7 H9 105.1 . . . no
H3 C7 C13 115.9 . . . no
H3 C7 H2 21.2 . . . no
H3 C7 H13 88.3 . . . no
H3 C7 H5 75.3 . . . no
C5 C7 H10 107.4 . . . no
C5 C7 H7 142.0 . . . no
C5 C7 H2 162.4 . . . no
C5 C7 C3 42.56(8) . . . ?
C5 C7 N2 80.24(9) . . . ?
C5 C7 H9 118.9 . . . no
C5 C7 C13 115.79(11) . . . ?
C5 C7 H2 2.5 . . . no
C5 C7 H13 91.2 . . . no
C5 C7 H5 66.3 . . . no
H10 C7 H7 57.5 . . . no
H10 C7 H2 89.7 . . . no
H10 C7 C3 134.7 . . . no
H10 C7 N2 141.0 . . . no
H10 C7 H9 35.8 . . . no
H10 C7 C13 78.2 . . . no
H10 C7 H2 109.6 . . . no
H10 C7 H13 90.9 . . . no
H10 C7 H5 110.0 . . . no
H7 C7 H2 51.6 4_554 4_554 4_554 no
H7 C7 C3 120.2 4_554 4_554 4_554 no
H7 C7 N2 92.4 4_554 4_554 4_554 no
H7 C7 H9 71.3 4_554 4_554 4_554 no
H7 C7 C13 96.1 4_554 4_554 4_554 no
H7 C7 H2 142.1 4_554 4_554 4_554 no
H7 C7 H13 57.5 4_554 4_554 4_554 no
H7 C7 H5 149.1 4_554 4_554 4_554 no
H2 C7 C3 125.9 1_655 1_655 1_655 no
H2 C7 N2 89.0 1_655 1_655 1_655 no
H2 C7 H9 73.0 1_655 1_655 1_655 no
H2 C7 C13 62.8 1_655 1_655 1_655 no
H2 C7 H2 160.5 1_655 1_655 1_655 no
H2 C7 H13 92.6 1_655 1_655 1_655 no
H2 C7 H5 104.5 1_655 1_655 1_655 no
C3 C7 N2 37.72(6) . . . ?
C3 C7 H9 161.1 . . . no
C3 C7 C13 139.67(11) . . . ?
C3 C7 H2 40.1 . . . no
C3 C7 H13 63.6 . . . no
C3 C7 H5 89.1 . . . no
N2 C7 H9 160.8 . . . no
N2 C7 C13 134.01(10) . . . ?
N2 C7 H2 77.8 . . . no
N2 C7 H13 50.2 . . . no
N2 C7 H5 108.0 . . . no
H9 C7 C13 42.4 . . . no
H9 C7 H2 121.3 . . . no
H9 C7 H13 122.3 . . . no
H9 C7 H5 83.6 . . . no
C13 C7 H2 117.1 . . . no
C13 C7 H13 152.8 . . . no
C13 C7 H5 53.0 . . . no
H2 C7 H13 90.0 . . . no
H2 C7 H5 66.9 . . . no
H13 C7 H5 152.6 2 2 2 no
H8 C8 C7 118.6 . . . no
H8 C8 C9 122.0 . . . no
H8 C8 C10 151.6 . . . no
H8 C8 C12 147.1 . . . no
H8 C8 N1 87.6 . . . no
H8 C8 C13 91.6 . . . no
H8 C8 H12 69.8 . . . no
H8 C8 C11 171.6 . . . no
H8 C8 H13 88.2 . . . no
H8 C8 H5 67.7 . . . no
H8 C8 H2 83.9 . . . no
H8 C8 H4 96.3 . . . no
H8 C8 O1 76.9 . . . no
H8 C8 C1 76.2 . . . no
H8 C8 H9 143.9 . . . no
H8 C8 H11 137.4 . . . no
H8 C8 C2 88.4 . . . no
H8 C8 H14 100.3 . . . no
H8 C8 H1 30.2 . . . no
H8 C8 C5 99.9 . . . no
H8 C8 H3 114.8 . . . no
H8 C8 H10 172.2 . . . no
H8 C8 O1 7.4 . . . no
H8 C8 C6 65.6 . . . no
C7 C8 C9 118.8(3) . . . ?
C7 C8 C10 88.4(2) . . . ?
C7 C8 C12 29.1(2) . . . ?
C7 C8 N1 31.4(2) . . . ?
C7 C8 C13 149.7(2) . . . ?
C7 C8 H12 167.0 . . . no
C7 C8 C11 59.0(2) . . . ?
C7 C8 H13 149.4 . . . no
C7 C8 H5 117.2 . . . no
C7 C8 H2 94.9 . . . no
C7 C8 H4 61.0 . . . no
C7 C8 O1 56.0(2) . . . ?
C7 C8 C1 45.2(2) . . . ?
C7 C8 H9 96.3 . . . no
C7 C8 H11 19.1 . . . no
C7 C8 C2 38.8(2) . . . ?
C7 C8 H14 139.7 . . . no
C7 C8 H1 106.6 . . . no
C7 C8 C5 48.0(1) . . . ?
C7 C8 H3 42.6 . . . no
C7 C8 H10 61.0 . . . no
C7 C8 O1 122.2(2) . . . ?
C7 C8 C6 113.0(2) . . . ?
C9 C8 C10 30.4(2) . . . ?
C9 C8 C12 89.8(2) . . . ?
C9 C8 N1 150.2(2) . . . ?
C9 C8 C13 30.9(2) . . . ?
C9 C8 H12 52.2 . . . no
C9 C8 C11 59.9(2) . . . ?
C9 C8 H13 40.9 . . . no
C9 C8 H5 93.1 . . . no
C9 C8 H2 83.7 . . . no
C9 C8 H4 118.1 . . . no
C9 C8 O1 132.4(2) . . . ?
C9 C8 C1 150.6(2) . . . ?
C9 C8 H9 22.5 . . . no
C9 C8 H11 99.8 . . . no
C9 C8 C2 145.9(2) . . . ?
C9 C8 H14 21.8 . . . no
C9 C8 H1 130.0 . . . no
C9 C8 C5 124.5(2) . . . ?
C9 C8 H3 112.3 . . . no
C9 C8 H10 57.8 . . . no
C9 C8 O1 117.1(2) . . . ?
C9 C8 C6 98.8(2) . . . ?
C10 C8 C12 59.3(1) . . . ?
C10 C8 N1 119.8(2) . . . ?
C10 C8 C13 61.3(2) . . . ?
C10 C8 H12 82.2 . . . no
C10 C8 C11 29.44(11) . . . ?
C10 C8 H13 68.7 . . . no
C10 C8 H5 109.3 . . . no
C10 C8 H2 85.3 . . . no
C10 C8 H4 105.2 . . . no
C10 C8 O1 116.3(1) . . . ?
C10 C8 C1 125.8(2) . . . ?
C10 C8 H9 7.9 . . . no
C10 C8 H11 69.4 . . . no
C10 C8 C2 119.8(2) . . . ?
C10 C8 H14 51.7 . . . no
C10 C8 H1 154.4 . . . no
C10 C8 C5 105.25(13) . . . ?
C10 C8 H3 90.7 . . . no
C10 C8 H10 27.4 . . . no
C10 C8 O1 145.7(2) . . . ?
C10 C8 C6 113.86(12) . . . ?
C12 C8 N1 60.44(12) . . . ?
C12 C8 C13 120.6(2) . . . ?
C12 C8 H12 140.6 . . . no
C12 C8 C11 29.90(10) . . . ?
C12 C8 H13 124.3 . . . no
C12 C8 H5 123.6 . . . no
C12 C8 H2 92.0 . . . no
C12 C8 H4 73.0 . . . no
C12 C8 O1 74.68(12) . . . ?
C12 C8 C1 71.27(12) . . . ?
C12 C8 H9 67.3 . . . no
C12 C8 H11 10.0 . . . no
C12 C8 C2 64.57(11) . . . ?
C12 C8 H14 110.8 . . . no
C12 C8 H1 133.2 . . . no
C12 C8 C5 63.34(11) . . . ?
C12 C8 H3 51.0 . . . no
C12 C8 H10 31.9 . . . no
C12 C8 O1 149.3(1) . . . ?
C12 C8 C6 122.08(11) . . . ?
N1 C8 C13 177.6(1) . . . ?
N1 C8 H12 156.7 . . . no
N1 C8 C11 90.3(1) . . . ?
N1 C8 H13 158.9 . . . no
N1 C8 H5 102.4 . . . no
N1 C8 H2 97.4 . . . no
N1 C8 H4 55.5 . . . no
N1 C8 O1 44.92(7) . . . ?
N1 C8 C1 24.24(6) . . . ?
N1 C8 H9 127.7 . . . no
N1 C8 H11 50.4 . . . no
N1 C8 C2 20.08(6) . . . ?
N1 C8 H14 170.3 . . . no
N1 C8 H1 77.0 . . . no
N1 C8 C5 43.50(8) . . . ?
N1 C8 H3 49.3 . . . no
N1 C8 H10 92.4 . . . no
N1 C8 O1 92.01(10) . . . ?
N1 C8 C6 96.81(10) . . . ?
C13 C8 H12 23.2 . . . no
C13 C8 C11 90.7(2) . . . ?
C13 C8 H13 18.7 . . . no
C13 C8 H5 75.2 . . . no
C13 C8 H2 84.8 . . . no
C13 C8 H4 122.4 . . . no
C13 C8 O1 137.07(11) . . . ?
C13 C8 C1 157.34(12) . . . ?
C13 C8 H9 53.4 . . . no
C13 C8 H11 130.6 . . . no
C13 C8 C2 157.62(13) . . . ?
C13 C8 H14 11.8 . . . no
C13 C8 H1 101.2 . . . no
C13 C8 C5 134.50(12) . . . ?
C13 C8 H3 129.3 . . . no
C13 C8 H10 88.7 . . . no
C13 C8 O1 87.49(12) . . . ?
C13 C8 C6 80.78(12) . . . ?
H12 C8 C11 111.2 . . . no
H12 C8 H13 31.7 . . . no
H12 C8 H5 74.6 . . . no
H12 C8 H2 75.5 . . . no
H12 C8 H4 130.3 . . . no
H12 C8 O1 120.8 . . . no
H12 C8 C1 136.7 . . . no
H12 C8 H9 74.3 . . . no
H12 C8 H11 150.2 . . . no
H12 C8 C2 154.0 . . . no
H12 C8 H14 30.5 . . . no
H12 C8 H1 85.4 . . . no
H12 C8 C5 143.5 . . . no
H12 C8 H3 145.8 . . . no
H12 C8 H10 109.2 . . . no
H12 C8 O1 64.9 . . . no
H12 C8 C6 79.2 . . . no
C11 C8 H13 96.5 . . . no
C11 C8 H5 120.7 . . . no
C11 C8 H2 88.3 . . . no
C11 C8 H4 89.3 . . . no
C11 C8 O1 95.97(13) . . . ?
C11 C8 C1 98.9(1) . . . ?
C11 C8 H9 37.4 . . . no
C11 C8 H11 39.9 . . . no
C11 C8 C2 92.50(13) . . . ?
C11 C8 H14 81.0 . . . no
C11 C8 H1 156.1 . . . no
C11 C8 C5 84.14(12) . . . ?
C11 C8 H3 69.5 . . . no
C11 C8 H10 2.1 . . . no
C11 C8 O1 165.75(11) . . . ?
C11 C8 C6 122.70(11) . . . ?
H13 C8 H5 57.0 . . . no
H13 C8 H2 102.8 . . . no
H13 C8 H4 104.5 . . . no
H13 C8 O1 152.5 . . . no
H13 C8 C1 164.4 . . . no
H13 C8 H9 61.5 . . . no
H13 C8 H11 133.3 . . . no
H13 C8 C2 139.1 . . . no
H13 C8 H14 28.9 . . . no
H13 C8 H1 89.2 . . . no
H13 C8 C5 117.2 . . . no
H13 C8 H3 115.0 . . . no
H13 C8 H10 94.4 . . . no
H13 C8 O1 86.3 . . . no
H13 C8 C6 62.7 . . . no
H5 C8 H2 144.3 3_556 3_556 3_556 no
H5 C8 H4 56.3 3_556 3_556 3_556 no
H5 C8 O1 133.1 3_556 3_556 3_556 no
H5 C8 C1 116.0 3_556 3_556 3_556 no
H5 C8 H9 105.7 3_556 3_556 3_556 no
H5 C8 H11 122.2 3_556 3_556 3_556 no
H5 C8 C2 84.2 3_556 3_556 3_556 no
H5 C8 H14 85.9 3_556 3_556 3_556 no
H5 C8 H1 45.4 3_556 3_556 3_556 no
H5 C8 C5 69.2 3_556 3_556 3_556 no
H5 C8 H3 76.4 3_556 3_556 3_556 no
H5 C8 H10 119.8 3_556 3_556 3_556 no
H5 C8 O1 72.5 3_556 3_556 3_556 no
H5 C8 C6 5.8 3_556 3_556 3_556 no
H2 C8 H4 152.7 1_655 1_655 1_655 no
H2 C8 O1 53.2 1_655 1_655 1_655 no
H2 C8 C1 75.0 1_655 1_655 1_655 no
H2 C8 H9 84.3 1_655 1_655 1_655 no
H2 C8 H11 93.3 1_655 1_655 1_655 no
H2 C8 C2 117.4 1_655 1_655 1_655 no
H2 C8 H14 78.0 1_655 1_655 1_655 no
H2 C8 H1 113.1 1_655 1_655 1_655 no
H2 C8 C5 139.8 1_655 1_655 1_655 no
H2 C8 H3 137.5 1_655 1_655 1_655 no
H2 C8 H10 88.4 1_655 1_655 1_655 no
H2 C8 O1 77.5 1_655 1_655 1_655 no
H2 C8 C6 145.7 1_655 1_655 1_655 no
H4 C8 O1 100.1 . . . no
H4 C8 C1 78.5 . . . no
H4 C8 H9 109.4 . . . no
H4 C8 H11 68.2 . . . no
H4 C8 C2 35.6 . . . no
H4 C8 H14 128.3 . . . no
H4 C8 H1 66.9 . . . no
H4 C8 C5 13.3 . . . no
H4 C8 H3 22.0 . . . no
H4 C8 H10 90.1 . . . no
H4 C8 O1 103.6 . . . no
H4 C8 C6 52.4 . . . no
O1 C8 C1 21.88(5) . . . ?
O1 C8 H9 120.9 . . . no
O1 C8 H11 67.9 . . . no
O1 C8 C2 64.52(8) . . . ?
O1 C8 H14 131.2 . . . no
O1 C8 H1 89.3 . . . no
O1 C8 C5 88.42(9) . . . ?
O1 C8 H3 92.4 . . . no
O1 C8 H10 97.7 . . . no
O1 C8 O1 76.02(8) . . . ?
O1 C8 C6 127.74(10) . . . ?
C1 C8 H9 132.6 . . . no
C1 C8 H11 62.2 . . . no
C1 C8 C2 42.99(7) . . . ?
C1 C8 H14 153.1 . . . no
C1 C8 H1 77.8 . . . no
C1 C8 C5 67.33(9) . . . ?
C1 C8 H3 73.4 . . . no
C1 C8 H10 100.9 . . . no
C1 C8 O1 78.15(8) . . . ?
C1 C8 C6 110.25(10) . . . ?
H9 C8 H11 77.3 . . . no
H9 C8 C2 127.1 . . . no
H9 C8 H14 43.8 . . . no
H9 C8 H1 149.2 . . . no
H9 C8 C5 111.0 . . . no
H9 C8 H3 96.7 . . . no
H9 C8 H10 35.3 . . . no
H9 C8 O1 138.3 . . . no
H9 C8 C6 110.7 . . . no
H11 C8 C2 55.4 . . . no
H11 C8 H14 120.8 . . . no
H11 C8 H1 124.1 . . . no
H11 C8 C5 57.1 . . . no
H11 C8 H3 46.5 . . . no
H11 C8 H10 42.0 . . . no
H11 C8 O1 140.3 . . . no
H11 C8 C6 119.6 . . . no
C2 C8 H14 163.3 . . . no
C2 C8 H1 68.8 . . . no
C2 C8 C5 24.59(6) . . . ?
C2 C8 H3 34.1 . . . no
C2 C8 H10 94.3 . . . no
C2 C8 O1 94.53(8) . . . ?
C2 C8 C6 78.85(8) . . . ?
H14 C8 H1 112.6 . . . no
H14 C8 C5 138.7 . . . no
H14 C8 H3 129.9 . . . no
H14 C8 H10 79.0 . . . no
H14 C8 O1 95.3 . . . no
H14 C8 C6 91.7 . . . no
H1 C8 C5 72.7 3_556 3_556 3_556 no
H1 C8 H3 87.1 3_556 3_556 3_556 no
H1 C8 H10 156.9 3_556 3_556 3_556 no
H1 C8 O1 37.4 3_556 3_556 3_556 no
H1 C8 C6 41.4 3_556 3_556 3_556 no
C5 C8 H3 14.9 . . . no
C5 C8 H10 85.4 . . . no
C5 C8 O1 107.08(9) . . . ?
C5 C8 C6 64.99(8) . . . ?
H3 C8 H10 70.7 . . . no
H3 C8 O1 122.0 . . . no
H3 C8 C6 73.2 . . . no
H10 C8 O1 165.6 . . . no
H10 C8 C6 122.0 . . . no
O1 C8 C6 70.95(8) 3_656 3_656 3_656 ?
C10 C9 C8 117.9(3) . . . ?
C10 C9 C13 122.1(3) . . . ?
C10 C9 H13 122.3 . . . no
C10 C9 H8 139.9 . . . no
C10 C9 H9 24.5 . . . no
C10 C9 H12 144.6 . . . no
C10 C9 H14 97.0 . . . no
C10 C9 C11 28.4(2) . . . ?
C10 C9 C7 87.7(2) . . . ?
C10 C9 C12 58.3(2) . . . ?
C10 C9 H2 100.3 . . . no
C10 C9 H10 17.1 . . . no
C10 C9 H5 131.0 . . . no
C10 C9 H10 96.1 . . . no
C10 C9 H9 79.3 . . . no
C10 C9 N1 98.9(2) . . . ?
C10 C9 H4 101.1 . . . no
C10 C9 C11 80.4(2) . . . ?
C10 C9 H11 59.1 . . . no
C10 C9 H3 81.9 . . . no
C10 C9 H9 77.3 . . . no
C10 C9 C5 95.5(2) . . . ?
C10 C9 C10 69.0(2) . . . ?
C10 C9 H14 43.0 . . . no
C8 C9 C13 120.0(3) . . . ?
C8 C9 H13 112.4 . . . no
C8 C9 H8 22.4 . . . no
C8 C9 H9 142.4 . . . no
C8 C9 H12 95.5 . . . no
C8 C9 H14 144.1 . . . no
C8 C9 C11 89.5(2) . . . ?
C8 C9 C7 30.2(2) . . . ?
C8 C9 C12 59.6(2) . . . ?
C8 C9 H2 70.5 . . . no
C8 C9 H10 100.8 . . . no
C8 C9 H5 62.5 . . . no
C8 C9 H10 98.9 . . . no
C8 C9 H9 132.4 . . . no
C8 C9 N1 19.0(2) . . . ?
C8 C9 H4 90.9 . . . no
C8 C9 C11 108.5(2) . . . ?
C8 C9 H11 58.8 . . . no
C8 C9 H3 92.3 . . . no
C8 C9 H9 83.0 . . . no
C8 C9 C5 82.9(1) . . . ?
C8 C9 C10 98.1(2) . . . ?
C8 C9 H14 128.0 . . . no
C13 C9 H13 25.7 . . . no
C13 C9 H8 98.0 . . . no
C13 C9 H9 97.6 . . . no
C13 C9 H12 27.8 . . . no
C13 C9 H14 27.1 . . . no
C13 C9 C11 150.4(3) . . . ?
C13 C9 C7 150.2(3) . . . ?
C13 C9 C12 177.7(2) . . . ?
C13 C9 H2 100.0 . . . no
C13 C9 H10 139.2 . . . no
C13 C9 H5 77.1 . . . no
C13 C9 H10 73.6 . . . no
C13 C9 H9 63.8 . . . no
C13 C9 N1 138.9(2) . . . ?
C13 C9 H4 80.1 . . . no
C13 C9 C11 80.2(2) . . . ?
C13 C9 H11 177.3 . . . no
C13 C9 H3 97.5 . . . no
C13 C9 H9 107.7 . . . no
C13 C9 C5 93.2(2) . . . ?
C13 C9 C10 100.8(2) . . . ?
C13 C9 H14 98.3 . . . no
H13 C9 H8 94.5 . . . no
H13 C9 H9 101.2 . . . no
H13 C9 H12 43.4 . . . no
H13 C9 H14 46.0 . . . no
H13 C9 C11 143.8 . . . no
H13 C9 C7 137.0 . . . no
H13 C9 C12 152.1 . . . no
H13 C9 H2 122.4 . . . no
H13 C9 H10 135.7 . . . no
H13 C9 H5 56.0 . . . no
H13 C9 H10 48.6 . . . no
H13 C9 H9 87.4 . . . no
H13 C9 N1 128.0 . . . no
H13 C9 H4 104.8 . . . no
H13 C9 C11 57.6 . . . no
H13 C9 H11 151.8 . . . no
H13 C9 H3 123.1 . . . no
H13 C9 H9 82.6 . . . no
H13 C9 C5 117.6 . . . no
H13 C9 C10 77.8 . . . no
H13 C9 H14 116.5 . . . no
H8 C9 H9 164.0 . . . no
H8 C9 H12 73.1 . . . no
H8 C9 H14 121.7 . . . no
H8 C9 C11 111.6 . . . no
H8 C9 C7 52.5 . . . no
H8 C9 C12 81.8 . . . no
H8 C9 H2 67.8 . . . no
H8 C9 H10 122.9 . . . no
H8 C9 H5 55.5 . . . no
H8 C9 H10 97.4 . . . no
H8 C9 H9 121.4 . . . no
H8 C9 N1 41.3 . . . no
H8 C9 H4 82.3 . . . no
H8 C9 C11 111.3 . . . no
H8 C9 H11 81.0 . . . no
H8 C9 H3 91.5 . . . no
H8 C9 H9 93.8 . . . no
H8 C9 C5 78.8 . . . no
H8 C9 C10 108.3 . . . no
H8 C9 H14 135.9 . . . no
H9 C9 H12 121.0 . . . no
H9 C9 H14 72.7 . . . no
H9 C9 C11 53.0 . . . no
H9 C9 C7 112.2 . . . no
H9 C9 C12 82.8 . . . no
H9 C9 H2 105.6 . . . no
H9 C9 H10 41.7 . . . no
H9 C9 H5 132.7 . . . no
H9 C9 H10 90.7 . . . no
H9 C9 H9 63.0 . . . no
H9 C9 N1 123.5 . . . no
H9 C9 H4 96.6 . . . no
H9 C9 C11 75.3 . . . no
H9 C9 H11 83.6 . . . no
H9 C9 H3 82.7 . . . no
H9 C9 H9 85.2 . . . no
H9 C9 C5 96.5 . . . no
H9 C9 C10 72.4 . . . no
H9 C9 H14 36.8 . . . no
H12 C9 H14 48.6 . . . no
H12 C9 C11 167.2 . . . no
H12 C9 C7 125.0 . . . no
H12 C9 C12 152.9 . . . no
H12 C9 H2 79.2 . . . no
H12 C9 H10 160.1 . . . no
H12 C9 H5 73.2 . . . no
H12 C9 H10 89.3 . . . no
H12 C9 H9 69.1 . . . no
H12 C9 N1 114.2 . . . no
H12 C9 H4 65.0 . . . no
H12 C9 C11 100.7 . . . no
H12 C9 H11 152.2 . . . no
H12 C9 H3 85.8 . . . no
H12 C9 H9 120.8 . . . no
H12 C9 C5 76.4 . . . no
H12 C9 C10 120.1 . . . no
H12 C9 H14 107.6 . . . no
H14 C9 C11 125.1 . . . no
H14 C9 C7 170.3 . . . no
H14 C9 C12 154.1 . . . no
H14 C9 H2 96.5 . . . no
H14 C9 H10 114.0 . . . no
H14 C9 H5 101.7 . . . no
H14 C9 H10 84.7 . . . no
H14 C9 H9 42.4 . . . no
H14 C9 N1 162.2 . . . no
H14 C9 H4 73.3 . . . no
H14 C9 C11 84.2 . . . no
H14 C9 H11 154.9 . . . no
H14 C9 H3 84.0 . . . no
H14 C9 H9 114.9 . . . no
H14 C9 C5 85.7 . . . no
H14 C9 C10 102.4 . . . no
H14 C9 H14 72.1 . . . no
C11 C9 C7 59.26(13) . . . ?
C11 C9 C12 29.83(10) . . . ?
C11 C9 H2 91.4 . . . no
C11 C9 H10 11.3 . . . no
C11 C9 H5 119.4 . . . no
C11 C9 H10 101.6 . . . no
C11 C9 H9 98.9 . . . no
C11 C9 N1 70.51(11) . . . ?
C11 C9 H4 103.2 . . . no
C11 C9 C11 88.82(13) . . . ?
C11 C9 H11 30.7 . . . no
C11 C9 H3 82.2 . . . no
C11 C9 H9 71.4 . . . no
C11 C9 C5 92.55(11) . . . ?
C11 C9 C10 70.61(12) . . . ?
C11 C9 H14 60.4 . . . no
C7 C9 C12 29.43(9) . . . ?
C7 C9 H2 74.3 . . . no
C7 C9 H10 70.5 . . . no
C7 C9 H5 81.3 . . . no
C7 C9 H10 103.3 . . . no
C7 C9 H9 131.3 . . . no
C7 C9 N1 11.26(9) . . . ?
C7 C9 H4 97.5 . . . no
C7 C9 C11 105.05(11) . . . ?
C7 C9 H11 28.6 . . . no
C7 C9 H3 88.3 . . . no
C7 C9 H9 74.4 . . . no
C7 C9 C5 85.40(10) . . . ?
C7 C9 C10 87.17(10) . . . ?
C7 C9 H14 106.4 . . . no
C12 C9 H2 82.0 . . . no
C12 C9 H10 41.1 . . . no
C12 C9 H5 101.0 . . . no
C12 C9 H10 104.1 . . . no
C12 C9 H9 118.2 . . . no
C12 C9 N1 40.68(9) . . . ?
C12 C9 H4 102.1 . . . no
C12 C9 C11 97.77(12) . . . ?
C12 C9 H11 0.8 . . . no
C12 C9 H3 84.8 . . . no
C12 C9 H9 70.1 . . . no
C12 C9 C5 89.00(10) . . . ?
C12 C9 C10 77.19(11) . . . ?
C12 C9 H14 83.3 . . . no
H2 C9 H10 95.5 1_655 1_655 1_655 no
H2 C9 H5 121.7 1_655 1_655 1_655 no
H2 C9 H10 163.3 1_655 1_655 1_655 no
H2 C9 H9 62.5 1_655 1_655 1_655 no
H2 C9 N1 72.8 1_655 1_655 1_655 no
H2 C9 H4 23.3 1_655 1_655 1_655 no
H2 C9 C11 179.0 1_655 1_655 1_655 no
H2 C9 H11 81.9 1_655 1_655 1_655 no
H2 C9 H3 23.7 1_655 1_655 1_655 no
H2 C9 H9 148.7 1_655 1_655 1_655 no
H2 C9 C5 12.4 1_655 1_655 1_655 no
H2 C9 C10 159.2 1_655 1_655 1_655 no
H2 C9 H14 69.2 1_655 1_655 1_655 no
H10 C9 H5 124.7 . . . no
H10 C9 H10 99.3 . . . no
H10 C9 H9 91.4 . . . no
H10 C9 N1 81.8 . . . no
H10 C9 H4 103.2 . . . no
H10 C9 C11 84.9 . . . no
H10 C9 H11 41.9 . . . no
H10 C9 H3 82.3 . . . no
H10 C9 H9 72.9 . . . no
H10 C9 C5 94.3 . . . no
H10 C9 C10 68.9 . . . no
H10 C9 H14 53.0 . . . no
H5 C9 H10 42.3 3_556 3_556 3_556 no
H5 C9 H9 140.3 3_556 3_556 3_556 no
H5 C9 N1 73.5 3_556 3_556 3_556 no
H5 C9 H4 127.6 3_556 3_556 3_556 no
H5 C9 C11 57.4 3_556 3_556 3_556 no
H5 C9 H11 100.3 3_556 3_556 3_556 no
H5 C9 H3 144.5 3_556 3_556 3_556 no
H5 C9 H9 53.8 3_556 3_556 3_556 no
H5 C9 C5 130.5 3_556 3_556 3_556 no
H5 C9 C10 62.9 3_556 3_556 3_556 no
H5 C9 H14 168.6 3_556 3_556 3_556 no
H10 C9 H9 124.5 3 3 3 no
H10 C9 N1 101.5 3 3 3 no
H10 C9 H4 153.4 3 3 3 no
H10 C9 C11 15.9 3 3 3 no
H10 C9 H11 104.0 3 3 3 no
H10 C9 H3 168.2 3 3 3 no
H10 C9 H9 34.1 3 3 3 no
H10 C9 C5 165.8 3 3 3 no
H10 C9 C10 31.0 3 3 3 no
H10 C9 H14 126.5 3 3 3 no
H9 C9 N1 134.0 3_655 3_655 3_655 no
H9 C9 H4 41.6 3_655 3_655 3_655 no
H9 C9 C11 118.4 3_655 3_655 3_655 no
H9 C9 H11 118.8 3_655 3_655 3_655 no
H9 C9 H3 43.7 3_655 3_655 3_655 no
H9 C9 H9 144.1 3_655 3_655 3_655 no
H9 C9 C5 50.1 3_655 3_655 3_655 no
H9 C9 C10 129.0 3_655 3_655 3_655 no
H9 C9 H14 38.5 3_655 3_655 3_655 no
N1 C9 H4 95.7 . . . no
N1 C9 C11 106.38(9) . . . ?
N1 C9 H11 39.9 . . . no
N1 C9 H3 90.3 . . . no
N1 C9 H9 76.7 . . . no
N1 C9 C5 84.82(7) . . . ?
N1 C9 C10 90.79(8) . . . ?
N1 C9 H14 115.3 . . . no
H4 C9 C11 157.4 1_655 1_655 1_655 no
H4 C9 H11 102.2 1_655 1_655 1_655 no
H4 C9 H3 21.0 1_655 1_655 1_655 no
H4 C9 H9 171.8 1_655 1_655 1_655 no
H4 C9 C5 13.2 1_655 1_655 1_655 no
H4 C9 C10 169.0 1_655 1_655 1_655 no
H4 C9 H14 60.8 1_655 1_655 1_655 no
C11 C9 H11 97.9 3 3 3 no
C11 C9 H3 157.3 3 3 3 no
C11 C9 H9 30.7 3 3 3 no
C11 C9 C5 168.49(12) 3 3 3 ?
C11 C9 C10 20.58(7) 3 3 3 ?
C11 C9 H14 111.7 3 3 3 no
H11 C9 H3 85.0 . . . no
H11 C9 H9 70.0 . . . no
H11 C9 C5 89.0 . . . no
H11 C9 C10 77.3 . . . no
H11 C9 H14 84.1 . . . no
H3 C9 H9 153.2 1_655 1_655 1_655 no
H3 C9 C5 14.0 1_655 1_655 1_655 no
H3 C9 C10 150.7 1_655 1_655 1_655 no
H3 C9 H14 45.9 1_655 1_655 1_655 no
H9 C9 C5 158.7 3 3 3 no
H9 C9 C10 15.2 3 3 3 no
H9 C9 H14 119.4 3 3 3 no
C5 C9 C10 163.1(1) 1_655 1_655 1_655 ?
C5 C9 H14 59.6 1_655 1_655 1_655 no
C10 C9 H14 108.4 3 3 3 no
H9 C10 C11 115.3 . . . no
H9 C10 C9 121.5 . . . no
H9 C10 H10 87.1 . . . no
H9 C10 C12 146.1 . . . no
H9 C10 C8 153.2 . . . no
H9 C10 C13 91.2 . . . no
H9 C10 H14 69.2 . . . no
H9 C10 C7 176.1 . . . no
H9 C10 H13 91.1 . . . no
H9 C10 H14 52.4 . . . no
H9 C10 H8 145.5 . . . no
H9 C10 H12 101.0 . . . no
H9 C10 H11 138.1 . . . no
H9 C10 H4 17.1 . . . no
H9 C10 C10 92.8 . . . no
H9 C10 H7 114.6 . . . no
H9 C10 H3 27.5 . . . no
H9 C10 H9 60.9 . . . no
H9 C10 H2 117.5 . . . no
H9 C10 H9 108.4 . . . no
H9 C10 C11 83.9 . . . no
H9 C10 H5 53.3 . . . no
H9 C10 C9 82.0 . . . no
H9 C10 H3 96.4 . . . no
C11 C10 C9 123.1(3) . . . ?
C11 C10 H10 28.2 . . . no
C11 C10 C12 30.8(2) . . . ?
C11 C10 C8 91.5(2) . . . ?
C11 C10 C13 153.5(3) . . . ?
C11 C10 H14 171.9 . . . no
C11 C10 C7 60.9(2) . . . ?
C11 C10 H13 148.5 . . . no
C11 C10 H14 94.0 . . . no
C11 C10 H8 99.0 . . . no
C11 C10 H12 142.8 . . . no
C11 C10 H11 22.8 . . . no
C11 C10 H4 111.8 . . . no
C11 C10 C10 88.0(2) . . . ?
C11 C10 H7 51.2 . . . no
C11 C10 H3 132.9 . . . no
C11 C10 H9 131.4 . . . no
C11 C10 H2 94.8 . . . no
C11 C10 H9 81.5 . . . no
C11 C10 C11 109.1(2) . . . ?
C11 C10 H5 65.5 . . . no
C11 C10 C9 76.9(2) . . . ?
C11 C10 H3 95.6 . . . no
C9 C10 H10 151.3 . . . no
C9 C10 C12 92.4(2) . . . ?
C9 C10 C8 31.7(2) . . . ?
C9 C10 C13 30.4(2) . . . ?
C9 C10 H14 52.7 . . . no
C9 C10 C7 62.2(2) . . . ?
C9 C10 H13 35.3 . . . no
C9 C10 H14 119.1 . . . no
C9 C10 H8 24.3 . . . no
C9 C10 H12 21.5 . . . no
C9 C10 H11 100.4 . . . no
C9 C10 H4 122.7 . . . no
C9 C10 C10 90.2(2) . . . ?
C9 C10 H7 101.1 . . . no
C9 C10 H3 100.7 . . . no
C9 C10 H9 79.4 . . . no
C9 C10 H2 58.6 . . . no
C9 C10 H9 82.1 . . . no
C9 C10 C11 78.9(2) . . . ?
C9 C10 H5 162.0 . . . no
C9 C10 C9 111.0(2) . . . ?
C9 C10 H3 77.7 . . . no
H10 C10 C12 59.0 . . . no
H10 C10 C8 119.7 . . . no
H10 C10 C13 177.4 . . . no
H10 C10 H14 155.6 . . . no
H10 C10 C7 89.1 . . . no
H10 C10 H13 160.9 . . . no
H10 C10 H14 77.0 . . . no
H10 C10 H8 127.2 . . . no
H10 C10 H12 169.3 . . . no
H10 C10 H11 51.0 . . . no
H10 C10 H4 84.5 . . . no
H10 C10 C10 88.1 . . . no
H10 C10 H7 62.7 . . . no
H10 C10 H3 106.4 . . . no
H10 C10 H9 119.4 . . . no
H10 C10 H2 110.6 . . . no
H10 C10 H9 88.9 . . . no
H10 C10 C11 106.5 . . . no
H10 C10 H5 38.9 . . . no
H10 C10 C9 70.0 . . . no
H10 C10 H3 100.8 . . . no
C12 C10 C8 60.70(13) . . . ?
C12 C10 C13 122.7(2) . . . ?
C12 C10 H14 144.2 . . . no
C12 C10 C7 30.13(10) . . . ?
C12 C10 H13 121.1 . . . no
C12 C10 H14 112.5 . . . no
C12 C10 H8 68.2 . . . no
C12 C10 H12 112.5 . . . no
C12 C10 H11 8.0 . . . no
C12 C10 H4 140.6 . . . no
C12 C10 C10 87.6(1) . . . ?
C12 C10 H7 51.2 . . . no
C12 C10 H3 157.6 . . . no
C12 C10 H9 132.7 . . . no
C12 C10 H2 77.5 . . . no
C12 C10 H9 74.8 . . . no
C12 C10 C11 105.59(13) . . . ?
C12 C10 H5 94.8 . . . no
C12 C10 C9 86.91(12) . . . ?
C12 C10 H3 89.4 . . . no
C8 C10 C13 62.0(1) . . . ?
C8 C10 H14 84.0 . . . no
C8 C10 C7 30.57(10) . . . ?
C8 C10 H13 63.9 . . . no
C8 C10 H14 128.5 . . . no
C8 C10 H8 7.8 . . . no
C8 C10 H12 52.3 . . . no
C8 C10 H11 68.7 . . . no
C8 C10 H4 151.5 . . . no
C8 C10 C10 89.20(13) . . . ?
C8 C10 H7 80.5 . . . no
C8 C10 H3 130.4 . . . no
C8 C10 H9 101.1 . . . no
C8 C10 H2 55.1 . . . no
C8 C10 H9 75.4 . . . no
C8 C10 C11 88.71(12) . . . ?
C8 C10 H5 151.1 . . . no
C8 C10 C9 106.79(12) . . . ?
C8 C10 H3 78.7 . . . no
C13 C10 H14 23.4 . . . no
C13 C10 C7 92.6(2) . . . ?
C13 C10 H13 17.0 . . . no
C13 C10 H14 103.5 . . . no
C13 C10 H8 54.7 . . . no
C13 C10 H12 13.3 . . . no
C13 C10 H11 130.7 . . . no
C13 C10 H4 93.3 . . . no
C13 C10 C10 90.0(2) . . . ?
C13 C10 H7 119.8 . . . no
C13 C10 H3 71.4 . . . no
C13 C10 H9 61.2 . . . no
C13 C10 H2 71.9 . . . no
C13 C10 H9 89.7 . . . no
C13 C10 C11 71.30(13) . . . ?
C13 C10 H5 138.7 . . . no
C13 C10 C9 107.87(13) . . . ?
C13 C10 H3 81.3 . . . no
H14 C10 C7 114.4 . . . no
H14 C10 H13 32.9 . . . no
H14 C10 H14 83.6 . . . no
H14 C10 H8 76.3 . . . no
H14 C10 H12 31.8 . . . no
H14 C10 H11 152.0 . . . no
H14 C10 H4 74.5 . . . no
H14 C10 C10 98.6 . . . no
H14 C10 H7 121.2 . . . no
H14 C10 H3 54.1 . . . no
H14 C10 H9 43.8 . . . no
H14 C10 H2 77.1 . . . no
H14 C10 H9 103.7 . . . no
H14 C10 C11 77.6 . . . no
H14 C10 H5 120.8 . . . no
H14 C10 C9 110.8 . . . no
H14 C10 H3 77.0 . . . no
C7 C10 H13 92.8 . . . no
C7 C10 H14 125.5 . . . no
C7 C10 H8 38.1 . . . no
C7 C10 H12 82.6 . . . no
C7 C10 H11 38.1 . . . no
C7 C10 H4 163.0 . . . no
C7 C10 C10 88.19(12) . . . ?
C7 C10 H7 62.5 . . . no
C7 C10 H3 155.9 . . . no
C7 C10 H9 120.4 . . . no
C7 C10 H2 62.9 . . . no
C7 C10 H9 72.7 . . . no
C7 C10 C11 98.33(10) . . . ?
C7 C10 H5 123.6 . . . no
C7 C10 C9 97.80(10) . . . ?
C7 C10 H3 83.1 . . . no
H13 C10 H14 116.5 . . . no
H13 C10 H8 57.8 . . . no
H13 C10 H12 27.6 . . . no
H13 C10 H11 128.4 . . . no
H13 C10 H4 88.2 . . . no
H13 C10 C10 73.0 . . . no
H13 C10 H7 134.2 . . . no
H13 C10 H3 66.6 . . . no
H13 C10 H9 75.6 . . . no
H13 C10 H2 87.0 . . . no
H13 C10 H9 73.6 . . . no
H13 C10 C11 54.4 . . . no
H13 C10 H5 128.9 . . . no
H13 C10 C9 91.0 . . . no
H13 C10 H3 98.3 . . . no
H14 C10 H8 125.0 3_655 3_655 3_655 no
H14 C10 H12 102.4 3_655 3_655 3_655 no
H14 C10 H11 108.2 3_655 3_655 3_655 no
H14 C10 H4 68.2 3_655 3_655 3_655 no
H14 C10 C10 142.1 3_655 3_655 3_655 no
H14 C10 H7 64.4 3_655 3_655 3_655 no
H14 C10 H3 76.9 3_655 3_655 3_655 no
H14 C10 H9 42.5 3_655 3_655 3_655 no
H14 C10 H2 73.4 3_655 3_655 3_655 no
H14 C10 H9 156.0 3_655 3_655 3_655 no
H14 C10 C11 136.2 3_655 3_655 3_655 no
H14 C10 H5 73.0 3_655 3_655 3_655 no
H14 C10 C9 124.4 3_655 3_655 3_655 no
H14 C10 H3 49.8 3_655 3_655 3_655 no
H8 C10 H12 44.5 . . . no
H8 C10 H11 76.2 . . . no
H8 C10 H4 146.1 . . . no
H8 C10 C10 91.8 . . . no
H8 C10 H7 83.5 . . . no
H8 C10 H3 124.3 . . . no
H8 C10 H9 94.3 . . . no
H8 C10 H2 52.5 . . . no
H8 C10 H9 78.9 . . . no
H8 C10 C11 88.5 . . . no
H8 C10 H5 158.4 . . . no
H8 C10 C9 110.6 . . . no
H8 C10 H3 75.8 . . . no
H12 C10 H11 120.4 . . . no
H12 C10 H4 105.3 . . . no
H12 C10 C10 98.3 . . . no
H12 C10 H7 107.2 . . . no
H12 C10 H3 83.7 . . . no
H12 C10 H9 60.4 . . . no
H12 C10 H2 59.5 . . . no
H12 C10 H9 95.0 . . . no
H12 C10 C11 81.5 . . . no
H12 C10 H5 151.4 . . . no
H12 C10 C9 117.7 . . . no
H12 C10 H3 71.6 . . . no
H11 C10 H4 133.2 . . . no
H11 C10 C10 87.4 . . . no
H11 C10 H7 50.1 . . . no
H11 C10 H3 152.1 . . . no
H11 C10 H9 134.1 . . . no
H11 C10 H2 82.1 . . . no
H11 C10 H9 76.0 . . . no
H11 C10 C11 106.8 . . . no
H11 C10 H5 87.1 . . . no
H11 C10 C9 83.9 . . . no
H11 C10 H3 91.3 . . . no
H4 C10 C10 75.9 3 3 3 no
H4 C10 H7 126.8 3 3 3 no
H4 C10 H3 22.0 3 3 3 no
H4 C10 H9 76.3 3 3 3 no
H4 C10 H2 134.1 3 3 3 no
H4 C10 H9 91.4 3 3 3 no
H4 C10 C11 68.7 3 3 3 no
H4 C10 H5 46.4 3 3 3 no
H4 C10 C9 65.2 3 3 3 no
H4 C10 H3 113.5 3 3 3 no
C10 C10 H7 137.2 3 3 3 no
C10 C10 H3 74.3 3 3 3 no
C10 C10 H9 138.3 3 3 3 no
C10 C10 H2 144.2 3 3 3 no
C10 C10 H9 15.5 3 3 3 no
C10 C10 C11 21.04(8) 3 3 3 ?
C10 C10 H5 73.6 3 3 3 no
C10 C10 C9 20.78(7) 3 3 3 ?
C10 C10 H3 167.4 3 3 3 no
H7 C10 H3 141.1 4_554 4_554 4_554 no
H7 C10 H9 84.6 4_554 4_554 4_554 no
H7 C10 H2 47.9 4_554 4_554 4_554 no
H7 C10 H9 125.8 4_554 4_554 4_554 no
H7 C10 C11 156.7 4_554 4_554 4_554 no
H7 C10 H5 96.3 4_554 4_554 4_554 no
H7 C10 C9 128.1 4_554 4_554 4_554 no
H7 C10 H3 44.4 4_554 4_554 4_554 no
H3 C10 H9 68.3 3 3 3 no
H3 C10 H2 124.9 3 3 3 no
H3 C10 H9 88.9 3 3 3 no
H3 C10 C11 60.0 3 3 3 no
H3 C10 H5 67.7 3 3 3 no
H3 C10 C9 71.4 3 3 3 no
H3 C10 H3 111.1 3 3 3 no
H9 C10 H2 58.3 3_655 3_655 3_655 no
H9 C10 H9 147.1 3_655 3_655 3_655 no
H9 C10 C11 117.9 3_655 3_655 3_655 no
H9 C10 H5 107.2 3_655 3_655 3_655 no
H9 C10 C9 139.6 3_655 3_655 3_655 no
H9 C10 H3 43.3 3_655 3_655 3_655 no
H2 C10 H9 130.3 1_655 1_655 1_655 no
H2 C10 C11 137.5 1_655 1_655 1_655 no
H2 C10 H5 139.2 1_655 1_655 1_655 no
H2 C10 C9 160.4 1_655 1_655 1_655 no
H2 C10 H3 23.6 1_655 1_655 1_655 no
H9 C10 C11 30.9 3 3 3 no
H9 C10 H5 83.9 3 3 3 no
H9 C10 C9 31.7 3 3 3 no
H9 C10 H3 153.8 3 3 3 no
C11 C10 H5 83.3 3 3 3 no
C11 C10 C9 36.58(7) 3 3 3 ?
C11 C10 H3 152.6 3 3 3 no
H5 C10 C9 53.1 1_554 1_554 1_554 no
H5 C10 H3 118.8 1_554 1_554 1_554 no
C9 C10 H3 170.6 3 3 3 no
H10 C11 C10 113.4 . . . no
H10 C11 C12 127.7 . . . no
H10 C11 H9 86.4 . . . no
H10 C11 H11 103.7 . . . no
H10 C11 C7 157.6 . . . no
H10 C11 C9 141.8 . . . no
H10 C11 C8 172.4 . . . no
H10 C11 H7 95.8 . . . no
H10 C11 H13 58.1 . . . no
H10 C11 H14 71.8 . . . no
H10 C11 H5 25.5 . . . no
H10 C11 H6 20.1 . . . no
H10 C11 O1 42.5 . . . no
H10 C11 H1 50.3 . . . no
H10 C11 H8 173.0 . . . no
H10 C11 N1 146.2 . . . no
H10 C11 H3 117.8 . . . no
H10 C11 C13 130.5 . . . no
H10 C11 C9 76.6 . . . no
H10 C11 C10 97.1 . . . no
H10 C11 C13 67.9 . . . no
H10 C11 H9 107.3 . . . no
H10 C11 C6 89.2 . . . no
H10 C11 C6 18.5 . . . no
C10 C11 C12 118.9(3) . . . ?
C10 C11 H9 27.0 . . . no
C10 C11 H11 142.9 . . . no
C10 C11 C7 89.0(2) . . . ?
C10 C11 C9 28.4(2) . . . ?
C10 C11 C8 59.1(2) . . . ?
C10 C11 H7 107.8 . . . no
C10 C11 H13 114.6 . . . no
C10 C11 H14 62.5 . . . no
C10 C11 H5 93.6 . . . no
C10 C11 H6 96.3 . . . no
C10 C11 O1 155.9(3) . . . ?
C10 C11 H1 133.3 . . . no
C10 C11 H8 59.7 . . . no
C10 C11 N1 100.4(2) . . . ?
C10 C11 H3 109.6 . . . no
C10 C11 C13 17.2(2) . . . ?
C10 C11 C9 82.5(2) . . . ?
C10 C11 C10 70.9(2) . . . ?
C10 C11 C13 105.1(2) . . . ?
C10 C11 H9 77.8 . . . no
C10 C11 C6 111.6(2) . . . ?
C10 C11 C6 95.2(2) . . . ?
C12 C11 H9 146.0 . . . no
C12 C11 H11 24.0 . . . no
C12 C11 C7 29.9(2) . . . ?
C12 C11 C9 90.5(2) . . . ?
C12 C11 C8 59.8(2) . . . ?
C12 C11 H7 70.5 . . . no
C12 C11 H13 97.0 . . . no
C12 C11 H14 135.6 . . . no
C12 C11 H5 142.9 . . . no
C12 C11 H6 143.6 . . . no
C12 C11 O1 85.1(2) . . . ?
C12 C11 H1 92.0 . . . no
C12 C11 H8 59.3 . . . no
C12 C11 N1 18.6(2) . . . ?
C12 C11 H3 41.2 . . . no
C12 C11 C13 101.7(2) . . . ?
C12 C11 C9 107.9(2) . . . ?
C12 C11 C10 97.9(2) . . . ?
C12 C11 C13 96.3(2) . . . ?
C12 C11 H9 82.6 . . . no
C12 C11 C6 73.8(2) . . . ?
C12 C11 C6 145.4(3) . . . ?
H9 C11 H11 170.0 . . . no
H9 C11 C7 116.0 . . . no
H9 C11 C9 55.5 . . . no
H9 C11 C8 86.1 . . . no
H9 C11 H7 111.3 . . . no
H9 C11 H13 102.0 . . . no
H9 C11 H14 47.9 . . . no
H9 C11 H5 68.2 . . . no
H9 C11 H6 69.6 . . . no
H9 C11 O1 128.9 . . . no
H9 C11 H1 114.7 . . . no
H9 C11 H8 86.6 . . . no
H9 C11 N1 127.4 . . . no
H9 C11 H3 127.5 . . . no
H9 C11 C13 44.2 . . . no
H9 C11 C9 76.3 . . . no
H9 C11 C10 74.1 . . . no
H9 C11 C13 96.7 . . . no
H9 C11 H9 86.4 . . . no
H9 C11 C6 112.0 . . . no
H9 C11 C6 68.4 . . . no
H11 C11 C7 53.9 . . . no
H11 C11 C9 114.5 . . . no
H11 C11 C8 83.9 . . . no
H11 C11 H7 68.5 . . . no
H11 C11 H13 83.4 . . . no
H11 C11 H14 135.3 . . . no
H11 C11 H5 121.2 . . . no
H11 C11 H6 120.3 . . . no
H11 C11 O1 61.1 . . . no
H11 C11 H1 73.0 . . . no
H11 C11 H8 83.3 . . . no
H11 C11 N1 42.6 . . . no
H11 C11 H3 47.3 . . . no
H11 C11 C13 125.7 . . . no
H11 C11 C9 105.5 . . . no
H11 C11 C10 104.0 . . . no
H11 C11 C13 87.1 . . . no
H11 C11 H9 90.3 . . . no
H11 C11 C6 69.1 . . . no
H11 C11 C6 121.6 . . . no
C7 C11 C9 60.58(13) . . . ?
C7 C11 C8 29.93(10) . . . ?
C7 C11 H7 77.6 . . . no
C7 C11 H13 112.5 . . . no
C7 C11 H14 123.3 . . . no
C7 C11 H5 161.8 . . . no
C7 C11 H6 168.9 . . . no
C7 C11 O1 115.1(2) . . . ?
C7 C11 H1 115.2 . . . no
C7 C11 H8 29.5 . . . no
C7 C11 N1 11.35(9) . . . ?
C7 C11 H3 48.4 . . . no
C7 C11 C13 71.82(13) . . . ?
C7 C11 C9 106.49(12) . . . ?
C7 C11 C10 88.76(11) . . . ?
C7 C11 C13 106.28(12) . . . ?
C7 C11 H9 75.0 . . . no
C7 C11 C6 83.40(11) . . . ?
C7 C11 C6 173.3(2) . . . ?
C9 C11 C8 30.66(9) . . . ?
C9 C11 H7 99.5 . . . no
C9 C11 H13 123.0 . . . no
C9 C11 H14 81.9 . . . no
C9 C11 H5 120.5 . . . no
C9 C11 H6 124.3 . . . no
C9 C11 O1 175.4(2) . . . ?
C9 C11 H1 143.2 . . . no
C9 C11 H8 31.3 . . . no
C9 C11 N1 71.93(11) . . . ?
C9 C11 H3 88.6 . . . no
C9 C11 C13 11.26(10) . . . ?
C9 C11 C9 91.18(13) . . . ?
C9 C11 C10 72.81(13) . . . ?
C9 C11 C13 111.11(13) . . . ?
C9 C11 H9 72.1 . . . no
C9 C11 C6 105.46(11) . . . ?
C9 C11 C6 123.5(2) . . . ?
C8 C11 H7 88.1 . . . no
C8 C11 H13 122.6 . . . no
C8 C11 H14 103.8 . . . no
C8 C11 H5 147.9 . . . no
C8 C11 H6 153.8 . . . no
C8 C11 O1 145.0(2) . . . ?
C8 C11 H1 134.9 . . . no
C8 C11 H8 2.1 . . . no
C8 C11 N1 41.28(9) . . . ?
C8 C11 H3 66.4 . . . no
C8 C11 C13 41.90(10) . . . ?
C8 C11 C9 100.37(12) . . . ?
C8 C11 C10 79.64(12) . . . ?
C8 C11 C13 111.86(12) . . . ?
C8 C11 H9 71.0 . . . no
C8 C11 C6 94.78(10) . . . ?
C8 C11 C6 153.9(2) . . . ?
H7 C11 H13 136.2 4_554 4_554 4_554 no
H7 C11 H14 67.9 4_554 4_554 4_554 no
H7 C11 H5 118.4 4_554 4_554 4_554 no
H7 C11 H6 91.5 4_554 4_554 4_554 no
H7 C11 O1 80.4 4_554 4_554 4_554 no
H7 C11 H1 47.6 4_554 4_554 4_554 no
H7 C11 H8 86.0 4_554 4_554 4_554 no
H7 C11 N1 74.7 4_554 4_554 4_554 no
H7 C11 H3 111.4 4_554 4_554 4_554 no
H7 C11 C13 104.0 4_554 4_554 4_554 no
H7 C11 C9 169.2 4_554 4_554 4_554 no
H7 C11 C10 166.4 4_554 4_554 4_554 no
H7 C11 C13 146.9 4_554 4_554 4_554 no
H7 C11 H9 151.9 4_554 4_554 4_554 no
H7 C11 C6 6.7 4_554 4_554 4_554 no
H7 C11 C6 105.9 4_554 4_554 4_554 no
H13 C11 H14 123.7 3 3 3 no
H13 C11 H5 50.2 3 3 3 no
H13 C11 H6 74.0 3 3 3 no
H13 C11 O1 56.3 3 3 3 no
H13 C11 H1 93.1 3 3 3 no
H13 C11 H8 124.5 3 3 3 no
H13 C11 N1 106.8 3 3 3 no
H13 C11 H3 64.1 3 3 3 no
H13 C11 C13 119.8 3 3 3 no
H13 C11 C9 33.0 3 3 3 no
H13 C11 C10 50.2 3 3 3 no
H13 C11 C13 12.0 3 3 3 no
H13 C11 H9 53.4 3 3 3 no
H13 C11 C6 130.9 3 3 3 no
H13 C11 C6 61.0 3 3 3 no
H14 C11 H5 73.4 3_655 3_655 3_655 no
H14 C11 H6 52.4 3_655 3_655 3_655 no
H14 C11 O1 102.2 3_655 3_655 3_655 no
H14 C11 H1 70.9 3_655 3_655 3_655 no
H14 C11 H8 102.8 3_655 3_655 3_655 no
H14 C11 N1 129.5 3_655 3_655 3_655 no
H14 C11 H3 170.1 3_655 3_655 3_655 no
H14 C11 C13 74.6 3_655 3_655 3_655 no
H14 C11 C9 115.8 3_655 3_655 3_655 no
H14 C11 C10 120.7 3_655 3_655 3_655 no
H14 C11 C13 127.3 3_655 3_655 3_655 no
H14 C11 H9 134.2 3_655 3_655 3_655 no
H14 C11 C6 66.5 3_655 3_655 3_655 no
H14 C11 C6 63.4 3_655 3_655 3_655 no
H5 C11 H6 27.8 1_554 1_554 1_554 no
H5 C11 O1 63.1 1_554 1_554 1_554 no
H5 C11 H1 75.5 1_554 1_554 1_554 no
H5 C11 H8 149.5 1_554 1_554 1_554 no
H5 C11 N1 156.9 1_554 1_554 1_554 no
H5 C11 H3 114.1 1_554 1_554 1_554 no
H5 C11 C13 109.7 1_554 1_554 1_554 no
H5 C11 C9 56.1 1_554 1_554 1_554 no
H5 C11 C10 75.1 1_554 1_554 1_554 no
H5 C11 C13 55.6 1_554 1_554 1_554 no
H5 C11 H9 87.9 1_554 1_554 1_554 no
H5 C11 C6 112.2 1_554 1_554 1_554 no
H5 C11 C6 13.0 1_554 1_554 1_554 no
H6 C11 O1 60.2 1_554 1_554 1_554 no
H6 C11 H1 54.4 1_554 1_554 1_554 no
H6 C11 H8 153.4 1_554 1_554 1_554 no
H6 C11 N1 160.9 1_554 1_554 1_554 no
H6 C11 H3 136.9 1_554 1_554 1_554 no
H6 C11 C13 113.4 1_554 1_554 1_554 no
H6 C11 C9 83.9 1_554 1_554 1_554 no
H6 C11 C10 102.2 1_554 1_554 1_554 no
H6 C11 C13 81.7 1_554 1_554 1_554 no
H6 C11 H9 115.6 1_554 1_554 1_554 no
H6 C11 C6 85.6 1_554 1_554 1_554 no
H6 C11 C6 14.9 1_554 1_554 1_554 no
O1 C11 H1 38.8 4_454 4_454 4_454 no
O1 C11 H8 144.5 4_454 4_454 4_454 no
O1 C11 N1 103.71(11) 4_454 4_454 4_454 ?
O1 C11 H3 87.2 4_454 4_454 4_454 no
O1 C11 C13 172.74(13) 4_454 4_454 4_454 ?
O1 C11 C9 88.79(9) 4_454 4_454 4_454 ?
O1 C11 C10 106.31(11) 4_454 4_454 4_454 ?
O1 C11 C13 68.04(9) 4_454 4_454 4_454 ?
O1 C11 H9 105.8 4_454 4_454 4_454 no
O1 C11 C6 74.73(9) 4_454 4_454 4_454 ?
O1 C11 C6 60.67(8) 4_454 4_454 4_454 ?
H1 C11 H8 132.9 4_554 4_554 4_554 no
H1 C11 N1 106.7 4_554 4_554 4_554 no
H1 C11 H3 116.4 4_554 4_554 4_554 no
H1 C11 C13 141.8 4_554 4_554 4_554 no
H1 C11 C9 122.7 4_554 4_554 4_554 no
H1 C11 C10 142.8 4_554 4_554 4_554 no
H1 C11 C13 105.1 4_554 4_554 4_554 no
H1 C11 H9 144.6 4_554 4_554 4_554 no
H1 C11 C6 41.0 4_554 4_554 4_554 no
H1 C11 C6 65.3 4_554 4_554 4_554 no
H8 C11 N1 40.8 . . . no
H8 C11 H3 67.5 . . . no
H8 C11 C13 42.5 . . . no
H8 C11 C9 102.5 . . . no
H8 C11 C10 81.7 . . . no
H8 C11 C13 113.8 . . . no
H8 C11 H9 73.0 . . . no
H8 C11 C6 92.7 . . . no
H8 C11 C6 154.7 . . . no
N1 C11 H3 43.6 . . . no
N1 C11 C13 83.15(9) . . . ?
N1 C11 C9 107.32(10) . . . ?
N1 C11 C10 92.04(9) . . . ?
N1 C11 C13 102.55(10) . . . ?
N1 C11 H9 77.2 . . . no
N1 C11 C6 79.72(9) . . . ?
N1 C11 C6 163.44(13) . . . ?
H3 C11 C13 96.5 . . . no
H3 C11 C9 66.8 . . . no
H3 C11 C10 58.1 . . . no
H3 C11 C13 58.9 . . . no
H3 C11 H9 43.5 . . . no
H3 C11 C6 114.0 . . . no
H3 C11 C6 125.0 . . . no
C13 C11 C9 86.88(10) . . . ?
C13 C11 C10 70.68(11) . . . ?
C13 C11 C13 108.48(10) . . . ?
C13 C11 H9 73.1 . . . no
C13 C11 C6 109.24(10) . . . ?
C13 C11 C6 112.26(12) . . . ?
C9 C11 C10 20.75(6) 3 3 3 ?
C9 C11 C13 22.64(7) 3 3 3 ?
C9 C11 H9 31.8 3 3 3 no
C9 C11 C6 163.31(13) 3 3 3 ?
C9 C11 C6 69.07(9) 3 3 3 ?
C10 C11 C13 38.32(8) 3 3 3 ?
C10 C11 H9 15.3 3 3 3 no
C10 C11 C6 171.66(12) 3 3 3 ?
C10 C11 C6 87.75(9) 3 3 3 ?
C13 C11 H9 41.6 3 3 3 no
C13 C11 C6 142.2(1) 3 3 3 ?
C13 C11 C6 67.63(8) 3 3 3 ?
H9 C11 C6 156.4 3 3 3 no
H9 C11 C6 100.8 3 3 3 no
C6 C11 C6 99.77(9) 4_554 4_554 4_554 ?
H11 C12 C7 116.9 . . . no
H11 C12 C11 123.4 . . . no
H11 C12 H10 101.2 . . . no
H11 C12 C10 153.7 . . . no
H11 C12 C8 146.4 . . . no
H11 C12 N1 85.6 . . . no
H11 C12 C9 176.9 . . . no
H11 C12 H7 86.7 . . . no
H11 C12 H3 75.5 . . . no
H11 C12 C2 76.0 . . . no
H11 C12 H8 137.6 . . . no
H11 C12 H9 143.7 . . . no
H11 C12 C5 81.7 . . . no
H11 C12 C1 83.0 . . . no
H11 C12 H4 96.6 . . . no
H11 C12 O1 92.0 . . . no
H11 C12 H12 14.0 . . . no
H11 C12 N2 29.0 . . . no
H11 C12 H5 65.8 . . . no
H11 C12 H13 38.8 . . . no
H11 C12 H13 82.0 . . . no
H11 C12 O1 50.3 . . . no
H11 C12 C6 79.9 . . . no
H11 C12 H9 111.8 . . . no
C7 C12 C11 119.8(3) . . . ?
C7 C12 H10 141.9 . . . no
C7 C12 C10 89.5(2) . . . ?
C7 C12 C8 29.5(2) . . . ?
C7 C12 N1 31.3(2) . . . ?
C7 C12 C9 60.1(2) . . . ?
C7 C12 H7 101.9 . . . no
C7 C12 H3 74.0 . . . no
C7 C12 C2 46.3(2) . . . ?
C7 C12 H8 20.9 . . . no
C7 C12 H9 99.5 . . . no
C7 C12 C5 58.9(2) . . . ?
C7 C12 C1 39.7(2) . . . ?
C7 C12 H4 52.9 . . . no
C7 C12 O1 45.6(1) . . . ?
C7 C12 H12 106.5 . . . no
C7 C12 N2 132.6(2) . . . ?
C7 C12 H5 108.1 . . . no
C7 C12 H13 89.5 . . . no
C7 C12 H13 131.8 . . . no
C7 C12 O1 167.1(2) . . . ?
C7 C12 C6 105.6(2) . . . ?
C7 C12 H9 82.0 . . . no
C11 C12 H10 22.2 . . . no
C11 C12 C10 30.3(2) . . . ?
C11 C12 C8 90.3(2) . . . ?
C11 C12 N1 151.0(3) . . . ?
C11 C12 C9 59.7(2) . . . ?
C11 C12 H7 82.1 . . . no
C11 C12 H3 120.1 . . . no
C11 C12 C2 152.0(2) . . . ?
C11 C12 H8 98.9 . . . no
C11 C12 H9 20.3 . . . no
C11 C12 C5 128.7(2) . . . ?
C11 C12 C1 147.0(2) . . . ?
C11 C12 H4 117.0 . . . no
C11 C12 O1 128.4(2) . . . ?
C11 C12 H12 132.7 . . . no
C11 C12 N2 102.6(2) . . . ?
C11 C12 H5 96.1 . . . no
C11 C12 H13 140.1 . . . no
C11 C12 H13 60.8 . . . no
C11 C12 O1 73.1(2) . . . ?
C11 C12 C6 85.3(2) . . . ?
C11 C12 H9 76.7 . . . no
H10 C12 C10 52.5 . . . no
H10 C12 C8 112.4 . . . no
H10 C12 N1 173.1 . . . no
H10 C12 C9 81.8 . . . no
H10 C12 H7 79.7 . . . no
H10 C12 H3 117.9 . . . no
H10 C12 C2 157.7 . . . no
H10 C12 H8 121.1 . . . no
H10 C12 H9 42.5 . . . no
H10 C12 C5 131.5 . . . no
H10 C12 C1 158.9 . . . no
H10 C12 H4 125.3 . . . no
H10 C12 O1 138.6 . . . no
H10 C12 H12 111.1 . . . no
H10 C12 N2 81.8 . . . no
H10 C12 H5 87.0 . . . no
H10 C12 H13 123.6 . . . no
H10 C12 H13 50.0 . . . no
H10 C12 O1 51.0 . . . no
H10 C12 C6 80.4 . . . no
H10 C12 H9 83.7 . . . no
C10 C12 C8 59.96(13) . . . ?
C10 C12 N1 120.7(2) . . . ?
C10 C12 C9 29.37(10) . . . ?
C10 C12 H7 88.2 . . . no
C10 C12 H3 114.3 . . . no
C10 C12 C2 127.8(2) . . . ?
C10 C12 H8 68.7 . . . no
C10 C12 H9 10.0 . . . no
C10 C12 C5 114.5(1) . . . ?
C10 C12 C1 121.5(2) . . . ?
C10 C12 H4 99.6 . . . no
C10 C12 O1 108.28(13) . . . ?
C10 C12 H12 161.3 . . . no
C10 C12 N2 129.9(2) . . . ?
C10 C12 H5 108.1 . . . no
C10 C12 H13 151.9 . . . no
C10 C12 H13 79.6 . . . no
C10 C12 O1 103.4(2) . . . ?
C10 C12 C6 93.97(12) . . . ?
C10 C12 H9 69.4 . . . no
C8 C12 N1 60.78(12) . . . ?
C8 C12 C9 30.59(9) . . . ?
C8 C12 H7 99.5 . . . no
C8 C12 H3 87.9 . . . no
C8 C12 C2 72.69(12) . . . ?
C8 C12 H8 9.0 . . . no
C8 C12 H9 70.0 . . . no
C8 C12 C5 75.84(12) . . . ?
C8 C12 C1 65.93(11) . . . ?
C8 C12 H4 63.8 . . . no
C8 C12 O1 63.28(10) . . . ?
C8 C12 H12 135.5 . . . no
C8 C12 N2 154.34(13) . . . ?
C8 C12 H5 115.0 . . . no
C8 C12 H13 115.3 . . . no
C8 C12 H13 119.2 . . . no
C8 C12 O1 163.3(2) . . . ?
C8 C12 C6 105.55(11) . . . ?
C8 C12 H9 72.8 . . . no
N1 C12 C9 91.4(1) . . . ?
N1 C12 H7 101.8 . . . no
N1 C12 H3 62.6 . . . no
N1 C12 C2 23.54(7) . . . ?
N1 C12 H8 52.1 . . . no
N1 C12 H9 130.7 . . . no
N1 C12 C5 48.08(8) . . . ?
N1 C12 C1 21.89(7) . . . ?
N1 C12 H4 52.2 . . . no
N1 C12 O1 40.86(7) . . . ?
N1 C12 H12 75.8 . . . no
N1 C12 N2 104.15(12) . . . ?
N1 C12 H5 96.7 . . . no
N1 C12 H13 62.6 . . . no
N1 C12 H13 131.2 . . . no
N1 C12 O1 135.84(13) . . . ?
N1 C12 C6 101.89(11) . . . ?
N1 C12 H9 93.0 . . . no
C9 C12 H7 94.5 . . . no
C9 C12 H3 102.6 . . . no
C9 C12 C2 101.0(1) . . . ?
C9 C12 H8 39.4 . . . no
C9 C12 H9 39.4 . . . no
C9 C12 C5 95.90(13) . . . ?
C9 C12 C1 94.41(13) . . . ?
C9 C12 H4 81.1 . . . no
C9 C12 O1 86.07(11) . . . ?
C9 C12 H12 164.0 . . . no
C9 C12 N2 152.48(12) . . . ?
C9 C12 H5 115.1 . . . no
C9 C12 H13 139.6 . . . no
C9 C12 H13 99.7 . . . no
C9 C12 O1 132.8(1) . . . ?
C9 C12 C6 101.27(10) . . . ?
C9 C12 H9 67.8 . . . no
H7 C12 H3 156.8 4_554 4_554 4_554 no
H7 C12 C2 121.8 4_554 4_554 4_554 no
H7 C12 H8 98.3 4_554 4_554 4_554 no
H7 C12 H9 85.8 4_554 4_554 4_554 no
H7 C12 C5 148.2 4_554 4_554 4_554 no
H7 C12 C1 80.0 4_554 4_554 4_554 no
H7 C12 H4 153.1 4_554 4_554 4_554 no
H7 C12 O1 61.9 4_554 4_554 4_554 no
H7 C12 H12 79.2 4_554 4_554 4_554 no
H7 C12 N2 104.2 4_554 4_554 4_554 no
H7 C12 H5 21.0 4_554 4_554 4_554 no
H7 C12 H13 64.6 4_554 4_554 4_554 no
H7 C12 H13 124.2 4_554 4_554 4_554 no
H7 C12 O1 79.7 4_554 4_554 4_554 no
H7 C12 C6 6.8 4_554 4_554 4_554 no
H7 C12 H9 157.3 4_554 4_554 4_554 no
H3 C12 C2 39.7 . . . no
H3 C12 H8 85.6 . . . no
H3 C12 H9 117.3 . . . no
H3 C12 C5 15.6 . . . no
H3 C12 C1 83.1 . . . no
H3 C12 H4 24.0 . . . no
H3 C12 O1 103.3 . . . no
H3 C12 H12 80.2 . . . no
H3 C12 N2 66.5 . . . no
H3 C12 H5 137.6 . . . no
H3 C12 H13 92.4 . . . no
H3 C12 H13 68.6 . . . no
H3 C12 O1 99.4 . . . no
H3 C12 C6 151.7 . . . no
H3 C12 H9 45.8 . . . no
C2 C12 H8 65.7 . . . no
C2 C12 H9 136.6 . . . no
C2 C12 C5 26.52(7) . . . ?
C2 C12 C1 43.42(8) . . . ?
C2 C12 H4 35.6 . . . no
C2 C12 O1 63.64(8) . . . ?
C2 C12 H12 70.9 . . . no
C2 C12 N2 86.36(9) . . . ?
C2 C12 H5 111.0 . . . no
C2 C12 H13 67.8 . . . no
C2 C12 H13 108.0 . . . no
C2 C12 O1 122.07(10) . . . ?
C2 C12 C6 120.12(11) . . . ?
C2 C12 H9 77.1 . . . no
H8 C12 H9 78.7 . . . no
H8 C12 C5 72.2 . . . no
H8 C12 C1 57.0 . . . no
H8 C12 H4 61.8 . . . no
H8 C12 O1 55.7 . . . no
H8 C12 H12 126.5 . . . no
H8 C12 N2 150.7 . . . no
H8 C12 H5 111.4 . . . no
H8 C12 H13 106.6 . . . no
H8 C12 H13 125.7 . . . no
H8 C12 O1 172.0 . . . no
H8 C12 C6 103.8 . . . no
H8 C12 H9 77.3 . . . no
H9 C12 C5 120.2 . . . no
H9 C12 C1 130.3 . . . no
H9 C12 H4 105.9 . . . no
H9 C12 O1 115.3 . . . no
H9 C12 H12 152.1 . . . no
H9 C12 N2 121.2 . . . no
H9 C12 H5 104.3 . . . no
H9 C12 H13 150.3 . . . no
H9 C12 H13 73.2 . . . no
H9 C12 O1 93.4 . . . no
H9 C12 C6 90.9 . . . no
H9 C12 H9 71.5 . . . no
C5 C12 C1 69.38(9) . . . ?
C5 C12 H4 15.1 . . . no
C5 C12 O1 88.93(10) . . . ?
C5 C12 H12 82.7 . . . no
C5 C12 N2 78.82(9) . . . ?
C5 C12 H5 134.7 . . . no
C5 C12 H13 88.7 . . . no
C5 C12 H13 83.4 . . . no
C5 C12 O1 113.56(10) . . . ?
C5 C12 C6 145.89(12) . . . ?
C5 C12 H9 52.0 . . . no
C1 C12 H4 74.0 . . . no
C1 C12 O1 20.58(5) . . . ?
C1 C12 H12 70.1 . . . no
C1 C12 N2 108.49(11) . . . ?
C1 C12 H5 75.7 . . . no
C1 C12 H13 50.0 . . . no
C1 C12 H13 150.5 . . . no
C1 C12 O1 129.56(11) . . . ?
C1 C12 C6 80.03(9) . . . ?
C1 C12 H9 114.2 . . . no
H4 C12 O1 91.2 . . . no
H4 C12 H12 97.8 . . . no
H4 C12 N2 90.5 . . . no
H4 C12 H5 146.6 . . . no
H4 C12 H13 102.1 . . . no
H4 C12 H13 82.6 . . . no
H4 C12 O1 122.5 . . . no
H4 C12 C6 154.0 . . . no
H4 C12 H9 41.8 . . . no
O1 C12 H12 78.0 . . . no
O1 C12 N2 120.49(10) . . . ?
O1 C12 H5 62.8 . . . no
O1 C12 H13 53.8 . . . no
O1 C12 H13 170.8 . . . no
O1 C12 O1 128.27(9) . . . ?
O1 C12 C6 63.39(7) . . . ?
O1 C12 H9 127.3 . . . no
H12 C12 N2 43.0 2 2 2 no
H12 C12 H5 58.3 2 2 2 no
H12 C12 H13 24.8 2 2 2 no
H12 C12 H13 96.0 2 2 2 no
H12 C12 O1 61.0 2 2 2 no
H12 C12 C6 72.8 2 2 2 no
H12 C12 H9 121.5 2 2 2 no
N2 C12 H5 85.9 4_454 4_454 4_454 no
N2 C12 H13 67.7 4_454 4_454 4_454 no
N2 C12 H13 53.1 4_454 4_454 4_454 no
N2 C12 O1 36.23(6) 4_454 4_454 4_454 ?
N2 C12 C6 97.65(10) 4_454 4_454 4_454 ?
N2 C12 H9 88.5 4_454 4_454 4_454 no
H5 C12 H13 46.2 4_554 4_554 4_554 no
H5 C12 H13 120.0 4_554 4_554 4_554 no
H5 C12 O1 69.0 4_554 4_554 4_554 no
H5 C12 C6 14.5 4_554 4_554 4_554 no
H5 C12 H9 169.8 4_554 4_554 4_554 no
H13 C12 H13 120.7 2 2 2 no
H13 C12 O1 79.6 2 2 2 no
H13 C12 C6 59.4 2 2 2 no
H13 C12 H9 138.1 2 2 2 no
H13 C12 O1 51.8 3 3 3 no
H13 C12 C6 121.8 3 3 3 no
H13 C12 H9 50.2 3 3 3 no
O1 C12 C6 74.77(8) 4_454 4_454 4_454 ?
O1 C12 H9 101.6 4_454 4_454 4_454 no
C6 C12 H9 161.9 4_554 4_554 4_554 no
H13 C13 H12 99.8 . . . no
H13 C13 H14 108.4 . . . no
H13 C13 C9 112.2 . . . no
H13 C13 C10 113.5 . . . no
H13 C13 C8 104.2 . . . no
H13 C13 H8 99.9 . . . no
H13 C13 H9 111.7 . . . no
H13 C13 H11 61.7 . . . no
H13 C13 H6 108.6 . . . no
H13 C13 H9 145.5 . . . no
H13 C13 H5 46.6 . . . no
H13 C13 H10 31.7 . . . no
H13 C13 N2 107.4 . . . no
H13 C13 H3 81.8 . . . no
H13 C13 C1 29.9 . . . no
H13 C13 C11 113.0 . . . no
H13 C13 C7 106.8 . . . no
H13 C13 H2 153.4 . . . no
H13 C13 H4 162.5 . . . no
H13 C13 C11 43.7 . . . no
H13 C13 N2 43.4 . . . no
H12 C13 H14 112.2 . . . no
H12 C13 C9 110.2 . . . no
H12 C13 C10 133.3 . . . no
H12 C13 C8 84.9 . . . no
H12 C13 H8 66.1 . . . no
H12 C13 H9 147.0 . . . no
H12 C13 H11 38.3 . . . no
H12 C13 H6 42.3 . . . no
H12 C13 H9 93.5 . . . no
H12 C13 H5 83.6 . . . no
H12 C13 H10 122.5 . . . no
H12 C13 N2 7.7 . . . no
H12 C13 H3 150.9 . . . no
H12 C13 C1 91.7 . . . no
H12 C13 C11 126.3 . . . no
H12 C13 C7 94.6 . . . no
H12 C13 H2 66.6 . . . no
H12 C13 H4 62.7 . . . no
H12 C13 C11 138.2 . . . no
H12 C13 N2 105.7 . . . no
H14 C13 C9 113.3 . . . no
H14 C13 C10 87.9 . . . no
H14 C13 C8 139.4 . . . no
H14 C13 H8 151.4 . . . no
H14 C13 H9 67.3 . . . no
H14 C13 H11 119.7 . . . no
H14 C13 H6 70.2 . . . no
H14 C13 H9 37.5 . . . no
H14 C13 H5 153.9 . . . no
H14 C13 H10 112.5 . . . no
H14 C13 N2 110.2 . . . no
H14 C13 H3 42.1 . . . no
H14 C13 C1 85.3 . . . no
H14 C13 C11 96.8 . . . no
H14 C13 C7 130.5 . . . no
H14 C13 H2 98.1 . . . no
H14 C13 H4 79.6 . . . no
H14 C13 C11 100.8 . . . no
H14 C13 N2 66.3 . . . no
C9 C13 C10 27.6(2) . . . ?
C9 C13 C8 29.1(2) . . . ?
C9 C13 H8 48.9 . . . no
C9 C13 H9 49.5 . . . no
C9 C13 H11 125.6 . . . no
C9 C13 H6 134.6 . . . no
C9 C13 H9 92.3 . . . no
C9 C13 H5 77.7 . . . no
C9 C13 H10 82.7 . . . no
C9 C13 N2 105.3(2) . . . ?
C9 C13 H3 95.5 . . . no
C9 C13 C1 141.0(2) . . . ?
C9 C13 C11 18.3(2) . . . ?
C9 C13 C7 18.5(2) . . . ?
C9 C13 H2 57.1 . . . no
C9 C13 H4 77.1 . . . no
C9 C13 C11 77.2(2) . . . ?
C9 C13 N2 140.1(2) . . . ?
C10 C13 C8 56.66(12) . . . ?
C10 C13 H8 76.5 . . . no
C10 C13 H9 21.9 . . . no
C10 C13 H11 152.3 . . . no
C10 C13 H6 136.9 . . . no
C10 C13 H9 77.3 . . . no
C10 C13 H5 96.0 . . . no
C10 C13 H10 82.1 . . . no
C10 C13 N2 126.7(1) . . . ?
C10 C13 H3 69.0 . . . no
C10 C13 C1 133.0(1) . . . ?
C10 C13 C11 9.30(9) . . . ?
C10 C13 C7 46.02(10) . . . ?
C10 C13 H2 69.2 . . . no
C10 C13 H4 81.8 . . . no
C10 C13 C11 70.38(11) . . . ?
C10 C13 N2 120.91(13) . . . ?
C8 C13 H8 20.0 . . . no
C8 C13 H9 78.6 . . . no
C8 C13 H11 96.8 . . . no
C8 C13 H6 120.8 . . . no
C8 C13 H9 108.6 . . . no
C8 C13 H5 59.4 . . . no
C8 C13 H10 84.1 . . . no
C8 C13 N2 81.74(11) . . . ?
C8 C13 H3 123.1 . . . no
C8 C13 C1 132.4(1) . . . ?
C8 C13 C11 47.38(10) . . . ?
C8 C13 C7 10.67(8) . . . ?
C8 C13 H2 53.7 . . . no
C8 C13 H4 76.4 . . . no
C8 C13 C11 86.31(12) . . . ?
C8 C13 N2 146.59(13) . . . ?
H8 C13 H9 98.3 . . . no
H8 C13 H11 77.7 . . . no
H8 C13 H6 105.4 . . . no
H8 C13 H9 114.6 . . . no
H8 C13 H5 53.4 . . . no
H8 C13 H10 89.3 . . . no
H8 C13 N2 64.0 . . . no
H8 C13 H3 142.6 . . . no
H8 C13 C1 122.8 . . . no
H8 C13 C11 67.2 . . . no
H8 C13 C7 30.6 . . . no
H8 C13 H2 54.1 . . . no
H8 C13 H4 74.6 . . . no
H8 C13 C11 96.3 . . . no
H8 C13 N2 142.3 . . . no
H9 C13 H11 171.0 . . . no
H9 C13 H6 128.2 . . . no
H9 C13 H9 65.8 . . . no
H9 C13 H5 111.1 . . . no
H9 C13 H10 84.1 . . . no
H9 C13 N2 139.4 . . . no
H9 C13 H3 48.6 . . . no
H9 C13 C1 120.5 . . . no
H9 C13 C11 31.2 . . . no
H9 C13 C7 67.9 . . . no
H9 C13 H2 80.7 . . . no
H9 C13 H4 85.7 . . . no
H9 C13 C11 69.3 . . . no
H9 C13 N2 103.7 . . . no
H11 C13 H6 60.7 2_545 2_545 2_545 no
H11 C13 H9 123.2 2_545 2_545 2_545 no
H11 C13 H5 60.1 2_545 2_545 2_545 no
H11 C13 H10 87.8 2_545 2_545 2_545 no
H11 C13 N2 45.9 2_545 2_545 2_545 no
H11 C13 H3 132.0 2_545 2_545 2_545 no
H11 C13 C1 57.3 2_545 2_545 2_545 no
H11 C13 C11 143.3 2_545 2_545 2_545 no
H11 C13 C7 107.2 2_545 2_545 2_545 no
H11 C13 H2 102.9 2_545 2_545 2_545 no
H11 C13 H4 100.8 2_545 2_545 2_545 no
H11 C13 C11 102.9 2_545 2_545 2_545 no
H11 C13 N2 75.9 2_545 2_545 2_545 no
H6 C13 H9 62.6 3_656 3_656 3_656 no
H6 C13 H5 120.1 3_656 3_656 3_656 no
H6 C13 H10 140.2 3_656 3_656 3_656 no
H6 C13 N2 42.1 3_656 3_656 3_656 no
H6 C13 H3 109.4 3_656 3_656 3_656 no
H6 C13 C1 83.2 3_656 3_656 3_656 no
H6 C13 C11 138.4 3_656 3_656 3_656 no
H6 C13 C7 127.6 3_656 3_656 3_656 no
H6 C13 H2 77.4 3_656 3_656 3_656 no
H6 C13 H4 58.5 3_656 3_656 3_656 no
H6 C13 C11 148.2 3_656 3_656 3_656 no
H6 C13 N2 84.5 3_656 3_656 3_656 no
H9 C13 H5 167.8 3_655 3_655 3_655 no
H9 C13 H10 143.2 3_655 3_655 3_655 no
H9 C13 N2 87.9 3_655 3_655 3_655 no
H9 C13 H3 71.6 3_655 3_655 3_655 no
H9 C13 C1 119.0 3_655 3_655 3_655 no
H9 C13 C11 82.9 3_655 3_655 3_655 no
H9 C13 C7 103.6 3_655 3_655 3_655 no
H9 C13 H2 60.7 3_655 3_655 3_655 no
H9 C13 H4 43.0 3_655 3_655 3_655 no
H9 C13 C11 128.0 3_655 3_655 3_655 no
H9 C13 N2 102.4 3_655 3_655 3_655 no
H5 C13 H10 43.3 3_556 3_556 3_556 no
H5 C13 N2 88.1 3_556 3_556 3_556 no
H5 C13 H3 115.9 3_556 3_556 3_556 no
H5 C13 C1 73.1 3_556 3_556 3_556 no
H5 C13 C11 89.3 3_556 3_556 3_556 no
H5 C13 C7 65.0 3_556 3_556 3_556 no
H5 C13 H2 107.5 3_556 3_556 3_556 no
H5 C13 H4 126.5 3_556 3_556 3_556 no
H5 C13 C11 57.0 3_556 3_556 3_556 no
H5 C13 N2 89.8 3_556 3_556 3_556 no
H10 C13 N2 128.7 3 3 3 no
H10 C13 H3 72.7 3 3 3 no
H10 C13 C1 58.4 3 3 3 no
H10 C13 C11 81.3 3 3 3 no
H10 C13 C7 82.5 3 3 3 no
H10 C13 H2 137.1 3 3 3 no
H10 C13 H4 159.4 3 3 3 no
H10 C13 C11 15.7 3 3 3 no
H10 C13 N2 63.4 3 3 3 no
N2 C13 H3 151.4 3_656 3_656 3_656 no
N2 C13 C1 98.99(10) 3_656 3_656 3_656 ?
N2 C13 C11 120.30(11) 3_656 3_656 3_656 ?
N2 C13 C7 90.85(9) 3_656 3_656 3_656 ?
N2 C13 H2 59.1 3_656 3_656 3_656 no
N2 C13 H4 55.1 3_656 3_656 3_656 no
N2 C13 C11 144.17(12) 3_656 3_656 3_656 ?
N2 C13 N2 112.15(10) 3_656 3_656 3_656 ?
H3 C13 C1 75.3 3 3 3 no
H3 C13 C11 77.7 3 3 3 no
H3 C13 C7 112.8 3 3 3 no
H3 C13 H2 121.5 3 3 3 no
H3 C13 H4 112.8 3 3 3 no
H3 C13 C11 59.3 3 3 3 no
H3 C13 N2 56.1 3 3 3 no
C1 C13 C11 136.49(11) 2_545 2_545 2_545 ?
C1 C13 C7 136.48(11) 2_545 2_545 2_545 ?
C1 C13 H2 157.8 2_545 2_545 2_545 no
C1 C13 H4 141.6 2_545 2_545 2_545 no
C1 C13 C11 65.46(9) 2_545 2_545 2_545 ?
C1 C13 N2 20.61(5) 2_545 2_545 2_545 ?
C11 C13 C7 36.73(8) . . . ?
C11 C13 H2 65.2 . . . no
C11 C13 H4 80.7 . . . no
C11 C13 C11 71.52(10) . . . ?
C11 C13 N2 127.47(10) . . . ?
C7 C13 H2 54.6 . . . no
C7 C13 H4 77.1 . . . no
C7 C13 C11 81.96(10) . . . ?
C7 C13 N2 145.74(10) . . . ?
H2 C13 H4 22.8 1_655 1_655 1_655 no
H2 C13 C11 134.3 1_655 1_655 1_655 no
H2 C13 N2 159.5 1_655 1_655 1_655 no
H4 C13 C11 152.1 1_655 1_655 1_655 no
H4 C13 N2 136.7 1_655 1_655 1_655 no
C11 C13 N2 64.43(9) 3 3 3 ?
C3 H1 C2 34.8 . . . no
C3 H1 C4 38.0 . . . no
C3 H1 O1 156.1 . . . no
C3 H1 H2 89.4 . . . no
C3 H1 H5 88.7 . . . no
C3 H1 C6 71.8 . . . no
C3 H1 C5 68.1 . . . no
C3 H1 H8 130.5 . . . no
C3 H1 H7 83.3 . . . no
C3 H1 H10 110.4 . . . no
C3 H1 N1 19.3 . . . no
C3 H1 N2 24.7 . . . no
C3 H1 H6 82.8 . . . no
C3 H1 H4 67.4 . . . no
C3 H1 H3 68.8 . . . no
C3 H1 C8 121.0 . . . no
C3 H1 C1 164.1 . . . no
C3 H1 H6 66.9 . . . no
C3 H1 C11 110.0 . . . no
C3 H1 H11 133.7 . . . no
C3 H1 C1 3.1 . . . no
C3 H1 H4 69.1 . . . no
C3 H1 N1 96.1 . . . no
C3 H1 C2 75.8 . . . no
C2 H1 C4 72.8 . . . no
C2 H1 O1 124.0 . . . no
C2 H1 H2 54.6 . . . no
C2 H1 H5 122.3 . . . no
C2 H1 C6 106.6 . . . no
C2 H1 C5 33.3 . . . no
C2 H1 H8 134.3 . . . no
C2 H1 H7 116.6 . . . no
C2 H1 H10 112.9 . . . no
C2 H1 N1 15.5 . . . no
C2 H1 N2 59.5 . . . no
C2 H1 H6 68.0 . . . no
C2 H1 H4 34.0 . . . no
C2 H1 H3 35.4 . . . no
C2 H1 C8 129.5 . . . no
C2 H1 C1 131.1 . . . no
C2 H1 H6 101.6 . . . no
C2 H1 C11 121.7 . . . no
C2 H1 H11 155.7 . . . no
C2 H1 C1 37.9 . . . no
C2 H1 H4 86.8 . . . no
C2 H1 N1 91.5 . . . no
C2 H1 C2 75.5 . . . no
C4 H1 O1 158.6 . . . no
C4 H1 H2 127.2 . . . no
C4 H1 H5 51.7 . . . no
C4 H1 C6 33.8 . . . no
C4 H1 C5 106.0 . . . no
C4 H1 H8 108.8 . . . no
C4 H1 H7 47.6 . . . no
C4 H1 H10 100.3 . . . no
C4 H1 N1 57.3 . . . no
C4 H1 N2 13.3 . . . no
C4 H1 H6 102.0 . . . no
C4 H1 H4 104.4 . . . no
C4 H1 H3 106.1 . . . no
C4 H1 C8 99.5 . . . no
C4 H1 C1 154.6 . . . no
C4 H1 H6 28.9 . . . no
C4 H1 C11 91.2 . . . no
C4 H1 H11 100.4 . . . no
C4 H1 C1 34.9 . . . no
C4 H1 H4 56.6 . . . no
C4 H1 N1 97.8 . . . no
C4 H1 C2 80.9 . . . no
O1 H1 H2 71.6 1_455 1_455 1_455 no
O1 H1 H5 113.7 1_455 1_455 1_455 no
O1 H1 C6 127.6 1_455 1_455 1_455 no
O1 H1 C5 91.8 1_455 1_455 1_455 no
O1 H1 H8 70.3 1_455 1_455 1_455 no
O1 H1 H7 111.4 1_455 1_455 1_455 no
O1 H1 H10 62.2 1_455 1_455 1_455 no
O1 H1 N1 138.7 1_455 1_455 1_455 no
O1 H1 N2 166.9 1_455 1_455 1_455 no
O1 H1 H6 76.0 1_455 1_455 1_455 no
O1 H1 H4 95.4 1_455 1_455 1_455 no
O1 H1 H3 88.7 1_455 1_455 1_455 no
O1 H1 C8 80.1 1_455 1_455 1_455 no
O1 H1 C1 8.0 1_455 1_455 1_455 no
O1 H1 H6 132.4 1_455 1_455 1_455 no
O1 H1 C11 68.9 1_455 1_455 1_455 no
O1 H1 H11 58.6 1_455 1_455 1_455 no
O1 H1 C1 158.7 1_455 1_455 1_455 no
O1 H1 H4 131.0 1_455 1_455 1_455 no
O1 H1 N1 95.2 1_455 1_455 1_455 no
O1 H1 C2 114.6 1_455 1_455 1_455 no
H2 H1 H5 163.7 . . . no
H2 H1 C6 160.8 . . . no
H2 H1 C5 21.4 . . . no
H2 H1 H8 105.6 . . . no
H2 H1 H7 164.3 . . . no
H2 H1 H10 102.7 . . . no
H2 H1 N1 70.0 . . . no
H2 H1 N2 114.0 . . . no
H2 H1 H6 63.7 . . . no
H2 H1 H4 24.2 . . . no
H2 H1 H3 25.4 . . . no
H2 H1 C8 110.3 . . . no
H2 H1 C1 77.6 . . . no
H2 H1 H6 155.9 . . . no
H2 H1 C11 117.6 . . . no
H2 H1 H11 128.7 . . . no
H2 H1 C1 92.5 . . . no
H2 H1 H4 112.2 . . . no
H2 H1 N1 81.6 . . . no
H2 H1 C2 82.8 . . . no
H5 H1 C6 20.6 . . . no
H5 H1 C5 152.9 . . . no
H5 H1 H8 64.2 . . . no
H5 H1 H7 30.5 . . . no
H5 H1 H10 93.1 . . . no
H5 H1 N1 107.4 . . . no
H5 H1 N2 64.6 . . . no
H5 H1 H6 132.0 . . . no
H5 H1 H4 144.7 . . . no
H5 H1 H3 157.5 . . . no
H5 H1 C8 57.7 . . . no
H5 H1 C1 106.5 . . . no
H5 H1 H6 24.7 . . . no
H5 H1 C11 78.2 . . . no
H5 H1 H11 61.8 . . . no
H5 H1 C1 85.6 . . . no
H5 H1 H4 52.2 . . . no
H5 H1 N1 82.5 . . . no
H5 H1 C2 81.0 . . . no
C6 H1 C5 139.8 . . . no
C6 H1 H8 84.6 . . . no
C6 H1 H7 20.9 . . . no
C6 H1 H10 88.0 . . . no
C6 H1 N1 91.1 . . . no
C6 H1 N2 47.2 . . . no
C6 H1 H6 116.1 . . . no
C6 H1 H4 136.8 . . . no
C6 H1 H3 139.2 . . . no
C6 H1 C8 77.5 . . . no
C6 H1 C1 121.7 . . . no
C6 H1 H6 5.0 . . . no
C6 H1 C11 74.1 . . . no
C6 H1 H11 69.9 . . . no
C6 H1 C1 68.7 . . . no
C6 H1 H4 57.9 . . . no
C6 H1 N1 96.1 . . . no
C6 H1 C2 88.5 . . . no
C5 H1 H8 120.5 . . . no
C5 H1 H7 147.4 . . . no
C5 H1 H10 107.6 . . . no
C5 H1 N1 48.7 . . . no
C5 H1 N2 92.7 . . . no
C5 H1 H6 61.0 . . . no
C5 H1 H4 11.5 . . . no
C5 H1 H3 12.6 . . . no
C5 H1 C8 122.2 . . . no
C5 H1 C1 98.3 . . . no
C5 H1 H6 134.9 . . . no
C5 H1 C11 122.0 . . . no
C5 H1 H11 145.0 . . . no
C5 H1 C1 71.2 . . . no
C5 H1 H4 104.3 . . . no
C5 H1 N1 86.2 . . . no
C5 H1 C2 79.9 . . . no
H8 H1 H7 89.6 3_556 3_556 3_556 no
H8 H1 H10 111.6 3_556 3_556 3_556 no
H8 H1 N1 135.1 3_556 3_556 3_556 no
H8 H1 N2 117.3 3_556 3_556 3_556 no
H8 H1 H6 146.3 3_556 3_556 3_556 no
H8 H1 H4 111.5 3_556 3_556 3_556 no
H8 H1 H3 130.3 3_556 3_556 3_556 no
H8 H1 C8 9.8 3_556 3_556 3_556 no
H8 H1 C1 63.0 3_556 3_556 3_556 no
H8 H1 H6 88.1 3_556 3_556 3_556 no
H8 H1 C11 104.0 3_556 3_556 3_556 no
H8 H1 H11 69.9 3_556 3_556 3_556 no
H8 H1 C1 129.1 3_556 3_556 3_556 no
H8 H1 H4 61.5 3_556 3_556 3_556 no
H8 H1 N1 42.8 3_556 3_556 3_556 no
H8 H1 C2 60.3 3_556 3_556 3_556 no
H7 H1 H10 67.3 . . . no
H7 H1 N1 101.9 . . . no
H7 H1 N2 60.0 . . . no
H7 H1 H6 101.5 . . . no
H7 H1 H4 150.5 . . . no
H7 H1 H3 140.0 . . . no
H7 H1 C8 85.4 . . . no
H7 H1 C1 107.1 . . . no
H7 H1 H6 23.9 . . . no
H7 H1 C11 53.2 . . . no
H7 H1 H11 52.8 . . . no
H7 H1 C1 80.3 . . . no
H7 H1 H4 78.1 . . . no
H7 H1 N1 112.9 . . . no
H7 H1 C2 108.6 . . . no
H10 H1 N1 112.9 4_455 4_455 4_455 no
H10 H1 N2 104.7 4_455 4_455 4_455 no
H10 H1 H6 47.9 4_455 4_455 4_455 no
H10 H1 H4 118.9 4_455 4_455 4_455 no
H10 H1 H3 95.4 4_455 4_455 4_455 no
H10 H1 C8 117.6 4_455 4_455 4_455 no
H10 H1 C1 64.6 4_455 4_455 4_455 no
H10 H1 H6 89.9 4_455 4_455 4_455 no
H10 H1 C11 15.0 4_455 4_455 4_455 no
H10 H1 H11 44.3 4_455 4_455 4_455 no
H10 H1 C1 109.9 4_455 4_455 4_455 no
H10 H1 H4 145.0 4_455 4_455 4_455 no
H10 H1 N1 153.0 4_455 4_455 4_455 no
H10 H1 C2 171.5 4_455 4_455 4_455 no
N1 H1 N2 44.0 . . . no
N1 H1 H6 74.0 . . . no
N1 H1 H4 48.7 . . . no
N1 H1 H3 50.1 . . . no
N1 H1 C8 127.6 . . . no
N1 H1 C1 146.2 . . . no
N1 H1 H6 86.2 . . . no
N1 H1 C11 117.7 . . . no
N1 H1 H11 148.4 . . . no
N1 H1 C1 22.4 . . . no
N1 H1 H4 78.5 . . . no
N1 H1 N1 93.7 . . . no
N1 H1 C2 74.9 . . . no
N2 H1 H6 95.5 . . . no
N2 H1 H4 91.4 . . . no
N2 H1 H3 93.1 . . . no
N2 H1 C8 107.6 . . . no
N2 H1 C1 166.6 . . . no
N2 H1 H6 42.2 . . . no
N2 H1 C11 98.3 . . . no
N2 H1 H11 112.5 . . . no
N2 H1 C1 21.6 . . . no
N2 H1 H4 59.4 . . . no
N2 H1 N1 97.4 . . . no
N2 H1 C2 78.4 . . . no
H6 H1 H4 72.5 4_454 4_454 4_454 no
H6 H1 H3 48.5 4_454 4_454 4_454 no
H6 H1 C8 156.0 4_454 4_454 4_454 no
H6 H1 C1 83.3 4_454 4_454 4_454 no
H6 H1 H6 114.5 4_454 4_454 4_454 no
H6 H1 C11 61.2 4_454 4_454 4_454 no
H6 H1 H11 91.6 4_454 4_454 4_454 no
H6 H1 C1 84.4 4_454 4_454 4_454 no
H6 H1 H4 151.8 4_454 4_454 4_454 no
H6 H1 N1 145.3 4_454 4_454 4_454 no
H6 H1 C2 140.3 4_454 4_454 4_454 no
H4 H1 H3 24.0 . . . no
H4 H1 C8 112.0 . . . no
H4 H1 C1 100.9 . . . no
H4 H1 H6 132.1 . . . no
H4 H1 C11 133.4 . . . no
H4 H1 H11 152.8 . . . no
H4 H1 C1 70.4 . . . no
H4 H1 H4 93.8 . . . no
H4 H1 N1 75.1 . . . no
H4 H1 C2 68.5 . . . no
H3 H1 C8 133.4 . . . no
H3 H1 C1 96.0 . . . no
H3 H1 H6 134.4 . . . no
H3 H1 C11 109.6 . . . no
H3 H1 H11 135.4 . . . no
H3 H1 C1 71.9 . . . no
H3 H1 H4 115.2 . . . no
H3 H1 N1 98.6 . . . no
H3 H1 C2 92.2 . . . no
C8 H1 C1 72.8 3_556 3_556 3_556 no
C8 H1 H6 80.7 3_556 3_556 3_556 no
C8 H1 C11 108.1 3_556 3_556 3_556 no
C8 H1 H11 74.2 3_556 3_556 3_556 no
C8 H1 C1 119.5 3_556 3_556 3_556 no
C8 H1 H4 52.0 3_556 3_556 3_556 no
C8 H1 N1 38.9 3_556 3_556 3_556 no
C8 H1 C2 54.0 3_556 3_556 3_556 no
C1 H1 H6 126.6 1_455 1_455 1_455 no
C1 H1 C11 69.4 1_455 1_455 1_455 no
C1 H1 H11 54.3 1_455 1_455 1_455 no
C1 H1 C1 166.7 1_455 1_455 1_455 no
C1 H1 H4 124.2 1_455 1_455 1_455 no
C1 H1 N1 91.0 1_455 1_455 1_455 no
C1 H1 C2 111.0 1_455 1_455 1_455 no
H6 H1 C11 76.5 . . . no
H6 H1 H11 74.3 . . . no
H6 H1 C1 63.8 . . . no
H6 H1 H4 56.8 . . . no
H6 H1 N1 96.4 . . . no
H6 H1 C2 87.3 . . . no
C11 H1 H11 34.1 4_455 4_455 4_455 no
C11 H1 C1 108.7 4_455 4_455 4_455 no
C11 H1 H4 130.1 4_455 4_455 4_455 no
C11 H1 N1 146.8 4_455 4_455 4_455 no
C11 H1 C2 158.1 4_455 4_455 4_455 no
H11 H1 C1 131.2 4_455 4_455 4_455 no
H11 H1 H4 109.3 4_455 4_455 4_455 no
H11 H1 N1 112.6 4_455 4_455 4_455 no
H11 H1 C2 127.3 4_455 4_455 4_455 no
C1 H1 H4 67.6 . . . no
C1 H1 N1 96.3 . . . no
C1 H1 C2 75.9 . . . no
H4 H1 N1 42.0 3_556 3_556 3_556 no
H4 H1 C2 30.6 3_556 3_556 3_556 no
N1 H1 C2 20.4 3_556 3_556 3_556 no
C5 H2 H4 34.1 . . . no
C5 H2 H3 34.4 . . . no
C5 H2 C2 43.0 . . . no
C5 H2 H1 95.2 . . . no
C5 H2 C3 74.1 . . . no
C5 H2 O1 144.5 . . . no
C5 H2 H7 99.1 . . . no
C5 H2 C8 148.1 . . . no
C5 H2 H6 79.7 . . . no
C5 H2 H8 151.6 . . . no
C5 H2 C9 122.4 . . . no
C5 H2 N1 29.3 . . . no
C5 H2 C7 154.3 . . . no
C5 H2 H12 108.2 . . . no
C5 H2 C6 89.0 . . . no
C5 H2 H9 57.6 . . . no
C5 H2 N2 99.4 . . . no
C5 H2 C10 112.8 . . . no
C5 H2 C4 79.4 . . . no
C5 H2 C13 108.4 . . . no
C5 H2 C7 7.2 . . . no
C5 H2 C1 155.8 . . . no
C5 H2 C1 111.8 . . . no
H4 H2 H3 53.8 . . . no
H4 H2 C2 67.0 . . . no
H4 H2 H1 114.8 . . . no
H4 H2 C3 95.3 . . . no
H4 H2 O1 166.2 . . . no
H4 H2 H7 122.9 . . . no
H4 H2 C8 120.1 . . . no
H4 H2 H6 111.9 . . . no
H4 H2 H8 118.0 . . . no
H4 H2 C9 98.3 . . . no
H4 H2 N1 54.3 . . . no
H4 H2 C7 140.3 . . . no
H4 H2 H12 75.0 . . . no
H4 H2 C6 117.4 . . . no
H4 H2 H9 39.7 . . . no
H4 H2 N2 69.5 . . . no
H4 H2 C10 99.3 . . . no
H4 H2 C4 51.7 . . . no
H4 H2 C13 78.7 . . . no
H4 H2 C7 37.3 . . . no
H4 H2 C1 166.4 . . . no
H4 H2 C1 86.8 . . . no
H3 H2 C2 68.8 . . . no
H3 H2 H1 113.4 . . . no
H3 H2 C3 95.7 . . . no
H3 H2 O1 135.4 . . . no
H3 H2 H7 69.6 . . . no
H3 H2 C8 123.4 . . . no
H3 H2 H6 61.6 . . . no
H3 H2 H8 138.1 . . . no
H3 H2 C9 100.2 . . . no
H3 H2 N1 57.8 . . . no
H3 H2 C7 120.2 . . . no
H3 H2 H12 106.7 . . . no
H3 H2 C6 63.8 . . . no
H3 H2 H9 47.4 . . . no
H3 H2 N2 122.3 . . . no
H3 H2 C10 83.8 . . . no
H3 H2 C4 105.5 . . . no
H3 H2 C13 97.8 . . . no
H3 H2 C7 40.2 . . . no
H3 H2 C1 139.7 . . . no
H3 H2 C1 140.6 . . . no
C2 H2 H1 52.3 . . . no
C2 H2 C3 31.2 . . . no
C2 H2 O1 105.0 . . . no
C2 H2 H7 101.9 . . . no
C2 H2 C8 167.7 . . . no
C2 H2 H6 72.1 . . . no
C2 H2 H8 151.8 . . . no
C2 H2 C9 164.9 . . . no
C2 H2 N1 13.9 . . . no
C2 H2 C7 152.5 . . . no
C2 H2 H12 135.3 . . . no
C2 H2 C6 87.7 . . . no
C2 H2 H9 100.2 . . . no
C2 H2 N2 100.7 . . . no
C2 H2 C10 152.5 . . . no
C2 H2 C4 83.8 . . . no
C2 H2 C13 144.8 . . . no
C2 H2 C7 36.0 . . . no
C2 H2 C1 116.2 . . . no
C2 H2 C1 98.4 . . . no
H1 H2 C3 21.1 . . . no
H1 H2 O1 54.2 . . . no
H1 H2 H7 93.1 . . . no
H1 H2 C8 116.6 . . . no
H1 H2 H6 72.3 . . . no
H1 H2 H8 106.8 . . . no
H1 H2 C9 142.4 . . . no
H1 H2 N1 66.1 . . . no
H1 H2 C7 103.4 . . . no
H1 H2 H12 135.8 . . . no
H1 H2 C6 84.0 . . . no
H1 H2 H9 152.3 . . . no
H1 H2 N2 98.3 . . . no
H1 H2 C10 145.9 . . . no
H1 H2 C4 97.0 . . . no
H1 H2 C13 148.3 . . . no
H1 H2 C7 88.3 . . . no
H1 H2 C1 64.7 . . . no
H1 H2 C1 81.0 . . . no
C3 H2 O1 74.8 . . . no
C3 H2 H7 98.0 . . . no
C3 H2 C8 137.5 . . . no
C3 H2 H6 70.8 . . . no
C3 H2 H8 125.9 . . . no
C3 H2 C9 163.2 . . . no
C3 H2 N1 45.0 . . . no
C3 H2 C7 124.0 . . . no
C3 H2 H12 141.9 . . . no
C3 H2 C6 85.6 . . . no
C3 H2 H9 131.2 . . . no
C3 H2 N2 99.7 . . . no
C3 H2 C10 161.5 . . . no
C3 H2 C4 91.2 . . . no
C3 H2 C13 157.7 . . . no
C3 H2 C7 67.1 . . . no
C3 H2 C1 85.6 . . . no
C3 H2 C1 87.4 . . . no
O1 H2 H7 68.9 1_455 1_455 1_455 no
O1 H2 C8 65.9 1_455 1_455 1_455 no
O1 H2 H6 74.3 1_455 1_455 1_455 no
O1 H2 H8 63.5 1_455 1_455 1_455 no
O1 H2 C9 90.1 1_455 1_455 1_455 no
O1 H2 N1 118.6 1_455 1_455 1_455 no
O1 H2 C7 49.3 1_455 1_455 1_455 no
O1 H2 H12 106.8 1_455 1_455 1_455 no
O1 H2 C6 72.0 1_455 1_455 1_455 no
O1 H2 H9 152.8 1_455 1_455 1_455 no
O1 H2 N2 102.3 1_455 1_455 1_455 no
O1 H2 C10 92.5 1_455 1_455 1_455 no
O1 H2 C4 117.9 1_455 1_455 1_455 no
O1 H2 C13 106.8 1_455 1_455 1_455 no
O1 H2 C7 139.0 1_455 1_455 1_455 no
O1 H2 C1 11.5 1_455 1_455 1_455 no
O1 H2 C1 83.3 1_455 1_455 1_455 no
H7 H2 C8 82.8 4_454 4_454 4_454 no
H7 H2 H6 30.0 4_454 4_454 4_454 no
H7 H2 H8 97.5 4_454 4_454 4_454 no
H7 H2 C9 82.9 4_454 4_454 4_454 no
H7 H2 N1 103.6 4_454 4_454 4_454 no
H7 H2 C7 62.8 4_454 4_454 4_454 no
H7 H2 H12 118.5 4_454 4_454 4_454 no
H7 H2 C6 14.2 4_454 4_454 4_454 no
H7 H2 H9 96.1 4_454 4_454 4_454 no
H7 H2 N2 157.2 4_454 4_454 4_454 no
H7 H2 C10 64.5 4_454 4_454 4_454 no
H7 H2 C4 170.0 4_454 4_454 4_454 no
H7 H2 C13 103.3 4_454 4_454 4_454 no
H7 H2 C7 101.5 4_454 4_454 4_454 no
H7 H2 C1 70.3 4_454 4_454 4_454 no
H7 H2 C1 148.8 4_454 4_454 4_454 no
C8 H2 H6 111.3 1_455 1_455 1_455 no
C8 H2 H8 17.3 1_455 1_455 1_455 no
C8 H2 C9 25.8 1_455 1_455 1_455 no
C8 H2 N1 173.1 1_455 1_455 1_455 no
C8 H2 C7 23.4 1_455 1_455 1_455 no
C8 H2 H12 46.8 1_455 1_455 1_455 no
C8 H2 C6 96.6 1_455 1_455 1_455 no
C8 H2 H9 90.5 1_455 1_455 1_455 no
C8 H2 N2 74.5 1_455 1_455 1_455 no
C8 H2 C10 39.6 1_455 1_455 1_455 no
C8 H2 C4 93.3 1_455 1_455 1_455 no
C8 H2 C13 41.5 1_455 1_455 1_455 no
C8 H2 C7 154.7 1_455 1_455 1_455 no
C8 H2 C1 54.4 1_455 1_455 1_455 no
C8 H2 C1 73.0 1_455 1_455 1_455 no
H6 H2 H8 123.7 4_454 4_454 4_454 no
H6 H2 C9 112.6 4_454 4_454 4_454 no
H6 H2 N1 75.4 4_454 4_454 4_454 no
H6 H2 C7 89.2 4_454 4_454 4_454 no
H6 H2 H12 147.2 4_454 4_454 4_454 no
H6 H2 C6 15.9 4_454 4_454 4_454 no
H6 H2 H9 104.3 4_454 4_454 4_454 no
H6 H2 N2 170.4 4_454 4_454 4_454 no
H6 H2 C10 93.1 4_454 4_454 4_454 no
H6 H2 C4 155.4 4_454 4_454 4_454 no
H6 H2 C13 131.5 4_454 4_454 4_454 no
H6 H2 C7 79.4 4_454 4_454 4_454 no
H6 H2 C1 81.3 4_454 4_454 4_454 no
H6 H2 C1 152.0 4_454 4_454 4_454 no
H8 H2 C9 37.9 1_455 1_455 1_455 no
H8 H2 N1 158.0 1_455 1_455 1_455 no
H8 H2 C7 34.9 1_455 1_455 1_455 no
H8 H2 H12 43.4 1_455 1_455 1_455 no
H8 H2 C6 110.6 1_455 1_455 1_455 no
H8 H2 H9 97.9 1_455 1_455 1_455 no
H8 H2 N2 60.4 1_455 1_455 1_455 no
H8 H2 C10 55.5 1_455 1_455 1_455 no
H8 H2 C4 80.3 1_455 1_455 1_455 no
H8 H2 C13 44.9 1_455 1_455 1_455 no
H8 H2 C7 155.1 1_455 1_455 1_455 no
H8 H2 C1 52.5 1_455 1_455 1_455 no
H8 H2 C1 56.2 1_455 1_455 1_455 no
C9 H2 N1 151.1 1_455 1_455 1_455 no
C9 H2 C7 42.0 1_455 1_455 1_455 no
C9 H2 H12 36.0 1_455 1_455 1_455 no
C9 H2 C6 96.7 1_455 1_455 1_455 no
C9 H2 H9 64.9 1_455 1_455 1_455 no
C9 H2 N2 76.0 1_455 1_455 1_455 no
C9 H2 C10 21.1 1_455 1_455 1_455 no
C9 H2 C4 89.5 1_455 1_455 1_455 no
C9 H2 C13 22.8 1_455 1_455 1_455 no
C9 H2 C7 129.3 1_455 1_455 1_455 no
C9 H2 C1 78.9 1_455 1_455 1_455 no
C9 H2 C1 83.5 1_455 1_455 1_455 no
N1 H2 C7 163.3 . . . no
N1 H2 H12 126.7 . . . no
N1 H2 C6 89.9 . . . no
N1 H2 H9 86.3 . . . no
N1 H2 N2 99.1 . . . no
N1 H2 C10 141.1 . . . no
N1 H2 C4 80.0 . . . no
N1 H2 C13 133.0 . . . no
N1 H2 C7 22.2 . . . no
N1 H2 C1 129.9 . . . no
N1 H2 C1 101.8 . . . no
C7 H2 H12 70.0 1_455 1_455 1_455 no
C7 H2 C6 75.7 1_455 1_455 1_455 no
C7 H2 H9 104.0 1_455 1_455 1_455 no
C7 H2 N2 95.3 1_455 1_455 1_455 no
C7 H2 C10 44.3 1_455 1_455 1_455 no
C7 H2 C4 115.1 1_455 1_455 1_455 no
C7 H2 C13 62.6 1_455 1_455 1_455 no
C7 H2 C7 160.5 1_455 1_455 1_455 no
C7 H2 C1 38.9 1_455 1_455 1_455 no
C7 H2 C1 88.7 1_455 1_455 1_455 no
H12 H2 C6 131.8 1_455 1_455 1_455 no
H12 H2 H9 59.5 1_455 1_455 1_455 no
H12 H2 N2 42.2 1_455 1_455 1_455 no
H12 H2 C10 54.3 1_455 1_455 1_455 no
H12 H2 C4 53.6 1_455 1_455 1_455 no
H12 H2 C13 15.8 1_455 1_455 1_455 no
H12 H2 C7 112.3 1_455 1_455 1_455 no
H12 H2 C1 95.9 1_455 1_455 1_455 no
H12 H2 C1 55.8 1_455 1_455 1_455 no
C6 H2 H9 99.1 4_454 4_454 4_454 no
C6 H2 N2 171.0 4_454 4_454 4_454 no
C6 H2 C10 77.5 4_454 4_454 4_454 no
C6 H2 C4 168.4 4_454 4_454 4_454 no
C6 H2 C13 116.3 4_454 4_454 4_454 no
C6 H2 C7 90.3 4_454 4_454 4_454 no
C6 H2 C1 76.2 4_454 4_454 4_454 no
C6 H2 C1 155.3 4_454 4_454 4_454 no
H9 H2 N2 82.8 3 3 3 no
H9 H2 C10 60.3 3 3 3 no
H9 H2 C4 74.7 3 3 3 no
H9 H2 C13 53.1 3 3 3 no
H9 H2 C7 64.3 3 3 3 no
H9 H2 C1 142.8 3 3 3 no
H9 H2 C1 103.3 3 3 3 no
N2 H2 C10 96.0 3_556 3_556 3_556 no
N2 H2 C4 20.3 3_556 3_556 3_556 no
N2 H2 C13 58.0 3_556 3_556 3_556 no
N2 H2 C7 98.5 3_556 3_556 3_556 no
N2 H2 C1 96.9 3_556 3_556 3_556 no
N2 H2 C1 20.5 3_556 3_556 3_556 no
C10 H2 C4 106.8 1_455 1_455 1_455 no
C10 H2 C13 38.9 1_455 1_455 1_455 no
C10 H2 C7 120.0 1_455 1_455 1_455 no
C10 H2 C1 82.9 1_455 1_455 1_455 no
C10 H2 C1 104.7 1_455 1_455 1_455 no
C4 H2 C13 68.1 3_556 3_556 3_556 no
C4 H2 C7 78.2 3_556 3_556 3_556 no
C4 H2 C1 114.7 3_556 3_556 3_556 no
C4 H2 C1 35.2 3_556 3_556 3_556 no
C13 H2 C7 114.1 1_455 1_455 1_455 no
C13 H2 C1 95.3 1_455 1_455 1_455 no
C13 H2 C1 70.9 1_455 1_455 1_455 no
C7 H2 C1 150.6 . . . no
C7 H2 C1 108.8 . . . no
C1 H2 C1 79.6 1_455 1_455 1_455 no
C5 H3 H4 38.7 . . . no
C5 H3 H2 36.2 . . . no
C5 H3 C2 40.1 . . . no
C5 H3 H6 103.0 . . . no
C5 H3 N1 61.1 . . . no
C5 H3 H11 116.5 . . . no
C5 H3 C7 82.6 . . . no
C5 H3 H9 106.5 . . . no
C5 H3 C12 110.1 . . . no
C5 H3 H7 109.8 . . . no
C5 H3 H14 149.2 . . . no
C5 H3 C3 39.4 . . . no
C5 H3 C6 113.8 . . . no
C5 H3 H1 38.3 . . . no
C5 H3 N2 143.5 . . . no
C5 H3 C4 137.4 . . . no
C5 H3 C8 77.2 . . . no
C5 H3 C10 114.6 . . . no
C5 H3 H13 162.3 . . . no
C5 H3 C13 152.7 . . . no
C5 H3 C11 120.7 . . . no
C5 H3 C9 83.8 . . . no
C5 H3 C10 103.5 . . . no
H4 H3 H2 60.6 . . . no
H4 H3 C2 67.5 . . . no
H4 H3 H6 141.7 . . . no
H4 H3 N1 71.8 . . . no
H4 H3 H11 117.7 . . . no
H4 H3 C7 74.2 . . . no
H4 H3 H9 68.9 . . . no
H4 H3 C12 99.5 . . . no
H4 H3 H7 139.1 . . . no
H4 H3 H14 118.3 . . . no
H4 H3 C3 75.2 . . . no
H4 H3 C6 150.2 . . . no
H4 H3 H1 76.9 . . . no
H4 H3 N2 165.9 . . . no
H4 H3 C4 173.0 . . . no
H4 H3 C8 58.4 . . . no
H4 H3 C10 76.3 . . . no
H4 H3 H13 123.8 . . . no
H4 H3 C13 115.6 . . . no
H4 H3 C11 98.7 . . . no
H4 H3 C9 76.2 . . . no
H4 H3 C10 94.9 . . . no
H2 H3 C2 66.6 . . . no
H2 H3 H6 88.1 . . . no
H2 H3 N1 93.5 . . . no
H2 H3 H11 142.8 . . . no
H2 H3 C7 118.5 . . . no
H2 H3 H9 108.3 . . . no
H2 H3 C12 145.0 . . . no
H2 H3 H7 79.4 . . . no
H2 H3 H14 122.9 . . . no
H2 H3 C3 54.5 . . . no
H2 H3 C6 90.0 . . . no
H2 H3 H1 41.2 . . . no
H2 H3 N2 130.8 . . . no
H2 H3 C4 112.8 . . . no
H2 H3 C8 112.4 . . . no
H2 H3 C10 117.9 . . . no
H2 H3 H13 148.8 . . . no
H2 H3 C13 135.0 . . . no
H2 H3 C11 156.6 . . . no
H2 H3 C9 56.1 . . . no
H2 H3 C10 72.5 . . . no
C2 H3 H6 80.5 . . . no
C2 H3 N1 28.5 . . . no
C2 H3 H11 78.4 . . . no
C2 H3 C7 58.4 . . . no
C2 H3 H9 131.4 . . . no
C2 H3 C12 79.4 . . . no
C2 H3 H7 105.7 . . . no
C2 H3 H14 170.1 . . . no
C2 H3 C3 18.4 . . . no
C2 H3 C6 97.6 . . . no
C2 H3 H1 33.7 . . . no
C2 H3 N2 107.5 . . . no
C2 H3 C4 113.0 . . . no
C2 H3 C8 65.7 . . . no
C2 H3 C10 134.2 . . . no
C2 H3 H13 144.5 . . . no
C2 H3 C13 157.9 . . . no
C2 H3 C11 96.3 . . . no
C2 H3 C9 121.8 . . . no
C2 H3 C10 139.1 . . . no
H6 H3 N1 90.2 4_454 4_454 4_454 no
H6 H3 H11 73.3 4_454 4_454 4_454 no
H6 H3 C7 106.9 4_454 4_454 4_454 no
H6 H3 H9 147.6 4_454 4_454 4_454 no
H6 H3 C12 94.6 4_454 4_454 4_454 no
H6 H3 H7 32.8 4_454 4_454 4_454 no
H6 H3 H14 96.7 4_454 4_454 4_454 no
H6 H3 C3 68.3 4_454 4_454 4_454 no
H6 H3 C6 17.9 4_454 4_454 4_454 no
H6 H3 H1 64.8 4_454 4_454 4_454 no
H6 H3 N2 44.4 4_454 4_454 4_454 no
H6 H3 C4 35.3 4_454 4_454 4_454 no
H6 H3 C8 126.4 4_454 4_454 4_454 no
H6 H3 C10 141.7 4_454 4_454 4_454 no
H6 H3 H13 94.6 4_454 4_454 4_454 no
H6 H3 C13 102.0 4_454 4_454 4_454 no
H6 H3 C11 105.4 4_454 4_454 4_454 no
H6 H3 C9 105.6 4_454 4_454 4_454 no
H6 H3 C10 96.0 4_454 4_454 4_454 no
N1 H3 H11 55.6 . . . no
N1 H3 C7 30.4 . . . no
N1 H3 H9 115.5 . . . no
N1 H3 C12 51.6 . . . no
N1 H3 H7 122.0 . . . no
N1 H3 H14 143.0 . . . no
N1 H3 C3 45.8 . . . no
N1 H3 C6 107.8 . . . no
N1 H3 H1 61.7 . . . no
N1 H3 N2 97.5 . . . no
N1 H3 C4 112.2 . . . no
N1 H3 C8 42.1 . . . no
N1 H3 C10 113.9 . . . no
N1 H3 H13 117.5 . . . no
N1 H3 C13 129.6 . . . no
N1 H3 C11 67.9 . . . no
N1 H3 C9 144.2 . . . no
N1 H3 C10 164.5 . . . no
H11 H3 C7 43.5 . . . no
H11 H3 H9 104.2 . . . no
H11 H3 C12 21.4 . . . no
H11 H3 H7 98.8 . . . no
H11 H3 H14 91.7 . . . no
H11 H3 C3 88.4 . . . no
H11 H3 C6 81.9 . . . no
H11 H3 H1 101.7 . . . no
H11 H3 N2 48.4 . . . no
H11 H3 C4 68.8 . . . no
H11 H3 C8 60.5 . . . no
H11 H3 C10 95.4 . . . no
H11 H3 H13 66.6 . . . no
H11 H3 C13 81.3 . . . no
H11 H3 C11 34.7 . . . no
H11 H3 C9 159.6 . . . no
H11 H3 C10 139.9 . . . no
C7 H3 H9 89.8 . . . no
C7 H3 C12 28.1 . . . no
C7 H3 H7 138.7 . . . no
C7 H3 H14 114.1 . . . no
C7 H3 C3 76.2 . . . no
C7 H3 C6 121.1 . . . no
C7 H3 H1 92.0 . . . no
C7 H3 N2 91.9 . . . no
C7 H3 C4 112.2 . . . no
C7 H3 C8 19.6 . . . no
C7 H3 C10 85.8 . . . no
C7 H3 H13 90.5 . . . no
C7 H3 C13 100.4 . . . no
C7 H3 C11 39.6 . . . no
C7 H3 C9 146.8 . . . no
C7 H3 C10 154.4 . . . no
H9 H3 C12 87.5 3 3 3 no
H9 H3 H7 121.3 3 3 3 no
H9 H3 H14 51.0 3 3 3 no
H9 H3 C3 143.8 3 3 3 no
H9 H3 C6 131.0 3 3 3 no
H9 H3 H1 143.9 3 3 3 no
H9 H3 N2 109.5 3 3 3 no
H9 H3 C4 112.9 3 3 3 no
H9 H3 C8 73.7 3 3 3 no
H9 H3 C10 9.6 3 3 3 no
H9 H3 H13 57.0 3 3 3 no
H9 H3 C13 46.8 3 3 3 no
H9 H3 C11 70.1 3 3 3 no
H9 H3 C9 65.4 3 3 3 no
H9 H3 C10 64.6 3 3 3 no
C12 H3 H7 119.5 . . . no
C12 H3 H14 91.5 . . . no
C12 H3 C3 94.3 . . . no
C12 H3 C6 103.0 . . . no
C12 H3 H1 109.8 . . . no
C12 H3 N2 66.5 . . . no
C12 H3 C4 87.4 . . . no
C12 H3 C8 41.1 . . . no
C12 H3 C10 79.9 . . . no
C12 H3 H13 65.9 . . . no
C12 H3 C13 78.5 . . . no
C12 H3 C11 18.7 . . . no
C12 H3 C9 152.4 . . . no
C12 H3 C10 141.3 . . . no
H7 H3 H14 75.5 4_454 4_454 4_454 no
H7 H3 C3 89.0 4_454 4_454 4_454 no
H7 H3 C6 17.6 4_454 4_454 4_454 no
H7 H3 H1 78.3 4_454 4_454 4_454 no
H7 H3 N2 54.3 4_454 4_454 4_454 no
H7 H3 C4 34.0 4_454 4_454 4_454 no
H7 H3 C8 158.2 4_454 4_454 4_454 no
H7 H3 C10 120.1 4_454 4_454 4_454 no
H7 H3 H13 86.1 4_454 4_454 4_454 no
H7 H3 C13 86.0 4_454 4_454 4_454 no
H7 H3 C11 122.2 4_454 4_454 4_454 no
H7 H3 C9 74.5 4_454 4_454 4_454 no
H7 H3 C10 63.2 4_454 4_454 4_454 no
H14 H3 C3 164.3 3 3 3 no
H14 H3 C6 80.7 3 3 3 no
H14 H3 H1 152.1 3 3 3 no
H14 H3 N2 64.9 3 3 3 no
H14 H3 C4 62.4 3 3 3 no
H14 H3 C8 109.6 3 3 3 no
H14 H3 C10 46.2 3 3 3 no
H14 H3 H13 25.8 3 3 3 no
H14 H3 C13 13.7 3 3 3 no
H14 H3 C11 75.2 3 3 3 no
H14 H3 C9 68.1 3 3 3 no
H14 H3 C10 50.4 3 3 3 no
C3 H3 C6 83.7 . . . no
C3 H3 H1 16.0 . . . no
C3 H3 N2 104.2 . . . no
C3 H3 C4 103.2 . . . no
C3 H3 C8 84.1 . . . no
C3 H3 C10 149.4 . . . no
C3 H3 H13 153.3 . . . no
C3 H3 C13 167.7 . . . no
C3 H3 C11 112.3 . . . no
C3 H3 C9 110.4 . . . no
C3 H3 C10 124.2 . . . no
C6 H3 H1 77.2 4_454 4_454 4_454 no
C6 H3 N2 41.0 4_454 4_454 4_454 no
C6 H3 C4 24.1 4_454 4_454 4_454 no
C6 H3 C8 140.6 4_454 4_454 4_454 no
C6 H3 C10 126.8 4_454 4_454 4_454 no
C6 H3 H13 83.7 4_454 4_454 4_454 no
C6 H3 C13 88.1 4_454 4_454 4_454 no
C6 H3 C11 108.8 4_454 4_454 4_454 no
C6 H3 C9 92.1 4_454 4_454 4_454 no
C6 H3 C10 79.6 4_454 4_454 4_454 no
H1 H3 N2 106.5 . . . no
H1 H3 C4 99.7 . . . no
H1 H3 C8 98.3 . . . no
H1 H3 C10 152.7 . . . no
H1 H3 H13 158.9 . . . no
H1 H3 C13 164.3 . . . no
H1 H3 C11 128.1 . . . no
H1 H3 C9 95.9 . . . no
H1 H3 C10 108.3 . . . no
N2 H3 C4 21.0 4_454 4_454 4_454 no
N2 H3 C8 107.5 4_454 4_454 4_454 no
N2 H3 C10 100.8 4_454 4_454 4_454 no
N2 H3 H13 52.5 4_454 4_454 4_454 no
N2 H3 C13 63.8 4_454 4_454 4_454 no
N2 H3 C11 68.2 4_454 4_454 4_454 no
N2 H3 C9 116.4 4_454 4_454 4_454 no
N2 H3 C10 96.9 4_454 4_454 4_454 no
C4 H3 C8 128.5 4_454 4_454 4_454 no
C4 H3 C10 106.4 4_454 4_454 4_454 no
C4 H3 H13 60.2 4_454 4_454 4_454 no
C4 H3 C13 66.7 4_454 4_454 4_454 no
C4 H3 C11 88.2 4_454 4_454 4_454 no
C4 H3 C9 98.2 4_454 4_454 4_454 no
C4 H3 C10 80.3 4_454 4_454 4_454 no
C8 H3 C10 71.8 . . . no
C8 H3 H13 90.9 . . . no
C8 H3 C13 96.5 . . . no
C8 H3 C11 44.2 . . . no
C8 H3 C9 127.2 . . . no
C8 H3 C10 136.8 . . . no
C10 H3 H13 48.4 3 3 3 no
C10 H3 C13 39.6 3 3 3 no
C10 H3 C11 61.9 3 3 3 no
C10 H3 C9 72.6 3 3 3 no
C10 H3 C10 68.9 3 3 3 no
H13 H3 C13 14.9 3 3 3 no
H13 H3 C11 50.9 3 3 3 no
H13 H3 C9 93.5 3 3 3 no
H13 H3 C10 76.2 3 3 3 no
C13 H3 C11 61.8 3 3 3 no
C13 H3 C9 79.1 3 3 3 no
C13 H3 C10 62.9 3 3 3 no
C11 H3 C9 133.9 . . . no
C11 H3 C10 123.5 . . . no
C9 H3 C10 20.4 1_455 1_455 1_455 no
C5 H4 H3 41.8 . . . no
C5 H4 H2 38.6 . . . no
C5 H4 C2 42.8 . . . no
C5 H4 H9 122.2 . . . no
C5 H4 N1 65.8 . . . no
C5 H4 C7 85.4 . . . no
C5 H4 H5 163.3 . . . no
C5 H4 C4 131.6 . . . no
C5 H4 C3 40.3 . . . no
C5 H4 C8 110.9 . . . no
C5 H4 C6 158.9 . . . no
C5 H4 H1 37.3 . . . no
C5 H4 C12 77.4 . . . no
C5 H4 H8 114.5 . . . no
C5 H4 N2 119.2 . . . no
C5 H4 H12 117.6 . . . no
C5 H4 C3 116.6 . . . no
C5 H4 H6 159.0 . . . no
C5 H4 C10 123.1 . . . no
C5 H4 H11 61.2 . . . no
C5 H4 H1 120.0 . . . no
C5 H4 H14 120.5 . . . no
C5 H4 C9 89.5 . . . no
C5 H4 C13 112.1 . . . no
C5 H4 H14 82.2 . . . no
C5 H4 H6 16.2 . . . no
H3 H4 H2 65.6 . . . no
H3 H4 C2 72.8 . . . no
H3 H4 H9 81.7 . . . no
H3 H4 N1 78.7 . . . no
H3 H4 C7 76.8 . . . no
H3 H4 H5 148.1 . . . no
H3 H4 C4 171.4 . . . no
H3 H4 C3 79.1 . . . no
H3 H4 C8 99.6 . . . no
H3 H4 C6 159.0 . . . no
H3 H4 H1 79.1 . . . no
H3 H4 C12 56.5 . . . no
H3 H4 H8 112.9 . . . no
H3 H4 N2 149.7 . . . no
H3 H4 H12 115.8 . . . no
H3 H4 C3 155.4 . . . no
H3 H4 H6 146.3 . . . no
H3 H4 C10 81.7 . . . no
H3 H4 H11 42.5 . . . no
H3 H4 H1 150.1 . . . no
H3 H4 H14 98.9 . . . no
H3 H4 C9 82.8 . . . no
H3 H4 C13 101.6 . . . no
H3 H4 H14 43.3 . . . no
H3 H4 H6 25.6 . . . no
H2 H4 C2 69.7 . . . no
H2 H4 H9 119.0 . . . no
H2 H4 N1 98.7 . . . no
H2 H4 C7 123.5 . . . no
H2 H4 H5 144.4 . . . no
H2 H4 C4 105.9 . . . no
H2 H4 C3 55.8 . . . no
H2 H4 C8 147.4 . . . no
H2 H4 C6 127.9 . . . no
H2 H4 H1 41.1 . . . no
H2 H4 C12 115.1 . . . no
H2 H4 H8 144.0 . . . no
H2 H4 N2 86.3 . . . no
H2 H4 H12 80.1 . . . no
H2 H4 C3 105.4 . . . no
H2 H4 H6 120.6 . . . no
H2 H4 C10 124.3 . . . no
H2 H4 H11 98.5 . . . no
H2 H4 H1 117.3 . . . no
H2 H4 H14 91.7 . . . no
H2 H4 C9 58.5 . . . no
H2 H4 C13 78.5 . . . no
H2 H4 H14 87.3 . . . no
H2 H4 H6 47.3 . . . no
C2 H4 H9 146.4 . . . no
C2 H4 N1 29.7 . . . no
C2 H4 C7 59.5 . . . no
C2 H4 H5 120.7 . . . no
C2 H4 C4 105.3 . . . no
C2 H4 C3 18.2 . . . no
C2 H4 C8 78.3 . . . no
C2 H4 C6 125.0 . . . no
C2 H4 H1 33.6 . . . no
C2 H4 C12 67.7 . . . no
C2 H4 H8 75.6 . . . no
C2 H4 N2 109.1 . . . no
C2 H4 H12 141.6 . . . no
C2 H4 C3 82.6 . . . no
C2 H4 H6 140.8 . . . no
C2 H4 C10 141.9 . . . no
C2 H4 H11 58.9 . . . no
C2 H4 H1 80.5 . . . no
C2 H4 H14 161.3 . . . no
C2 H4 C9 128.0 . . . no
C2 H4 C13 147.1 . . . no
C2 H4 H14 115.6 . . . no
C2 H4 H6 53.0 . . . no
H9 H4 N1 124.5 3 3 3 no
H9 H4 C7 94.0 3 3 3 no
H9 H4 H5 72.7 3 3 3 no
H9 H4 C4 103.0 3 3 3 no
H9 H4 C3 160.3 3 3 3 no
H9 H4 C8 84.9 3 3 3 no
H9 H4 C6 77.5 3 3 3 no
H9 H4 H1 157.4 3 3 3 no
H9 H4 C12 80.1 3 3 3 no
H9 H4 H8 95.3 3 3 3 no
H9 H4 N2 104.0 3 3 3 no
H9 H4 H12 69.6 3 3 3 no
H9 H4 C3 121.2 3 3 3 no
H9 H4 H6 66.3 3 3 3 no
H9 H4 C10 6.5 3 3 3 no
H9 H4 H11 87.5 3 3 3 no
H9 H4 H1 116.3 3 3 3 no
H9 H4 H14 42.8 3 3 3 no
H9 H4 C9 67.9 3 3 3 no
H9 H4 C13 58.8 3 3 3 no
H9 H4 H14 40.0 3 3 3 no
H9 H4 H6 106.6 3 3 3 no
N1 H4 C7 31.0 . . . no
N1 H4 H5 100.1 . . . no
N1 H4 C4 103.9 . . . no
N1 H4 C3 46.8 . . . no
N1 H4 C8 48.9 . . . no
N1 H4 C6 111.2 . . . no
N1 H4 H1 62.8 . . . no
N1 H4 C12 46.0 . . . no
N1 H4 H8 48.8 . . . no
N1 H4 N2 118.6 . . . no
N1 H4 H12 162.5 . . . no
N1 H4 C3 80.4 . . . no
N1 H4 H6 127.9 . . . no
N1 H4 C10 118.4 . . . no
N1 H4 H11 45.3 . . . no
N1 H4 H1 71.4 . . . no
N1 H4 H14 167.1 . . . no
N1 H4 C9 155.3 . . . no
N1 H4 C13 176.7 . . . no
N1 H4 H14 112.4 . . . no
N1 H4 H6 69.5 . . . no
C7 H4 H5 86.0 . . . no
C7 H4 C4 109.7 . . . no
C7 H4 C3 77.4 . . . no
C7 H4 C8 26.0 . . . no
C7 H4 C6 101.9 . . . no
C7 H4 H1 93.1 . . . no
C7 H4 C12 23.3 . . . no
C7 H4 H8 36.3 . . . no
C7 H4 N2 131.2 . . . no
C7 H4 H12 156.3 . . . no
C7 H4 C3 91.6 . . . no
C7 H4 H6 114.2 . . . no
C7 H4 C10 87.6 . . . no
C7 H4 H11 34.3 . . . no
C7 H4 H1 78.2 . . . no
C7 H4 H14 136.1 . . . no
C7 H4 C9 154.5 . . . no
C7 H4 C13 152.3 . . . no
C7 H4 H14 93.2 . . . no
C7 H4 H6 81.4 . . . no
H5 H4 C4 40.1 3_556 3_556 3_556 no
H5 H4 C3 123.5 3_556 3_556 3_556 no
H5 H4 C8 60.0 3_556 3_556 3_556 no
H5 H4 C6 16.8 3_556 3_556 3_556 no
H5 H4 H1 129.2 3_556 3_556 3_556 no
H5 H4 C12 99.6 3_556 3_556 3_556 no
H5 H4 H8 52.7 3_556 3_556 3_556 no
H5 H4 N2 58.2 3_556 3_556 3_556 no
H5 H4 H12 73.0 3_556 3_556 3_556 no
H5 H4 C3 49.3 3_556 3_556 3_556 no
H5 H4 H6 29.0 3_556 3_556 3_556 no
H5 H4 C10 70.8 3_556 3_556 3_556 no
H5 H4 H11 116.1 3_556 3_556 3_556 no
H5 H4 H1 43.9 3_556 3_556 3_556 no
H5 H4 H14 75.2 3_556 3_556 3_556 no
H5 H4 C9 104.3 3_556 3_556 3_556 no
H5 H4 C13 81.5 3_556 3_556 3_556 no
H5 H4 H14 112.6 3_556 3_556 3_556 no
H5 H4 H6 167.3 3_556 3_556 3_556 no
C4 H4 C3 96.7 3_556 3_556 3_556 no
C4 H4 C8 88.0 3_556 3_556 3_556 no
C4 H4 C6 27.3 3_556 3_556 3_556 no
C4 H4 H1 94.8 3_556 3_556 3_556 no
C4 H4 C12 131.0 3_556 3_556 3_556 no
C4 H4 H8 74.1 3_556 3_556 3_556 no
C4 H4 N2 22.4 3_556 3_556 3_556 no
C4 H4 H12 60.3 3_556 3_556 3_556 no
C4 H4 C3 24.0 3_556 3_556 3_556 no
C4 H4 H6 36.9 3_556 3_556 3_556 no
C4 H4 C10 103.8 3_556 3_556 3_556 no
C4 H4 H11 143.8 3_556 3_556 3_556 no
C4 H4 H1 33.3 3_556 3_556 3_556 no
C4 H4 H14 80.4 3_556 3_556 3_556 no
C4 H4 C9 92.3 3_556 3_556 3_556 no
C4 H4 C13 75.3 3_556 3_556 3_556 no
C4 H4 H14 139.0 3_556 3_556 3_556 no
C4 H4 H6 147.6 3_556 3_556 3_556 no
C3 H4 C8 93.9 . . . no
C3 H4 C6 121.5 . . . no
C3 H4 H1 16.1 . . . no
C3 H4 C12 85.6 . . . no
C3 H4 H8 88.2 . . . no
C3 H4 N2 94.9 . . . no
C3 H4 H12 123.4 . . . no
C3 H4 C3 77.3 . . . no
C3 H4 H6 133.5 . . . no
C3 H4 C10 157.9 . . . no
C3 H4 H11 75.3 . . . no
C3 H4 H1 79.7 . . . no
C3 H4 H14 145.6 . . . no
C3 H4 C9 113.6 . . . no
C3 H4 C13 129.9 . . . no
C3 H4 H14 121.8 . . . no
C3 H4 H6 54.9 . . . no
C8 H4 C6 76.1 . . . no
C8 H4 H1 109.8 . . . no
C8 H4 C12 43.1 . . . no
C8 H4 H8 15.8 . . . no
C8 H4 N2 110.4 . . . no
C8 H4 H12 131.5 . . . no
C8 H4 C3 75.7 . . . no
C8 H4 H6 88.3 . . . no
C8 H4 C10 78.6 . . . no
C8 H4 H11 58.1 . . . no
C8 H4 H1 61.2 . . . no
C8 H4 H14 120.1 . . . no
C8 H4 C9 152.2 . . . no
C8 H4 C13 134.1 . . . no
C8 H4 H14 101.5 . . . no
C8 H4 H6 107.3 . . . no
C6 H4 H1 121.8 3_556 3_556 3_556 no
C6 H4 C12 116.5 3_556 3_556 3_556 no
C6 H4 H8 66.9 3_556 3_556 3_556 no
C6 H4 N2 42.1 3_556 3_556 3_556 no
C6 H4 H12 58.8 3_556 3_556 3_556 no
C6 H4 C3 44.2 3_556 3_556 3_556 no
C6 H4 H6 17.0 3_556 3_556 3_556 no
C6 H4 C10 77.3 3_556 3_556 3_556 no
C6 H4 H11 132.9 3_556 3_556 3_556 no
C6 H4 H1 44.6 3_556 3_556 3_556 no
C6 H4 H14 67.2 3_556 3_556 3_556 no
C6 H4 C9 91.7 3_556 3_556 3_556 no
C6 H4 C13 69.6 3_556 3_556 3_556 no
C6 H4 H14 116.7 3_556 3_556 3_556 no
C6 H4 H6 174.7 3_556 3_556 3_556 no
H1 H4 C12 98.8 . . . no
H1 H4 H8 103.0 . . . no
H1 H4 N2 87.2 . . . no
H1 H4 H12 108.6 . . . no
H1 H4 C3 80.0 . . . no
H1 H4 H6 129.1 . . . no
H1 H4 C10 160.0 . . . no
H1 H4 H11 86.3 . . . no
H1 H4 H1 86.2 . . . no
H1 H4 H14 129.5 . . . no
H1 H4 C9 97.9 . . . no
H1 H4 C13 113.9 . . . no
H1 H4 H14 118.1 . . . no
H1 H4 H6 53.4 . . . no
C12 H4 H8 57.1 . . . no
C12 H4 N2 153.4 . . . no
C12 H4 H12 149.7 . . . no
C12 H4 C3 114.8 . . . no
C12 H4 H6 123.6 . . . no
C12 H4 C10 74.7 . . . no
C12 H4 H11 16.6 . . . no
C12 H4 H1 101.1 . . . no
C12 H4 H14 122.2 . . . no
C12 H4 C9 131.5 . . . no
C12 H4 C13 136.8 . . . no
C12 H4 H14 70.5 . . . no
C12 H4 H6 68.0 . . . no
H8 H4 N2 96.3 . . . no
H8 H4 H12 125.5 . . . no
H8 H4 C3 60.0 . . . no
H8 H4 H6 81.6 . . . no
H8 H4 C10 89.3 . . . no
H8 H4 H11 70.5 . . . no
H8 H4 H1 45.5 . . . no
H8 H4 H14 123.0 . . . no
H8 H4 C9 155.8 . . . no
H8 H4 C13 133.3 . . . no
H8 H4 H14 116.9 . . . no
H8 H4 H6 115.4 . . . no
N2 H4 H12 44.1 3_556 3_556 3_556 no
N2 H4 C3 40.4 3_556 3_556 3_556 no
N2 H4 H6 42.3 3_556 3_556 3_556 no
N2 H4 C10 107.2 3_556 3_556 3_556 no
N2 H4 H11 163.5 3_556 3_556 3_556 no
N2 H4 H1 53.2 3_556 3_556 3_556 no
N2 H4 H14 69.5 3_556 3_556 3_556 no
N2 H4 C9 72.5 3_556 3_556 3_556 no
N2 H4 C13 59.7 3_556 3_556 3_556 no
N2 H4 H14 129.1 3_556 3_556 3_556 no
N2 H4 H6 132.7 3_556 3_556 3_556 no
H12 H4 C3 83.2 1_455 1_455 1_455 no
H12 H4 H6 44.1 1_455 1_455 1_455 no
H12 H4 C10 75.2 1_455 1_455 1_455 no
H12 H4 H11 152.2 1_455 1_455 1_455 no
H12 H4 H1 93.5 1_455 1_455 1_455 no
H12 H4 H14 27.7 1_455 1_455 1_455 no
H12 H4 C9 33.5 1_455 1_455 1_455 no
H12 H4 C13 15.6 1_455 1_455 1_455 no
H12 H4 H14 85.0 1_455 1_455 1_455 no
H12 H4 H6 119.0 1_455 1_455 1_455 no
C3 H4 H6 58.3 3_556 3_556 3_556 no
C3 H4 C10 119.9 3_556 3_556 3_556 no
C3 H4 H11 123.3 3_556 3_556 3_556 no
C3 H4 H1 14.5 3_556 3_556 3_556 no
C3 H4 H14 104.3 3_556 3_556 3_556 no
C3 H4 C9 112.9 3_556 3_556 3_556 no
C3 H4 C13 98.6 3_556 3_556 3_556 no
C3 H4 H14 160.9 3_556 3_556 3_556 no
C3 H4 H6 132.1 3_556 3_556 3_556 no
H6 H4 C10 67.7 3_556 3_556 3_556 no
H6 H4 H11 139.7 3_556 3_556 3_556 no
H6 H4 H1 61.0 3_556 3_556 3_556 no
H6 H4 H14 50.2 3_556 3_556 3_556 no
H6 H4 C9 75.8 3_556 3_556 3_556 no
H6 H4 C13 53.3 3_556 3_556 3_556 no
H6 H4 H14 103.0 3_556 3_556 3_556 no
H6 H4 H6 162.6 3_556 3_556 3_556 no
C10 H4 H11 83.1 3 3 3 no
C10 H4 H1 113.4 3 3 3 no
C10 H4 H14 48.9 3 3 3 no
C10 H4 C9 74.3 3 3 3 no
C10 H4 C13 64.9 3 3 3 no
C10 H4 H14 41.9 3 3 3 no
C10 H4 H6 107.1 3 3 3 no
H11 H4 H1 111.2 . . . no
H11 H4 H14 125.7 . . . no
H11 H4 C9 123.4 . . . no
H11 H4 C13 136.6 . . . no
H11 H4 H14 67.2 . . . no
H11 H4 H6 51.4 . . . no
H1 H4 H14 110.5 3_556 3_556 3_556 no
H1 H4 C9 125.3 3_556 3_556 3_556 no
H1 H4 C13 108.2 3_556 3_556 3_556 no
H1 H4 H14 154.8 3_556 3_556 3_556 no
H1 H4 H6 133.2 3_556 3_556 3_556 no
H14 H4 C9 33.3 1_455 1_455 1_455 no
H14 H4 C13 16.2 1_455 1_455 1_455 no
H14 H4 H14 60.3 1_455 1_455 1_455 no
H14 H4 H6 113.4 1_455 1_455 1_455 no
C9 H4 C13 22.8 1_455 1_455 1_455 no
C9 H4 H14 61.4 1_455 1_455 1_455 no
C9 H4 H6 86.8 1_455 1_455 1_455 no
C13 H4 H14 69.5 1_455 1_455 1_455 no
C13 H4 H6 109.3 1_455 1_455 1_455 no
H14 H4 H6 67.0 3 3 3 no
C6 H5 H7 44.3 . . . no
C6 H5 H6 32.0 . . . no
C6 H5 C4 40.9 . . . no
C6 H5 H1 84.5 . . . no
C6 H5 H10 103.3 . . . no
C6 H5 C3 68.3 . . . no
C6 H5 H8 144.6 . . . no
C6 H5 H13 145.4 . . . no
C6 H5 H4 98.1 . . . no
C6 H5 C8 155.0 . . . no
C6 H5 N2 32.8 . . . no
C6 H5 H9 105.8 . . . no
C6 H5 H11 106.3 . . . no
C6 H5 C13 158.2 . . . no
C6 H5 C9 175.2 . . . no
C6 H5 H12 149.2 . . . no
C6 H5 C11 110.6 . . . no
C6 H5 C12 90.2 . . . no
C6 H5 O1 88.8 . . . no
C6 H5 C5 98.8 . . . no
C6 H5 H12 48.3 . . . no
C6 H5 C10 111.8 . . . no
C6 H5 C7 139.7 . . . no
H7 H5 H6 60.6 . . . no
H7 H5 C4 68.9 . . . no
H7 H5 H1 81.8 . . . no
H7 H5 H10 106.1 . . . no
H7 H5 C3 78.6 . . . no
H7 H5 H8 129.1 . . . no
H7 H5 H13 106.8 . . . no
H7 H5 H4 140.7 . . . no
H7 H5 C8 145.2 . . . no
H7 H5 N2 71.7 . . . no
H7 H5 H9 136.9 . . . no
H7 H5 H11 62.8 . . . no
H7 H5 C13 115.6 . . . no
H7 H5 C9 140.1 . . . no
H7 H5 H12 105.1 . . . no
H7 H5 C11 116.1 . . . no
H7 H5 C12 46.2 . . . no
H7 H5 O1 62.2 . . . no
H7 H5 C5 140.4 . . . no
H7 H5 H12 90.2 . . . no
H7 H5 C10 132.5 . . . no
H7 H5 C7 156.7 . . . no
H6 H5 C4 67.6 . . . no
H6 H5 H1 115.8 . . . no
H6 H5 H10 71.7 . . . no
H6 H5 C3 97.8 . . . no
H6 H5 H8 165.9 . . . no
H6 H5 H13 125.7 . . . no
H6 H5 H4 94.2 . . . no
H6 H5 C8 154.2 . . . no
H6 H5 N2 52.8 . . . no
H6 H5 H9 79.2 . . . no
H6 H5 H11 119.0 . . . no
H6 H5 C13 139.3 . . . no
H6 H5 C9 144.7 . . . no
H6 H5 H12 148.0 . . . no
H6 H5 C11 78.6 . . . no
H6 H5 C12 103.0 . . . no
H6 H5 O1 72.8 . . . no
H6 H5 C5 96.8 . . . no
H6 H5 H12 34.4 . . . no
H6 H5 C10 81.7 . . . no
H6 H5 C7 137.9 . . . no
C4 H5 H1 50.3 . . . no
C4 H5 H10 135.1 . . . no
C4 H5 C3 30.7 . . . no
C4 H5 H8 104.6 . . . no
C4 H5 H13 163.0 . . . no
C4 H5 H4 73.8 . . . no
C4 H5 C8 114.5 . . . no
C4 H5 N2 17.5 . . . no
C4 H5 H9 110.9 . . . no
C4 H5 H11 110.4 . . . no
C4 H5 C13 152.6 . . . no
C4 H5 C9 138.8 . . . no
C4 H5 H12 137.5 . . . no
C4 H5 C11 137.2 . . . no
C4 H5 C12 101.0 . . . no
C4 H5 O1 127.6 . . . no
C4 H5 C5 72.4 . . . no
C4 H5 H12 59.6 . . . no
C4 H5 C10 124.2 . . . no
C4 H5 C7 102.6 . . . no
H1 H5 H10 171.5 . . . no
H1 H5 C3 20.0 . . . no
H1 H5 H8 61.0 . . . no
H1 H5 H13 113.4 . . . no
H1 H5 H4 83.9 . . . no
H1 H5 C8 76.8 . . . no
H1 H5 N2 67.4 . . . no
H1 H5 H9 133.1 . . . no
H1 H5 H11 75.4 . . . no
H1 H5 C13 102.6 . . . no
H1 H5 C9 97.7 . . . no
H1 H5 H12 87.5 . . . no
H1 H5 C11 161.7 . . . no
H1 H5 C12 77.3 . . . no
H1 H5 O1 133.3 . . . no
H1 H5 C5 80.2 . . . no
H1 H5 H12 107.4 . . . no
H1 H5 C10 144.1 . . . no
H1 H5 C7 76.5 . . . no
H10 H5 C3 163.1 1_556 1_556 1_556 no
H10 H5 H8 110.7 1_556 1_556 1_556 no
H10 H5 H13 61.7 1_556 1_556 1_556 no
H10 H5 H4 91.6 1_556 1_556 1_556 no
H10 H5 C8 94.7 1_556 1_556 1_556 no
H10 H5 N2 117.7 1_556 1_556 1_556 no
H10 H5 H9 41.9 1_556 1_556 1_556 no
H10 H5 H11 105.1 1_556 1_556 1_556 no
H10 H5 C13 71.4 1_556 1_556 1_556 no
H10 H5 C9 74.2 1_556 1_556 1_556 no
H10 H5 H12 87.3 1_556 1_556 1_556 no
H10 H5 C11 10.0 1_556 1_556 1_556 no
H10 H5 C12 105.7 1_556 1_556 1_556 no
H10 H5 O1 51.4 1_556 1_556 1_556 no
H10 H5 C5 95.0 1_556 1_556 1_556 no
H10 H5 H12 76.3 1_556 1_556 1_556 no
H10 H5 C10 29.5 1_556 1_556 1_556 no
H10 H5 C7 95.1 1_556 1_556 1_556 no
C3 H5 H8 76.3 . . . no
C3 H5 H13 133.3 . . . no
C3 H5 H4 75.7 . . . no
C3 H5 C8 89.7 . . . no
C3 H5 N2 47.6 . . . no
C3 H5 H9 124.4 . . . no
C3 H5 H11 91.5 . . . no
C3 H5 C13 121.9 . . . no
C3 H5 C9 113.0 . . . no
C3 H5 H12 107.4 . . . no
C3 H5 C11 158.9 . . . no
C3 H5 C12 89.4 . . . no
C3 H5 O1 139.4 . . . no
C3 H5 C5 72.6 . . . no
C3 H5 H12 87.6 . . . no
C3 H5 C10 138.3 . . . no
C3 H5 C7 83.9 . . . no
H8 H5 H13 64.5 3_556 3_556 3_556 no
H8 H5 H4 72.0 3_556 3_556 3_556 no
H8 H5 C8 17.7 3_556 3_556 3_556 no
H8 H5 N2 117.1 3_556 3_556 3_556 no
H8 H5 H9 93.5 3_556 3_556 3_556 no
H8 H5 H11 74.4 3_556 3_556 3_556 no
H8 H5 C13 50.3 3_556 3_556 3_556 no
H8 H5 C9 37.0 3_556 3_556 3_556 no
H8 H5 H12 45.0 3_556 3_556 3_556 no
H8 H5 C11 102.2 3_556 3_556 3_556 no
H8 H5 C12 89.9 3_556 3_556 3_556 no
H8 H5 O1 120.0 3_556 3_556 3_556 no
H8 H5 C5 69.3 3_556 3_556 3_556 no
H8 H5 H12 131.6 3_556 3_556 3_556 no
H8 H5 C10 94.1 3_556 3_556 3_556 no
H8 H5 C7 29.8 3_556 3_556 3_556 no
H13 H5 H4 112.5 3_556 3_556 3_556 no
H13 H5 C8 59.1 3_556 3_556 3_556 no
H13 H5 N2 178.2 3_556 3_556 3_556 no
H13 H5 H9 83.8 3_556 3_556 3_556 no
H13 H5 H11 55.2 3_556 3_556 3_556 no
H13 H5 C13 14.3 3_556 3_556 3_556 no
H13 H5 C9 36.9 3_556 3_556 3_556 no
H13 H5 H12 25.9 3_556 3_556 3_556 no
H13 H5 C11 59.8 3_556 3_556 3_556 no
H13 H5 C12 67.2 3_556 3_556 3_556 no
H13 H5 O1 57.2 3_556 3_556 3_556 no
H13 H5 C5 112.8 3_556 3_556 3_556 no
H13 H5 H12 137.4 3_556 3_556 3_556 no
H13 H5 C10 71.4 3_556 3_556 3_556 no
H13 H5 C7 74.8 3_556 3_556 3_556 no
H4 H5 C8 63.7 3_556 3_556 3_556 no
H4 H5 N2 69.1 3_556 3_556 3_556 no
H4 H5 H9 49.7 3_556 3_556 3_556 no
H4 H5 H11 146.0 3_556 3_556 3_556 no
H4 H5 C13 103.2 3_556 3_556 3_556 no
H4 H5 C9 78.1 3_556 3_556 3_556 no
H4 H5 H12 110.6 3_556 3_556 3_556 no
H4 H5 C11 83.8 3_556 3_556 3_556 no
H4 H5 C12 158.7 3_556 3_556 3_556 no
H4 H5 O1 142.8 3_556 3_556 3_556 no
H4 H5 C5 3.8 3_556 3_556 3_556 no
H4 H5 H12 59.7 3_556 3_556 3_556 no
H4 H5 C10 62.8 3_556 3_556 3_556 no
H4 H5 C7 45.2 3_556 3_556 3_556 no
C8 H5 N2 122.7 3_556 3_556 3_556 no
C8 H5 H9 76.3 3_556 3_556 3_556 no
C8 H5 H11 85.2 3_556 3_556 3_556 no
C8 H5 C13 45.4 3_556 3_556 3_556 no
C8 H5 C9 24.4 3_556 3_556 3_556 no
C8 H5 H12 47.4 3_556 3_556 3_556 no
C8 H5 C11 85.6 3_556 3_556 3_556 no
C8 H5 C12 101.7 3_556 3_556 3_556 no
C8 H5 O1 116.2 3_556 3_556 3_556 no
C8 H5 C5 61.9 3_556 3_556 3_556 no
C8 H5 H12 122.2 3_556 3_556 3_556 no
C8 H5 C10 76.4 3_556 3_556 3_556 no
C8 H5 C7 18.5 3_556 3_556 3_556 no
N2 H5 H9 96.8 . . . no
N2 H5 H11 124.1 . . . no
N2 H5 C13 167.4 . . . no
N2 H5 C9 144.9 . . . no
N2 H5 H12 154.9 . . . no
N2 H5 C11 119.9 . . . no
N2 H5 C12 111.8 . . . no
N2 H5 O1 121.1 . . . no
N2 H5 C5 68.8 . . . no
N2 H5 H12 42.3 . . . no
N2 H5 C10 108.9 . . . no
N2 H5 C7 107.0 . . . no
H9 H5 H11 138.7 1_556 1_556 1_556 no
H9 H5 C13 84.6 1_556 1_556 1_556 no
H9 H5 C9 69.6 1_556 1_556 1_556 no
H9 H5 H12 101.3 1_556 1_556 1_556 no
H9 H5 C11 34.5 1_556 1_556 1_556 no
H9 H5 C12 145.9 1_556 1_556 1_556 no
H9 H5 O1 93.2 1_556 1_556 1_556 no
H9 H5 C5 53.2 1_556 1_556 1_556 no
H9 H5 H12 59.0 1_556 1_556 1_556 no
H9 H5 C10 14.2 1_556 1_556 1_556 no
H9 H5 C7 66.1 1_556 1_556 1_556 no
H11 H5 C13 57.0 4_455 4_455 4_455 no
H11 H5 C9 78.4 4_455 4_455 4_455 no
H11 H5 H12 42.9 4_455 4_455 4_455 no
H11 H5 C11 108.5 4_455 4_455 4_455 no
H11 H5 C12 16.6 4_455 4_455 4_455 no
H11 H5 O1 62.3 4_455 4_455 4_455 no
H11 H5 C5 142.8 4_455 4_455 4_455 no
H11 H5 H12 152.5 4_455 4_455 4_455 no
H11 H5 C10 125.4 4_455 4_455 4_455 no
H11 H5 C7 102.9 4_455 4_455 4_455 no
C13 H5 C9 25.2 3_556 3_556 3_556 no
C13 H5 H12 17.4 3_556 3_556 3_556 no
C13 H5 C11 67.3 3_556 3_556 3_556 no
C13 H5 C12 71.7 3_556 3_556 3_556 no
C13 H5 O1 71.2 3_556 3_556 3_556 no
C13 H5 C5 102.7 3_556 3_556 3_556 no
C13 H5 H12 142.9 3_556 3_556 3_556 no
C13 H5 C10 74.4 3_556 3_556 3_556 no
C13 H5 C7 62.0 3_556 3_556 3_556 no
C9 H5 H12 35.4 3_556 3_556 3_556 no
C9 H5 C11 66.5 3_556 3_556 3_556 no
C9 H5 C12 94.4 3_556 3_556 3_556 no
C9 H5 O1 92.6 3_556 3_556 3_556 no
C9 H5 C5 77.5 3_556 3_556 3_556 no
C9 H5 H12 126.9 3_556 3_556 3_556 no
C9 H5 C10 64.0 3_556 3_556 3_556 no
C9 H5 C7 37.9 3_556 3_556 3_556 no
H12 H5 C11 84.2 3_556 3_556 3_556 no
H12 H5 C12 59.0 3_556 3_556 3_556 no
H12 H5 O1 75.3 3_556 3_556 3_556 no
H12 H5 C5 109.1 3_556 3_556 3_556 no
H12 H5 H12 160.2 3_556 3_556 3_556 no
H12 H5 C10 91.7 3_556 3_556 3_556 no
H12 H5 C7 65.8 3_556 3_556 3_556 no
C11 H5 C12 111.8 1_556 1_556 1_556 no
C11 H5 O1 59.8 1_556 1_556 1_556 no
C11 H5 C5 87.1 1_556 1_556 1_556 no
C11 H5 H12 77.7 1_556 1_556 1_556 no
C11 H5 C10 20.9 1_556 1_556 1_556 no
C11 H5 C7 85.2 1_556 1_556 1_556 no
C12 H5 O1 56.5 4_455 4_455 4_455 no
C12 H5 C5 154.9 4_455 4_455 4_455 no
C12 H5 H12 135.9 4_455 4_455 4_455 no
C12 H5 C10 131.7 4_455 4_455 4_455 no
C12 H5 C7 119.1 4_455 4_455 4_455 no
O1 H5 C5 146.4 4_455 4_455 4_455 no
O1 H5 H12 101.9 4_455 4_455 4_455 no
O1 H5 C10 80.6 4_455 4_455 4_455 no
O1 H5 C7 129.8 4_455 4_455 4_455 no
C5 H5 H12 62.3 3_556 3_556 3_556 no
C5 H5 C10 66.1 3_556 3_556 3_556 no
C5 H5 C7 43.4 3_556 3_556 3_556 no
H12 H5 C10 68.6 3_656 3_656 3_656 no
H12 H5 C7 104.3 3_656 3_656 3_656 no
C10 H5 C7 70.5 1_556 1_556 1_556 no
C6 H6 H7 37.2 . . . no
C6 H6 H5 28.9 . . . no
C6 H6 C4 40.5 . . . no
C6 H6 N2 72.2 . . . no
C6 H6 H12 122.3 . . . no
C6 H6 H10 98.8 . . . no
C6 H6 H3 107.4 . . . no
C6 H6 C5 117.7 . . . no
C6 H6 H14 134.5 . . . no
C6 H6 H2 108.0 . . . no
C6 H6 C2 145.1 . . . no
C6 H6 C13 130.8 . . . no
C6 H6 H11 121.4 . . . no
C6 H6 H1 134.3 . . . no
C6 H6 C3 149.0 . . . no
C6 H6 C3 27.5 . . . no
C6 H6 H9 96.2 . . . no
C6 H6 H4 65.3 . . . no
C6 H6 C11 102.5 . . . no
C6 H6 O1 93.9 . . . no
C6 H6 H1 12.9 . . . no
C6 H6 H13 142.1 . . . no
C6 H6 C1 71.3 . . . no
C6 H6 N1 151.5 . . . no
C6 H6 H4 115.2 . . . no
H7 H6 H5 50.8 . . . no
H7 H6 C4 65.1 . . . no
H7 H6 N2 91.7 . . . no
H7 H6 H12 152.5 . . . no
H7 H6 H10 99.6 . . . no
H7 H6 H3 77.8 . . . no
H7 H6 C5 83.1 . . . no
H7 H6 H14 166.5 . . . no
H7 H6 H2 71.0 . . . no
H7 H6 C2 109.0 . . . no
H7 H6 C13 166.5 . . . no
H7 H6 H11 118.4 . . . no
H7 H6 H1 101.6 . . . no
H7 H6 C3 113.5 . . . no
H7 H6 C3 55.0 . . . no
H7 H6 H9 120.7 . . . no
H7 H6 H4 101.9 . . . no
H7 H6 C11 106.8 . . . no
H7 H6 O1 66.4 . . . no
H7 H6 H1 44.6 . . . no
H7 H6 H13 166.7 . . . no
H7 H6 C1 91.0 . . . no
H7 H6 N1 121.8 . . . no
H7 H6 H4 81.7 . . . no
H5 H6 C4 64.6 . . . no
H5 H6 N2 94.5 . . . no
H5 H6 H12 124.0 . . . no
H5 H6 H10 70.2 . . . no
H5 H6 H3 128.6 . . . no
H5 H6 C5 131.5 . . . no
H5 H6 H14 116.5 . . . no
H5 H6 H2 115.3 . . . no
H5 H6 C2 149.8 . . . no
H5 H6 C13 123.3 . . . no
H5 H6 H11 147.6 . . . no
H5 H6 H1 118.6 . . . no
H5 H6 C3 134.4 . . . no
H5 H6 C3 52.5 . . . no
H5 H6 H9 71.8 . . . no
H5 H6 H4 56.9 . . . no
H5 H6 C11 73.6 . . . no
H5 H6 O1 80.3 . . . no
H5 H6 H1 39.4 . . . no
H5 H6 H13 137.6 . . . no
H5 H6 C1 93.7 . . . no
H5 H6 N1 168.6 . . . no
H5 H6 H4 131.2 . . . no
C4 H6 N2 31.7 . . . no
C4 H6 H12 88.0 . . . no
C4 H6 H10 131.1 . . . no
C4 H6 H3 96.3 . . . no
C4 H6 C5 113.3 . . . no
C4 H6 H14 116.1 . . . no
C4 H6 H2 117.1 . . . no
C4 H6 C2 133.0 . . . no
C4 H6 C13 101.6 . . . no
C4 H6 H11 83.1 . . . no
C4 H6 H1 161.1 . . . no
C4 H6 C3 156.7 . . . no
C4 H6 C3 13.0 . . . no
C4 H6 H9 105.7 . . . no
C4 H6 H4 60.9 . . . no
C4 H6 C11 130.8 . . . no
C4 H6 O1 131.1 . . . no
C4 H6 H1 27.5 . . . no
C4 H6 H13 107.2 . . . no
C4 H6 C1 30.9 . . . no
C4 H6 N1 122.4 . . . no
C4 H6 H4 108.8 . . . no
N2 H6 H12 60.9 . . . no
N2 H6 H10 147.0 . . . no
N2 H6 H3 85.7 . . . no
N2 H6 C5 102.0 . . . no
N2 H6 H14 94.2 . . . no
N2 H6 H2 115.1 . . . no
N2 H6 C2 109.7 . . . no
N2 H6 C13 76.2 . . . no
N2 H6 H11 53.4 . . . no
N2 H6 H1 145.5 . . . no
N2 H6 C3 130.8 . . . no
N2 H6 C3 44.7 . . . no
N2 H6 H9 107.8 . . . no
N2 H6 H4 67.7 . . . no
N2 H6 C11 141.3 . . . no
N2 H6 O1 155.5 . . . no
N2 H6 H1 59.3 . . . no
N2 H6 H13 78.0 . . . no
N2 H6 C1 0.8 . . . no
N2 H6 N1 94.4 . . . no
N2 H6 H4 97.7 . . . no
H12 H6 H10 102.8 3_656 3_656 3_656 no
H12 H6 H3 100.8 3_656 3_656 3_656 no
H12 H6 C5 103.8 3_656 3_656 3_656 no
H12 H6 H14 34.6 3_656 3_656 3_656 no
H12 H6 H2 120.7 3_656 3_656 3_656 no
H12 H6 C2 84.5 3_656 3_656 3_656 no
H12 H6 C13 15.7 3_656 3_656 3_656 no
H12 H6 H11 48.3 3_656 3_656 3_656 no
H12 H6 H1 102.9 3_656 3_656 3_656 no
H12 H6 C3 88.7 3_656 3_656 3_656 no
H12 H6 C3 99.1 3_656 3_656 3_656 no
H12 H6 H9 70.4 3_656 3_656 3_656 no
H12 H6 H4 67.1 3_656 3_656 3_656 no
H12 H6 C11 95.0 3_656 3_656 3_656 no
H12 H6 O1 140.9 3_656 3_656 3_656 no
H12 H6 H1 111.6 3_656 3_656 3_656 no
H12 H6 H13 20.0 3_656 3_656 3_656 no
H12 H6 C1 61.5 3_656 3_656 3_656 no
H12 H6 N1 66.9 3_656 3_656 3_656 no
H12 H6 H4 103.0 3_656 3_656 3_656 no
H10 H6 H3 126.9 1_556 1_556 1_556 no
H10 H6 C5 110.0 1_556 1_556 1_556 no
H10 H6 H14 69.2 1_556 1_556 1_556 no
H10 H6 H2 98.0 1_556 1_556 1_556 no
H10 H6 C2 95.8 1_556 1_556 1_556 no
H10 H6 C13 87.8 1_556 1_556 1_556 no
H10 H6 H11 138.5 1_556 1_556 1_556 no
H10 H6 H1 62.0 1_556 1_556 1_556 no
H10 H6 C3 72.1 1_556 1_556 1_556 no
H10 H6 C3 121.3 1_556 1_556 1_556 no
H10 H6 H9 40.3 1_556 1_556 1_556 no
H10 H6 H4 79.6 1_556 1_556 1_556 no
H10 H6 C11 7.9 1_556 1_556 1_556 no
H10 H6 O1 53.1 1_556 1_556 1_556 no
H10 H6 H1 109.5 1_556 1_556 1_556 no
H10 H6 H13 93.6 1_556 1_556 1_556 no
H10 H6 C1 146.8 1_556 1_556 1_556 no
H10 H6 N1 105.3 1_556 1_556 1_556 no
H10 H6 H4 114.5 1_556 1_556 1_556 no
H3 H6 C5 17.3 4 4 4 no
H3 H6 H14 114.7 4 4 4 no
H3 H6 H2 30.3 4 4 4 no
H3 H6 C2 40.6 4 4 4 no
H3 H6 C13 106.8 4 4 4 no
H3 H6 H11 53.9 4 4 4 no
H3 H6 H1 66.7 4 4 4 no
H3 H6 C3 61.7 4 4 4 no
H3 H6 C3 100.6 4 4 4 no
H3 H6 H9 155.7 4 4 4 no
H3 H6 H4 153.4 4 4 4 no
H3 H6 C11 130.7 4 4 4 no
H3 H6 O1 79.3 4 4 4 no
H3 H6 H1 104.6 4 4 4 no
H3 H6 H13 92.9 4 4 4 no
H3 H6 C1 86.0 4 4 4 no
H3 H6 N1 45.3 4 4 4 no
H3 H6 H4 12.7 4 4 4 no
C5 H6 H14 107.4 4 4 4 no
C5 H6 H2 18.2 4 4 4 no
C5 H6 C2 27.6 4 4 4 no
C5 H6 C13 105.0 4 4 4 no
C5 H6 H11 62.3 4 4 4 no
C5 H6 H1 49.5 4 4 4 no
C5 H6 C3 45.6 4 4 4 no
C5 H6 C3 116.4 4 4 4 no
C5 H6 H9 140.4 4 4 4 no
C5 H6 H4 168.5 4 4 4 no
C5 H6 C11 113.5 4 4 4 no
C5 H6 O1 66.0 4 4 4 no
C5 H6 H1 117.9 4 4 4 no
C5 H6 H13 90.7 4 4 4 no
C5 H6 C1 102.4 4 4 4 no
C5 H6 N1 39.1 4 4 4 no
C5 H6 H4 4.6 4 4 4 no
H14 H6 H2 116.9 3_656 3_656 3_656 no
H14 H6 C2 80.3 3_656 3_656 3_656 no
H14 H6 C13 19.0 3_656 3_656 3_656 no
H14 H6 H11 74.7 3_656 3_656 3_656 no
H14 H6 H1 80.1 3_656 3_656 3_656 no
H14 H6 C3 71.1 3_656 3_656 3_656 no
H14 H6 C3 123.6 3_656 3_656 3_656 no
H14 H6 H9 45.8 3_656 3_656 3_656 no
H14 H6 H4 69.4 3_656 3_656 3_656 no
H14 H6 C11 61.6 3_656 3_656 3_656 no
H14 H6 O1 109.6 3_656 3_656 3_656 no
H14 H6 H1 130.6 3_656 3_656 3_656 no
H14 H6 H13 26.1 3_656 3_656 3_656 no
H14 H6 C1 94.8 3_656 3_656 3_656 no
H14 H6 N1 69.8 3_656 3_656 3_656 no
H14 H6 H4 109.5 3_656 3_656 3_656 no
H2 H6 C2 38.2 4 4 4 no
H2 H6 C13 119.3 4 4 4 no
H2 H6 H11 80.5 4 4 4 no
H2 H6 H1 44.0 4 4 4 no
H2 H6 C3 47.0 4 4 4 no
H2 H6 C3 115.7 4 4 4 no
H2 H6 H9 135.4 4 4 4 no
H2 H6 H4 172.2 4 4 4 no
H2 H6 C11 103.2 4 4 4 no
H2 H6 O1 49.1 4 4 4 no
H2 H6 H1 112.3 4 4 4 no
H2 H6 H13 105.5 4 4 4 no
H2 H6 C1 115.2 4 4 4 no
H2 H6 N1 54.2 4 4 4 no
H2 H6 H4 20.8 4 4 4 no
C2 H6 C13 81.1 4 4 4 no
C2 H6 H11 57.8 4 4 4 no
C2 H6 H1 35.8 4 4 4 no
C2 H6 C3 23.7 4 4 4 no
C2 H6 C3 140.3 4 4 4 no
C2 H6 H9 115.0 4 4 4 no
C2 H6 H4 149.1 4 4 4 no
C2 H6 C11 96.1 4 4 4 no
C2 H6 O1 70.1 4 4 4 no
C2 H6 H1 145.1 4 4 4 no
C2 H6 H13 67.5 4 4 4 no
C2 H6 C1 110.4 4 4 4 no
C2 H6 N1 18.8 4 4 4 no
C2 H6 H4 30.7 4 4 4 no
C13 H6 H11 58.9 3_656 3_656 3_656 no
C13 H6 H1 91.8 3_656 3_656 3_656 no
C13 H6 C3 79.4 3_656 3_656 3_656 no
C13 H6 C3 111.5 3_656 3_656 3_656 no
C13 H6 H9 59.3 3_656 3_656 3_656 no
C13 H6 H4 68.2 3_656 3_656 3_656 no
C13 H6 C11 80.1 3_656 3_656 3_656 no
C13 H6 O1 126.6 3_656 3_656 3_656 no
C13 H6 H1 122.3 3_656 3_656 3_656 no
C13 H6 H13 14.3 3_656 3_656 3_656 no
C13 H6 C1 76.9 3_656 3_656 3_656 no
C13 H6 N1 66.0 3_656 3_656 3_656 no
C13 H6 H4 105.5 3_656 3_656 3_656 no
H11 H6 H1 92.6 4 4 4 no
H11 H6 C3 77.5 4 4 4 no
H11 H6 C3 95.5 4 4 4 no
H11 H6 H9 118.0 4 4 4 no
H11 H6 H4 106.4 4 4 4 no
H11 H6 C11 132.8 4 4 4 no
H11 H6 O1 126.5 4 4 4 no
H11 H6 H1 109.3 4 4 4 no
H11 H6 H13 48.5 4 4 4 no
H11 H6 C1 54.2 4 4 4 no
H11 H6 N1 41.1 4 4 4 no
H11 H6 H4 59.8 4 4 4 no
H1 H6 C3 16.1 4 4 4 no
H1 H6 C3 156.2 4 4 4 no
H1 H6 H9 92.6 4 4 4 no
H1 H6 H4 137.5 4 4 4 no
H1 H6 C11 64.3 4 4 4 no
H1 H6 O1 40.6 4 4 4 no
H1 H6 H1 145.4 4 4 4 no
H1 H6 H13 82.9 4 4 4 no
H1 H6 C1 146.2 4 4 4 no
H1 H6 N1 51.6 4 4 4 no
H1 H6 H4 54.0 4 4 4 no
C3 H6 C3 161.9 4 4 4 no
C3 H6 H9 94.9 4 4 4 no
C3 H6 H4 137.4 4 4 4 no
C3 H6 C11 72.5 4 4 4 no
C3 H6 O1 56.5 4 4 4 no
C3 H6 H1 158.1 4 4 4 no
C3 H6 H13 68.8 4 4 4 no
C3 H6 C1 131.6 4 4 4 no
C3 H6 N1 36.5 4 4 4 no
C3 H6 H4 49.7 4 4 4 no
C3 H6 H9 103.1 . . . no
C3 H6 H4 60.5 . . . no
C3 H6 C11 122.6 . . . no
C3 H6 O1 119.5 . . . no
C3 H6 H1 14.6 . . . no
C3 H6 H13 118.9 . . . no
C3 H6 C1 43.9 . . . no
C3 H6 N1 133.3 . . . no
C3 H6 H4 112.3 . . . no
H9 H6 H4 45.0 1_556 1_556 1_556 no
H9 H6 C11 33.6 1_556 1_556 1_556 no
H9 H6 O1 93.4 1_556 1_556 1_556 no
H9 H6 H1 99.7 1_556 1_556 1_556 no
H9 H6 H13 71.1 1_556 1_556 1_556 no
H9 H6 C1 107.8 1_556 1_556 1_556 no
H9 H6 N1 112.0 1_556 1_556 1_556 no
H9 H6 H4 144.6 1_556 1_556 1_556 no
H4 H6 C11 75.2 3_556 3_556 3_556 no
H4 H6 O1 125.4 3_556 3_556 3_556 no
H4 H6 H1 62.2 3_556 3_556 3_556 no
H4 H6 H13 82.2 3_556 3_556 3_556 no
H4 H6 C1 67.4 3_556 3_556 3_556 no
H4 H6 N1 133.6 3_556 3_556 3_556 no
H4 H6 H4 164.9 3_556 3_556 3_556 no
C11 H6 O1 60.2 1_556 1_556 1_556 no
C11 H6 H1 112.2 1_556 1_556 1_556 no
C11 H6 H13 86.4 1_556 1_556 1_556 no
C11 H6 C1 141.2 1_556 1_556 1_556 no
C11 H6 N1 103.4 1_556 1_556 1_556 no
C11 H6 H4 118.1 1_556 1_556 1_556 no
O1 H6 H1 106.0 4_455 4_455 4_455 no
O1 H6 H13 121.6 4_455 4_455 4_455 no
O1 H6 C1 155.1 4_455 4_455 4_455 no
O1 H6 N1 88.7 4_455 4_455 4_455 no
O1 H6 H4 69.5 4_455 4_455 4_455 no
H1 H6 H13 131.6 . . . no
H1 H6 C1 58.4 . . . no
H1 H6 N1 144.2 . . . no
H1 H6 H4 114.5 . . . no
H13 H6 C1 78.8 3_656 3_656 3_656 no
H13 H6 N1 51.7 3_656 3_656 3_656 no
H13 H6 H4 91.2 3_656 3_656 3_656 no
C1 H6 N1 95.2 . . . no
C1 H6 H4 98.0 . . . no
N1 H6 H4 40.2 4 4 4 no
C6 H7 H5 41.5 . . . no
C6 H7 H6 39.1 . . . no
C6 H7 C4 43.6 . . . no
C6 H7 H1 73.8 . . . no
C6 H7 C3 63.7 . . . no
C6 H7 C12 153.2 . . . no
C6 H7 H3 101.1 . . . no
C6 H7 H11 132.7 . . . no
C6 H7 C11 152.8 . . . no
C6 H7 H2 117.7 . . . no
C6 H7 N2 44.3 . . . no
C6 H7 H10 134.4 . . . no
C6 H7 H10 62.4 . . . no
C6 H7 O1 113.9 . . . no
C6 H7 C5 105.1 . . . no
C6 H7 C7 156.6 . . . no
C6 H7 H13 90.0 . . . no
C6 H7 H14 108.8 . . . no
C6 H7 C10 157.7 . . . no
C6 H7 H8 68.6 . . . no
H5 H7 H6 68.6 . . . no
H5 H7 C4 70.9 . . . no
H5 H7 H1 67.7 . . . no
H5 H7 C3 71.8 . . . no
H5 H7 C12 112.7 . . . no
H5 H7 H3 138.0 . . . no
H5 H7 H11 92.3 . . . no
H5 H7 C11 128.6 . . . no
H5 H7 H2 135.9 . . . no
H5 H7 N2 81.8 . . . no
H5 H7 H10 119.3 . . . no
H5 H7 H10 49.4 . . . no
H5 H7 O1 95.5 . . . no
H5 H7 C5 134.2 . . . no
H5 H7 C7 118.5 . . . no
H5 H7 H13 50.7 . . . no
H5 H7 H14 140.2 . . . no
H5 H7 C10 149.6 . . . no
H5 H7 H8 34.5 . . . no
H6 H7 C4 70.1 . . . no
H6 H7 H1 111.5 . . . no
H6 H7 C3 97.4 . . . no
H6 H7 C12 155.8 . . . no
H6 H7 H3 69.4 . . . no
H6 H7 H11 150.1 . . . no
H6 H7 C11 162.7 . . . no
H6 H7 H2 78.9 . . . no
H6 H7 N2 56.4 . . . no
H6 H7 H10 160.6 . . . no
H6 H7 H10 51.8 . . . no
H6 H7 O1 87.4 . . . no
H6 H7 C5 68.4 . . . no
H6 H7 C7 133.4 . . . no
H6 H7 H13 98.7 . . . no
H6 H7 H14 105.5 . . . no
H6 H7 C10 141.8 . . . no
H6 H7 H8 102.4 . . . no
C4 H7 H1 47.1 . . . no
C4 H7 C3 28.8 . . . no
C4 H7 C12 134.0 . . . no
C4 H7 H3 94.5 . . . no
C4 H7 H11 126.6 . . . no
C4 H7 C11 112.9 . . . no
C4 H7 H2 124.9 . . . no
C4 H7 N2 20.9 . . . no
C4 H7 H10 95.1 . . . no
C4 H7 H10 105.9 . . . no
C4 H7 O1 156.6 . . . no
C4 H7 C5 107.9 . . . no
C4 H7 C7 155.9 . . . no
C4 H7 H13 119.4 . . . no
C4 H7 H14 70.3 . . . no
C4 H7 C10 114.6 . . . no
C4 H7 H8 75.5 . . . no
H1 H7 C3 19.2 . . . no
H1 H7 C12 90.1 . . . no
H1 H7 H3 129.8 . . . no
H1 H7 H11 79.5 . . . no
H1 H7 C11 79.2 . . . no
H1 H7 H2 155.3 . . . no
H1 H7 N2 67.4 . . . no
H1 H7 H10 61.4 . . . no
H1 H7 H10 117.0 . . . no
H1 H7 O1 145.7 . . . no
H1 H7 C5 145.3 . . . no
H1 H7 C7 113.3 . . . no
H1 H7 H13 91.7 . . . no
H1 H7 H14 79.5 . . . no
H1 H7 C10 93.7 . . . no
H1 H7 H8 45.2 . . . no
C3 H7 C12 106.0 . . . no
C3 H7 H3 113.6 . . . no
C3 H7 H11 98.0 . . . no
C3 H7 C11 89.4 . . . no
C3 H7 H2 143.5 . . . no
C3 H7 N2 48.4 . . . no
C3 H7 H10 70.9 . . . no
C3 H7 H10 119.2 . . . no
C3 H7 O1 163.4 . . . no
C3 H7 C5 129.0 . . . no
C3 H7 C7 129.1 . . . no
C3 H7 H13 107.2 . . . no
C3 H7 H14 70.0 . . . no
C3 H7 C10 98.7 . . . no
C3 H7 H8 59.1 . . . no
C12 H7 H3 105.6 4_455 4_455 4_455 no
C12 H7 H11 20.6 4_455 4_455 4_455 no
C12 H7 C11 27.4 4_455 4_455 4_455 no
C12 H7 H2 85.7 4_455 4_455 4_455 no
C12 H7 N2 146.9 4_455 4_455 4_455 no
C12 H7 H10 41.3 4_455 4_455 4_455 no
C12 H7 H10 109.3 4_455 4_455 4_455 no
C12 H7 O1 68.4 4_455 4_455 4_455 no
C12 H7 C5 100.3 4_455 4_455 4_455 no
C12 H7 C7 23.3 4_455 4_455 4_455 no
C12 H7 H13 68.8 4_455 4_455 4_455 no
C12 H7 H14 88.5 4_455 4_455 4_455 no
C12 H7 C10 40.6 4_455 4_455 4_455 no
C12 H7 H8 84.8 4_455 4_455 4_455 no
H3 H7 H11 125.9 4 4 4 no
H3 H7 C11 93.4 4 4 4 no
H3 H7 H2 31.0 4 4 4 no
H3 H7 N2 74.9 4 4 4 no
H3 H7 H10 100.6 4 4 4 no
H3 H7 H10 102.3 4 4 4 no
H3 H7 O1 83.0 4 4 4 no
H3 H7 C5 15.6 4 4 4 no
H3 H7 C7 91.1 4 4 4 no
H3 H7 H13 138.5 4 4 4 no
H3 H7 H14 54.3 4 4 4 no
H3 H7 C10 72.4 4 4 4 no
H3 H7 H8 169.0 4 4 4 no
H11 H7 C11 42.3 4_455 4_455 4_455 no
H11 H7 H2 102.7 4_455 4_455 4_455 no
H11 H7 N2 146.2 4_455 4_455 4_455 no
H11 H7 H10 49.1 4_455 4_455 4_455 no
H11 H7 H10 98.3 4_455 4_455 4_455 no
H11 H7 O1 71.3 4_455 4_455 4_455 no
H11 H7 C5 118.7 4_455 4_455 4_455 no
H11 H7 C7 37.1 4_455 4_455 4_455 no
H11 H7 H13 52.2 4_455 4_455 4_455 no
H11 H7 H14 103.7 4_455 4_455 4_455 no
H11 H7 C10 59.7 4_455 4_455 4_455 no
H11 H7 H8 64.8 4_455 4_455 4_455 no
C11 H7 H2 86.2 4_455 4_455 4_455 no
C11 H7 N2 120.5 4_455 4_455 4_455 no
C11 H7 H10 18.5 4_455 4_455 4_455 no
C11 H7 H10 136.6 4_455 4_455 4_455 no
C11 H7 O1 90.6 4_455 4_455 4_455 no
C11 H7 C5 95.0 4_455 4_455 4_455 no
C11 H7 C7 43.3 4_455 4_455 4_455 no
C11 H7 H13 94.3 4_455 4_455 4_455 no
C11 H7 H14 61.9 4_455 4_455 4_455 no
C11 H7 C10 21.0 4_455 4_455 4_455 no
C11 H7 H8 94.7 4_455 4_455 4_455 no
H2 H7 N2 104.5 4 4 4 no
H2 H7 H10 101.1 4 4 4 no
H2 H7 H10 87.2 4 4 4 no
H2 H7 O1 53.0 4 4 4 no
H2 H7 C5 17.1 4 4 4 no
H2 H7 C7 65.6 4 4 4 no
H2 H7 H13 109.3 4 4 4 no
H2 H7 H14 76.1 4 4 4 no
H2 H7 C10 67.7 4 4 4 no
H2 H7 H8 157.4 4 4 4 no
N2 H7 H10 105.6 . . . no
N2 H7 H10 102.6 . . . no
N2 H7 O1 142.2 . . . no
N2 H7 C5 87.4 . . . no
N2 H7 C7 158.9 . . . no
N2 H7 H13 132.5 . . . no
N2 H7 H14 64.6 . . . no
N2 H7 C10 114.1 . . . no
N2 H7 H8 94.5 . . . no
H10 H7 H10 147.3 4_455 4_455 4_455 no
H10 H7 O1 108.3 4_455 4_455 4_455 no
H10 H7 C5 106.5 4_455 4_455 4_455 no
H10 H7 C7 60.8 4_455 4_455 4_455 no
H10 H7 H13 99.5 4_455 4_455 4_455 no
H10 H7 H14 56.4 4_455 4_455 4_455 no
H10 H7 C10 33.5 4_455 4_455 4_455 no
H10 H7 H8 85.0 4_455 4_455 4_455 no
H10 H7 O1 52.6 1_556 1_556 1_556 no
H10 H7 C5 90.8 1_556 1_556 1_556 no
H10 H7 C7 95.7 1_556 1_556 1_556 no
H10 H7 H13 48.4 1_556 1_556 1_556 no
H10 H7 H14 154.7 1_556 1_556 1_556 no
H10 H7 C10 139.3 1_556 1_556 1_556 no
H10 H7 H8 76.7 1_556 1_556 1_556 no
O1 H7 C5 67.5 4_455 4_455 4_455 no
O1 H7 C7 47.5 4_455 4_455 4_455 no
O1 H7 H13 56.3 4_455 4_455 4_455 no
O1 H7 H14 124.1 4_455 4_455 4_455 no
O1 H7 C10 86.9 4_455 4_455 4_455 no
O1 H7 H8 104.4 4_455 4_455 4_455 no
C5 H7 C7 81.8 4 4 4 no
C5 H7 H13 123.0 4 4 4 no
C5 H7 H14 67.9 4 4 4 no
C5 H7 C10 74.6 4 4 4 no
C5 H7 H8 167.4 4 4 4 no
C7 H7 H13 68.1 4_455 4_455 4_455 no
C7 H7 H14 94.5 4_455 4_455 4_455 no
C7 H7 C10 45.5 4_455 4_455 4_455 no
C7 H7 H8 99.9 4_455 4_455 4_455 no
H13 H7 H14 155.7 3_556 3_556 3_556 no
H13 H7 C10 109.1 3_556 3_556 3_556 no
H13 H7 H8 48.1 3_556 3_556 3_556 no
H14 H7 C10 49.8 2 2 2 no
H14 H7 H8 124.1 2 2 2 no
C10 H7 H8 115.6 4_455 4_455 4_455 no
C8 H8 C7 37.4 . . . no
C8 H8 C9 35.6 . . . no
C8 H8 H12 89.7 . . . no
C8 H8 N1 71.3 . . . no
C8 H8 C13 68.4 . . . no
C8 H8 H1 140.0 . . . no
C8 H8 H5 94.6 . . . no
C8 H8 O1 170.4 . . . no
C8 H8 H13 73.9 . . . no
C8 H8 H2 78.8 . . . no
C8 H8 O1 86.3 . . . no
C8 H8 C1 87.1 . . . no
C8 H8 C12 23.9 . . . no
C8 H8 C10 20.5 . . . no
C8 H8 C1 149.3 . . . no
C8 H8 H4 67.9 . . . no
C8 H8 C3 128.5 . . . no
C8 H8 N2 130.3 . . . no
C8 H8 C2 76.1 . . . no
C8 H8 C6 100.9 . . . no
C8 H8 H14 65.4 . . . no
C8 H8 C11 6.3 . . . no
C8 H8 H11 123.1 . . . no
C8 H8 C5 66.3 . . . no
C8 H8 H7 109.9 . . . no
C8 H8 C4 111.7 . . . no
C7 H8 C9 72.8 . . . no
C7 H8 H12 126.3 . . . no
C7 H8 N1 34.2 . . . no
C7 H8 C13 105.7 . . . no
C7 H8 H1 119.7 . . . no
C7 H8 H5 105.6 . . . no
C7 H8 O1 146.7 . . . no
C7 H8 H13 110.1 . . . no
C7 H8 H2 82.5 . . . no
C7 H8 O1 58.4 . . . no
C7 H8 C1 51.5 . . . no
C7 H8 C12 14.1 . . . no
C7 H8 C10 57.1 . . . no
C7 H8 C1 146.4 . . . no
C7 H8 H4 54.7 . . . no
C7 H8 C3 108.9 . . . no
C7 H8 N2 150.2 . . . no
C7 H8 C2 43.7 . . . no
C7 H8 C6 107.1 . . . no
C7 H8 H14 102.2 . . . no
C7 H8 C11 35.8 . . . no
C7 H8 H11 157.9 . . . no
C7 H8 C5 45.9 . . . no
C7 H8 H7 121.3 . . . no
C7 H8 C4 103.3 . . . no
C9 H8 H12 54.1 . . . no
C9 H8 N1 106.9 . . . no
C9 H8 C13 33.1 . . . no
C9 H8 H1 141.8 . . . no
C9 H8 H5 87.5 . . . no
C9 H8 O1 137.6 . . . no
C9 H8 H13 42.7 . . . no
C9 H8 H2 74.3 . . . no
C9 H8 O1 109.7 . . . no
C9 H8 C1 119.0 . . . no
C9 H8 C12 58.8 . . . no
C9 H8 C10 15.8 . . . no
C9 H8 C1 121.0 . . . no
C9 H8 H4 91.9 . . . no
C9 H8 C3 137.4 . . . no
C9 H8 N2 98.3 . . . no
C9 H8 C2 110.3 . . . no
C9 H8 C6 96.0 . . . no
C9 H8 H14 29.8 . . . no
C9 H8 C11 37.2 . . . no
C9 H8 H11 89.9 . . . no
C9 H8 C5 95.3 . . . no
C9 H8 H7 96.7 . . . no
C9 H8 C4 116.5 . . . no
H12 H8 N1 160.2 . . . no
H12 H8 C13 22.7 . . . no
H12 H8 H1 107.7 . . . no
H12 H8 H5 81.2 . . . no
H12 H8 O1 83.9 . . . no
H12 H8 H13 30.4 . . . no
H12 H8 H2 76.9 . . . no
H12 H8 O1 130.2 . . . no
H12 H8 C1 152.6 . . . no
H12 H8 C12 112.2 . . . no
H12 H8 C10 69.4 . . . no
H12 H8 C1 71.2 . . . no
H12 H8 H4 127.0 . . . no
H12 H8 C3 114.8 . . . no
H12 H8 N2 48.5 . . . no
H12 H8 C2 159.8 . . . no
H12 H8 C6 87.2 . . . no
H12 H8 H14 24.3 . . . no
H12 H8 C11 90.6 . . . no
H12 H8 H11 41.2 . . . no
H12 H8 C5 137.4 . . . no
H12 H8 H7 76.1 . . . no
H12 H8 C4 106.4 . . . no
N1 H8 C13 139.7 . . . no
N1 H8 H1 90.9 . . . no
N1 H8 H5 105.2 . . . no
N1 H8 O1 114.2 . . . no
N1 H8 H13 139.7 . . . no
N1 H8 H2 93.6 . . . no
N1 H8 O1 45.6 . . . no
N1 H8 C1 26.4 . . . no
N1 H8 C12 48.3 . . . no
N1 H8 C10 91.3 . . . no
N1 H8 C1 123.2 . . . no
N1 H8 H4 51.3 . . . no
N1 H8 C3 82.5 . . . no
N1 H8 N2 143.2 . . . no
N1 H8 C2 19.8 . . . no
N1 H8 C6 101.5 . . . no
N1 H8 H14 136.4 . . . no
N1 H8 C11 70.0 . . . no
N1 H8 H11 157.0 . . . no
N1 H8 C5 39.3 . . . no
N1 H8 H7 114.9 . . . no
N1 H8 C4 86.4 . . . no
C13 H8 H1 119.0 . . . no
C13 H8 H5 76.2 . . . no
C13 H8 O1 106.0 . . . no
C13 H8 H13 18.3 . . . no
C13 H8 H2 81.0 . . . no
C13 H8 O1 131.9 . . . no
C13 H8 C1 149.1 . . . no
C13 H8 C12 91.9 . . . no
C13 H8 C10 48.9 . . . no
C13 H8 C1 93.7 . . . no
C13 H8 H4 109.2 . . . no
C13 H8 C3 121.8 . . . no
C13 H8 N2 70.9 . . . no
C13 H8 C2 138.3 . . . no
C13 H8 C6 84.1 . . . no
C13 H8 H14 8.0 . . . no
C13 H8 C11 70.2 . . . no
C13 H8 H11 57.3 . . . no
C13 H8 C5 117.5 . . . no
C13 H8 H7 77.6 . . . no
C13 H8 C4 106.3 . . . no
H1 H8 H5 54.8 3_556 3_556 3_556 no
H1 H8 O1 49.4 3_556 3_556 3_556 no
H1 H8 H13 103.1 3_556 3_556 3_556 no
H1 H8 H2 139.4 3_556 3_556 3_556 no
H1 H8 O1 106.8 3_556 3_556 3_556 no
H1 H8 C1 91.9 3_556 3_556 3_556 no
H1 H8 C12 131.4 3_556 3_556 3_556 no
H1 H8 C10 148.3 3_556 3_556 3_556 no
H1 H8 C1 70.3 3_556 3_556 3_556 no
H1 H8 H4 73.0 3_556 3_556 3_556 no
H1 H8 C3 11.9 3_556 3_556 3_556 no
H1 H8 N2 85.1 3_556 3_556 3_556 no
H1 H8 C2 76.4 3_556 3_556 3_556 no
H1 H8 C6 46.6 3_556 3_556 3_556 no
H1 H8 H14 126.3 3_556 3_556 3_556 no
H1 H8 C11 144.9 3_556 3_556 3_556 no
H1 H8 H11 66.5 3_556 3_556 3_556 no
H1 H8 C5 77.2 3_556 3_556 3_556 no
H1 H8 H7 45.2 3_556 3_556 3_556 no
H1 H8 C4 29.4 3_556 3_556 3_556 no
H5 H8 O1 91.5 3_556 3_556 3_556 no
H5 H8 H13 58.0 3_556 3_556 3_556 no
H5 H8 H2 157.1 3_556 3_556 3_556 no
H5 H8 O1 148.6 3_556 3_556 3_556 no
H5 H8 C1 126.2 3_556 3_556 3_556 no
H5 H8 C12 105.2 3_556 3_556 3_556 no
H5 H8 C10 94.2 3_556 3_556 3_556 no
H5 H8 C1 105.5 3_556 3_556 3_556 no
H5 H8 H4 55.3 3_556 3_556 3_556 no
H5 H8 C3 50.3 3_556 3_556 3_556 no
H5 H8 N2 102.2 3_556 3_556 3_556 no
H5 H8 C2 85.7 3_556 3_556 3_556 no
H5 H8 C6 8.6 3_556 3_556 3_556 no
H5 H8 H14 84.0 3_556 3_556 3_556 no
H5 H8 C11 100.9 3_556 3_556 3_556 no
H5 H8 H11 58.9 3_556 3_556 3_556 no
H5 H8 C5 67.1 3_556 3_556 3_556 no
H5 H8 H7 16.4 3_556 3_556 3_556 no
H5 H8 C4 30.8 3_556 3_556 3_556 no
O1 H8 H13 103.3 3_656 3_656 3_656 no
O1 H8 H2 92.7 3_656 3_656 3_656 no
O1 H8 O1 92.4 3_656 3_656 3_656 no
O1 H8 C1 95.3 3_656 3_656 3_656 no
O1 H8 C12 158.1 3_656 3_656 3_656 no
O1 H8 C10 151.4 3_656 3_656 3_656 no
O1 H8 C1 21.1 3_656 3_656 3_656 no
O1 H8 H4 121.7 3_656 3_656 3_656 no
O1 H8 C3 61.0 3_656 3_656 3_656 no
O1 H8 N2 40.7 3_656 3_656 3_656 no
O1 H8 C2 111.8 3_656 3_656 3_656 no
O1 H8 C6 86.0 3_656 3_656 3_656 no
O1 H8 H14 108.0 3_656 3_656 3_656 no
O1 H8 C11 165.5 3_656 3_656 3_656 no
O1 H8 H11 54.7 3_656 3_656 3_656 no
O1 H8 C5 123.1 3_656 3_656 3_656 no
O1 H8 H7 75.6 3_656 3_656 3_656 no
O1 H8 C4 77.1 3_656 3_656 3_656 no
H13 H8 H2 99.2 . . . no
H13 H8 O1 149.6 . . . no
H13 H8 C1 161.0 . . . no
H13 H8 C12 97.6 . . . no
H13 H8 C10 57.6 . . . no
H13 H8 C1 97.1 . . . no
H13 H8 H4 96.7 . . . no
H13 H8 C3 104.4 . . . no
H13 H8 N2 76.3 . . . no
H13 H8 C2 129.8 . . . no
H13 H8 C6 65.8 . . . no
H13 H8 H14 26.2 . . . no
H13 H8 C11 77.5 . . . no
H13 H8 H11 49.2 . . . no
H13 H8 C5 107.0 . . . no
H13 H8 H7 59.8 . . . no
H13 H8 C4 88.0 . . . no
H2 H8 O1 53.6 1_655 1_655 1_655 no
H2 H8 C1 75.8 1_655 1_655 1_655 no
H2 H8 C12 77.5 1_655 1_655 1_655 no
H2 H8 C10 72.0 1_655 1_655 1_655 no
H2 H8 C1 73.7 1_655 1_655 1_655 no
H2 H8 H4 137.2 1_655 1_655 1_655 no
H2 H8 C3 147.9 1_655 1_655 1_655 no
H2 H8 N2 67.7 1_655 1_655 1_655 no
H2 H8 C2 113.4 1_655 1_655 1_655 no
H2 H8 C6 164.1 1_655 1_655 1_655 no
H2 H8 H14 73.3 1_655 1_655 1_655 no
H2 H8 C11 73.0 1_655 1_655 1_655 no
H2 H8 H11 106.3 1_655 1_655 1_655 no
H2 H8 C5 127.3 1_655 1_655 1_655 no
H2 H8 H7 151.5 1_655 1_655 1_655 no
H2 H8 C4 168.7 1_655 1_655 1_655 no
O1 H8 C1 22.5 . . . no
O1 H8 C12 66.0 . . . no
O1 H8 C10 97.1 . . . no
O1 H8 C1 88.2 . . . no
O1 H8 H4 96.9 . . . no
O1 H8 C3 106.0 . . . no
O1 H8 N2 100.9 . . . no
O1 H8 C2 64.1 . . . no
O1 H8 C6 142.3 . . . no
O1 H8 H14 124.0 . . . no
O1 H8 C11 81.0 . . . no
O1 H8 H11 142.9 . . . no
O1 H8 C5 84.9 . . . no
O1 H8 H7 150.5 . . . no
O1 H8 C4 121.2 . . . no
C1 H8 C12 63.5 . . . no
C1 H8 C10 103.7 . . . no
C1 H8 C1 98.9 . . . no
C1 H8 H4 76.4 . . . no
C1 H8 C3 88.0 . . . no
C1 H8 N2 117.0 . . . no
C1 H8 C2 42.6 . . . no
C1 H8 C6 120.2 . . . no
C1 H8 H14 141.8 . . . no
C1 H8 C11 83.5 . . . no
C1 H8 H11 149.7 . . . no
C1 H8 C5 64.7 . . . no
C1 H8 H7 130.4 . . . no
C1 H8 C4 100.1 . . . no
C12 H8 C10 43.1 . . . no
C12 H8 C1 149.3 . . . no
C12 H8 H4 61.1 . . . no
C12 H8 C3 119.8 . . . no
C12 H8 N2 142.9 . . . no
C12 H8 C2 56.8 . . . no
C12 H8 C6 108.7 . . . no
C12 H8 H14 88.1 . . . no
C12 H8 C11 21.7 . . . no
C12 H8 H11 146.8 . . . no
C12 H8 C5 54.7 . . . no
C12 H8 H7 121.6 . . . no
C12 H8 C4 110.4 . . . no
C10 H8 C1 132.2 . . . no
C10 H8 H4 83.9 . . . no
C10 H8 C3 139.6 . . . no
C10 H8 N2 110.8 . . . no
C10 H8 C2 96.6 . . . no
C10 H8 C6 102.1 . . . no
C10 H8 H14 45.1 . . . no
C10 H8 C11 21.4 . . . no
C10 H8 H11 105.6 . . . no
C10 H8 C5 84.7 . . . no
C10 H8 H7 106.3 . . . no
C10 H8 C4 119.3 . . . no
C1 H8 H4 142.8 3_656 3_656 3_656 no
C1 H8 C3 82.0 3_656 3_656 3_656 no
C1 H8 N2 23.1 3_656 3_656 3_656 no
C1 H8 C2 127.5 3_656 3_656 3_656 no
C1 H8 C6 101.8 3_656 3_656 3_656 no
C1 H8 H14 93.4 3_656 3_656 3_656 no
C1 H8 C11 144.8 3_656 3_656 3_656 no
C1 H8 H11 54.9 3_656 3_656 3_656 no
C1 H8 C5 143.1 3_656 3_656 3_656 no
C1 H8 H7 89.1 3_656 3_656 3_656 no
C1 H8 C4 96.9 3_656 3_656 3_656 no
H4 H8 C3 61.2 . . . no
H4 H8 N2 155.1 . . . no
H4 H8 C2 34.0 . . . no
H4 H8 C6 54.1 . . . no
H4 H8 H14 113.2 . . . no
H4 H8 C11 72.1 . . . no
H4 H8 H11 114.1 . . . no
H4 H8 C5 12.0 . . . no
H4 H8 H7 68.7 . . . no
H4 H8 C4 49.3 . . . no
C3 H8 N2 96.9 3_556 3_556 3_556 no
C3 H8 C2 66.3 3_556 3_556 3_556 no
C3 H8 C6 41.7 3_556 3_556 3_556 no
C3 H8 H14 129.7 3_556 3_556 3_556 no
C3 H8 C11 133.2 3_556 3_556 3_556 no
C3 H8 H11 74.6 3_556 3_556 3_556 no
C3 H8 C5 65.4 3_556 3_556 3_556 no
C3 H8 H7 44.5 3_556 3_556 3_556 no
C3 H8 C4 20.9 3_556 3_556 3_556 no
N2 H8 C2 150.6 3_656 3_656 3_656 no
N2 H8 C6 102.0 3_656 3_656 3_656 no
N2 H8 H14 70.3 3_656 3_656 3_656 no
N2 H8 C11 127.8 3_656 3_656 3_656 no
N2 H8 H11 43.8 3_656 3_656 3_656 no
N2 H8 C5 162.3 3_656 3_656 3_656 no
N2 H8 H7 87.5 3_656 3_656 3_656 no
N2 H8 C4 106.0 3_656 3_656 3_656 no
C2 H8 C6 81.7 . . . no
C2 H8 H14 139.0 . . . no
C2 H8 C11 76.9 . . . no
C2 H8 H11 138.9 . . . no
C2 H8 C5 22.8 . . . no
C2 H8 H7 95.1 . . . no
C2 H8 C4 67.1 . . . no
C6 H8 H14 92.0 3_556 3_556 3_556 no
C6 H8 C11 107.1 3_556 3_556 3_556 no
C6 H8 H11 60.2 3_556 3_556 3_556 no
C6 H8 C5 65.2 3_556 3_556 3_556 no
C6 H8 H7 14.6 3_556 3_556 3_556 no
C6 H8 C4 22.4 3_556 3_556 3_556 no
H14 H8 C11 66.4 . . . no
H14 H8 H11 62.7 . . . no
H14 H8 C5 120.3 . . . no
H14 H8 H7 85.5 . . . no
H14 H8 C4 114.2 . . . no
C11 H8 H11 126.5 . . . no
C11 H8 C5 69.4 . . . no
C11 H8 H7 116.1 . . . no
C11 H8 C4 117.4 . . . no
H11 H8 C5 125.5 2_545 2_545 2_545 no
H11 H8 H7 45.7 2_545 2_545 2_545 no
H11 H8 C4 71.8 2_545 2_545 2_545 no
C5 H8 H7 79.8 . . . no
C5 H8 C4 57.5 . . . no
H7 H8 C4 30.4 3_556 3_556 3_556 no
C10 H9 C11 37.7 . . . no
C10 H9 C9 33.9 . . . no
C10 H9 H10 65.6 . . . no
C10 H9 H14 88.6 . . . no
C10 H9 H14 109.3 . . . no
C10 H9 H4 156.4 . . . no
C10 H9 C13 66.9 . . . no
C10 H9 H3 142.8 . . . no
C10 H9 C5 155.3 . . . no
C10 H9 H13 70.4 . . . no
C10 H9 C12 23.9 . . . no
C10 H9 H5 112.5 . . . no
C10 H9 C13 123.9 . . . no
C10 H9 H9 103.6 . . . no
C10 H9 C8 18.9 . . . no
C10 H9 H6 113.9 . . . no
C10 H9 H12 133.4 . . . no
C10 H9 H2 166.8 . . . no
C10 H9 H12 63.1 . . . no
C10 H9 C6 118.3 . . . no
C10 H9 C10 119.1 . . . no
C10 H9 C9 132.9 . . . no
C10 H9 C7 2.9 . . . no
C10 H9 C10 71.6 . . . no
C10 H9 C11 80.8 . . . no
C10 H9 C9 82.8 . . . no
C10 H9 C12 101.4 . . . no
C11 H9 C9 71.6 . . . no
C11 H9 H10 27.9 . . . no
C11 H9 H14 125.9 . . . no
C11 H9 H14 96.2 . . . no
C11 H9 H4 133.8 . . . no
C11 H9 C13 104.5 . . . no
C11 H9 H3 153.8 . . . no
C11 H9 C5 145.9 . . . no
C11 H9 H13 106.4 . . . no
C11 H9 C12 13.8 . . . no
C11 H9 H5 77.3 . . . no
C11 H9 C13 108.7 . . . no
C11 H9 H9 121.8 . . . no
C11 H9 C8 56.5 . . . no
C11 H9 H6 76.7 . . . no
C11 H9 H12 107.9 . . . no
C11 H9 H2 152.5 . . . no
C11 H9 H12 100.4 . . . no
C11 H9 C6 80.9 . . . no
C11 H9 C10 133.7 . . . no
C11 H9 C9 130.7 . . . no
C11 H9 C7 34.9 . . . no
C11 H9 C10 75.0 . . . no
C11 H9 C11 93.6 . . . no
C11 H9 C9 73.0 . . . no
C11 H9 C12 110.8 . . . no
C9 H9 H10 99.5 . . . no
C9 H9 H14 54.9 . . . no
C9 H9 H14 113.9 . . . no
C9 H9 H4 142.8 . . . no
C9 H9 C13 33.0 . . . no
C9 H9 H3 115.0 . . . no
C9 H9 C5 131.2 . . . no
C9 H9 H13 39.1 . . . no
C9 H9 C12 57.8 . . . no
C9 H9 H5 143.1 . . . no
C9 H9 C13 124.4 . . . no
C9 H9 H9 82.8 . . . no
C9 H9 C8 15.1 . . . no
C9 H9 H6 146.9 . . . no
C9 H9 H12 141.2 . . . no
C9 H9 H2 134.7 . . . no
C9 H9 H12 29.6 . . . no
C9 H9 C6 151.8 . . . no
C9 H9 C10 96.7 . . . no
C9 H9 C9 117.0 . . . no
C9 H9 C7 36.7 . . . no
C9 H9 C10 75.9 . . . no
C9 H9 C11 72.9 . . . no
C9 H9 C9 94.8 . . . no
C9 H9 C12 89.6 . . . no
H10 H9 H14 153.5 . . . no
H10 H9 H14 85.7 . . . no
H10 H9 H4 108.7 . . . no
H10 H9 C13 132.4 . . . no
H10 H9 H3 135.9 . . . no
H10 H9 C5 122.0 . . . no
H10 H9 H13 132.3 . . . no
H10 H9 C12 41.7 . . . no
H10 H9 H5 51.1 . . . no
H10 H9 C13 93.8 . . . no
H10 H9 H9 128.3 . . . no
H10 H9 C8 84.5 . . . no
H10 H9 H6 49.5 . . . no
H10 H9 H12 86.8 . . . no
H10 H9 H2 124.9 . . . no
H10 H9 H12 128.2 . . . no
H10 H9 C6 53.1 . . . no
H10 H9 C10 132.2 . . . no
H10 H9 C9 117.6 . . . no
H10 H9 C7 62.8 . . . no
H10 H9 C10 80.7 . . . no
H10 H9 C11 101.3 . . . no
H10 H9 C9 69.0 . . . no
H10 H9 C12 111.1 . . . no
H14 H9 H14 98.2 . . . no
H14 H9 H4 97.4 . . . no
H14 H9 C13 23.0 . . . no
H14 H9 H3 68.9 . . . no
H14 H9 C5 83.9 . . . no
H14 H9 H13 30.5 . . . no
H14 H9 C12 112.2 . . . no
H14 H9 H5 154.5 . . . no
H14 H9 C13 96.2 . . . no
H14 H9 H9 49.7 . . . no
H14 H9 C8 69.7 . . . no
H14 H9 H6 152.2 . . . no
H14 H9 H12 108.8 . . . no
H14 H9 H2 81.5 . . . no
H14 H9 H12 25.5 . . . no
H14 H9 C6 153.1 . . . no
H14 H9 C10 54.9 . . . no
H14 H9 C9 75.2 . . . no
H14 H9 C7 91.2 . . . no
H14 H9 C10 97.2 . . . no
H14 H9 C11 79.0 . . . no
H14 H9 C9 115.5 . . . no
H14 H9 C12 78.4 . . . no
H14 H9 H4 92.5 3_655 3_655 3_655 no
H14 H9 C13 111.8 3_655 3_655 3_655 no
H14 H9 H3 103.1 3_655 3_655 3_655 no
H14 H9 C5 95.1 3_655 3_655 3_655 no
H14 H9 H13 126.7 3_655 3_655 3_655 no
H14 H9 C12 101.2 3_655 3_655 3_655 no
H14 H9 H5 88.5 3_655 3_655 3_655 no
H14 H9 C13 14.7 3_655 3_655 3_655 no
H14 H9 H9 48.6 3_655 3_655 3_655 no
H14 H9 C8 112.2 3_655 3_655 3_655 no
H14 H9 H6 60.0 3_655 3_655 3_655 no
H14 H9 H12 27.9 3_655 3_655 3_655 no
H14 H9 H2 80.9 3_655 3_655 3_655 no
H14 H9 H12 104.8 3_655 3_655 3_655 no
H14 H9 C6 74.4 3_655 3_655 3_655 no
H14 H9 C10 46.7 3_655 3_655 3_655 no
H14 H9 C9 34.6 3_655 3_655 3_655 no
H14 H9 C7 107.8 3_655 3_655 3_655 no
H14 H9 C10 164.5 3_655 3_655 3_655 no
H14 H9 C11 169.5 3_655 3_655 3_655 no
H14 H9 C9 144.8 3_655 3_655 3_655 no
H14 H9 C12 149.1 3_655 3_655 3_655 no
H4 H9 C13 114.0 3 3 3 no
H4 H9 H3 29.4 3 3 3 no
H4 H9 C5 13.5 3 3 3 no
H4 H9 H13 104.1 3 3 3 no
H4 H9 C12 144.8 3 3 3 no
H4 H9 H5 57.6 3 3 3 no
H4 H9 C13 78.3 3 3 3 no
H4 H9 H9 97.5 3 3 3 no
H4 H9 C8 153.1 3 3 3 no
H4 H9 H6 68.8 3 3 3 no
H4 H9 H12 65.9 3 3 3 no
H4 H9 H2 21.3 3 3 3 no
H4 H9 H12 121.0 3 3 3 no
H4 H9 C6 58.0 3 3 3 no
H4 H9 C10 82.2 3 3 3 no
H4 H9 C9 70.6 3 3 3 no
H4 H9 C7 156.7 3 3 3 no
H4 H9 C10 85.0 3 3 3 no
H4 H9 C11 78.0 3 3 3 no
H4 H9 C9 74.0 3 3 3 no
H4 H9 C12 58.1 3 3 3 no
C13 H9 H3 84.6 . . . no
C13 H9 C5 100.9 . . . no
C13 H9 H13 16.2 . . . no
C13 H9 C12 90.8 . . . no
C13 H9 H5 159.0 . . . no
C13 H9 C13 114.2 . . . no
C13 H9 H9 65.8 . . . no
C13 H9 C8 48.0 . . . no
C13 H9 H6 171.8 . . . no
C13 H9 H12 129.3 . . . no
C13 H9 H2 101.9 . . . no
C13 H9 H12 9.0 . . . no
C13 H9 C6 170.8 . . . no
C13 H9 C10 74.9 . . . no
C13 H9 C9 96.1 . . . no
C13 H9 C7 69.7 . . . no
C13 H9 C10 83.0 . . . no
C13 H9 C11 69.1 . . . no
C13 H9 C9 103.4 . . . no
C13 H9 C12 76.6 . . . no
H3 H9 C5 16.3 3 3 3 no
H3 H9 H13 75.9 3 3 3 no
H3 H9 C12 155.1 3 3 3 no
H3 H9 H5 85.6 3 3 3 no
H3 H9 C13 88.8 3 3 3 no
H3 H9 H9 84.4 3 3 3 no
H3 H9 C8 128.3 3 3 3 no
H3 H9 H6 97.7 3 3 3 no
H3 H9 H12 83.0 3 3 3 no
H3 H9 H2 24.3 3 3 3 no
H3 H9 H12 91.7 3 3 3 no
H3 H9 C6 87.4 3 3 3 no
H3 H9 C10 72.1 3 3 3 no
H3 H9 C9 71.0 3 3 3 no
H3 H9 C7 145.3 3 3 3 no
H3 H9 C10 82.0 3 3 3 no
H3 H9 C11 66.4 3 3 3 no
H3 H9 C9 81.0 3 3 3 no
H3 H9 C12 46.7 3 3 3 no
C5 H9 H13 92.1 3 3 3 no
C5 H9 C12 154.7 3 3 3 no
C5 H9 H5 70.9 3 3 3 no
C5 H9 C13 80.4 3 3 3 no
C5 H9 H9 89.4 3 3 3 no
C5 H9 C8 143.9 3 3 3 no
C5 H9 H6 81.3 3 3 3 no
C5 H9 H12 71.2 3 3 3 no
C5 H9 H2 15.0 3 3 3 no
C5 H9 H12 107.6 3 3 3 no
C5 H9 C6 71.3 3 3 3 no
C5 H9 C10 74.9 3 3 3 no
C5 H9 C9 67.5 3 3 3 no
C5 H9 C7 157.1 3 3 3 no
C5 H9 C10 86.0 3 3 3 no
C5 H9 C11 74.6 3 3 3 no
C5 H9 C9 79.2 3 3 3 no
C5 H9 C12 54.0 3 3 3 no
H13 H9 C12 93.3 . . . no
H13 H9 H5 142.8 . . . no
H13 H9 C13 126.6 . . . no
H13 H9 H9 78.9 . . . no
H13 H9 C8 52.9 . . . no
H13 H9 H6 171.3 . . . no
H13 H9 H12 139.0 . . . no
H13 H9 H2 96.9 . . . no
H13 H9 H12 24.9 . . . no
H13 H9 C6 155.2 . . . no
H13 H9 C10 85.4 . . . no
H13 H9 C9 105.4 . . . no
H13 H9 C7 73.3 . . . no
H13 H9 C10 68.5 . . . no
H13 H9 C11 53.1 . . . no
H13 H9 C9 88.4 . . . no
H13 H9 C12 60.6 . . . no
C12 H9 H5 90.3 . . . no
C12 H9 C13 115.2 . . . no
C12 H9 H9 115.9 . . . no
C12 H9 C8 42.8 . . . no
C12 H9 H6 90.3 . . . no
C12 H9 H12 117.9 . . . no
C12 H9 H2 165.4 . . . no
C12 H9 H12 86.7 . . . no
C12 H9 C6 94.6 . . . no
C12 H9 C10 130.1 . . . no
C12 H9 C9 133.9 . . . no
C12 H9 C7 21.2 . . . no
C12 H9 C10 73.2 . . . no
C12 H9 C11 89.1 . . . no
C12 H9 C9 76.3 . . . no
C12 H9 C12 108.5 . . . no
H5 H9 C13 84.1 1_554 1_554 1_554 no
H5 H9 H9 131.5 1_554 1_554 1_554 no
H5 H9 C8 130.2 1_554 1_554 1_554 no
H5 H9 H6 29.1 1_554 1_554 1_554 no
H5 H9 H12 67.6 1_554 1_554 1_554 no
H5 H9 H2 75.3 1_554 1_554 1_554 no
H5 H9 H12 166.7 1_554 1_554 1_554 no
H5 H9 C6 14.2 1_554 1_554 1_554 no
H5 H9 C10 119.4 1_554 1_554 1_554 no
H5 H9 C9 98.3 1_554 1_554 1_554 no
H5 H9 C7 110.2 1_554 1_554 1_554 no
H5 H9 C10 77.3 1_554 1_554 1_554 no
H5 H9 C11 90.0 1_554 1_554 1_554 no
H5 H9 C9 56.7 1_554 1_554 1_554 no
H5 H9 C12 83.2 1_554 1_554 1_554 no
C13 H9 H9 48.5 3_655 3_655 3_655 no
C13 H9 C8 125.3 3_655 3_655 3_655 no
C13 H9 H6 58.2 3_655 3_655 3_655 no
C13 H9 H12 17.1 3_655 3_655 3_655 no
C13 H9 H2 66.2 3_655 3_655 3_655 no
C13 H9 H12 108.9 3_655 3_655 3_655 no
C13 H9 C6 70.0 3_655 3_655 3_655 no
C13 H9 C10 41.5 3_655 3_655 3_655 no
C13 H9 C9 23.9 3_655 3_655 3_655 no
C13 H9 C7 122.4 3_655 3_655 3_655 no
C13 H9 C10 159.7 3_655 3_655 3_655 no
C13 H9 C11 154.9 3_655 3_655 3_655 no
C13 H9 C9 139.9 3_655 3_655 3_655 no
C13 H9 C12 134.4 3_655 3_655 3_655 no
H9 H9 C8 91.7 3_655 3_655 3_655 no
H9 H9 H6 106.6 3_655 3_655 3_655 no
H9 H9 H12 64.2 3_655 3_655 3_655 no
H9 H9 H2 76.5 3_655 3_655 3_655 no
H9 H9 H12 60.9 3_655 3_655 3_655 no
H9 H9 C6 118.0 3_655 3_655 3_655 no
H9 H9 C10 15.5 3_655 3_655 3_655 no
H9 H9 C9 34.1 3_655 3_655 3_655 no
H9 H9 C7 104.5 3_655 3_655 3_655 no
H9 H9 C10 146.9 3_655 3_655 3_655 no
H9 H9 C11 127.8 3_655 3_655 3_655 no
H9 H9 C9 162.7 3_655 3_655 3_655 no
H9 H9 C12 120.6 3_655 3_655 3_655 no
C8 H9 H6 132.3 . . . no
C8 H9 H12 139.9 . . . no
C8 H9 H2 149.5 . . . no
C8 H9 H12 44.3 . . . no
C8 H9 C6 137.1 . . . no
C8 H9 C10 106.7 . . . no
C8 H9 C9 124.9 . . . no
C8 H9 C7 21.6 . . . no
C8 H9 C10 73.9 . . . no
C8 H9 C11 76.4 . . . no
C8 H9 C9 90.0 . . . no
C8 H9 C12 95.6 . . . no
H6 H9 H12 43.8 1_554 1_554 1_554 no
H6 H9 H2 78.2 1_554 1_554 1_554 no
H6 H9 H12 163.6 1_554 1_554 1_554 no
H6 H9 C6 16.1 1_554 1_554 1_554 no
H6 H9 C10 98.3 1_554 1_554 1_554 no
H6 H9 C9 77.4 1_554 1_554 1_554 no
H6 H9 C7 111.1 1_554 1_554 1_554 no
H6 H9 C10 105.1 1_554 1_554 1_554 no
H6 H9 C11 119.1 1_554 1_554 1_554 no
H6 H9 C9 84.8 1_554 1_554 1_554 no
H6 H9 C12 110.7 1_554 1_554 1_554 no
H12 H9 H2 58.8 3_655 3_655 3_655 no
H12 H9 H12 125.0 3_655 3_655 3_655 no
H12 H9 C6 53.8 3_655 3_655 3_655 no
H12 H9 C10 54.5 3_655 3_655 3_655 no
H12 H9 C9 33.7 3_655 3_655 3_655 no
H12 H9 C7 131.2 3_655 3_655 3_655 no
H12 H9 C10 142.6 3_655 3_655 3_655 no
H12 H9 C11 143.7 3_655 3_655 3_655 no
H12 H9 C9 122.8 3_655 3_655 3_655 no
H12 H9 C12 124.0 3_655 3_655 3_655 no
H2 H9 H12 106.8 3 3 3 no
H2 H9 C6 71.9 3 3 3 no
H2 H9 C10 61.4 3 3 3 no
H2 H9 C9 52.6 3 3 3 no
H2 H9 C7 169.5 3 3 3 no
H2 H9 C10 100.9 3 3 3 no
H2 H9 C11 88.7 3 3 3 no
H2 H9 C9 93.6 3 3 3 no
H2 H9 C12 68.2 3 3 3 no
H12 H9 C6 178.6 . . . no
H12 H9 C10 71.8 . . . no
H12 H9 C9 93.1 . . . no
H12 H9 C7 65.7 . . . no
H12 H9 C10 89.5 . . . no
H12 H9 C11 77.0 . . . no
H12 H9 C9 110.1 . . . no
H12 H9 C12 85.5 . . . no
C6 H9 C10 106.9 1_554 1_554 1_554 no
C6 H9 C9 85.6 1_554 1_554 1_554 no
C6 H9 C7 115.6 1_554 1_554 1_554 no
C6 H9 C10 91.4 1_554 1_554 1_554 no
C6 H9 C11 103.5 1_554 1_554 1_554 no
C6 H9 C9 70.8 1_554 1_554 1_554 no
C6 H9 C12 94.6 1_554 1_554 1_554 no
C10 H9 C9 21.3 3_655 3_655 3_655 no
C10 H9 C7 120.0 3_655 3_655 3_655 no
C10 H9 C10 147.1 3_655 3_655 3_655 no
C10 H9 C11 126.5 3_655 3_655 3_655 no
C10 H9 C9 153.2 3_655 3_655 3_655 no
C10 H9 C12 113.7 3_655 3_655 3_655 no
C9 H9 C7 132.7 3_655 3_655 3_655 no
C9 H9 C10 152.9 3_655 3_655 3_655 no
C9 H9 C11 135.7 3_655 3_655 3_655 no
C9 H9 C9 144.1 3_655 3_655 3_655 no
C9 H9 C12 117.4 3_655 3_655 3_655 no
C7 H9 C10 72.4 . . . no
C7 H9 C11 82.5 . . . no
C7 H9 C9 82.7 . . . no
C7 H9 C12 103.1 . . . no
C10 H9 C11 20.7 3 3 3 no
C10 H9 C9 20.6 3 3 3 no
C10 H9 C12 35.9 3 3 3 no
C11 H9 C9 36.5 3 3 3 no
C11 H9 C12 20.6 3 3 3 no
C9 H9 C12 42.1 3 3 3 no
C11 H10 C10 38.4 . . . no
C11 H10 C12 30.2 . . . no
C11 H10 H9 65.7 . . . no
C11 H10 H5 144.5 . . . no
C11 H10 H11 53.4 . . . no
C11 H10 H6 152.0 . . . no
C11 H10 H13 103.5 . . . no
C11 H10 O1 123.5 . . . no
C11 H10 C6 155.0 . . . no
C11 H10 H1 114.7 . . . no
C11 H10 H14 90.5 . . . no
C11 H10 H7 65.7 . . . no
C11 H10 H7 168.9 . . . no
C11 H10 C9 26.9 . . . no
C11 H10 C7 15.7 . . . no
C11 H10 C3 114.2 . . . no
C11 H10 C13 96.5 . . . no
C11 H10 C1 113.4 . . . no
C11 H10 C9 87.5 . . . no
C11 H10 C8 5.5 . . . no
C11 H10 N2 93.1 . . . no
C10 H10 C12 68.6 . . . no
C10 H10 H9 27.3 . . . no
C10 H10 H5 111.6 . . . no
C10 H10 H11 91.8 . . . no
C10 H10 H6 116.7 . . . no
C10 H10 H13 110.1 . . . no
C10 H10 O1 161.8 . . . no
C10 H10 C6 117.0 . . . no
C10 H10 H1 132.3 . . . no
C10 H10 H14 65.8 . . . no
C10 H10 H7 83.8 . . . no
C10 H10 H7 133.6 . . . no
C10 H10 C9 11.5 . . . no
C10 H10 C7 54.1 . . . no
C10 H10 C3 122.3 . . . no
C10 H10 C13 99.7 . . . no
C10 H10 C1 148.4 . . . no
C10 H10 C9 79.1 . . . no
C10 H10 C8 32.9 . . . no
C10 H10 N2 128.5 . . . no
C12 H10 H9 95.8 . . . no
C12 H10 H5 156.1 . . . no
C12 H10 H11 23.3 . . . no
C12 H10 H6 164.5 . . . no
C12 H10 H13 93.2 . . . no
C12 H10 O1 93.3 . . . no
C12 H10 C6 171.7 . . . no
C12 H10 H1 95.4 . . . no
C12 H10 H14 111.0 . . . no
C12 H10 H7 59.0 . . . no
C12 H10 H7 155.5 . . . no
C12 H10 C9 57.1 . . . no
C12 H10 C7 14.5 . . . no
C12 H10 C3 101.3 . . . no
C12 H10 C13 90.9 . . . no
C12 H10 C1 84.3 . . . no
C12 H10 C9 94.0 . . . no
C12 H10 C8 35.6 . . . no
C12 H10 N2 64.6 . . . no
H9 H10 H5 87.0 . . . no
H9 H10 H11 119.1 . . . no
H9 H10 H6 90.2 . . . no
H9 H10 H13 110.4 . . . no
H9 H10 O1 170.9 . . . no
H9 H10 C6 89.9 . . . no
H9 H10 H1 131.7 . . . no
H9 H10 H14 51.5 . . . no
H9 H10 H7 97.4 . . . no
H9 H10 H7 106.9 . . . no
H9 H10 C9 38.8 . . . no
H9 H10 C7 81.3 . . . no
H9 H10 C3 117.7 . . . no
H9 H10 C13 100.6 . . . no
H9 H10 C1 164.1 . . . no
H9 H10 C9 76.9 . . . no
H9 H10 C8 60.2 . . . no
H9 H10 N2 151.7 . . . no
H5 H10 H11 145.6 1_554 1_554 1_554 no
H5 H10 H6 38.1 1_554 1_554 1_554 no
H5 H10 H13 63.9 1_554 1_554 1_554 no
H5 H10 O1 84.6 1_554 1_554 1_554 no
H5 H10 C6 18.0 1_554 1_554 1_554 no
H5 H10 H1 100.3 1_554 1_554 1_554 no
H5 H10 H14 89.3 1_554 1_554 1_554 no
H5 H10 H7 144.2 1_554 1_554 1_554 no
H5 H10 H7 24.5 1_554 1_554 1_554 no
H5 H10 C9 121.8 1_554 1_554 1_554 no
H5 H10 C7 153.4 1_554 1_554 1_554 no
H5 H10 C3 98.2 1_554 1_554 1_554 no
H5 H10 C13 65.4 1_554 1_554 1_554 no
H5 H10 C1 86.6 1_554 1_554 1_554 no
H5 H10 C9 63.5 1_554 1_554 1_554 no
H5 H10 C8 139.8 1_554 1_554 1_554 no
H5 H10 N2 103.1 1_554 1_554 1_554 no
H11 H10 H6 147.6 . . . no
H11 H10 H13 85.0 . . . no
H11 H10 O1 70.0 . . . no
H11 H10 C6 150.4 . . . no
H11 H10 H1 79.4 . . . no
H11 H10 H14 124.0 . . . no
H11 H10 H7 59.7 . . . no
H11 H10 H7 133.2 . . . no
H11 H10 C9 80.3 . . . no
H11 H10 C7 37.8 . . . no
H11 H10 C3 89.2 . . . no
H11 H10 C13 86.7 . . . no
H11 H10 C1 62.1 . . . no
H11 H10 C9 98.9 . . . no
H11 H10 C8 58.9 . . . no
H11 H10 N2 43.4 . . . no
H6 H10 H13 98.0 1_554 1_554 1_554 no
H6 H10 O1 81.0 1_554 1_554 1_554 no
H6 H10 C6 20.2 1_554 1_554 1_554 no
H6 H10 H1 70.1 1_554 1_554 1_554 no
H6 H10 H14 62.4 1_554 1_554 1_554 no
H6 H10 H7 106.1 1_554 1_554 1_554 no
H6 H10 H7 28.6 1_554 1_554 1_554 no
H6 H10 C9 127.8 1_554 1_554 1_554 no
H6 H10 C7 163.7 1_554 1_554 1_554 no
H6 H10 C3 63.3 1_554 1_554 1_554 no
H6 H10 C13 102.0 1_554 1_554 1_554 no
H6 H10 C1 93.7 1_554 1_554 1_554 no
H6 H10 C9 101.2 1_554 1_554 1_554 no
H6 H10 C8 147.7 1_554 1_554 1_554 no
H6 H10 N2 114.1 1_554 1_554 1_554 no
H13 H10 O1 68.8 3 3 3 no
H13 H10 C6 79.2 3 3 3 no
H13 H10 H1 115.6 3 3 3 no
H13 H10 H14 150.0 3 3 3 no
H13 H10 H7 142.9 3 3 3 no
H13 H10 H7 70.6 3 3 3 no
H13 H10 C9 108.5 3 3 3 no
H13 H10 C7 98.0 3 3 3 no
H13 H10 C3 127.5 3 3 3 no
H13 H10 C13 10.5 3 3 3 no
H13 H10 C1 53.8 3 3 3 no
H13 H10 C9 33.7 3 3 3 no
H13 H10 C8 104.1 3 3 3 no
H13 H10 N2 54.4 3 3 3 no
O1 H10 C6 81.0 4_454 4_454 4_454 no
O1 H10 H1 47.1 4_454 4_454 4_454 no
O1 H10 H14 124.7 4_454 4_454 4_454 no
O1 H10 H7 87.4 4_454 4_454 4_454 no
O1 H10 H7 64.1 4_454 4_454 4_454 no
O1 H10 C9 150.3 4_454 4_454 4_454 no
O1 H10 C7 107.8 4_454 4_454 4_454 no
O1 H10 C3 60.3 4_454 4_454 4_454 no
O1 H10 C13 79.1 4_454 4_454 4_454 no
O1 H10 C1 18.2 4_454 4_454 4_454 no
O1 H10 C9 102.3 4_454 4_454 4_454 no
O1 H10 C8 128.9 4_454 4_454 4_454 no
O1 H10 N2 35.3 4_454 4_454 4_454 no
C6 H10 H1 85.1 1_554 1_554 1_554 no
C6 H10 H14 77.3 1_554 1_554 1_554 no
C6 H10 H7 126.2 1_554 1_554 1_554 no
C6 H10 H7 17.3 1_554 1_554 1_554 no
C6 H10 C9 128.4 1_554 1_554 1_554 no
C6 H10 C7 169.3 1_554 1_554 1_554 no
C6 H10 C3 81.1 1_554 1_554 1_554 no
C6 H10 C13 82.2 1_554 1_554 1_554 no
C6 H10 C1 88.5 1_554 1_554 1_554 no
C6 H10 C9 81.5 1_554 1_554 1_554 no
C6 H10 C8 149.5 1_554 1_554 1_554 no
C6 H10 N2 107.9 1_554 1_554 1_554 no
H1 H10 H14 80.6 4_554 4_554 4_554 no
H1 H10 H7 51.2 4_554 4_554 4_554 no
H1 H10 H7 76.4 4_554 4_554 4_554 no
H1 H10 C9 129.1 4_554 4_554 4_554 no
H1 H10 C7 105.3 4_554 4_554 4_554 no
H1 H10 C3 14.2 4_554 4_554 4_554 no
H1 H10 C13 126.0 4_554 4_554 4_554 no
H1 H10 C1 63.9 4_554 4_554 4_554 no
H1 H10 C9 148.5 4_554 4_554 4_554 no
H1 H10 C8 118.6 4_554 4_554 4_554 no
H1 H10 N2 73.1 4_554 4_554 4_554 no
H14 H10 H7 67.1 3_655 3_655 3_655 no
H14 H10 H7 90.7 3_655 3_655 3_655 no
H14 H10 C9 73.2 3_655 3_655 3_655 no
H14 H10 C7 101.7 3_655 3_655 3_655 no
H14 H10 C3 66.5 3_655 3_655 3_655 no
H14 H10 C13 144.7 3_655 3_655 3_655 no
H14 H10 C1 142.9 3_655 3_655 3_655 no
H14 H10 C9 123.4 3_655 3_655 3_655 no
H14 H10 C8 87.4 3_655 3_655 3_655 no
H14 H10 N2 152.5 3_655 3_655 3_655 no
H7 H10 H7 124.8 4_554 4_554 4_554 no
H7 H10 C9 78.3 4_554 4_554 4_554 no
H7 H10 C7 61.6 4_554 4_554 4_554 no
H7 H10 C3 48.5 4_554 4_554 4_554 no
H7 H10 C13 146.3 4_554 4_554 4_554 no
H7 H10 C1 96.3 4_554 4_554 4_554 no
H7 H10 C9 152.1 4_554 4_554 4_554 no
H7 H10 C8 68.6 4_554 4_554 4_554 no
H7 H10 N2 89.7 4_554 4_554 4_554 no
H7 H10 C9 144.7 1_554 1_554 1_554 no
H7 H10 C7 167.6 1_554 1_554 1_554 no
H7 H10 C3 76.4 1_554 1_554 1_554 no
H7 H10 C13 76.3 1_554 1_554 1_554 no
H7 H10 C1 71.3 1_554 1_554 1_554 no
H7 H10 C9 82.6 1_554 1_554 1_554 no
H7 H10 C8 164.2 1_554 1_554 1_554 no
H7 H10 N2 90.9 1_554 1_554 1_554 no
C9 H10 C7 42.5 . . . no
C9 H10 C3 121.9 . . . no
C9 H10 C13 98.7 . . . no
C9 H10 C1 138.2 . . . no
C9 H10 C9 80.7 . . . no
C9 H10 C8 21.4 . . . no
C9 H10 N2 117.9 . . . no
C7 H10 C3 108.4 . . . no
C7 H10 C13 93.3 . . . no
C7 H10 C1 98.2 . . . no
C7 H10 C9 90.5 . . . no
C7 H10 C8 21.1 . . . no
C7 H10 N2 78.1 . . . no
C3 H10 C13 137.9 4_554 4_554 4_554 no
C3 H10 C1 77.6 4_554 4_554 4_554 no
C3 H10 C9 157.1 4_554 4_554 4_554 no
C3 H10 C8 116.9 4_554 4_554 4_554 no
C3 H10 N2 87.3 4_554 4_554 4_554 no
C13 H10 C1 63.5 3 3 3 no
C13 H10 C9 23.7 3 3 3 no
C13 H10 C8 96.4 3 3 3 no
C13 H10 N2 61.8 3 3 3 no
C1 H10 C9 87.2 4_454 4_454 4_454 no
C1 H10 C8 118.3 4_454 4_454 4_454 no
C1 H10 N2 20.4 4_454 4_454 4_454 no
C9 H10 C8 85.3 3 3 3 no
C9 H10 N2 84.1 3 3 3 no
C8 H10 N2 97.9 . . . no
C12 H11 C7 36.3 . . . no
C12 H11 C11 32.6 . . . no
C12 H11 H12 160.1 . . . no
C12 H11 N1 70.6 . . . no
C12 H11 H10 55.5 . . . no
C12 H11 N2 140.2 . . . no
C12 H11 H3 83.1 . . . no
C12 H11 H13 128.2 . . . no
C12 H11 H7 72.7 . . . no
C12 H11 C2 85.0 . . . no
C12 H11 O1 115.0 . . . no
C12 H11 C13 145.1 . . . no
C12 H11 H6 135.4 . . . no
C12 H11 C1 126.3 . . . no
C12 H11 C5 80.1 . . . no
C12 H11 C8 23.6 . . . no
C12 H11 H5 97.5 . . . no
C12 H11 C10 18.4 . . . no
C12 H11 C1 79.2 . . . no
C12 H11 H4 66.8 . . . no
C12 H11 H13 81.5 . . . no
C12 H11 O1 71.4 . . . no
C12 H11 H1 98.6 . . . no
C12 H11 C4 137.3 . . . no
C12 H11 C6 84.0 . . . no
C12 H11 H8 139.3 . . . no
C12 H11 C9 2.2 . . . no
C12 H11 H14 142.4 . . . no
C7 H11 C11 68.9 . . . no
C7 H11 H12 127.9 . . . no
C7 H11 N1 34.3 . . . no
C7 H11 H10 91.8 . . . no
C7 H11 N2 150.0 . . . no
C7 H11 H3 68.8 . . . no
C7 H11 H13 101.4 . . . no
C7 H11 H7 82.8 . . . no
C7 H11 C2 52.0 . . . no
C7 H11 O1 151.3 . . . no
C7 H11 C13 115.4 . . . no
C7 H11 H6 110.1 . . . no
C7 H11 C1 156.6 . . . no
C7 H11 C5 58.4 . . . no
C7 H11 C8 12.7 . . . no
C7 H11 H5 101.3 . . . no
C7 H11 C10 54.6 . . . no
C7 H11 C1 46.2 . . . no
C7 H11 H4 49.1 . . . no
C7 H11 H13 106.3 . . . no
C7 H11 O1 46.6 . . . no
C7 H11 H1 125.6 . . . no
C7 H11 C4 135.4 . . . no
C7 H11 C6 92.4 . . . no
C7 H11 H8 145.6 . . . no
C7 H11 C9 34.1 . . . no
C7 H11 H14 108.0 . . . no
C11 H11 H12 157.3 . . . no
C11 H11 N1 103.2 . . . no
C11 H11 H10 22.9 . . . no
C11 H11 N2 115.0 . . . no
C11 H11 H3 98.0 . . . no
C11 H11 H13 142.6 . . . no
C11 H11 H7 69.2 . . . no
C11 H11 C2 115.1 . . . no
C11 H11 O1 82.4 . . . no
C11 H11 C13 154.4 . . . no
C11 H11 H6 144.2 . . . no
C11 H11 C1 95.6 . . . no
C11 H11 C5 101.9 . . . no
C11 H11 C8 56.2 . . . no
C11 H11 H5 91.6 . . . no
C11 H11 C10 14.3 . . . no
C11 H11 C1 109.6 . . . no
C11 H11 H4 88.7 . . . no
C11 H11 H13 60.7 . . . no
C11 H11 O1 97.1 . . . no
C11 H11 H1 72.8 . . . no
C11 H11 C4 120.7 . . . no
C11 H11 C6 78.2 . . . no
C11 H11 H8 116.3 . . . no
C11 H11 C9 34.8 . . . no
C11 H11 H14 165.6 . . . no
H12 H11 N1 94.9 2 2 2 no
H12 H11 H10 137.2 2 2 2 no
H12 H11 N2 59.6 2 2 2 no
H12 H11 H3 102.5 2 2 2 no
H12 H11 H13 32.1 2 2 2 no
H12 H11 H7 96.0 2 2 2 no
H12 H11 C2 87.0 2 2 2 no
H12 H11 O1 80.0 2 2 2 no
H12 H11 C13 15.1 2 2 2 no
H12 H11 H6 51.3 2 2 2 no
H12 H11 C1 72.4 2 2 2 no
H12 H11 C5 100.4 2 2 2 no
H12 H11 C8 140.0 2 2 2 no
H12 H11 H5 71.4 2 2 2 no
H12 H11 C10 166.0 2 2 2 no
H12 H11 C1 82.5 2 2 2 no
H12 H11 H4 113.7 2 2 2 no
H12 H11 H13 118.4 2 2 2 no
H12 H11 O1 88.8 2 2 2 no
H12 H11 H1 84.5 2 2 2 no
H12 H11 C4 60.8 2 2 2 no
H12 H11 C6 85.4 2 2 2 no
H12 H11 H8 41.0 2 2 2 no
H12 H11 C9 158.8 2 2 2 no
H12 H11 H14 20.1 2 2 2 no
N1 H11 H10 126.1 . . . no
N1 H11 N2 130.1 . . . no
N1 H11 H3 62.1 . . . no
N1 H11 H13 74.3 . . . no
N1 H11 H7 95.2 . . . no
N1 H11 C2 25.7 . . . no
N1 H11 O1 174.2 . . . no
N1 H11 C13 84.6 . . . no
N1 H11 H6 82.2 . . . no
N1 H11 C1 153.6 . . . no
N1 H11 C5 47.5 . . . no
N1 H11 C8 47.0 . . . no
N1 H11 H5 101.3 . . . no
N1 H11 C10 89.0 . . . no
N1 H11 C1 22.7 . . . no
N1 H11 H4 47.5 . . . no
N1 H11 H13 125.7 . . . no
N1 H11 O1 38.1 . . . no
N1 H11 H1 142.2 . . . no
N1 H11 C4 115.4 . . . no
N1 H11 C6 100.1 . . . no
N1 H11 H8 126.6 . . . no
N1 H11 C9 68.4 . . . no
N1 H11 H14 74.8 . . . no
H10 H11 N2 95.0 . . . no
H10 H11 H3 107.1 . . . no
H10 H11 H13 140.7 . . . no
H10 H11 H7 71.3 . . . no
H10 H11 C2 135.1 . . . no
H10 H11 O1 59.5 . . . no
H10 H11 C13 142.2 . . . no
H10 H11 H6 136.1 . . . no
H10 H11 C1 73.7 . . . no
H10 H11 C5 115.7 . . . no
H10 H11 C8 79.1 . . . no
H10 H11 H5 87.4 . . . no
H10 H11 C10 37.2 . . . no
H10 H11 C1 130.6 . . . no
H10 H11 H4 104.1 . . . no
H10 H11 H13 49.8 . . . no
H10 H11 O1 115.0 . . . no
H10 H11 H1 56.3 . . . no
H10 H11 C4 104.2 . . . no
H10 H11 C6 76.7 . . . no
H10 H11 H8 97.8 . . . no
H10 H11 C9 57.7 . . . no
H10 H11 H14 155.6 . . . no
N2 H11 H3 81.3 4_454 4_454 4_454 no
N2 H11 H13 91.6 4_454 4_454 4_454 no
N2 H11 H7 127.0 4_454 4_454 4_454 no
N2 H11 C2 105.5 4_454 4_454 4_454 no
N2 H11 O1 44.8 4_454 4_454 4_454 no
N2 H11 C13 74.7 4_454 4_454 4_454 no
N2 H11 H6 48.1 4_454 4_454 4_454 no
N2 H11 C1 23.7 4_454 4_454 4_454 no
N2 H11 C5 92.5 4_454 4_454 4_454 no
N2 H11 C8 150.4 4_454 4_454 4_454 no
N2 H11 H5 108.1 4_454 4_454 4_454 no
N2 H11 C10 126.6 4_454 4_454 4_454 no
N2 H11 C1 134.4 4_454 4_454 4_454 no
N2 H11 H4 101.0 4_454 4_454 4_454 no
N2 H11 H13 58.8 4_454 4_454 4_454 no
N2 H11 O1 147.5 4_454 4_454 4_454 no
N2 H11 H1 81.6 4_454 4_454 4_454 no
N2 H11 C4 15.6 4_454 4_454 4_454 no
N2 H11 C6 117.6 4_454 4_454 4_454 no
N2 H11 H8 62.0 4_454 4_454 4_454 no
N2 H11 C9 141.3 4_454 4_454 4_454 no
N2 H11 H14 75.1 4_454 4_454 4_454 no
H3 H11 H13 112.3 . . . no
H3 H11 H7 151.6 . . . no
H3 H11 C2 40.8 . . . no
H3 H11 O1 116.2 . . . no
H3 H11 C13 107.1 . . . no
H3 H11 H6 52.8 . . . no
H3 H11 C1 97.4 . . . no
H3 H11 C5 14.8 . . . no
H3 H11 C8 73.0 . . . no
H3 H11 H5 162.3 . . . no
H3 H11 C10 91.2 . . . no
H3 H11 C1 83.5 . . . no
H3 H11 H4 19.8 . . . no
H3 H11 H13 69.1 . . . no
H3 H11 O1 100.2 . . . no
H3 H11 H1 154.8 . . . no
H3 H11 C4 66.7 . . . no
H3 H11 C6 160.7 . . . no
H3 H11 H8 137.2 . . . no
H3 H11 C9 81.7 . . . no
H3 H11 H14 93.7 . . . no
H13 H11 H7 73.9 2 2 2 no
H13 H11 C2 79.1 2 2 2 no
H13 H11 O1 102.1 2 2 2 no
H13 H11 C13 17.1 2 2 2 no
H13 H11 H6 73.2 2 2 2 no
H13 H11 C1 101.5 2 2 2 no
H13 H11 C5 102.7 2 2 2 no
H13 H11 C8 111.4 2 2 2 no
H13 H11 H5 53.8 2 2 2 no
H13 H11 C10 138.6 2 2 2 no
H13 H11 C1 55.6 2 2 2 no
H13 H11 H4 112.5 2 2 2 no
H13 H11 H13 150.2 2 2 2 no
H13 H11 O1 57.5 2 2 2 no
H13 H11 H1 86.6 2 2 2 no
H13 H11 C4 92.1 2 2 2 no
H13 H11 C6 65.9 2 2 2 no
H13 H11 H8 52.4 2 2 2 no
H13 H11 C9 127.0 2 2 2 no
H13 H11 H14 22.9 2 2 2 no
H7 H11 C2 120.3 4_554 4_554 4_554 no
H7 H11 O1 88.0 4_554 4_554 4_554 no
H7 H11 C13 86.0 4_554 4_554 4_554 no
H7 H11 H6 146.4 4_554 4_554 4_554 no
H7 H11 C1 108.8 4_554 4_554 4_554 no
H7 H11 C5 140.0 4_554 4_554 4_554 no
H7 H11 C8 78.9 4_554 4_554 4_554 no
H7 H11 H5 25.0 4_554 4_554 4_554 no
H7 H11 C10 70.2 4_554 4_554 4_554 no
H7 H11 C1 77.6 4_554 4_554 4_554 no
H7 H11 H4 131.8 4_554 4_554 4_554 no
H7 H11 H13 120.0 4_554 4_554 4_554 no
H7 H11 O1 58.4 4_554 4_554 4_554 no
H7 H11 H1 47.6 4_554 4_554 4_554 no
H7 H11 C4 141.7 4_554 4_554 4_554 no
H7 H11 C6 11.3 4_554 4_554 4_554 no
H7 H11 H8 69.4 4_554 4_554 4_554 no
H7 H11 C9 73.5 4_554 4_554 4_554 no
H7 H11 H14 96.6 4_554 4_554 4_554 no
C2 H11 O1 150.0 . . . no
C2 H11 C13 82.4 . . . no
C2 H11 H6 58.8 . . . no
C2 H11 C1 128.4 . . . no
C2 H11 C5 26.7 . . . no
C2 H11 C8 63.2 . . . no
C2 H11 H5 121.5 . . . no
C2 H11 C10 101.9 . . . no
C2 H11 C1 43.6 . . . no
C2 H11 H4 33.6 . . . no
C2 H11 H13 109.7 . . . no
C2 H11 O1 62.1 . . . no
C2 H11 H1 164.1 . . . no
C2 H11 C4 90.3 . . . no
C2 H11 C6 123.7 . . . no
C2 H11 H8 127.2 . . . no
C2 H11 C9 82.8 . . . no
C2 H11 H14 69.3 . . . no
O1 H11 C13 90.8 4_454 4_454 4_454 no
O1 H11 H6 92.5 4_454 4_454 4_454 no
O1 H11 C1 21.7 4_454 4_454 4_454 no
O1 H11 C5 130.6 4_454 4_454 4_454 no
O1 H11 C8 138.6 4_454 4_454 4_454 no
O1 H11 H5 79.7 4_454 4_454 4_454 no
O1 H11 C10 96.7 4_454 4_454 4_454 no
O1 H11 C1 156.0 4_454 4_454 4_454 no
O1 H11 H4 132.3 4_454 4_454 4_454 no
O1 H11 H13 55.9 4_454 4_454 4_454 no
O1 H11 O1 143.4 4_454 4_454 4_454 no
O1 H11 H1 40.4 4_454 4_454 4_454 no
O1 H11 C4 59.8 4_454 4_454 4_454 no
O1 H11 C6 82.3 4_454 4_454 4_454 no
O1 H11 H8 50.2 4_454 4_454 4_454 no
O1 H11 C9 117.2 4_454 4_454 4_454 no
O1 H11 H14 100.1 4_454 4_454 4_454 no
C13 H11 H6 60.4 2 2 2 no
C13 H11 C1 86.3 2 2 2 no
C13 H11 C5 101.3 2 2 2 no
C13 H11 C8 126.6 2 2 2 no
C13 H11 H5 62.9 2 2 2 no
C13 H11 C10 154.7 2 2 2 no
C13 H11 C1 69.3 2 2 2 no
C13 H11 H4 113.5 2 2 2 no
C13 H11 H13 133.4 2 2 2 no
C13 H11 O1 73.9 2 2 2 no
C13 H11 H1 86.0 2 2 2 no
C13 H11 C4 75.3 2 2 2 no
C13 H11 C6 76.4 2 2 2 no
C13 H11 H8 45.0 2 2 2 no
C13 H11 C9 143.9 2 2 2 no
C13 H11 H14 13.8 2 2 2 no
H6 H11 C1 71.8 4_454 4_454 4_454 no
H6 H11 C5 55.8 4_454 4_454 4_454 no
H6 H11 C8 119.7 4_454 4_454 4_454 no
H6 H11 H5 122.5 4_454 4_454 4_454 no
H6 H11 C10 142.8 4_454 4_454 4_454 no
H6 H11 C1 89.2 4_454 4_454 4_454 no
H6 H11 H4 68.7 4_454 4_454 4_454 no
H6 H11 H13 87.0 4_454 4_454 4_454 no
H6 H11 O1 107.4 4_454 4_454 4_454 no
H6 H11 H1 123.5 4_454 4_454 4_454 no
H6 H11 C4 34.6 4_454 4_454 4_454 no
H6 H11 C6 136.5 4_454 4_454 4_454 no
H6 H11 H8 85.2 4_454 4_454 4_454 no
H6 H11 C9 133.9 4_454 4_454 4_454 no
H6 H11 H14 50.3 4_454 4_454 4_454 no
C1 H11 C5 110.9 4_454 4_454 4_454 no
C1 H11 C8 147.1 4_454 4_454 4_454 no
C1 H11 H5 96.5 4_454 4_454 4_454 no
C1 H11 C10 109.0 4_454 4_454 4_454 no
C1 H11 C1 154.5 4_454 4_454 4_454 no
C1 H11 H4 115.8 4_454 4_454 4_454 no
C1 H11 H13 50.3 4_454 4_454 4_454 no
C1 H11 O1 156.6 4_454 4_454 4_454 no
C1 H11 H1 61.2 4_454 4_454 4_454 no
C1 H11 C4 38.2 4_454 4_454 4_454 no
C1 H11 C6 101.8 4_454 4_454 4_454 no
C1 H11 H8 56.7 4_454 4_454 4_454 no
C1 H11 C9 128.2 4_454 4_454 4_454 no
C1 H11 H14 91.3 4_454 4_454 4_454 no
C5 H11 C8 65.1 . . . no
C5 H11 H5 147.9 . . . no
C5 H11 C10 92.1 . . . no
C5 H11 C1 68.8 . . . no
C5 H11 H4 13.5 . . . no
C5 H11 H13 83.1 . . . no
C5 H11 O1 85.6 . . . no
C5 H11 H1 169.2 . . . no
C5 H11 C4 77.2 . . . no
C5 H11 C6 147.1 . . . no
C5 H11 H8 140.1 . . . no
C5 H11 C9 78.3 . . . no
C5 H11 H14 87.4 . . . no
C8 H11 H5 100.6 . . . no
C8 H11 C10 42.0 . . . no
C8 H11 C1 57.5 . . . no
C8 H11 H4 53.7 . . . no
C8 H11 H13 97.6 . . . no
C8 H11 O1 54.5 . . . no
C8 H11 H1 116.8 . . . no
C8 H11 C4 138.7 . . . no
C8 H11 C6 89.6 . . . no
C8 H11 H8 147.3 . . . no
C8 H11 C9 21.4 . . . no
C8 H11 H14 120.2 . . . no
H5 H11 C10 94.6 4_554 4_554 4_554 no
H5 H11 C1 79.3 4_554 4_554 4_554 no
H5 H11 H4 147.6 4_554 4_554 4_554 no
H5 H11 H13 128.5 4_554 4_554 4_554 no
H5 H11 O1 63.7 4_554 4_554 4_554 no
H5 H11 H1 42.8 4_554 4_554 4_554 no
H5 H11 C4 120.5 4_554 4_554 4_554 no
H5 H11 C6 14.0 4_554 4_554 4_554 no
H5 H11 H8 46.7 4_554 4_554 4_554 no
H5 H11 C9 98.3 4_554 4_554 4_554 no
H5 H11 H14 75.0 4_554 4_554 4_554 no
C10 H11 C1 96.4 . . . no
C10 H11 H4 78.7 . . . no
C10 H11 H13 69.1 . . . no
C10 H11 O1 85.9 . . . no
C10 H11 H1 84.2 . . . no
C10 H11 C4 129.1 . . . no
C10 H11 C6 80.6 . . . no
C10 H11 H8 127.5 . . . no
C10 H11 C9 20.6 . . . no
C10 H11 H14 158.3 . . . no
C1 H11 H4 70.2 . . . no
C1 H11 H13 148.1 . . . no
C1 H11 O1 19.5 . . . no
C1 H11 H1 121.6 . . . no
C1 H11 C4 123.6 . . . no
C1 H11 C6 80.1 . . . no
C1 H11 H8 106.1 . . . no
C1 H11 C9 77.3 . . . no
C1 H11 H14 63.3 . . . no
H4 H11 H13 79.0 . . . no
H4 H11 O1 84.1 . . . no
H4 H11 H1 160.4 . . . no
H4 H11 C4 86.4 . . . no
H4 H11 C6 141.3 . . . no
H4 H11 H8 153.6 . . . no
H4 H11 C9 65.2 . . . no
H4 H11 H14 99.7 . . . no
H13 H11 O1 152.0 3 3 3 no
H13 H11 H1 86.1 3 3 3 no
H13 H11 C4 60.3 3 3 3 no
H13 H11 C6 122.7 3 3 3 no
H13 H11 H8 105.1 3 3 3 no
H13 H11 C9 82.7 3 3 3 no
H13 H11 H14 132.2 3 3 3 no
O1 H11 H1 104.2 . . . no
O1 H11 C4 140.8 . . . no
O1 H11 C6 62.1 . . . no
O1 H11 H8 100.0 . . . no
O1 H11 C9 70.0 . . . no
O1 H11 H14 72.4 . . . no
H1 H11 C4 97.2 4_554 4_554 4_554 no
H1 H11 C6 42.2 4_554 4_554 4_554 no
H1 H11 H8 43.6 4_554 4_554 4_554 no
H1 H11 C9 100.6 4_554 4_554 4_554 no
H1 H11 H14 99.7 4_554 4_554 4_554 no
C4 H11 C6 131.5 4_454 4_454 4_454 no
C4 H11 H8 73.8 4_454 4_454 4_454 no
C4 H11 C9 137.5 4_454 4_454 4_454 no
C4 H11 H14 71.9 4_454 4_454 4_454 no
C6 H11 H8 58.4 4_554 4_554 4_554 no
C6 H11 C9 84.8 4_554 4_554 4_554 no
C6 H11 H14 88.0 4_554 4_554 4_554 no
H8 H11 C9 140.8 2 2 2 no
H8 H11 H14 57.8 2 2 2 no
C9 H11 H14 140.5 . . . no
C13 H12 H13 38.2 . . . no
C13 H12 H14 34.3 . . . no
C13 H12 C9 41.9 . . . no
C13 H12 H8 91.3 . . . no
C13 H12 H11 126.7 . . . no
C13 H12 N2 169.2 . . . no
C13 H12 H6 122.0 . . . no
C13 H12 C8 71.9 . . . no
C13 H12 C6 130.3 . . . no
C13 H12 C4 151.3 . . . no
C13 H12 C10 33.4 . . . no
C13 H12 H4 101.7 . . . no
C13 H12 H5 78.9 . . . no
C13 H12 C1 157.1 . . . no
C13 H12 C12 120.9 . . . no
C13 H12 H2 97.5 . . . no
C13 H12 H9 69.4 . . . no
C13 H12 H9 24.0 . . . no
C13 H12 O1 143.4 . . . no
C13 H12 N1 93.3 . . . no
C13 H12 H5 120.5 . . . no
C13 H12 C2 98.9 . . . no
H13 H12 H14 59.7 . . . no
H13 H12 C9 67.1 . . . no
H13 H12 H8 95.0 . . . no
H13 H12 H11 88.6 . . . no
H13 H12 N2 152.4 . . . no
H13 H12 H6 124.7 . . . no
H13 H12 C8 83.9 . . . no
H13 H12 C6 139.9 . . . no
H13 H12 C4 160.6 . . . no
H13 H12 C10 65.7 . . . no
H13 H12 H4 139.9 . . . no
H13 H12 H5 54.0 . . . no
H13 H12 C1 143.2 . . . no
H13 H12 C12 82.8 . . . no
H13 H12 H2 131.5 . . . no
H13 H12 H9 102.3 . . . no
H13 H12 H9 61.5 . . . no
H13 H12 O1 124.5 . . . no
H13 H12 N1 62.4 . . . no
H13 H12 H5 139.1 . . . no
H13 H12 C2 76.4 . . . no
H14 H12 C9 67.2 . . . no
H14 H12 H8 120.0 . . . no
H14 H12 H11 130.6 . . . no
H14 H12 N2 141.9 . . . no
H14 H12 H6 87.9 . . . no
H14 H12 C8 99.5 . . . no
H14 H12 C6 96.3 . . . no
H14 H12 C4 120.1 . . . no
H14 H12 C10 54.0 . . . no
H14 H12 H4 86.0 . . . no
H14 H12 H5 110.8 . . . no
H14 H12 C1 157.1 . . . no
H14 H12 C12 126.0 . . . no
H14 H12 H2 95.9 . . . no
H14 H12 H9 43.0 . . . no
H14 H12 H9 38.2 . . . no
H14 H12 O1 171.3 . . . no
H14 H12 N1 87.1 . . . no
H14 H12 H5 87.5 . . . no
H14 H12 C2 81.4 . . . no
C9 H12 H8 52.8 . . . no
C9 H12 H11 137.0 . . . no
C9 H12 N2 130.6 . . . no
C9 H12 H6 142.6 . . . no
C9 H12 C8 32.3 . . . no
C9 H12 C6 136.7 . . . no
C9 H12 C4 132.0 . . . no
C9 H12 C10 13.8 . . . no
C9 H12 H4 81.4 . . . no
C9 H12 H5 71.4 . . . no
C9 H12 C1 115.4 . . . no
C9 H12 C12 133.9 . . . no
C9 H12 H2 64.8 . . . no
C9 H12 H9 77.2 . . . no
C9 H12 H9 29.4 . . . no
C9 H12 O1 106.5 . . . no
C9 H12 N1 129.4 . . . no
C9 H12 H5 124.8 . . . no
C9 H12 C2 140.3 . . . no
H8 H12 H11 97.8 . . . no
H8 H12 N2 85.5 . . . no
H8 H12 H6 140.0 . . . no
H8 H12 C8 20.6 . . . no
H8 H12 C6 125.0 . . . no
H8 H12 C4 100.4 . . . no
H8 H12 C10 66.1 . . . no
H8 H12 H4 84.3 . . . no
H8 H12 H5 53.8 . . . no
H8 H12 C1 66.4 . . . no
H8 H12 C12 99.0 . . . no
H8 H12 H2 59.6 . . . no
H8 H12 H9 114.2 . . . no
H8 H12 H9 82.0 . . . no
H8 H12 O1 53.9 . . . no
H8 H12 N1 130.8 . . . no
H8 H12 H5 123.9 . . . no
H8 H12 C2 149.3 . . . no
H11 H12 N2 64.1 2_545 2_545 2_545 no
H11 H12 H6 80.4 2_545 2_545 2_545 no
H11 H12 C8 114.7 2_545 2_545 2_545 no
H11 H12 C6 84.7 2_545 2_545 2_545 no
H11 H12 C4 77.9 2_545 2_545 2_545 no
H11 H12 C10 147.0 2_545 2_545 2_545 no
H11 H12 H4 131.4 2_545 2_545 2_545 no
H11 H12 H5 65.7 2_545 2_545 2_545 no
H11 H12 C1 64.5 2_545 2_545 2_545 no
H11 H12 C12 5.8 2_545 2_545 2_545 no
H11 H12 H2 132.1 2_545 2_545 2_545 no
H11 H12 H9 144.8 2_545 2_545 2_545 no
H11 H12 H9 149.8 2_545 2_545 2_545 no
H11 H12 O1 58.1 2_545 2_545 2_545 no
H11 H12 N1 43.5 2_545 2_545 2_545 no
H11 H12 H5 97.0 2_545 2_545 2_545 no
H11 H12 C2 53.2 2_545 2_545 2_545 no
N2 H12 H6 57.6 3_656 3_656 3_656 no
N2 H12 C8 103.3 3_656 3_656 3_656 no
N2 H12 C6 46.4 3_656 3_656 3_656 no
N2 H12 C4 21.8 3_656 3_656 3_656 no
N2 H12 C10 137.2 3_656 3_656 3_656 no
N2 H12 H4 67.7 3_656 3_656 3_656 no
N2 H12 H5 107.1 3_656 3_656 3_656 no
N2 H12 C1 19.8 3_656 3_656 3_656 no
N2 H12 C12 69.9 3_656 3_656 3_656 no
N2 H12 H2 71.9 3_656 3_656 3_656 no
N2 H12 H9 102.6 3_656 3_656 3_656 no
N2 H12 H9 145.2 3_656 3_656 3_656 no
N2 H12 O1 37.8 3_656 3_656 3_656 no
N2 H12 N1 96.7 3_656 3_656 3_656 no
N2 H12 H5 54.4 3_656 3_656 3_656 no
N2 H12 C2 89.1 3_656 3_656 3_656 no
H6 H12 C8 149.3 3_656 3_656 3_656 no
H6 H12 C6 15.4 3_656 3_656 3_656 no
H6 H12 C4 39.8 3_656 3_656 3_656 no
H6 H12 C10 130.9 3_656 3_656 3_656 no
H6 H12 H4 68.8 3_656 3_656 3_656 no
H6 H12 H5 145.9 3_656 3_656 3_656 no
H6 H12 C1 77.3 3_656 3_656 3_656 no
H6 H12 C12 83.2 3_656 3_656 3_656 no
H6 H12 H2 92.0 3_656 3_656 3_656 no
H6 H12 H9 65.8 3_656 3_656 3_656 no
H6 H12 H9 118.9 3_656 3_656 3_656 no
H6 H12 O1 94.4 3_656 3_656 3_656 no
H6 H12 N1 73.4 3_656 3_656 3_656 no
H6 H12 H5 21.6 3_656 3_656 3_656 no
H6 H12 C2 53.7 3_656 3_656 3_656 no
C8 H12 C6 134.4 . . . no
C8 H12 C4 114.2 . . . no
C8 H12 C10 45.6 . . . no
C8 H12 H4 81.9 . . . no
C8 H12 H5 58.0 . . . no
C8 H12 C1 85.3 . . . no
C8 H12 C12 114.6 . . . no
C8 H12 H2 57.8 . . . no
C8 H12 H9 99.8 . . . no
C8 H12 H9 61.4 . . . no
C8 H12 O1 74.3 . . . no
C8 H12 N1 136.4 . . . no
C8 H12 H5 128.2 . . . no
C8 H12 C2 156.7 . . . no
C6 H12 C4 26.2 3_656 3_656 3_656 no
C6 H12 C10 128.3 3_656 3_656 3_656 no
C6 H12 H4 56.8 3_656 3_656 3_656 no
C6 H12 H5 148.5 3_656 3_656 3_656 no
C6 H12 C1 65.7 3_656 3_656 3_656 no
C6 H12 C12 88.7 3_656 3_656 3_656 no
C6 H12 H2 78.3 3_656 3_656 3_656 no
C6 H12 H9 65.3 3_656 3_656 3_656 no
C6 H12 H9 120.3 3_656 3_656 3_656 no
C6 H12 O1 84.2 3_656 3_656 3_656 no
C6 H12 N1 86.7 3_656 3_656 3_656 no
C6 H12 H5 12.3 3_656 3_656 3_656 no
C6 H12 C2 68.0 3_656 3_656 3_656 no
C4 H12 C10 131.6 3_656 3_656 3_656 no
C4 H12 H4 54.3 3_656 3_656 3_656 no
C4 H12 H5 128.9 3_656 3_656 3_656 no
C4 H12 C1 39.9 3_656 3_656 3_656 no
C4 H12 C12 83.3 3_656 3_656 3_656 no
C4 H12 H2 67.2 3_656 3_656 3_656 no
C4 H12 H9 82.0 3_656 3_656 3_656 no
C4 H12 H9 132.1 3_656 3_656 3_656 no
C4 H12 O1 59.0 3_656 3_656 3_656 no
C4 H12 N1 98.5 3_656 3_656 3_656 no
C4 H12 H5 32.7 3_656 3_656 3_656 no
C4 H12 C2 84.3 3_656 3_656 3_656 no
C10 H12 H4 77.7 . . . no
C10 H12 H5 82.0 . . . no
C10 H12 C1 125.4 . . . no
C10 H12 C12 142.6 . . . no
C10 H12 H2 66.2 . . . no
C10 H12 H9 65.1 . . . no
C10 H12 H9 15.9 . . . no
C10 H12 O1 119.2 . . . no
C10 H12 N1 126.1 . . . no
C10 H12 H5 116.0 . . . no
C10 H12 C2 131.6 . . . no
H4 H12 H5 137.9 1_655 1_655 1_655 no
H4 H12 C1 72.4 1_655 1_655 1_655 no
H4 H12 C12 137.1 1_655 1_655 1_655 no
H4 H12 H2 24.9 1_655 1_655 1_655 no
H4 H12 H9 44.5 1_655 1_655 1_655 no
H4 H12 H9 78.8 1_655 1_655 1_655 no
H4 H12 O1 87.1 1_655 1_655 1_655 no
H4 H12 N1 141.8 1_655 1_655 1_655 no
H4 H12 H5 47.2 1_655 1_655 1_655 no
H4 H12 C2 121.3 1_655 1_655 1_655 no
H5 H12 C1 90.8 3_556 3_556 3_556 no
H5 H12 C12 62.7 3_556 3_556 3_556 no
H5 H12 H2 113.1 3_556 3_556 3_556 no
H5 H12 H9 146.2 3_556 3_556 3_556 no
H5 H12 H9 91.2 3_556 3_556 3_556 no
H5 H12 O1 71.3 3_556 3_556 3_556 no
H5 H12 N1 79.2 3_556 3_556 3_556 no
H5 H12 H5 160.2 3_556 3_556 3_556 no
H5 H12 C2 99.7 3_556 3_556 3_556 no
C1 H12 C12 70.1 3_656 3_656 3_656 no
C1 H12 H2 67.6 3_656 3_656 3_656 no
C1 H12 H9 114.2 3_656 3_656 3_656 no
C1 H12 H9 138.7 3_656 3_656 3_656 no
C1 H12 O1 19.4 3_656 3_656 3_656 no
C1 H12 N1 104.9 3_656 3_656 3_656 no
C1 H12 H5 72.3 3_656 3_656 3_656 no
C1 H12 C2 103.0 3_656 3_656 3_656 no
C12 H12 H2 137.4 2_545 2_545 2_545 no
C12 H12 H9 145.6 2_545 2_545 2_545 no
C12 H12 H9 144.1 2_545 2_545 2_545 no
C12 H12 O1 62.7 2_545 2_545 2_545 no
C12 H12 N1 39.3 2_545 2_545 2_545 no
C12 H12 H5 100.9 2_545 2_545 2_545 no
C12 H12 C2 51.0 2_545 2_545 2_545 no
H2 H12 H9 61.7 1_655 1_655 1_655 no
H2 H12 H9 73.7 1_655 1_655 1_655 no
H2 H12 O1 75.7 1_655 1_655 1_655 no
H2 H12 N1 164.9 1_655 1_655 1_655 no
H2 H12 H5 70.5 1_655 1_655 1_655 no
H2 H12 C2 145.5 1_655 1_655 1_655 no
H9 H12 H9 55.0 3_655 3_655 3_655 no
H9 H12 O1 131.1 3_655 3_655 3_655 no
H9 H12 N1 113.2 3_655 3_655 3_655 no
H9 H12 H5 53.4 3_655 3_655 3_655 no
H9 H12 C2 96.5 3_655 3_655 3_655 no
H9 H12 O1 134.9 . . . no
H9 H12 N1 116.0 . . . no
H9 H12 H5 108.2 . . . no
H9 H12 C2 117.3 . . . no
O1 H12 N1 101.6 3_656 3_656 3_656 no
O1 H12 H5 91.6 3_656 3_656 3_656 no
O1 H12 C2 106.7 3_656 3_656 3_656 no
N1 H12 H5 94.9 2_545 2_545 2_545 no
N1 H12 C2 20.5 2_545 2_545 2_545 no
H5 H12 C2 75.0 3_656 3_656 3_656 no
C13 H13 H12 42.0 . . . no
C13 H13 H14 37.9 . . . no
C13 H13 C9 42.1 . . . no
C13 H13 H10 137.9 . . . no
C13 H13 H5 119.2 . . . no
C13 H13 H11 101.3 . . . no
C13 H13 C8 57.1 . . . no
C13 H13 C1 140.8 . . . no
C13 H13 C10 49.4 . . . no
C13 H13 H8 61.8 . . . no
C13 H13 C11 124.3 . . . no
C13 H13 H9 52.0 . . . no
C13 H13 N2 124.7 . . . no
C13 H13 O1 163.0 . . . no
C13 H13 N1 123.9 . . . no
C13 H13 H7 131.8 . . . no
C13 H13 C12 114.3 . . . no
C13 H13 C12 120.4 . . . no
C13 H13 H11 126.7 . . . no
C13 H13 C6 126.9 . . . no
C13 H13 C4 105.2 . . . no
C13 H13 H6 57.1 . . . no
C13 H13 H3 83.2 . . . no
C13 H13 C2 104.5 . . . no
C13 H13 C7 126.6 . . . no
H12 H13 H14 66.6 . . . no
H12 H13 C9 69.6 . . . no
H12 H13 H10 153.1 . . . no
H12 H13 H5 100.1 . . . no
H12 H13 H11 59.3 . . . no
H12 H13 C8 64.4 . . . no
H12 H13 C1 118.2 . . . no
H12 H13 C10 86.6 . . . no
H12 H13 H8 54.6 . . . no
H12 H13 C11 157.5 . . . no
H12 H13 H9 93.6 . . . no
H12 H13 N2 122.9 . . . no
H12 H13 O1 130.5 . . . no
H12 H13 N1 93.4 . . . no
H12 H13 H7 99.4 . . . no
H12 H13 C12 72.4 . . . no
H12 H13 C12 162.3 . . . no
H12 H13 H11 161.3 . . . no
H12 H13 C6 104.0 . . . no
H12 H13 C4 104.8 . . . no
H12 H13 H6 35.3 . . . no
H12 H13 H3 119.4 . . . no
H12 H13 C2 80.6 . . . no
H12 H13 C7 87.2 . . . no
H14 H13 C9 69.9 . . . no
H14 H13 H10 132.8 . . . no
H14 H13 H5 156.1 . . . no
H14 H13 H11 113.8 . . . no
H14 H13 C8 92.2 . . . no
H14 H13 C1 108.7 . . . no
H14 H13 C10 62.3 . . . no
H14 H13 H8 99.6 . . . no
H14 H13 C11 114.5 . . . no
H14 H13 H9 50.7 . . . no
H14 H13 N2 87.8 . . . no
H14 H13 O1 129.0 . . . no
H14 H13 N1 104.1 . . . no
H14 H13 H7 165.8 . . . no
H14 H13 C12 123.0 . . . no
H14 H13 C12 98.0 . . . no
H14 H13 H11 96.2 . . . no
H14 H13 C6 164.3 . . . no
H14 H13 C4 70.0 . . . no
H14 H13 H6 55.6 . . . no
H14 H13 H3 52.9 . . . no
H14 H13 C2 84.3 . . . no
H14 H13 C7 120.2 . . . no
C9 H13 H10 97.7 . . . no
C9 H13 H5 87.1 . . . no
C9 H13 H11 118.1 . . . no
C9 H13 C8 26.7 . . . no
C9 H13 C1 171.2 . . . no
C9 H13 C10 22.5 . . . no
C9 H13 H8 42.8 . . . no
C9 H13 C11 89.4 . . . no
C9 H13 H9 39.7 . . . no
C9 H13 N2 148.1 . . . no
C9 H13 O1 154.5 . . . no
C9 H13 N1 163.0 . . . no
C9 H13 H7 108.1 . . . no
C9 H13 C12 128.3 . . . no
C9 H13 C12 97.6 . . . no
C9 H13 H11 112.6 . . . no
C9 H13 C6 95.4 . . . no
C9 H13 C4 137.9 . . . no
C9 H13 H6 97.2 . . . no
C9 H13 H3 86.8 . . . no
C9 H13 C2 146.3 . . . no
C9 H13 C7 149.0 . . . no
H10 H13 H5 54.5 3 3 3 no
H10 H13 H11 112.0 3 3 3 no
H10 H13 C8 93.3 3 3 3 no
H10 H13 C1 76.8 3 3 3 no
H10 H13 C10 88.7 3 3 3 no
H10 H13 H8 99.7 3 3 3 no
H10 H13 C11 18.4 3 3 3 no
H10 H13 H9 90.2 3 3 3 no
H10 H13 N2 80.7 3 3 3 no
H10 H13 O1 57.2 3 3 3 no
H10 H13 N1 97.8 3 3 3 no
H10 H13 H7 61.0 3 3 3 no
H10 H13 C12 100.8 3 3 3 no
H10 H13 C12 36.8 3 3 3 no
H10 H13 H11 45.2 3 3 3 no
H10 H13 C6 52.2 3 3 3 no
H10 H13 C4 100.3 3 3 3 no
H10 H13 H6 165.0 3 3 3 no
H10 H13 H3 82.0 3 3 3 no
H10 H13 C2 115.9 3 3 3 no
H10 H13 C7 94.1 3 3 3 no
H5 H13 H11 70.9 3_556 3_556 3_556 no
H5 H13 C8 63.9 3_556 3_556 3_556 no
H5 H13 C1 95.0 3_556 3_556 3_556 no
H5 H13 C10 98.5 3_556 3_556 3_556 no
H5 H13 H8 57.5 3_556 3_556 3_556 no
H5 H13 C11 70.0 3_556 3_556 3_556 no
H5 H13 H9 114.0 3_556 3_556 3_556 no
H5 H13 N2 115.9 3_556 3_556 3_556 no
H5 H13 O1 74.8 3_556 3_556 3_556 no
H5 H13 N1 96.1 3_556 3_556 3_556 no
H5 H13 H7 22.5 3_556 3_556 3_556 no
H5 H13 C12 66.6 3_556 3_556 3_556 no
H5 H13 C12 91.1 3_556 3_556 3_556 no
H5 H13 H11 98.5 3_556 3_556 3_556 no
H5 H13 C6 8.3 3_556 3_556 3_556 no
H5 H13 C4 133.9 3_556 3_556 3_556 no
H5 H13 H6 124.4 3_556 3_556 3_556 no
H5 H13 H3 134.6 3_556 3_556 3_556 no
H5 H13 C2 114.0 3_556 3_556 3_556 no
H5 H13 C7 76.8 3_556 3_556 3_556 no
H11 H13 C8 96.2 2_545 2_545 2_545 no
H11 H13 C1 70.6 2_545 2_545 2_545 no
H11 H13 C10 140.3 2_545 2_545 2_545 no
H11 H13 H8 78.4 2_545 2_545 2_545 no
H11 H13 C11 130.2 2_545 2_545 2_545 no
H11 H13 H9 152.6 2_545 2_545 2_545 no
H11 H13 N2 91.3 2_545 2_545 2_545 no
H11 H13 O1 73.1 2_545 2_545 2_545 no
H11 H13 N1 48.6 2_545 2_545 2_545 no
H11 H13 H7 54.0 2_545 2_545 2_545 no
H11 H13 C12 13.1 2_545 2_545 2_545 no
H11 H13 C12 138.0 2_545 2_545 2_545 no
H11 H13 H11 127.2 2_545 2_545 2_545 no
H11 H13 C6 67.7 2_545 2_545 2_545 no
H11 H13 C4 89.5 2_545 2_545 2_545 no
H11 H13 H6 58.3 2_545 2_545 2_545 no
H11 H13 H3 147.8 2_545 2_545 2_545 no
H11 H13 C2 53.0 2_545 2_545 2_545 no
H11 H13 C7 31.5 2_545 2_545 2_545 no
C8 H13 C1 158.3 . . . no
C8 H13 C10 47.4 . . . no
C8 H13 H8 17.8 . . . no
C8 H13 C11 93.2 . . . no
C8 H13 H9 65.6 . . . no
C8 H13 N2 171.7 . . . no
C8 H13 O1 138.5 . . . no
C8 H13 N1 144.7 . . . no
C8 H13 H7 82.8 . . . no
C8 H13 C12 104.1 . . . no
C8 H13 C12 109.6 . . . no
C8 H13 H11 126.1 . . . no
C8 H13 C6 72.2 . . . no
C8 H13 C4 162.1 . . . no
C8 H13 H6 99.1 . . . no
C8 H13 H3 112.4 . . . no
C8 H13 C2 142.9 . . . no
C8 H13 C7 124.4 . . . no
C1 H13 C10 149.0 2_545 2_545 2_545 no
C1 H13 H8 144.3 2_545 2_545 2_545 no
C1 H13 C11 83.4 2_545 2_545 2_545 no
C1 H13 H9 132.6 2_545 2_545 2_545 no
C1 H13 N2 25.1 2_545 2_545 2_545 no
C1 H13 O1 22.3 2_545 2_545 2_545 no
C1 H13 N1 25.2 2_545 2_545 2_545 no
C1 H13 H7 75.5 2_545 2_545 2_545 no
C1 H13 C12 60.0 2_545 2_545 2_545 no
C1 H13 C12 73.8 2_545 2_545 2_545 no
C1 H13 H11 58.7 2_545 2_545 2_545 no
C1 H13 C6 86.7 2_545 2_545 2_545 no
C1 H13 C4 38.9 2_545 2_545 2_545 no
C1 H13 H6 88.7 2_545 2_545 2_545 no
C1 H13 H3 85.7 2_545 2_545 2_545 no
C1 H13 C2 39.3 2_545 2_545 2_545 no
C1 H13 C7 39.4 2_545 2_545 2_545 no
C10 H13 H8 64.6 . . . no
C10 H13 C11 75.4 . . . no
C10 H13 H9 18.5 . . . no
C10 H13 N2 126.3 . . . no
C10 H13 O1 142.7 . . . no
C10 H13 N1 165.1 . . . no
C10 H13 H7 121.0 . . . no
C10 H13 C12 150.8 . . . no
C10 H13 C12 78.1 . . . no
C10 H13 H11 91.6 . . . no
C10 H13 C6 106.0 . . . no
C10 H13 C4 120.9 . . . no
C10 H13 H6 106.0 . . . no
C10 H13 H3 65.0 . . . no
C10 H13 C2 146.6 . . . no
C10 H13 C7 171.5 . . . no
H8 H13 C11 104.5 . . . no
H8 H13 H9 82.4 . . . no
H8 H13 N2 169.1 . . . no
H8 H13 O1 130.2 . . . no
H8 H13 N1 126.8 . . . no
H8 H13 H7 72.1 . . . no
H8 H13 C12 86.5 . . . no
H8 H13 C12 123.9 . . . no
H8 H13 H11 139.9 . . . no
H8 H13 C6 65.0 . . . no
H8 H13 C4 159.4 . . . no
H8 H13 H6 89.8 . . . no
H8 H13 H3 129.5 . . . no
H8 H13 C2 127.0 . . . no
H8 H13 C7 107.0 . . . no
C11 H13 H9 73.5 3 3 3 no
C11 H13 N2 79.3 3 3 3 no
C11 H13 O1 67.8 3 3 3 no
C11 H13 N1 107.5 3 3 3 no
C11 H13 H7 79.2 3 3 3 no
C11 H13 C12 118.5 3 3 3 no
C11 H13 C12 22.2 3 3 3 no
C11 H13 H11 35.8 3 3 3 no
C11 H13 C6 69.1 3 3 3 no
C11 H13 C4 96.1 3 3 3 no
C11 H13 H6 164.3 3 3 3 no
C11 H13 H3 65.0 3 3 3 no
C11 H13 C2 121.8 3 3 3 no
C11 H13 C7 109.1 3 3 3 no
H9 H13 N2 108.5 . . . no
H9 H13 O1 134.1 . . . no
H9 H13 N1 147.2 . . . no
H9 H13 H7 136.2 . . . no
H9 H13 C12 165.6 . . . no
H9 H13 C12 69.2 . . . no
H9 H13 H11 79.7 . . . no
H9 H13 C6 120.6 . . . no
H9 H13 C4 102.5 . . . no
H9 H13 H6 102.7 . . . no
H9 H13 H3 47.1 . . . no
H9 H13 C2 131.9 . . . no
H9 H13 C7 168.8 . . . no
N2 H13 O1 41.4 2_545 2_545 2_545 no
N2 H13 N1 42.8 2_545 2_545 2_545 no
N2 H13 H7 99.0 2_545 2_545 2_545 no
N2 H13 C12 82.7 2_545 2_545 2_545 no
N2 H13 C12 62.2 2_545 2_545 2_545 no
N2 H13 H11 45.7 2_545 2_545 2_545 no
N2 H13 C6 107.8 2_545 2_545 2_545 no
N2 H13 C4 20.5 2_545 2_545 2_545 no
N2 H13 H6 87.8 2_545 2_545 2_545 no
N2 H13 H3 61.4 2_545 2_545 2_545 no
N2 H13 C2 45.3 2_545 2_545 2_545 no
N2 H13 C7 62.2 2_545 2_545 2_545 no
O1 H13 N1 40.6 2_545 2_545 2_545 no
O1 H13 H7 58.1 2_545 2_545 2_545 no
O1 H13 C12 60.3 2_545 2_545 2_545 no
O1 H13 C12 65.6 2_545 2_545 2_545 no
O1 H13 H11 54.5 2_545 2_545 2_545 no
O1 H13 C6 66.6 2_545 2_545 2_545 no
O1 H13 C4 59.4 2_545 2_545 2_545 no
O1 H13 H6 107.8 2_545 2_545 2_545 no
O1 H13 H3 93.2 2_545 2_545 2_545 no
O1 H13 C2 59.1 2_545 2_545 2_545 no
O1 H13 C7 43.4 2_545 2_545 2_545 no
N1 H13 H7 73.7 2_545 2_545 2_545 no
N1 H13 C12 40.8 2_545 2_545 2_545 no
N1 H13 C12 99.0 2_545 2_545 2_545 no
N1 H13 H11 83.6 2_545 2_545 2_545 no
N1 H13 C6 88.5 2_545 2_545 2_545 no
N1 H13 C4 44.8 2_545 2_545 2_545 no
N1 H13 H6 67.2 2_545 2_545 2_545 no
N1 H13 H3 102.4 2_545 2_545 2_545 no
N1 H13 C2 20.5 2_545 2_545 2_545 no
N1 H13 C7 21.7 2_545 2_545 2_545 no
H7 H13 C12 46.6 3_556 3_556 3_556 no
H7 H13 C12 96.2 3_556 3_556 3_556 no
H7 H13 H11 97.4 3_556 3_556 3_556 no
H7 H13 C6 15.7 3_556 3_556 3_556 no
H7 H13 C4 114.0 3_556 3_556 3_556 no
H7 H13 H6 112.0 3_556 3_556 3_556 no
H7 H13 H3 141.2 3_556 3_556 3_556 no
H7 H13 C2 91.6 3_556 3_556 3_556 no
H7 H13 C7 54.4 3_556 3_556 3_556 no
C12 H13 C12 125.0 2_545 2_545 2_545 no
C12 H13 H11 114.7 2_545 2_545 2_545 no
C12 H13 C6 61.8 2_545 2_545 2_545 no
C12 H13 C4 84.8 2_545 2_545 2_545 no
C12 H13 H6 67.9 2_545 2_545 2_545 no
C12 H13 H3 143.2 2_545 2_545 2_545 no
C12 H13 C2 50.6 2_545 2_545 2_545 no
C12 H13 C7 20.7 2_545 2_545 2_545 no
C12 H13 H11 16.5 3 3 3 no
C12 H13 C6 88.9 3 3 3 no
C12 H13 C4 76.1 3 3 3 no
C12 H13 H6 142.1 3 3 3 no
C12 H13 H3 45.5 3 3 3 no
C12 H13 C2 107.4 3 3 3 no
C12 H13 C7 108.8 3 3 3 no
H11 H13 C6 94.4 3 3 3 no
H11 H13 C4 60.4 3 3 3 no
H11 H13 H6 129.0 3 3 3 no
H11 H13 H3 44.3 3 3 3 no
H11 H13 C2 90.9 3 3 3 no
H11 H13 C7 96.1 3 3 3 no
C6 H13 C4 125.5 3_556 3_556 3_556 no
C6 H13 H6 124.1 3_556 3_556 3_556 no
C6 H13 H3 134.0 3_556 3_556 3_556 no
C6 H13 C2 107.0 3_556 3_556 3_556 no
C6 H13 C7 69.9 3_556 3_556 3_556 no
C4 H13 H6 69.6 2_545 2_545 2_545 no
C4 H13 H3 58.9 2_545 2_545 2_545 no
C4 H13 C2 36.8 2_545 2_545 2_545 no
C4 H13 C7 66.5 2_545 2_545 2_545 no
H6 H13 H3 101.0 3_656 3_656 3_656 no
H6 H13 C2 49.4 3_656 3_656 3_656 no
H6 H13 C7 71.8 3_656 3_656 3_656 no
H3 H13 C2 94.8 3 3 3 no
H3 H13 C7 123.3 3 3 3 no
C2 H13 C7 37.2 2_545 2_545 2_545 no
C13 H14 H13 33.8 . . . no
C13 H14 H12 33.5 . . . no
C13 H14 C9 39.7 . . . no
C13 H14 H9 89.7 . . . no
C13 H14 H9 127.8 . . . no
C13 H14 C10 68.7 . . . no
C13 H14 H3 124.2 . . . no
C13 H14 C10 146.1 . . . no
C13 H14 H6 90.8 . . . no
C13 H14 H10 138.1 . . . no
C13 H14 C8 28.9 . . . no
C13 H14 C11 153.5 . . . no
C13 H14 C4 114.7 . . . no
C13 H14 N2 97.8 . . . no
C13 H14 H7 147.2 . . . no
C13 H14 H8 20.6 . . . no
C13 H14 C3 110.0 . . . no
C13 H14 H4 84.2 . . . no
C13 H14 C1 78.5 . . . no
C13 H14 H14 113.9 . . . no
C13 H14 C5 127.1 . . . no
C13 H14 H11 46.4 . . . no
C13 H14 H4 119.9 . . . no
C13 H14 C6 90.4 . . . no
C13 H14 C9 145.4 . . . no
H13 H14 H12 53.7 . . . no
H13 H14 C9 64.2 . . . no
H13 H14 H9 98.8 . . . no
H13 H14 H9 161.2 . . . no
H13 H14 C10 84.9 . . . no
H13 H14 H3 101.3 . . . no
H13 H14 C10 178.5 . . . no
H13 H14 H6 98.3 . . . no
H13 H14 H10 141.3 . . . no
H13 H14 C8 58.8 . . . no
H13 H14 C11 155.4 . . . no
H13 H14 C4 83.6 . . . no
H13 H14 N2 64.6 . . . no
H13 H14 H7 114.0 . . . no
H13 H14 H8 54.2 . . . no
H13 H14 C3 86.4 . . . no
H13 H14 H4 116.6 . . . no
H13 H14 C1 47.2 . . . no
H13 H14 H14 137.0 . . . no
H13 H14 C5 107.0 . . . no
H13 H14 H11 43.2 . . . no
H13 H14 H4 106.9 . . . no
H13 H14 C6 103.7 . . . no
H13 H14 C9 163.7 . . . no
H12 H14 C9 64.1 . . . no
H12 H14 H9 116.3 . . . no
H12 H14 H9 109.1 . . . no
H12 H14 C10 94.1 . . . no
H12 H14 H3 154.9 . . . no
H12 H14 C10 125.2 . . . no
H12 H14 H6 57.5 . . . no
H12 H14 H10 104.7 . . . no
H12 H14 C8 50.0 . . . no
H12 H14 C11 121.2 . . . no
H12 H14 C4 107.4 . . . no
H12 H14 N2 100.9 . . . no
H12 H14 H7 136.6 . . . no
H12 H14 H8 35.7 . . . no
H12 H14 C3 91.8 . . . no
H12 H14 H4 66.3 . . . no
H12 H14 C1 80.4 . . . no
H12 H14 H14 120.6 . . . no
H12 H14 C5 159.8 . . . no
H12 H14 H11 29.3 . . . no
H12 H14 H4 153.3 . . . no
H12 H14 C6 57.0 . . . no
H12 H14 C9 137.8 . . . no
C9 H14 H9 52.5 . . . no
C9 H14 H9 103.0 . . . no
C9 H14 C10 30.3 . . . no
C9 H14 H3 105.3 . . . no
C9 H14 C10 116.6 . . . no
C9 H14 H6 115.5 . . . no
C9 H14 H10 141.2 . . . no
C9 H14 C8 14.1 . . . no
C9 H14 C11 138.9 . . . no
C9 H14 C4 145.5 . . . no
C9 H14 N2 124.1 . . . no
C9 H14 H7 155.4 . . . no
C9 H14 H8 28.5 . . . no
C9 H14 C3 149.2 . . . no
C9 H14 H4 73.4 . . . no
C9 H14 C1 110.9 . . . no
C9 H14 H14 75.6 . . . no
C9 H14 C5 103.6 . . . no
C9 H14 H11 85.5 . . . no
C9 H14 H4 91.7 . . . no
C9 H14 C6 109.0 . . . no
C9 H14 C9 107.9 . . . no
H9 H14 H9 81.8 . . . no
H9 H14 C10 22.2 . . . no
H9 H14 H3 60.1 . . . no
H9 H14 C10 82.6 . . . no
H9 H14 H6 149.7 . . . no
H9 H14 H10 119.8 . . . no
H9 H14 C8 66.4 . . . no
H9 H14 C11 103.9 . . . no
H9 H14 C4 127.1 . . . no
H9 H14 N2 117.4 . . . no
H9 H14 H7 106.3 . . . no
H9 H14 H8 80.8 . . . no
H9 H14 C3 148.6 . . . no
H9 H14 H4 89.6 . . . no
H9 H14 C1 124.9 . . . no
H9 H14 H14 41.3 . . . no
H9 H14 C5 55.7 . . . no
H9 H14 H11 135.7 . . . no
H9 H14 H4 42.6 . . . no
H9 H14 C6 138.9 . . . no
H9 H14 C9 66.3 . . . no
H9 H14 C10 89.5 3_655 3_655 3_655 no
H9 H14 H3 95.3 3_655 3_655 3_655 no
H9 H14 C10 18.4 3_655 3_655 3_655 no
H9 H14 H6 74.1 3_655 3_655 3_655 no
H9 H14 H10 42.8 3_655 3_655 3_655 no
H9 H14 C8 105.3 3_655 3_655 3_655 no
H9 H14 C11 36.0 3_655 3_655 3_655 no
H9 H14 C4 111.1 3_655 3_655 3_655 no
H9 H14 N2 131.7 3_655 3_655 3_655 no
H9 H14 H7 83.4 3_655 3_655 3_655 no
H9 H14 H8 107.8 3_655 3_655 3_655 no
H9 H14 C3 102.9 3_655 3_655 3_655 no
H9 H14 H4 44.7 3_655 3_655 3_655 no
H9 H14 C1 145.3 3_655 3_655 3_655 no
H9 H14 H14 40.5 3_655 3_655 3_655 no
H9 H14 C5 88.9 3_655 3_655 3_655 no
H9 H14 H11 126.1 3_655 3_655 3_655 no
H9 H14 H4 86.4 3_655 3_655 3_655 no
H9 H14 C6 66.2 3_655 3_655 3_655 no
H9 H14 C9 29.3 3_655 3_655 3_655 no
C10 H14 H3 79.7 . . . no
C10 H14 C10 96.4 . . . no
C10 H14 H6 137.8 . . . no
C10 H14 H10 132.0 . . . no
C10 H14 C8 44.2 . . . no
C10 H14 C11 119.6 . . . no
C10 H14 C4 142.2 . . . no
C10 H14 N2 125.6 . . . no
C10 H14 H7 128.2 . . . no
C10 H14 H8 58.5 . . . no
C10 H14 C3 163.7 . . . no
C10 H14 H4 80.5 . . . no
C10 H14 C1 123.8 . . . no
C10 H14 H14 52.2 . . . no
C10 H14 C5 76.4 . . . no
C10 H14 H11 115.1 . . . no
C10 H14 H4 63.5 . . . no
C10 H14 C6 128.0 . . . no
C10 H14 C9 82.8 . . . no
H3 H14 C10 79.8 3 3 3 no
H3 H14 H6 139.2 3 3 3 no
H3 H14 H10 97.2 3 3 3 no
H3 H14 C8 118.5 3 3 3 no
H3 H14 C11 82.2 3 3 3 no
H3 H14 C4 67.5 3 3 3 no
H3 H14 N2 65.0 3 3 3 no
H3 H14 H7 50.2 3 3 3 no
H3 H14 H8 131.0 3 3 3 no
H3 H14 C3 88.4 3 3 3 no
H3 H14 H4 135.1 3 3 3 no
H3 H14 C1 82.9 3 3 3 no
H3 H14 H14 74.6 3 3 3 no
H3 H14 C5 7.2 3 3 3 no
H3 H14 H11 134.2 3 3 3 no
H3 H14 H4 18.4 3 3 3 no
H3 H14 C6 143.8 3 3 3 no
H3 H14 C9 66.0 3 3 3 no
C10 H14 H6 80.2 3_655 3_655 3_655 no
C10 H14 H10 37.2 3_655 3_655 3_655 no
C10 H14 C8 121.6 3_655 3_655 3_655 no
C10 H14 C11 23.5 3_655 3_655 3_655 no
C10 H14 C4 95.9 3_655 3_655 3_655 no
C10 H14 N2 115.1 3_655 3_655 3_655 no
C10 H14 H7 65.9 3_655 3_655 3_655 no
C10 H14 H8 125.8 3_655 3_655 3_655 no
C10 H14 C3 92.6 3_655 3_655 3_655 no
C10 H14 H4 62.9 3_655 3_655 3_655 no
C10 H14 C1 132.2 3_655 3_655 3_655 no
C10 H14 H14 44.2 3_655 3_655 3_655 no
C10 H14 C5 74.2 3_655 3_655 3_655 no
C10 H14 H11 135.3 3_655 3_655 3_655 no
C10 H14 H4 74.5 3_655 3_655 3_655 no
C10 H14 C6 74.9 3_655 3_655 3_655 no
C10 H14 C9 17.9 3_655 3_655 3_655 no
H6 H14 H10 48.4 3_656 3_656 3_656 no
H6 H14 C8 102.3 3_656 3_656 3_656 no
H6 H14 C11 66.0 3_656 3_656 3_656 no
H6 H14 C4 79.6 3_656 3_656 3_656 no
H6 H14 N2 92.5 3_656 3_656 3_656 no
H6 H14 H7 89.1 3_656 3_656 3_656 no
H6 H14 H8 89.3 3_656 3_656 3_656 no
H6 H14 C3 57.3 3_656 3_656 3_656 no
H6 H14 H4 60.4 3_656 3_656 3_656 no
H6 H14 C1 84.7 3_656 3_656 3_656 no
H6 H14 H14 112.6 3_656 3_656 3_656 no
H6 H14 C5 139.8 3_656 3_656 3_656 no
H6 H14 H11 55.1 3_656 3_656 3_656 no
H6 H14 H4 149.2 3_656 3_656 3_656 no
H6 H14 C6 10.9 3_656 3_656 3_656 no
H6 H14 C9 98.0 3_656 3_656 3_656 no
H10 H14 C8 136.2 3_655 3_655 3_655 no
H10 H14 C11 17.7 3_655 3_655 3_655 no
H10 H14 C4 72.5 3_655 3_655 3_655 no
H10 H14 N2 93.9 3_655 3_655 3_655 no
H10 H14 H7 56.5 3_655 3_655 3_655 no
H10 H14 H8 129.1 3_655 3_655 3_655 no
H10 H14 C3 60.3 3_655 3_655 3_655 no
H10 H14 H4 68.3 3_655 3_655 3_655 no
H10 H14 C1 102.9 3_655 3_655 3_655 no
H10 H14 H14 80.6 3_655 3_655 3_655 no
H10 H14 C5 94.8 3_655 3_655 3_655 no
H10 H14 H11 101.1 3_655 3_655 3_655 no
H10 H14 H4 101.4 3_655 3_655 3_655 no
H10 H14 C6 47.8 3_655 3_655 3_655 no
H10 H14 C9 53.8 3_655 3_655 3_655 no
C8 H14 C11 140.4 . . . no
C8 H14 C4 142.4 . . . no
C8 H14 N2 122.9 . . . no
C8 H14 H7 167.1 . . . no
C8 H14 H8 14.4 . . . no
C8 H14 C3 138.3 . . . no
C8 H14 H4 68.4 . . . no
C8 H14 C1 105.8 . . . no
C8 H14 H14 85.1 . . . no
C8 H14 C5 117.4 . . . no
C8 H14 H11 72.7 . . . no
C8 H14 H4 105.7 . . . no
C8 H14 C6 96.9 . . . no
C8 H14 C9 116.8 . . . no
C11 H14 C4 75.2 3_655 3_655 3_655 no
C11 H14 N2 96.0 3_655 3_655 3_655 no
C11 H14 H7 50.2 3_655 3_655 3_655 no
C11 H14 H8 138.9 3_655 3_655 3_655 no
C11 H14 C3 69.2 3_655 3_655 3_655 no
C11 H14 H4 73.4 3_655 3_655 3_655 no
C11 H14 C1 110.2 3_655 3_655 3_655 no
C11 H14 H14 67.5 3_655 3_655 3_655 no
C11 H14 C5 78.8 3_655 3_655 3_655 no
C11 H14 H11 118.5 3_655 3_655 3_655 no
C11 H14 H4 84.2 3_655 3_655 3_655 no
C11 H14 C6 64.4 3_655 3_655 3_655 no
C11 H14 C9 37.6 3_655 3_655 3_655 no
C4 H14 N2 21.5 2_545 2_545 2_545 no
C4 H14 H7 33.4 2_545 2_545 2_545 no
C4 H14 H8 134.4 2_545 2_545 2_545 no
C4 H14 C3 22.3 2_545 2_545 2_545 no
C4 H14 H4 136.4 2_545 2_545 2_545 no
C4 H14 C1 36.6 2_545 2_545 2_545 no
C4 H14 H14 129.5 2_545 2_545 2_545 no
C4 H14 C5 72.9 2_545 2_545 2_545 no
C4 H14 H11 78.6 2_545 2_545 2_545 no
C4 H14 H4 85.8 2_545 2_545 2_545 no
C4 H14 C6 89.6 2_545 2_545 2_545 no
C4 H14 C9 99.8 2_545 2_545 2_545 no
N2 H14 H7 49.5 2_545 2_545 2_545 no
N2 H14 H8 118.4 2_545 2_545 2_545 no
N2 H14 C3 38.1 2_545 2_545 2_545 no
N2 H14 H4 152.9 2_545 2_545 2_545 no
N2 H14 C1 20.9 2_545 2_545 2_545 no
N2 H14 H14 138.2 2_545 2_545 2_545 no
N2 H14 C5 71.8 2_545 2_545 2_545 no
N2 H14 H11 72.1 2_545 2_545 2_545 no
N2 H14 H4 82.8 2_545 2_545 2_545 no
N2 H14 C6 103.4 2_545 2_545 2_545 no
N2 H14 C9 115.0 2_545 2_545 2_545 no
H7 H14 H8 167.7 2_545 2_545 2_545 no
H7 H14 C3 44.9 2_545 2_545 2_545 no
H7 H14 H4 123.4 2_545 2_545 2_545 no
H7 H14 C1 68.8 2_545 2_545 2_545 no
H7 H14 H14 96.2 2_545 2_545 2_545 no
H7 H14 C5 52.3 2_545 2_545 2_545 no
H7 H14 H11 110.1 2_545 2_545 2_545 no
H7 H14 H4 64.8 2_545 2_545 2_545 no
H7 H14 C6 95.3 2_545 2_545 2_545 no
H7 H14 C9 66.7 2_545 2_545 2_545 no
H8 H14 C3 125.3 . . . no
H8 H14 H4 65.8 . . . no
H8 H14 C1 98.9 . . . no
H8 H14 H14 95.7 . . . no
H8 H14 C5 130.8 . . . no
H8 H14 H11 59.4 . . . no
H8 H14 H4 119.7 . . . no
H8 H14 C6 85.1 . . . no
H8 H14 C9 125.6 . . . no
C3 H14 H4 115.8 2_545 2_545 2_545 no
C3 H14 C1 42.6 2_545 2_545 2_545 no
C3 H14 H14 135.1 2_545 2_545 2_545 no
C3 H14 C5 93.1 2_545 2_545 2_545 no
C3 H14 H11 65.9 2_545 2_545 2_545 no
C3 H14 H4 106.1 2_545 2_545 2_545 no
C3 H14 C6 67.6 2_545 2_545 2_545 no
C3 H14 C9 102.8 2_545 2_545 2_545 no
H4 H14 C1 140.7 1_655 1_655 1_655 no
H4 H14 H14 61.4 1_655 1_655 1_655 no
H4 H14 C5 127.9 1_655 1_655 1_655 no
H4 H14 H11 90.7 1_655 1_655 1_655 no
H4 H14 H4 119.7 1_655 1_655 1_655 no
H4 H14 C6 49.5 1_655 1_655 1_655 no
H4 H14 C9 71.8 1_655 1_655 1_655 no
C1 H14 H14 157.5 2_545 2_545 2_545 no
C1 H14 C5 90.0 2_545 2_545 2_545 no
C1 H14 H11 52.2 2_545 2_545 2_545 no
C1 H14 H4 99.4 2_545 2_545 2_545 no
C1 H14 C6 95.3 2_545 2_545 2_545 no
C1 H14 C9 135.4 2_545 2_545 2_545 no
H14 H14 C5 67.5 3_655 3_655 3_655 no
H14 H14 H11 149.6 3_655 3_655 3_655 no
H14 H14 H4 58.3 3_655 3_655 3_655 no
H14 H14 C6 103.0 3_655 3_655 3_655 no
H14 H14 C9 32.3 3_655 3_655 3_655 no
C5 H14 H11 141.3 3 3 3 no
C5 H14 H4 13.1 3 3 3 no
C5 H14 C6 142.4 3 3 3 no
C5 H14 C9 59.6 3 3 3 no
H11 H14 H4 147.2 2_545 2_545 2_545 no
H11 H14 C6 60.9 2_545 2_545 2_545 no
H11 H14 C9 153.1 2_545 2_545 2_545 no
H4 H14 C6 148.4 3 3 3 no
H4 H14 C9 57.8 3 3 3 no
C6 H14 C9 92.3 3_656 3_656 3_656 no

loop_
_geom_bond_atom_site_label_1
_geom_bond_atom_site_label_2
_geom_bond_distance
_geom_bond_site_symmetry_1
_geom_bond_site_symmetry_2
_geom_bond_publ_flag
O1 C1 1.222(3) . . ?
O1 N1 2.272(2) . . ?
O1 N2 2.272(3) . . ?
O1 H1 2.40 . . no
O1 C7 2.689(3) . . ?
O1 H2 2.81 . . no
O1 H10 2.90 . . no
O1 H8 2.98 . . no
O1 H8 3.13 . . no
O1 H11 3.16 . . no
O1 C8 3.206(4) . . ?
O1 H13 3.22 . . no
O1 C3 3.272(3) . . ?
O1 H7 3.28 . . no
O1 C4 3.446(3) . . ?
O1 C12 3.462(4) . . ?
O1 C2 3.519(3) . . ?
O1 C11 3.581(5) . . ?
O1 H6 3.58 . . no
O1 H11 3.65 . . no
O1 C5 3.655(3) . . ?
O1 H12 3.67 . . no
O1 H5 3.70 . . no
O1 C12 3.729(4) . . ?
O1 C6 3.793(4) . . ?
O1 C2 3.883(3) . . ?
O1 C8 3.900(4) . . ?
N1 C2 1.368(3) . . ?
N1 C1 1.415(3) . . ?
N1 C7 1.460(3) . . ?
N1 C3 2.323(3) . . ?
N1 N2 2.386(3) . . ?
N1 C12 2.445(4) . . ?
N1 C8 2.453(4) . . ?
N1 C5 2.458(3) . . ?
N1 H11 2.58 . . no
N1 H8 2.59 . . no
N1 H4 2.68 . . no
N1 C4 2.691(4) . . ?
N1 H3 2.77 . . no
N1 H1 3.18 . . no
N1 H2 3.27 . . no
N1 H13 3.32 . . no
N1 C11 3.719(4) . . ?
N1 H12 3.74 . . no
N1 C9 3.750(4) . . ?
N1 H1 3.80 . . no
N1 H6 3.90 . . no
N2 C4 1.313(3) . . ?
N2 C1 1.364(3) . . ?
N2 C3 2.384(3) . . ?
N2 C6 2.391(4) . . ?
N2 H6 2.50 . . no
N2 H12 2.58 . . no
N2 H11 2.69 . . no
N2 C2 2.775(3) . . ?
N2 H7 3.00 . . no
N2 H5 3.12 . . no
N2 H1 3.19 . . no
N2 H13 3.22 . . no
N2 H4 3.43 . . no
N2 H8 3.44 . . no
N2 H14 3.56 . . no
N2 C12 3.560(4) . . ?
N2 H3 3.56 . . no
N2 C13 3.615(4) . . ?
N2 H2 3.66 . . no
N2 C7 3.703(4) . . ?
N2 C13 3.849(4) . . ?
N2 H10 3.90 . . no
C1 C4 2.317(4) . . ?
C1 C2 2.427(3) . . ?
C1 C7 2.459(4) . . ?
C1 C3 2.741(4) . . ?
C1 H13 2.96 . . no
C1 H8 3.14 . . no
C1 C8 3.230(4) . . ?
C1 H11 3.29 . . no
C1 C12 3.350(5) . . ?
C1 H8 3.37 . . no
C1 H11 3.39 . . no
C1 H12 3.48 . . no
C1 H1 3.56 . . no
C1 H10 3.58 . . no
C1 C6 3.662(4) . . ?
C1 H1 3.67 . . no
C1 C13 3.761(5) . . ?
C1 C5 3.778(4) . . ?
C1 H14 3.83 . . no
C1 H2 3.84 . . no
C1 H6 3.86 . . no
C1 H2 3.89 . . no
C2 C3 1.337(3) . . ?
C2 C5 1.490(4) . . ?
C2 H1 1.99 . . no
C2 H4 2.01 . . no
C2 H2 2.05 . . no
C2 H3 2.08 . . no
C2 C4 2.379(4) . . ?
C2 C7 2.460(4) . . ?
C2 H11 3.12 . . no
C2 H6 3.15 . . no
C2 C12 3.199(5) . . ?
C2 C8 3.382(4) . . ?
C2 H8 3.48 . . no
C2 C6 3.741(4) . . ?
C2 C3 3.775(4) . . ?
C2 H13 3.83 . . no
C2 H12 3.89 . . no
C2 H1 3.89 . . no
C2 C2 3.905(5) . . ?
C3 H1 0.93 . . no
C3 C4 1.411(4) . . ?
C3 C5 2.486(4) . . ?
C3 C6 2.520(4) . . ?
C3 H2 2.57 . . no
C3 H5 2.71 . . no
C3 H7 2.80 . . no
C3 H4 3.09 . . no
C3 H3 3.14 . . no
C3 H6 3.31 . . no
C3 H6 3.39 . . no
C3 H8 3.42 . . no
C3 H4 3.46 . . no
C3 H10 3.53 . . no
C3 C7 3.670(4) . . ?
C3 H14 3.72 . . no
C4 C6 1.487(4) . . ?
C4 H1 2.02 . . no
C4 H7 2.04 . . no
C4 H5 2.06 . . no
C4 H6 2.11 . . no
C4 H4 3.08 . . no
C4 H12 3.29 . . no
C4 H14 3.48 . . no
C4 H3 3.63 . . no
C4 H13 3.68 . . no
C4 H11 3.69 . . no
C4 C5 3.719(4) . . ?
C4 H2 3.77 . . no
C4 C5 3.774(4) . . ?
C4 H8 3.90 . . no
C5 H4 0.88 . . no
C5 H3 0.94 . . no
C5 H2 0.98 . . no
C5 H1 2.68 . . no
C5 C7 2.833(3) . . ?
C5 H6 3.08 . . no
C5 H9 3.20 . . no
C5 C12 3.287(4) . . ?
C5 H7 3.29 . . no
C5 H11 3.30 . . no
C5 C8 3.566(4) . . ?
C5 C6 3.675(5) . . ?
C5 H5 3.78 . . no
C5 H8 3.84 . . no
C5 C9 3.852(3) . . ?
C5 H14 3.85 . . no
C6 H5 0.94 . . no
C6 H7 0.99 . . no
C6 H6 1.03 . . no
C6 H1 2.65 . . no
C6 H10 2.94 . . no
C6 H3 3.19 . . no
C6 H4 3.20 . . no
C6 H12 3.27 . . no
C6 H2 3.56 . . no
C6 H8 3.63 . . no
C6 H13 3.66 . . no
C6 H9 3.68 . . no
C6 H11 3.71 . . no
C6 C12 3.743(4) . . ?
C6 H14 3.87 . . no
C6 C11 3.884(5) . . ?
C6 C11 3.908(5) . . ?
C6 C8 3.917(4) . . ?
C7 C12 1.369(4) . . ?
C7 C8 1.387(4) . . ?
C7 H8 2.01 . . no
C7 H11 2.06 . . no
C7 C11 2.383(4) . . ?
C7 C9 2.415(4) . . ?
C7 C10 2.727(4) . . ?
C7 H4 2.76 . . no
C7 H3 2.80 . . no
C7 H10 3.37 . . no
C7 H7 3.39 . . no
C7 H2 3.48 . . no
C7 H9 3.74 . . no
C7 C13 3.786(5) . . ?
C7 H2 3.80 . . no
C7 H13 3.87 . . no
C7 H5 3.88 . . no
C8 H8 0.93 . . no
C8 C9 1.418(4) . . ?
C8 C10 2.386(4) . . ?
C8 C12 2.404(5) . . ?
C8 C13 2.523(5) . . ?
C8 H12 2.64 . . no
C8 C11 2.780(4) . . ?
C8 H13 2.91 . . no
C8 H5 3.05 . . no
C8 H2 3.07 . . no
C8 H4 3.16 . . no
C8 H9 3.33 . . no
C8 H11 3.33 . . no
C8 H14 3.40 . . no
C8 H1 3.51 . . no
C8 H3 3.65 . . no
C8 H10 3.81 . . no
C9 C10 1.367(4) . . ?
C9 C13 1.495(4) . . ?
C9 H13 2.06 . . no
C9 H8 2.07 . . no
C9 H9 2.09 . . no
C9 H12 2.10 . . no
C9 H14 2.15 . . no
C9 C11 2.405(5) . . ?
C9 C12 2.786(4) . . ?
C9 H2 3.24 . . no
C9 H10 3.29 . . no
C9 H5 3.43 . . no
C9 H10 3.69 . . no
C9 H9 3.69 . . no
C9 H4 3.76 . . no
C9 C11 3.788(4) . . ?
C9 H11 3.83 . . no
C9 H3 3.84 . . no
C9 H9 3.85 . . no
C9 C10 3.855(4) . . ?
C9 H14 3.90 . . no
C10 H9 1.02 . . no
C10 C11 1.367(5) . . ?
C10 H10 2.02 . . no
C10 C12 2.371(5) . . ?
C10 C13 2.505(5) . . ?
C10 H14 2.69 . . no
C10 H13 3.02 . . no
C10 H14 3.04 . . no
C10 H8 3.23 . . no
C10 H12 3.31 . . no
C10 H11 3.34 . . no
C10 H4 3.60 . . no
C10 C10 3.599(5) . . ?
C10 H7 3.64 . . no
C10 H3 3.67 . . no
C10 H9 3.69 . . no
C10 H2 3.73 . . no
C10 H9 3.79 . . no
C10 C11 3.806(4) . . ?
C10 H5 3.82 . . no
C10 H3 3.89 . . no
C11 H10 1.04 . . no
C11 C12 1.386(4) . . ?
C11 H9 2.02 . . no
C11 H11 2.15 . . no
C11 H7 2.98 . . no
C11 H13 3.20 . . no
C11 H14 3.42 . . no
C11 H5 3.48 . . no
C11 H6 3.56 . . no
C11 H1 3.66 . . no
C11 H8 3.70 . . no
C11 H3 3.74 . . no
C11 C13 3.778(5) . . ?
C11 C13 3.827(4) . . ?
C11 H9 3.83 . . no
C12 H11 1.05 . . no
C12 H10 2.18 . . no
C12 H7 2.84 . . no
C12 H3 2.84 . . no
C12 H8 3.22 . . no
C12 H9 3.26 . . no
C12 H4 3.36 . . no
C12 H12 3.49 . . no
C12 H5 3.62 . . no
C12 H13 3.64 . . no
C12 H13 3.64 . . no
C12 H9 3.91 . . no
C13 H13 0.97 . . no
C13 H12 1.04 . . no
C13 H14 1.07 . . no
C13 H8 2.71 . . no
C13 H9 2.72 . . no
C13 H11 3.23 . . no
C13 H6 3.28 . . no
C13 H9 3.32 . . no
C13 H5 3.42 . . no
C13 H10 3.57 . . no
C13 H3 3.72 . . no
C13 H2 3.79 . . no
C13 H4 3.80 . . no
H1 H2 2.41 . . no
H1 H5 2.57 . . no
H1 H8 2.75 . . no
H1 H7 2.75 . . no
H1 H10 3.10 . . no
H1 H6 3.30 . . no
H1 H4 3.32 . . no
H1 H3 3.35 . . no
H1 H6 3.64 . . no
H1 H11 3.66 . . no
H1 H4 3.69 . . no
H2 H4 1.50 . . no
H2 H3 1.57 . . no
H2 H7 2.99 . . no
H2 H6 3.10 . . no
H2 H8 3.11 . . no
H2 H12 3.51 . . no
H2 H9 3.62 . . no
H3 H4 1.39 . . no
H3 H6 2.73 . . no
H3 H11 2.77 . . no
H3 H9 2.80 . . no
H3 H7 2.85 . . no
H3 H14 3.02 . . no
H3 H13 3.71 . . no
H4 H9 2.64 . . no
H4 H5 2.93 . . no
H4 H8 3.39 . . no
H4 H12 3.45 . . no
H4 H6 3.49 . . no
H4 H11 3.63 . . no
H4 H14 3.75 . . no
H4 H14 3.87 . . no
H4 H6 3.92 . . no
H5 H7 1.41 . . no
H5 H6 1.69 . . no
H5 H10 2.58 . . no
H5 H8 2.83 . . no
H5 H13 2.85 . . no
H5 H9 3.31 . . no
H5 H11 3.33 . . no
H5 H12 3.47 . . no
H5 H12 3.82 . . no
H6 H7 1.58 . . no
H6 H12 2.60 . . no
H6 H10 2.60 . . no
H6 H14 3.08 . . no
H6 H11 3.29 . . no
H6 H9 3.42 . . no
H6 H13 3.70 . . no
H7 H11 2.97 . . no
H7 H10 3.25 . . no
H7 H10 3.26 . . no
H7 H13 3.52 . . no
H7 H14 3.60 . . no
H7 H8 3.88 . . no
H8 H12 2.48 . . no
H8 H13 3.03 . . no
H8 H14 3.68 . . no
H8 H11 3.75 . . no
H9 H10 2.22 . . no
H9 H14 2.51 . . no
H9 H14 2.55 . . no
H9 H13 3.21 . . no
H9 H9 3.32 . . no
H9 H12 3.54 . . no
H9 H12 3.64 . . no
H10 H11 2.60 . . no
H10 H13 2.79 . . no
H10 H14 3.25 . . no
H11 H12 2.49 . . no
H11 H13 2.90 . . no
H11 H13 3.64 . . no
H11 H14 3.87 . . no
H12 H13 1.54 . . no
H12 H14 1.75 . . no
H13 H14 1.65 . . no
H14 H14 3.83 . . no

loop_
_geom_contact_atom_site_label_1
_geom_contact_atom_site_label_2
_geom_contact_distance
_geom_contact_site_symmetry_1
_geom_contact_site_symmetry_2
_geom_contact_publ_flag
O1 H1 2.4036 . 1_655 no
O1 H2 2.8121 . 1_655 no
O1 H10 2.9005 . 4 no
O1 H8 2.9815 . 3_656 no
O1 H11 3.1639 . 4 no
O1 H13 3.2171 . 2 no
O1 C3 3.272(3) . 1_655 no
O1 H7 3.2848 . 4_554 no
O1 C11 3.581(5) . 4 no
O1 C5 3.655(3) . 1_655 no
O1 C12 3.729(4) . 4 no
O1 C6 3.793(4) . 4_554 no
O1 C2 3.883(3) . 1_655 no
O1 C8 3.900(4) . 3_656 no
N1 H13 3.3194 . 2 no
N2 H12 2.5832 . 3_656 no
N2 H11 2.6933 . 4 no
N2 H13 3.2166 . 2 no
N2 C12 3.560(4) . 4 no
N2 C13 3.615(4) . 3_656 no
N2 C13 3.849(4) . 2 no
C1 H13 2.9636 . 2 no
C1 H11 3.2941 . 4 no
C1 C13 3.761(5) . 2 no
C2 H6 3.1491 . 4_454 no
C2 C3 3.775(4) . 3_556 no
C2 C2 3.905(5) . 3_556 no
C3 H6 3.3133 . 4_454 no
C4 H4 3.0764 . 3_556 no
C4 H12 3.2928 . 3_656 no
C4 C5 3.719(4) . 3_556 no
C5 H6 3.0832 . 4_454 no
C5 H9 3.2001 . 3 no
C5 H7 3.2929 . 4_454 no
C5 C6 3.675(5) . 4_454 no
C5 C9 3.852(3) . 1_455 no
C6 H10 2.9407 . 1_556 no
C6 H3 3.1942 . 4 no
C6 H4 3.1972 . 3_556 no
C6 H12 3.2681 . 3_656 no
C6 C12 3.743(4) . 4_455 no
C6 C11 3.884(5) . 4_455 no
C6 C11 3.908(5) . 1_556 no
C6 C8 3.917(4) . 3_556 no
C8 H5 3.0484 . 3_556 no
C8 H2 3.0702 . 1_655 no
C9 H2 3.2366 . 1_655 no
C9 C11 3.788(4) . 3 no
C9 C10 3.855(4) . 3 no
C10 H14 3.0447 . 3_655 no
C10 C10 3.599(5) . 3 no
C10 C11 3.806(4) . 3 no
C11 H7 2.9802 . 4_554 no
C11 H13 3.1993 . 3 no
C11 C13 3.827(4) . 3 no
C12 H7 2.8358 . 4_554 no
C13 H11 3.2269 . 2_545 no
C13 H6 3.2772 . 3_656 no
C13 H9 3.3163 . 3_655 no
H1 H8 2.7492 . 3_556 no
H3 H6 2.7331 . 4_454 no
H3 H9 2.8035 . 3 no
H3 H7 2.8542 . 4_454 no
H4 H9 2.6435 . 3 no
H4 H5 2.9281 . 3_556 no
H5 H10 2.5806 . 1_556 no
H5 H8 2.8300 . 3_556 no
H5 H13 2.8472 . 3_556 no
H6 H12 2.6013 . 3_656 no
H6 H10 2.6032 . 1_556 no
H9 H14 2.5539 . 3_655 no
H10 H13 2.7925 . 3 no
H11 H12 2.4920 . 2 no
H11 H13 2.8963 . 2 no
H1 O1 2.4036 . 1_455 no
H2 O1 2.8121 . 1_455 no
H3 N1 2.7698 . . no
H4 N1 2.6836 . . no
H6 N2 2.4961 . . no
H8 N1 2.5873 . . no
H10 O1 2.9005 . 4_454 no
H11 N1 2.5847 . . no
H11 N2 2.6933 . 4_454 no
H12 N2 2.5832 . 3_656 no

loop_
_geom_torsion_atom_site_label_1
_geom_torsion_atom_site_label_2
_geom_torsion_atom_site_label_3
_geom_torsion_atom_site_label_4
_geom_torsion_site_symmetry_1
_geom_torsion_site_symmetry_2
_geom_torsion_site_symmetry_3
_geom_torsion_site_symmetry_4
_geom_torsion
_geom_torsion_publ_flag
? ? ? ? ? ? ? ? ? ?

loop_
_cod_related_entry_id
_cod_related_entry_database
_cod_related_entry_code
1 ChemSpider 21142090
